data_1574101
loop_
_publ_author_name
'Cai, Li-Xuan'
'Hu, Yu-Hang'
'Zhou, Li-Peng'
'Cheng, Pei-Ming'
'Guo, Xiao-Qing'
'Chan, Yi-Tsu'
'Sun, Qing-Fu'

_publ_section_title
;
 Polyoxometalate condensation and transformation mediated by adaptive
 coordination-assembled molecular flasks
;
_journal_issue 18
_journal_name_full 'Chemical Science'
_journal_page_first 7956
_journal_page_last 7962
_journal_paper_doi 10.1039/D4SC08729A
_journal_volume 16
_journal_year 2025
_chemical_formula_moiety 'C112 H128 N32 Pd4, O40 Si W12, 8(N O3) , 50(H2 O) '
_chemical_formula_sum 'C112 H228 N40 O114 Pd4 Si W12'
_chemical_formula_weight 6619.22
_space_group_crystal_system monoclinic
_space_group_IT_number 14
_space_group_name_Hall '-P 2yn'
_space_group_name_H-M_alt 'P 1 21/n 1'
_atom_sites_solution_hydrogens mixed
_audit_creation_method SHELXL-2019/3
_audit_update_record
;
2025-02-24 deposited with the CCDC.	2025-03-10 downloaded from the CCDC.
;
_cell_angle_alpha 90
_cell_angle_beta 89.8996(10)
_cell_angle_gamma 90
_cell_formula_units_Z 12
_cell_length_a 33.1786(3)
_cell_length_b 35.0845(4)
_cell_length_c 58.0136(6)
_cell_measurement_reflns_used 56816
_cell_measurement_temperature 293(2)
_cell_measurement_theta_max 42.6380
_cell_measurement_theta_min 2.0840
_cell_volume 67530.9(12)
_computing_cell_refinement 'CrysAlisPro 1.171.41.115a (Rigaku OD, 2021)'
_computing_data_collection 'CrysAlisPro 1.171.41.115a (Rigaku OD, 2021)'
_computing_data_reduction 'CrysAlisPro 1.171.41.115a (Rigaku OD, 2021)'
_computing_structure_refinement 'SHELXL-2019/2 (Sheldrick, 2019)'
_computing_structure_solution 'SHELXT 2014/5 (Sheldrick, 2014)'
_diffrn_ambient_temperature 293(2)
_diffrn_measured_fraction_theta_full 0.961
_diffrn_measured_fraction_theta_max 0.961
_diffrn_measurement_device_type 'ROD, Synergy Custom system, HyPix'
_diffrn_radiation_type GaK\a
_diffrn_radiation_wavelength 1.34139
_diffrn_reflns_av_R_equivalents 0.0423
_diffrn_reflns_av_unetI/netI 0.0450
_diffrn_reflns_Laue_measured_fraction_full 0.961
_diffrn_reflns_Laue_measured_fraction_max 0.961
_diffrn_reflns_limit_h_max 27
_diffrn_reflns_limit_h_min -25
_diffrn_reflns_limit_k_max 18
_diffrn_reflns_limit_k_min -29
_diffrn_reflns_limit_l_max 29
_diffrn_reflns_limit_l_min -48
_diffrn_reflns_number 96650
_diffrn_reflns_point_group_measured_fraction_full 0.961
_diffrn_reflns_point_group_measured_fraction_max 0.961
_diffrn_reflns_theta_full 33.980
_diffrn_reflns_theta_max 33.980
_diffrn_reflns_theta_min 2.072
_diffrn_source 'micro-focus metaljet'
_exptl_absorpt_coefficient_mu 9.843
_exptl_absorpt_correction_T_max 0.921
_exptl_absorpt_correction_T_min 0.384
_exptl_absorpt_correction_type gaussian
_exptl_crystal_colour 'light yellow'
_exptl_crystal_density_diffrn 1.953
_exptl_crystal_description sheet
_exptl_crystal_F_000 38136
_exptl_crystal_size_max 0.25
_exptl_crystal_size_mid 0.13
_exptl_crystal_size_min 0.10
_refine_diff_density_max 6.718
_refine_diff_density_min -1.417
_refine_diff_density_rms 0.266
_refine_ls_extinction_method none
_refine_ls_goodness_of_fit_ref 1.140
_refine_ls_hydrogen_treatment constr
_refine_ls_matrix_type fullcycle
_refine_ls_number_parameters 4877
_refine_ls_number_reflns 39350
_refine_ls_number_restraints 6195
_refine_ls_restrained_S_all 1.076
_refine_ls_R_factor_all 0.1168
_refine_ls_R_factor_gt 0.1094
_refine_ls_shift/su_max 0.000
_refine_ls_shift/su_mean 0.000
_refine_ls_structure_factor_coef Fsqd
_refine_ls_weighting_details 'w=1/[\s^2^(Fo^2^)+(0.3000P)^2^] where P=(Fo^2^+2Fc^2^)/3'
_refine_ls_weighting_scheme calc
_refine_ls_wR_factor_gt 0.3409
_refine_ls_wR_factor_ref 0.3538
_reflns_Friedel_coverage 0.000
_reflns_number_gt 32879
_reflns_number_total 39350
_reflns_threshold_expression 'I > 2\s(I)'
_cod_data_source_file d4sc08729a3.cif
_cod_data_source_block p21n-a_sq_s
_cod_depositor_comments 'Adding full bibliography for 1574099--1574101.cif.'
_cod_original_cell_volume 67530.9(11)
_cod_original_sg_symbol_H-M 'P 21/n'
_cod_database_code 1574101
_shelx_shelxl_version_number 2019/3
_shelx_space_group_comment
;
The symmetry employed for this shelxl refinement is uniquely defined
by the following loop, which should always be used as a source of
symmetry information in preference to the above space-group names.
They are only intended as comments.
;

loop_
_space_group_symop_operation_xyz
'x, y, z'
'-x+1/2, y+1/2, -z+1/2'
'-x, -y, -z'
'x-1/2, -y-1/2, z-1/2'

loop_
_atom_site_label
_atom_site_type_symbol
_atom_site_fract_x
_atom_site_fract_y
_atom_site_fract_z
_atom_site_U_iso_or_equiv
_atom_site_adp_type
_atom_site_occupancy
_atom_site_site_symmetry_order
_atom_site_calc_flag
_atom_site_refinement_flags_posn
_atom_site_refinement_flags_adp
_atom_site_refinement_flags_occupancy
_atom_site_disorder_assembly
_atom_site_disorder_group
N1_1 N 0.505255 0.571641 0.069717 0.102 Uani 1 1 d G U . . .
C2_1 C 0.508869 0.548921 0.089233 0.107 Uani 1 1 d G U . . .
H2_1 H 0.486705 0.545043 0.098785 0.129 Uiso 1 1 calc R U . . .
C3_1 C 0.545608 0.531999 0.094473 0.097 Uani 1 1 d G U . . .
H3_1 H 0.548026 0.516798 0.107531 0.117 Uiso 1 1 calc R U . . .
C4_1 C 0.578735 0.537796 0.080197 0.094 Uani 1 1 d G U . . .
C5_1 C 0.575122 0.560515 0.060681 0.102 Uani 1 1 d G U . . .
H5_1 H 0.597286 0.564394 0.051129 0.122 Uiso 1 1 calc R U . . .
C6_1 C 0.538382 0.577438 0.055441 0.103 Uani 1 1 d G U . . .
H6_1 H 0.535965 0.592639 0.042383 0.124 Uiso 1 1 calc R U . . .
C7_1 C 0.614670 0.522732 0.086581 0.085 Uani 1 1 d G U . . .
N8_1 N 0.624187 0.517489 0.109689 0.085 Uani 1 1 d G U . . .
C9_1 C 0.661002 0.501532 0.115787 0.089 Uani 1 1 d G U . . .
N10_1 N 0.688300 0.490818 0.098779 0.091 Uani 1 1 d G U . . .
C11_1 C 0.678783 0.496061 0.075672 0.090 Uani 1 1 d G U . . .
N12_1 N 0.641969 0.512018 0.069572 0.088 Uani 1 1 d G U . . .
N13_1 N 0.758835 0.458874 0.024722 0.115 Uani 1 1 d G U . . .
C14_1 C 0.729902 0.485998 0.019166 0.117 Uani 1 1 d G U . . .
H14_1 H 0.728087 0.495180 0.004166 0.140 Uiso 1 1 calc R U . . .
C15_1 C 0.703682 0.499399 0.036031 0.104 Uani 1 1 d G U . . .
H15_1 H 0.684324 0.517547 0.032314 0.124 Uiso 1 1 calc R U . . .
C16_1 C 0.706395 0.485676 0.058451 0.097 Uani 1 1 d G U . . .
C17_1 C 0.735328 0.458552 0.064007 0.101 Uani 1 1 d G U . . .
H17_1 H 0.737143 0.449371 0.079008 0.121 Uiso 1 1 calc R U . . .
C18_1 C 0.761548 0.445151 0.047143 0.110 Uani 1 1 d G U . . .
H18_1 H 0.780906 0.427003 0.050860 0.133 Uiso 1 1 calc R U . . .
N19_1 N 0.691371 0.497981 0.185220 0.088 Uani 1 1 d G U . . .
C20_1 C 0.713747 0.476611 0.169601 0.093 Uani 1 1 d G U . . .
H20_1 H 0.735584 0.462296 0.174686 0.111 Uiso 1 1 calc R U . . .
C21_1 C 0.703487 0.476634 0.146381 0.087 Uani 1 1 d G U . . .
H21_1 H 0.718459 0.462336 0.135931 0.104 Uiso 1 1 calc R U . . .
C22_1 C 0.670850 0.498029 0.138780 0.085 Uani 1 1 d G U . . .
C23_1 C 0.648473 0.519399 0.154399 0.093 Uani 1 1 d G U . . .
H23_1 H 0.626637 0.533713 0.149314 0.111 Uiso 1 1 calc R U . . .
C24_1 C 0.658733 0.519376 0.177619 0.094 Uani 1 1 d G U . . .
H24_1 H 0.643761 0.533675 0.188069 0.113 Uiso 1 1 calc R U . . .
C25_1 C 0.702740 0.499700 0.210470 0.093 Uani 1 1 d . U . . .
H25A_1 H 0.691680 0.477533 0.218217 0.112 Uiso 1 1 calc R U . . .
H25B_1 H 0.731855 0.498407 0.211743 0.112 Uiso 1 1 calc R U . . .
C26_1 C 0.688740 0.533652 0.222178 0.101 Uani 1 1 d G U . . .
C27_1 C 0.654741 0.534563 0.236201 0.098 Uani 1 1 d G U . . .
H27_1 H 0.641213 0.512084 0.239724 0.117 Uiso 1 1 calc R U . . .
C28_1 C 0.640961 0.569071 0.244958 0.098 Uani 1 1 d G U . . .
H28_1 H 0.618214 0.569680 0.254340 0.117 Uiso 1 1 calc R U . . .
C29_1 C 0.661180 0.602668 0.239692 0.099 Uani 1 1 d G U . . .
C30_1 C 0.695179 0.601758 0.225669 0.109 Uani 1 1 d G U . . .
H30_1 H 0.708707 0.624237 0.222146 0.130 Uiso 1 1 calc R U . . .
C31_1 C 0.708959 0.567250 0.216912 0.111 Uani 1 1 d G U . . .
H31_1 H 0.731707 0.566641 0.207530 0.133 Uiso 1 1 calc R U . . .
C32_1 C 0.640620 0.637450 0.247040 0.103 Uani 1 1 d . U . . .
H32A_1 H 0.658247 0.652758 0.256626 0.124 Uiso 1 1 calc R U . . .
H32B_1 H 0.616604 0.631230 0.255826 0.124 Uiso 1 1 calc R U . . .
N33_1 N 0.629180 0.659630 0.224708 0.099 Uani 1 1 d G U . . .
C34_1 C 0.608860 0.639232 0.207791 0.100 Uani 1 1 d G U . . .
H34_1 H 0.602853 0.613621 0.210097 0.120 Uiso 1 1 calc R U . . .
C35_1 C 0.597521 0.657111 0.187429 0.099 Uani 1 1 d G U . . .
H35_1 H 0.583926 0.643463 0.176111 0.118 Uiso 1 1 calc R U . . .
C36_1 C 0.606500 0.695389 0.183982 0.082 Uani 1 1 d G U . . .
C37_1 C 0.626819 0.715788 0.200898 0.086 Uani 1 1 d G U . . .
H37_1 H 0.632827 0.741399 0.198592 0.103 Uiso 1 1 calc R U . . .
C38_1 C 0.638159 0.697909 0.221261 0.098 Uani 1 1 d G U . . .
H38_1 H 0.651754 0.711558 0.232579 0.118 Uiso 1 1 calc R U . . .
C39_1 C 0.594160 0.715280 0.163380 0.079 Uani 1 1 d . U . . .
N40_1 N 0.574350 0.692820 0.148540 0.083 Uani 1 1 d . U . . .
C41_1 C 0.558910 0.708370 0.128690 0.079 Uani 1 1 d . U . . .
N42_1 N 0.570560 0.746650 0.124950 0.074 Uani 1 1 d . U . . .
C43_1 C 0.592660 0.765210 0.138630 0.075 Uani 1 1 d . U . . .
N44_1 N 0.605490 0.752330 0.159500 0.076 Uani 1 1 d . U . . .
N45_1 N 0.487801 0.642900 0.086308 0.099 Uani 1 1 d G U . . .
C46_1 C 0.506687 0.674809 0.077068 0.102 Uani 1 1 d G U . . .
H46_1 H 0.503264 0.680840 0.061584 0.122 Uiso 1 1 calc R U . . .
C47_1 C 0.530689 0.697704 0.090970 0.092 Uani 1 1 d G U . . .
H47_1 H 0.543325 0.719053 0.084788 0.110 Uiso 1 1 calc R U . . .
C48_1 C 0.535805 0.688690 0.114112 0.081 Uani 1 1 d G U . . .
C49_1 C 0.516919 0.656782 0.123352 0.091 Uani 1 1 d G U . . .
H49_1 H 0.520342 0.650752 0.138836 0.109 Uiso 1 1 calc R U . . .
C50_1 C 0.492917 0.633887 0.109451 0.100 Uani 1 1 d G U . . .
H50_1 H 0.480281 0.612538 0.115633 0.120 Uiso 1 1 calc R U . . .
N51_1 N 0.612420 0.885400 0.126760 0.082 Uani 1 1 d . U . . .
C52_1 C 0.619660 0.867180 0.149350 0.088 Uani 1 1 d . U . . .
H52_1 H 0.628513 0.880860 0.162105 0.105 Uiso 1 1 calc R U . . .
C53_1 C 0.612600 0.829640 0.150190 0.088 Uani 1 1 d . U . . .
H53_1 H 0.622371 0.818388 0.163576 0.106 Uiso 1 1 calc R U . . .
C54_1 C 0.595420 0.805690 0.136720 0.090 Uani 1 1 d . U . . .
C55_1 C 0.590710 0.821980 0.114670 0.089 Uani 1 1 d . U . . .
H55_1 H 0.584037 0.807413 0.101839 0.107 Uiso 1 1 calc R U . . .
C56_1 C 0.597130 0.864330 0.113160 0.089 Uani 1 1 d . U . . .
H56_1 H 0.587872 0.875766 0.099711 0.106 Uiso 1 1 calc R U . . .
N1_2 N 0.683407 0.910584 0.107571 0.114 Uani 1 1 d G U . . .
C2_2 C 0.711728 0.900208 0.124046 0.114 Uani 1 1 d G U . . .
H2_2 H 0.707704 0.906654 0.139428 0.136 Uiso 1 1 calc R U . . .
C3_2 C 0.746064 0.880197 0.117530 0.114 Uani 1 1 d G U . . .
H3_2 H 0.765013 0.873255 0.128553 0.136 Uiso 1 1 calc R U . . .
C4_2 C 0.752079 0.870563 0.094539 0.114 Uani 1 1 d G U . . .
C5_2 C 0.723759 0.880939 0.078064 0.114 Uani 1 1 d G U . . .
H5_2 H 0.727784 0.874493 0.062682 0.136 Uiso 1 1 calc R U . . .
C6_2 C 0.689423 0.900949 0.084580 0.114 Uani 1 1 d G U . . .
H6_2 H 0.670474 0.907892 0.073557 0.136 Uiso 1 1 calc R U . . .
C7_2 C 0.789610 0.850400 0.085950 0.104 Uani 1 1 d . U . . .
N8_2 N 0.795930 0.849260 0.064860 0.102 Uani 1 1 d . U . . .
C9_2 C 0.833950 0.836090 0.059410 0.103 Uani 1 1 d . U . . .
N10_2 N 0.864080 0.826370 0.076070 0.104 Uani 1 1 d . U . . .
C11_2 C 0.847820 0.830940 0.096800 0.096 Uani 1 1 d . U . . .
N12_2 N 0.814840 0.844370 0.104210 0.112 Uani 1 1 d . U . . .
N13_2 N 0.873257 0.819269 -0.010725 0.114 Uani 1 1 d G U . . .
C14_2 C 0.900270 0.831962 0.005876 0.115 Uani 1 1 d G U . . .
H14_2 H 0.927303 0.835265 0.002112 0.138 Uiso 1 1 calc R U . . .
C15_2 C 0.886878 0.839718 0.028102 0.120 Uani 1 1 d G U . . .
H15_2 H 0.904951 0.848211 0.039209 0.144 Uiso 1 1 calc R U . . .
C16_2 C 0.846473 0.834781 0.033728 0.106 Uani 1 1 d G U . . .
C17_2 C 0.819460 0.822088 0.017127 0.112 Uani 1 1 d G U . . .
H17_2 H 0.792427 0.818785 0.020891 0.135 Uiso 1 1 calc R U . . .
C18_2 C 0.832852 0.814332 -0.005099 0.109 Uani 1 1 d G U . . .
H18_2 H 0.814778 0.805840 -0.016206 0.130 Uiso 1 1 calc R U . . .
N19_2 N 0.929897 0.797721 0.150537 0.113 Uani 1 1 d G U . . .
C20_2 C 0.891101 0.809740 0.155956 0.100 Uani 1 1 d G U . . .
H20_2 H 0.882966 0.811199 0.171280 0.120 Uiso 1 1 calc R U . . .
C21_2 C 0.864464 0.819579 0.138473 0.098 Uani 1 1 d G U . . .
H21_2 H 0.838508 0.827620 0.142099 0.118 Uiso 1 1 calc R U . . .
C22_2 C 0.876623 0.817399 0.115570 0.099 Uani 1 1 d G U . . .
C23_2 C 0.915419 0.805380 0.110150 0.110 Uani 1 1 d G U . . .
H23_2 H 0.923554 0.803921 0.094827 0.132 Uiso 1 1 calc R U . . .
C24_2 C 0.942056 0.795541 0.127634 0.121 Uani 1 1 d G U . . .
H24_2 H 0.968013 0.787500 0.124008 0.145 Uiso 1 1 calc R U . . .
C25_2 C 0.958010 0.781810 0.165620 0.121 Uani 1 1 d . U . . .
H25A_2 H 0.945614 0.780889 0.180765 0.145 Uiso 1 1 calc R U . . .
H25B_2 H 0.980491 0.799401 0.166636 0.145 Uiso 1 1 calc R U . . .
C26_2 C 0.973958 0.745590 0.161112 0.115 Uani 1 1 d G U . . .
C27_2 C 1.015284 0.742359 0.157658 0.112 Uani 1 1 d G U . . .
H27_2 H 1.032071 0.762966 0.160725 0.134 Uiso 1 1 calc R U . . .
C28_2 C 1.031520 0.708330 0.149622 0.109 Uani 1 1 d G U . . .
H28_2 H 1.059170 0.706168 0.147311 0.130 Uiso 1 1 calc R U . . .
C29_2 C 1.006430 0.677531 0.145038 0.104 Uani 1 1 d G U . . .
C30_2 C 0.965103 0.680761 0.148492 0.107 Uani 1 1 d G U . . .
H30_2 H 0.948316 0.660154 0.145425 0.128 Uiso 1 1 calc R U . . .
C31_2 C 0.948867 0.714790 0.156528 0.104 Uani 1 1 d G U . . .
H31_2 H 0.921217 0.716951 0.158839 0.125 Uiso 1 1 calc R U . . .
C32_2 C 1.020330 0.645120 0.135870 0.112 Uani 1 1 d . U . . .
H32A_2 H 1.015722 0.624175 0.146466 0.134 Uiso 1 1 calc R U . . .
H32B_2 H 1.049111 0.647209 0.133189 0.134 Uiso 1 1 calc R U . . .
N33_2 N 0.999471 0.637602 0.113909 0.114 Uani 1 1 d G U . . .
C34_2 C 0.999342 0.667273 0.098031 0.127 Uani 1 1 d G U . . .
H34_2 H 1.014357 0.689163 0.100842 0.152 Uiso 1 1 calc R U . . .
C35_2 C 0.976771 0.664226 0.077953 0.120 Uani 1 1 d G U . . .
H35_2 H 0.976685 0.684078 0.067330 0.144 Uiso 1 1 calc R U . . .
C36_2 C 0.954329 0.631508 0.073752 0.117 Uani 1 1 d G U . . .
C37_2 C 0.954458 0.601837 0.089629 0.118 Uani 1 1 d G U . . .
H37_2 H 0.939443 0.579947 0.086818 0.141 Uiso 1 1 calc R U . . .
C38_2 C 0.977029 0.604884 0.109707 0.124 Uani 1 1 d G U . . .
H38_2 H 0.977115 0.585032 0.120330 0.149 Uiso 1 1 calc R U . . .
C39_2 C 0.932420 0.627750 0.054910 0.117 Uani 1 1 d . U . . .
N40_2 N 0.927340 0.657600 0.037980 0.122 Uani 1 1 d . U . . .
C41_2 C 0.905840 0.656080 0.019280 0.124 Uani 1 1 d . U . . .
N42_2 N 0.883850 0.624810 0.015140 0.125 Uani 1 1 d . U . . .
C43_2 C 0.884880 0.592190 0.029290 0.122 Uani 1 1 d . U . . .
N44_2 N 0.908510 0.595550 0.047990 0.110 Uani 1 1 d . U . . .
N45_2 N 0.828910 0.494261 0.009280 0.137 Uani 1 1 d G U . . .
C46_2 C 0.858241 0.493011 0.026342 0.134 Uani 1 1 d G U . . .
H46_2 H 0.866070 0.469729 0.032553 0.161 Uiso 1 1 calc R U . . .
C47_2 C 0.875871 0.526560 0.034120 0.128 Uani 1 1 d G U . . .
H47_2 H 0.895495 0.525723 0.045536 0.153 Uiso 1 1 calc R U . . .
C48_2 C 0.864170 0.561358 0.024837 0.131 Uani 1 1 d G U . . .
C49_2 C 0.834839 0.562609 0.007775 0.140 Uani 1 1 d G U . . .
H49_2 H 0.827010 0.585892 0.001564 0.168 Uiso 1 1 calc R U . . .
C50_2 C 0.817209 0.529061 -0.000004 0.149 Uani 1 1 d G U . . .
H50_2 H 0.797585 0.529898 -0.011419 0.179 Uiso 1 1 calc R U . . .
N51_2 N 0.901070 0.752982 -0.025052 0.114 Uani 1 1 d G U . . .
C52_2 C 0.868888 0.727619 -0.025227 0.129 Uani 1 1 d G U . . .
H52_2 H 0.847185 0.731764 -0.035036 0.155 Uiso 1 1 calc R U . . .
C53_2 C 0.869142 0.696063 -0.010742 0.127 Uani 1 1 d G U . . .
H53_2 H 0.847610 0.679093 -0.010859 0.153 Uiso 1 1 calc R U . . .
C54_2 C 0.901580 0.689868 0.003919 0.125 Uani 1 1 d G U . . .
C55_2 C 0.933763 0.715230 0.004094 0.124 Uani 1 1 d G U . . .
H55_2 H 0.955466 0.711085 0.013903 0.149 Uiso 1 1 calc R U . . .
C56_2 C 0.933509 0.746787 -0.010391 0.119 Uani 1 1 d G U . . .
H56_2 H 0.955041 0.763756 -0.010274 0.142 Uiso 1 1 calc R U . . .
N1_3 N 1.078450 0.496473 0.407907 0.136 Uani 1 1 d G U . . .
C2_3 C 1.038081 0.494989 0.414290 0.137 Uani 1 1 d G U . . .
H2_3 H 1.024680 0.471716 0.414693 0.164 Uiso 1 1 calc R U . . .
C3_3 C 1.017741 0.528289 0.420072 0.129 Uani 1 1 d G U . . .
H3_3 H 0.990731 0.527296 0.424343 0.155 Uiso 1 1 calc R U . . .
C4_3 C 1.037770 0.563073 0.419470 0.125 Uani 1 1 d G U . . .
C5_3 C 1.078139 0.564558 0.413087 0.131 Uani 1 1 d G U . . .
H5_3 H 1.091540 0.587831 0.412684 0.157 Uiso 1 1 calc R U . . .
C6_3 C 1.098480 0.531258 0.407305 0.134 Uani 1 1 d G U . . .
H6_3 H 1.125489 0.532251 0.403034 0.161 Uiso 1 1 calc R U . . .
C7_3 C 1.019400 0.596641 0.425708 0.117 Uani 1 1 d G U . . .
N8_3 N 0.977822 0.597282 0.428662 0.115 Uani 1 1 d G U . . .
C9_3 C 0.959227 0.629408 0.437819 0.115 Uani 1 1 d G U . . .
N10_3 N 0.982210 0.660892 0.444022 0.116 Uani 1 1 d G U . . .
C11_3 C 1.023788 0.660251 0.441068 0.114 Uani 1 1 d G U . . .
N12_3 N 1.042384 0.628126 0.431911 0.114 Uani 1 1 d G U . . .
N13_3 N 1.090891 0.751717 0.462305 0.109 Uani 1 1 d G U . . .
C14_3 C 1.105984 0.726945 0.445704 0.122 Uani 1 1 d G U . . .
H14_3 H 1.131101 0.731463 0.439108 0.147 Uiso 1 1 calc R U . . .
C15_3 C 1.083537 0.695419 0.438960 0.120 Uani 1 1 d G U . . .
H15_3 H 1.093636 0.678845 0.427853 0.145 Uiso 1 1 calc R U . . .
C16_3 C 1.045997 0.688666 0.448818 0.114 Uani 1 1 d G U . . .
C17_3 C 1.030903 0.713439 0.465420 0.115 Uani 1 1 d G U . . .
H17_3 H 1.005786 0.708920 0.472015 0.138 Uiso 1 1 calc R U . . .
C18_3 C 1.053349 0.744964 0.472163 0.114 Uani 1 1 d G U . . .
H18_3 H 1.043250 0.761539 0.483271 0.137 Uiso 1 1 calc R U . . .
N19_3 N 0.835800 0.639351 0.442410 0.126 Uani 1 1 d G U . . .
C20_3 C 0.861162 0.668999 0.448880 0.130 Uani 1 1 d G U . . .
H20_3 H 0.850331 0.691784 0.454253 0.156 Uiso 1 1 calc R U . . .
C21_3 C 0.902712 0.664594 0.447320 0.134 Uani 1 1 d G U . . .
H21_3 H 0.919680 0.684431 0.451649 0.161 Uiso 1 1 calc R U . . .
C22_3 C 0.918900 0.630540 0.439290 0.122 Uani 1 1 d G U . . .
C23_3 C 0.893539 0.600891 0.432820 0.124 Uani 1 1 d G U . . .
H23_3 H 0.904370 0.578107 0.427447 0.149 Uiso 1 1 calc R U . . .
C24_3 C 0.851989 0.605296 0.434380 0.127 Uani 1 1 d G U . . .
H24_3 H 0.835020 0.585459 0.430051 0.152 Uiso 1 1 calc R U . . .
C25_3 C 0.788720 0.642330 0.440850 0.123 Uani 1 1 d . U . . .
H25A_3 H 0.777501 0.620499 0.432856 0.148 Uiso 1 1 calc R U . . .
H25B_3 H 0.776738 0.643965 0.456081 0.148 Uiso 1 1 calc R U . . .
C26_3 C 0.782321 0.675449 0.428549 0.114 Uani 1 1 d G U . . .
C27_3 C 0.761141 0.705155 0.438798 0.112 Uani 1 1 d G U . . .
H27_3 H 0.751153 0.702446 0.453696 0.134 Uiso 1 1 calc R U . . .
C28_3 C 0.754890 0.738909 0.426779 0.111 Uani 1 1 d G U . . .
H28_3 H 0.740719 0.758784 0.433637 0.133 Uiso 1 1 calc R U . . .
C29_3 C 0.769819 0.742958 0.404512 0.109 Uani 1 1 d G U . . .
C30_3 C 0.790999 0.713252 0.394262 0.102 Uani 1 1 d G U . . .
H30_3 H 0.800987 0.715961 0.379364 0.122 Uiso 1 1 calc R U . . .
C31_3 C 0.797250 0.679498 0.406280 0.102 Uani 1 1 d G U . . .
H31_3 H 0.811421 0.659623 0.399423 0.122 Uiso 1 1 calc R U . . .
C32_3 C 0.767520 0.783690 0.394980 0.115 Uani 1 1 d . U . . .
H32A_3 H 0.752031 0.784211 0.380818 0.138 Uiso 1 1 calc R U . . .
H32B_3 H 0.754778 0.800518 0.406078 0.138 Uiso 1 1 calc R U . . .
N33_3 N 0.809870 0.795857 0.390559 0.111 Uani 1 1 d G U . . .
C34_3 C 0.822461 0.806783 0.368671 0.109 Uani 1 1 d G U . . .
H34_3 H 0.804221 0.807008 0.356517 0.130 Uiso 1 1 calc R U . . .
C35_3 C 0.862314 0.817373 0.364946 0.106 Uani 1 1 d G U . . .
H35_3 H 0.870738 0.824683 0.350301 0.127 Uiso 1 1 calc R U . . .
C36_3 C 0.889576 0.817037 0.383111 0.101 Uani 1 1 d G U . . .
C37_3 C 0.876986 0.806111 0.404999 0.113 Uani 1 1 d G U . . .
H37_3 H 0.895226 0.805886 0.417152 0.136 Uiso 1 1 calc R U . . .
C38_3 C 0.837133 0.795521 0.408724 0.112 Uani 1 1 d G U . . .
H38_3 H 0.828709 0.788211 0.423369 0.135 Uiso 1 1 calc R U . . .
C39_3 C 0.930187 0.829520 0.378866 0.086 Uani 1 1 d G U . . .
N40_3 N 0.939870 0.841910 0.356782 0.089 Uani 1 1 d G U . . .
C41_3 C 0.979337 0.851920 0.351456 0.090 Uani 1 1 d G U . . .
N42_3 N 1.009122 0.849540 0.368214 0.095 Uani 1 1 d G U . . .
C43_3 C 0.999440 0.837150 0.390298 0.092 Uani 1 1 d G U . . .
N44_3 N 0.959973 0.827140 0.395624 0.085 Uani 1 1 d G U . . .
N45_3 N 1.083462 0.822500 0.441662 0.125 Uani 1 1 d G U . . .
C46_3 C 1.043648 0.831021 0.447089 0.130 Uani 1 1 d G U . . .
H46_3 H 1.035684 0.832868 0.462426 0.156 Uiso 1 1 calc R U . . .
C47_3 C 1.015735 0.836781 0.429592 0.123 Uani 1 1 d G U . . .
H47_3 H 0.989096 0.842483 0.433224 0.147 Uiso 1 1 calc R U . . .
C48_3 C 1.027637 0.834021 0.406669 0.108 Uani 1 1 d G U . . .
C49_3 C 1.067452 0.825500 0.401241 0.120 Uani 1 1 d G U . . .
H49_3 H 1.075415 0.823653 0.385904 0.144 Uiso 1 1 calc R U . . .
C50_3 C 1.095365 0.819739 0.418737 0.125 Uani 1 1 d G U . . .
H50_3 H 1.122003 0.814038 0.415106 0.150 Uiso 1 1 calc R U . . .
N51_3 N 0.998770 0.904707 0.289215 0.106 Uani 1 1 d G U . . .
C52_3 C 0.959712 0.895851 0.296068 0.095 Uani 1 1 d G U . . .
H52_3 H 0.938022 0.902479 0.286760 0.114 Uiso 1 1 calc R U . . .
C53_3 C 0.953072 0.877089 0.316833 0.100 Uani 1 1 d G U . . .
H53_3 H 0.926940 0.871164 0.321418 0.120 Uiso 1 1 calc R U . . .
C54_3 C 0.985490 0.867183 0.330745 0.100 Uani 1 1 d G U . . .
C55_3 C 1.024548 0.876039 0.323892 0.117 Uani 1 1 d G U . . .
H55_3 H 1.046237 0.869411 0.333200 0.141 Uiso 1 1 calc R U . . .
C56_3 C 1.031188 0.894801 0.303127 0.119 Uani 1 1 d G U . . .
H56_3 H 1.057320 0.900726 0.298542 0.143 Uiso 1 1 calc R U . . .
N1_4 N 1.001967 0.880931 0.244310 0.102 Uani 1 1 d G U . . .
C2_4 C 0.965329 0.863722 0.239180 0.100 Uani 1 1 d G U . . .
H2_4 H 0.941760 0.878070 0.239220 0.120 Uiso 1 1 calc R U . . .
C3_4 C 0.963917 0.825068 0.233990 0.105 Uani 1 1 d G U . . .
H3_4 H 0.939403 0.813554 0.230558 0.126 Uiso 1 1 calc R U . . .
C4_4 C 0.999143 0.803622 0.233930 0.097 Uani 1 1 d G U . . .
C5_4 C 1.035781 0.820831 0.239060 0.100 Uani 1 1 d G U . . .
H5_4 H 1.059350 0.806482 0.239020 0.120 Uiso 1 1 calc R U . . .
C6_4 C 1.037194 0.859485 0.244250 0.101 Uani 1 1 d G U . . .
H6_4 H 1.061708 0.870999 0.247682 0.122 Uiso 1 1 calc R U . . .
C7_4 C 0.994428 0.766959 0.226619 0.089 Uani 1 1 d G U . . .
N8_4 N 0.957714 0.748964 0.222812 0.086 Uani 1 1 d G U . . .
C9_4 C 0.956791 0.710886 0.216218 0.087 Uani 1 1 d G U . . .
N10_4 N 0.992582 0.690802 0.213431 0.089 Uani 1 1 d G U . . .
C11_4 C 1.029296 0.708796 0.217238 0.088 Uani 1 1 d G U . . .
N12_4 N 1.030219 0.746874 0.223832 0.079 Uani 1 1 d G U . . .
N13_4 N 1.129910 0.642980 0.198030 0.110 Uani 1 1 d . U . . .
C14_4 C 1.136970 0.674990 0.213650 0.109 Uani 1 1 d . U . . .
H14_4 H 1.162133 0.681240 0.219591 0.131 Uiso 1 1 calc R U . . .
C15_4 C 1.101390 0.695320 0.218700 0.104 Uani 1 1 d . U . . .
H15_4 H 1.104495 0.716174 0.228432 0.124 Uiso 1 1 calc R U . . .
C16_4 C 1.061780 0.688430 0.211050 0.099 Uani 1 1 d . U . . .
C17_4 C 1.060550 0.656400 0.198250 0.108 Uani 1 1 d . U . . .
H17_4 H 1.035054 0.648928 0.193381 0.130 Uiso 1 1 calc R U . . .
C18_4 C 1.094200 0.631440 0.190860 0.114 Uani 1 1 d . U . . .
H18_4 H 1.090502 0.609647 0.181986 0.136 Uiso 1 1 calc R U . . .
N19_4 N 0.847948 0.658266 0.200598 0.095 Uani 1 1 d G U . . .
C20_4 C 0.884174 0.638699 0.198371 0.101 Uani 1 1 d G U . . .
H20_4 H 0.884320 0.613778 0.192909 0.122 Uiso 1 1 calc R U . . .
C21_4 C 0.920181 0.656379 0.204308 0.099 Uani 1 1 d G U . . .
H21_4 H 0.944419 0.643287 0.202818 0.119 Uiso 1 1 calc R U . . .
C22_4 C 0.919963 0.693627 0.212472 0.094 Uani 1 1 d G U . . .
C23_4 C 0.883737 0.713194 0.214699 0.099 Uani 1 1 d G U . . .
H23_4 H 0.883591 0.738115 0.220161 0.119 Uiso 1 1 calc R U . . .
C24_4 C 0.847729 0.695515 0.208762 0.101 Uani 1 1 d G U . . .
H24_4 H 0.823492 0.708607 0.210252 0.121 Uiso 1 1 calc R U . . .
C25_4 C 0.811380 0.634480 0.197020 0.099 Uani 1 1 d . U . . .
H25A_4 H 0.787744 0.648990 0.201497 0.119 Uiso 1 1 calc R U . . .
H25B_4 H 0.808951 0.628437 0.180766 0.119 Uiso 1 1 calc R U . . .
C26_4 C 0.812538 0.599043 0.210268 0.094 Uani 1 1 d G U . . .
C27_4 C 0.815512 0.599678 0.234162 0.094 Uani 1 1 d G U . . .
H27_4 H 0.813288 0.622643 0.242068 0.113 Uiso 1 1 calc R U . . .
C28_4 C 0.821808 0.565988 0.246238 0.099 Uani 1 1 d G U . . .
H28_4 H 0.823798 0.566413 0.262224 0.119 Uiso 1 1 calc R U . . .
C29_4 C 0.825132 0.531664 0.234421 0.092 Uani 1 1 d G U . . .
C30_4 C 0.822158 0.531029 0.210528 0.085 Uani 1 1 d G U . . .
H30_4 H 0.824382 0.508063 0.202622 0.102 Uiso 1 1 calc R U . . .
C31_4 C 0.815862 0.564718 0.198451 0.087 Uani 1 1 d G U . . .
H31_4 H 0.813872 0.564293 0.182465 0.104 Uiso 1 1 calc R U . . .
C32_4 C 0.837690 0.497120 0.246370 0.090 Uani 1 1 d . U . . .
H32A_4 H 0.832303 0.475255 0.236618 0.108 Uiso 1 1 calc R U . . .
H32B_4 H 0.821847 0.494300 0.260334 0.108 Uiso 1 1 calc R U . . .
N33_4 N 0.882540 0.497580 0.252660 0.084 Uani 1 1 d . U . . .
C34_4 C 0.893670 0.478540 0.271290 0.085 Uani 1 1 d . U . . .
H34_4 H 0.875734 0.463311 0.279490 0.102 Uiso 1 1 calc R U . . .
C35_4 C 0.934470 0.482680 0.278030 0.089 Uani 1 1 d . U . . .
H35_4 H 0.942328 0.469960 0.291349 0.107 Uiso 1 1 calc R U . . .
C36_4 C 0.962390 0.502720 0.267340 0.091 Uani 1 1 d . U . . .
C37_4 C 0.948870 0.523830 0.248150 0.097 Uani 1 1 d . U . . .
H37_4 H 0.965873 0.540117 0.240046 0.117 Uiso 1 1 calc R U . . .
C38_4 C 0.909200 0.518980 0.242110 0.095 Uani 1 1 d . U . . .
H38_4 H 0.900328 0.532247 0.229201 0.114 Uiso 1 1 calc R U . . .
C39_4 C 1.003970 0.507470 0.274690 0.088 Uani 1 1 d . U . . .
N40_4 N 1.014030 0.494970 0.295230 0.085 Uani 1 1 d . U . . .
C41_4 C 1.052310 0.498710 0.301330 0.093 Uani 1 1 d . U . . .
N42_4 N 1.078270 0.516320 0.287150 0.092 Uani 1 1 d . U . . .
C43_4 C 1.066880 0.523940 0.265470 0.088 Uani 1 1 d . U . . .
N44_4 N 1.029090 0.517140 0.258900 0.089 Uani 1 1 d . U . . .
N45_4 N 1.146712 0.569848 0.216482 0.107 Uani 1 1 d G U . . .
C46_4 C 1.114570 0.547261 0.209472 0.112 Uani 1 1 d G U . . .
H46_4 H 1.110496 0.542494 0.193880 0.134 Uiso 1 1 calc R U . . .
C47_4 C 1.088519 0.531800 0.225767 0.108 Uani 1 1 d G U . . .
H47_4 H 1.067014 0.516688 0.221077 0.130 Uiso 1 1 calc R U . . .
C48_4 C 1.094608 0.538926 0.249071 0.097 Uani 1 1 d G U . . .
C49_4 C 1.126750 0.561512 0.256081 0.103 Uani 1 1 d G U . . .
H49_4 H 1.130824 0.566279 0.271673 0.123 Uiso 1 1 calc R U . . .
C50_4 C 1.152802 0.576973 0.239787 0.109 Uani 1 1 d G U . . .
H50_4 H 1.174307 0.592085 0.244477 0.130 Uiso 1 1 calc R U . . .
N51_4 N 1.092982 0.459590 0.366802 0.104 Uani 1 1 d G U . . .
C52_4 C 1.113780 0.488527 0.355541 0.101 Uani 1 1 d G U . . .
H52_4 H 1.136756 0.498979 0.362179 0.122 Uiso 1 1 calc R U . . .
C53_4 C 1.100239 0.501842 0.334359 0.097 Uani 1 1 d G U . . .
H53_4 H 1.114154 0.521202 0.326825 0.117 Uiso 1 1 calc R U . . .
C54_4 C 1.065899 0.486220 0.324438 0.097 Uani 1 1 d G U . . .
C55_4 C 1.045100 0.457283 0.335699 0.107 Uani 1 1 d G U . . .
H55_4 H 1.022124 0.446831 0.329061 0.128 Uiso 1 1 calc R U . . .
C56_4 C 1.058641 0.443968 0.356881 0.105 Uani 1 1 d G U . . .
H56_4 H 1.044726 0.424608 0.364415 0.126 Uiso 1 1 calc R U . . .
N1_5 N 0.291903 0.807918 0.321963 0.175 Uani 1 1 d G U . . .
C2_5 C 0.301884 0.817582 0.299429 0.176 Uani 1 1 d G U . . .
H2_5 H 0.282199 0.817379 0.288037 0.211 Uiso 1 1 calc R U . . .
C3_5 C 0.341288 0.827549 0.293921 0.169 Uani 1 1 d G U . . .
H3_5 H 0.347966 0.834015 0.278844 0.202 Uiso 1 1 calc R U . . .
C4_5 C 0.370710 0.827852 0.310947 0.160 Uani 1 1 d G U . . .
C5_5 C 0.360729 0.818188 0.333481 0.169 Uani 1 1 d G U . . .
H5_5 H 0.380415 0.818391 0.344873 0.202 Uiso 1 1 calc R U . . .
C6_5 C 0.321326 0.808221 0.338989 0.176 Uani 1 1 d G U . . .
H6_5 H 0.314648 0.801755 0.354066 0.211 Uiso 1 1 calc R U . . .
C7_5 C 0.408453 0.832667 0.304722 0.143 Uani 1 1 d G U . . .
N8_5 N 0.420923 0.822902 0.282611 0.134 Uani 1 1 d G U . . .
C9_5 C 0.461199 0.826731 0.276396 0.128 Uani 1 1 d G U . . .
N10_5 N 0.489006 0.840326 0.292292 0.131 Uani 1 1 d G U . . .
C11_5 C 0.476537 0.850092 0.314403 0.129 Uani 1 1 d G U . . .
N12_5 N 0.436261 0.846263 0.320618 0.141 Uani 1 1 d G U . . .
N13_5 N 0.564697 0.908253 0.351390 0.127 Uani 1 1 d G U . . .
C14_5 C 0.528804 0.897419 0.361903 0.129 Uani 1 1 d G U . . .
H14_5 H 0.523593 0.904482 0.377069 0.155 Uiso 1 1 calc R U . . .
C15_5 C 0.500701 0.876030 0.349748 0.134 Uani 1 1 d G U . . .
H15_5 H 0.476686 0.868781 0.356782 0.161 Uiso 1 1 calc R U . . .
C16_5 C 0.508490 0.865474 0.327081 0.129 Uani 1 1 d G U . . .
C17_5 C 0.544383 0.876307 0.316567 0.128 Uani 1 1 d G U . . .
H17_5 H 0.549594 0.869245 0.301401 0.153 Uiso 1 1 calc R U . . .
C18_5 C 0.572486 0.897697 0.328721 0.131 Uani 1 1 d G U . . .
H18_5 H 0.596501 0.904945 0.321687 0.157 Uiso 1 1 calc R U . . .
N19_5 N 0.506825 0.792822 0.210739 0.125 Uani 1 1 d G U . . .
C20_5 C 0.533020 0.805702 0.227712 0.125 Uani 1 1 d G U . . .
H20_5 H 0.560476 0.807498 0.224645 0.151 Uiso 1 1 calc R U . . .
C21_5 C 0.518179 0.815896 0.249268 0.123 Uani 1 1 d G U . . .
H21_5 H 0.535705 0.824513 0.260624 0.147 Uiso 1 1 calc R U . . .
C22_5 C 0.477142 0.813211 0.253851 0.124 Uani 1 1 d G U . . .
C23_5 C 0.450947 0.800332 0.236879 0.124 Uani 1 1 d G U . . .
H23_5 H 0.423491 0.798535 0.239946 0.149 Uiso 1 1 calc R U . . .
C24_5 C 0.465787 0.790137 0.215323 0.130 Uani 1 1 d G U . . .
H24_5 H 0.448261 0.781520 0.203967 0.156 Uiso 1 1 calc R U . . .
C25_5 C 0.517510 0.782730 0.188890 0.121 Uani 1 1 d . U . . .
H25A_5 H 0.546623 0.783393 0.187386 0.145 Uiso 1 1 calc R U . . .
H25B_5 H 0.506238 0.800812 0.178019 0.145 Uiso 1 1 calc R U . . .
C26_5 C 0.502221 0.742823 0.183348 0.119 Uani 1 1 d G U . . .
C27_5 C 0.511925 0.713402 0.198394 0.113 Uani 1 1 d G U . . .
H27_5 H 0.530285 0.717552 0.210226 0.136 Uiso 1 1 calc R U . . .
C28_5 C 0.494188 0.677779 0.195757 0.122 Uani 1 1 d G U . . .
H28_5 H 0.500680 0.658095 0.205824 0.146 Uiso 1 1 calc R U . . .
C29_5 C 0.466746 0.671577 0.178073 0.133 Uani 1 1 d G U . . .
C30_5 C 0.457042 0.700998 0.163026 0.133 Uani 1 1 d G U . . .
H30_5 H 0.438682 0.696848 0.151194 0.159 Uiso 1 1 calc R U . . .
C31_5 C 0.474779 0.736621 0.165663 0.130 Uani 1 1 d G U . . .
H31_5 H 0.468286 0.756305 0.155596 0.156 Uiso 1 1 calc R U . . .
C32_5 C 0.443000 0.636190 0.176630 0.139 Uani 1 1 d . U . . .
H32A_5 H 0.423942 0.637639 0.164000 0.166 Uiso 1 1 calc R U . . .
H32B_5 H 0.460586 0.614502 0.174087 0.166 Uiso 1 1 calc R U . . .
N33_5 N 0.421876 0.632292 0.198400 0.155 Uani 1 1 d G U . . .
C34_5 C 0.401232 0.662700 0.208243 0.172 Uani 1 1 d G U . . .
H34_5 H 0.399657 0.685857 0.200495 0.207 Uiso 1 1 calc R U . . .
C35_5 C 0.382941 0.658499 0.229667 0.176 Uani 1 1 d G U . . .
H35_5 H 0.369128 0.678844 0.236253 0.212 Uiso 1 1 calc R U . . .
C36_5 C 0.385294 0.623888 0.241247 0.171 Uani 1 1 d G U . . .
C37_5 C 0.405938 0.593480 0.231404 0.168 Uani 1 1 d G U . . .
H37_5 H 0.407513 0.570323 0.239152 0.201 Uiso 1 1 calc R U . . .
C38_5 C 0.424230 0.597681 0.209980 0.160 Uani 1 1 d G U . . .
H38_5 H 0.438042 0.577336 0.203395 0.192 Uiso 1 1 calc R U . . .
C39_5 C 0.361717 0.621387 0.262211 0.168 Uani 1 1 d G U . . .
N40_5 N 0.341293 0.651781 0.272220 0.166 Uani 1 1 d G U . . .
C41_5 C 0.325710 0.648341 0.294379 0.169 Uani 1 1 d G U . . .
N42_5 N 0.330550 0.614507 0.306529 0.173 Uani 1 1 d G U . . .
C43_5 C 0.350973 0.584113 0.296520 0.172 Uani 1 1 d G U . . .
N44_5 N 0.366557 0.587552 0.274361 0.170 Uani 1 1 d G U . . .
N45_5 N 0.257433 0.739127 0.318032 0.182 Uani 1 1 d G U . . .
C46_5 C 0.262858 0.734161 0.294459 0.180 Uani 1 1 d G U . . .
H46_5 H 0.251743 0.751506 0.284148 0.216 Uiso 1 1 calc R U . . .
C47_5 C 0.284894 0.703271 0.286297 0.176 Uani 1 1 d G U . . .
H47_5 H 0.288524 0.699949 0.270525 0.211 Uiso 1 1 calc R U . . .
C48_5 C 0.301507 0.677347 0.301708 0.175 Uani 1 1 d G U . . .
C49_5 C 0.296082 0.682313 0.325281 0.182 Uani 1 1 d G U . . .
H49_5 H 0.307197 0.664968 0.335592 0.218 Uiso 1 1 calc R U . . .
C50_5 C 0.274046 0.713202 0.333443 0.190 Uani 1 1 d G U . . .
H50_5 H 0.270417 0.716525 0.349215 0.228 Uiso 1 1 calc R U . . .
N51_5 N 0.356570 0.481741 0.333199 0.191 Uani 1 1 d G U . . .
C52_5 C 0.367161 0.483557 0.310032 0.181 Uani 1 1 d G U . . .
H52_5 H 0.375521 0.461665 0.302353 0.218 Uiso 1 1 calc R U . . .
C53_5 C 0.365256 0.518092 0.298344 0.181 Uani 1 1 d G U . . .
H53_5 H 0.372342 0.519307 0.282844 0.217 Uiso 1 1 calc R U . . .
C54_5 C 0.352761 0.550812 0.309821 0.179 Uani 1 1 d G U . . .
C55_5 C 0.342170 0.548997 0.332988 0.188 Uani 1 1 d G U . . .
H55_5 H 0.333810 0.570889 0.340667 0.226 Uiso 1 1 calc R U . . .
C56_5 C 0.344074 0.514461 0.344676 0.193 Uani 1 1 d G U . . .
H56_5 H 0.336988 0.513247 0.360176 0.232 Uiso 1 1 calc R U . . .
N1_6 N 0.602646 0.571642 0.462962 0.108 Uani 1 1 d G U . . .
C2_6 C 0.630888 0.550080 0.450969 0.106 Uani 1 1 d G U . . .
H2_6 H 0.656743 0.547042 0.456857 0.127 Uiso 1 1 calc R U . . .
C3_6 C 0.620488 0.533058 0.430178 0.110 Uani 1 1 d G U . . .
H3_6 H 0.639384 0.518632 0.422154 0.132 Uiso 1 1 calc R U . . .
C4_6 C 0.581845 0.537598 0.421379 0.107 Uani 1 1 d G U . . .
C5_6 C 0.553602 0.559160 0.433371 0.105 Uani 1 1 d G U . . .
H5_6 H 0.527747 0.562197 0.427483 0.126 Uiso 1 1 calc R U . . .
C6_6 C 0.564002 0.576182 0.454162 0.109 Uani 1 1 d G U . . .
H6_6 H 0.545106 0.590609 0.462186 0.131 Uiso 1 1 calc R U . . .
C7_6 C 0.571832 0.524141 0.400549 0.104 Uani 1 1 d G U . . .
N8_6 N 0.602799 0.519656 0.384609 0.104 Uani 1 1 d G U . . .
C9_6 C 0.594892 0.503542 0.363201 0.104 Uani 1 1 d G U . . .
N10_6 N 0.556018 0.491913 0.357732 0.109 Uani 1 1 d G U . . .
C11_6 C 0.525052 0.496397 0.373671 0.108 Uani 1 1 d G U . . .
N12_6 N 0.532958 0.512511 0.395079 0.114 Uani 1 1 d G U . . .
N13_6 N 0.408689 0.457532 0.359877 0.127 Uani 1 1 d G U . . .
C14_6 C 0.413790 0.483707 0.377620 0.132 Uani 1 1 d G U . . .
H14_6 H 0.391590 0.492171 0.385984 0.158 Uiso 1 1 calc R U . . .
C15_6 C 0.452070 0.497231 0.382861 0.131 Uani 1 1 d G U . . .
H15_6 H 0.455482 0.514744 0.394733 0.157 Uiso 1 1 calc R U . . .
C16_6 C 0.485250 0.484582 0.370360 0.121 Uani 1 1 d G U . . .
C17_6 C 0.480150 0.458407 0.352617 0.122 Uani 1 1 d G U . . .
H17_6 H 0.502350 0.449943 0.344253 0.146 Uiso 1 1 calc R U . . .
C18_6 C 0.441870 0.444882 0.347375 0.130 Uani 1 1 d G U . . .
H18_6 H 0.438458 0.427369 0.335504 0.156 Uiso 1 1 calc R U . . .
N19_6 N 0.683231 0.499109 0.313741 0.102 Uani 1 1 d G U . . .
C20_6 C 0.647406 0.479563 0.309961 0.109 Uani 1 1 d G U . . .
H20_6 H 0.643734 0.465980 0.296360 0.131 Uiso 1 1 calc R U . . .
C21_6 C 0.617070 0.480317 0.326510 0.107 Uani 1 1 d G U . . .
H21_6 H 0.593101 0.467239 0.323981 0.129 Uiso 1 1 calc R U . . .
C22_6 C 0.622559 0.500617 0.346839 0.104 Uani 1 1 d G U . . .
C23_6 C 0.658383 0.520164 0.350619 0.113 Uani 1 1 d G U . . .
H23_6 H 0.662055 0.533746 0.364221 0.135 Uiso 1 1 calc R U . . .
C24_6 C 0.688720 0.519410 0.334071 0.112 Uani 1 1 d G U . . .
H24_6 H 0.712689 0.532488 0.336600 0.135 Uiso 1 1 calc R U . . .
C25_6 C 0.714490 0.499700 0.295280 0.096 Uani 1 1 d . U . . .
H25A_6 H 0.731121 0.477117 0.296867 0.116 Uiso 1 1 calc R U . . .
H25B_6 H 0.701065 0.498137 0.280470 0.116 Uiso 1 1 calc R U . . .
C26_6 C 0.741201 0.533622 0.295144 0.095 Uani 1 1 d G U . . .
C27_6 C 0.777762 0.534242 0.306800 0.094 Uani 1 1 d G U . . .
H27_6 H 0.788612 0.511735 0.312553 0.113 Uiso 1 1 calc R U . . .
C28_6 C 0.798106 0.568499 0.309858 0.098 Uani 1 1 d G U . . .
H28_6 H 0.822568 0.568913 0.317657 0.117 Uiso 1 1 calc R U . . .
C29_6 C 0.781889 0.602138 0.301260 0.095 Uani 1 1 d G U . . .
C30_6 C 0.745328 0.601519 0.289604 0.098 Uani 1 1 d G U . . .
H30_6 H 0.734478 0.624025 0.283852 0.117 Uiso 1 1 calc R U . . .
C31_6 C 0.724984 0.567262 0.286546 0.093 Uani 1 1 d G U . . .
H31_6 H 0.700522 0.566848 0.278747 0.112 Uiso 1 1 calc R U . . .
C32_6 C 0.799090 0.638640 0.306670 0.102 Uani 1 1 d . U . . .
H32A_6 H 0.801919 0.653288 0.292579 0.122 Uiso 1 1 calc R U . . .
H32B_6 H 0.825809 0.634893 0.313040 0.122 Uiso 1 1 calc R U . . .
N33_6 N 0.774740 0.660370 0.323120 0.100 Uani 1 1 d . U . . .
C34_6 C 0.759150 0.640000 0.342420 0.104 Uani 1 1 d . U . . .
H34_6 H 0.767276 0.615064 0.345234 0.124 Uiso 1 1 calc R U . . .
C35_6 C 0.731060 0.658160 0.357330 0.102 Uani 1 1 d . U . . .
H35_6 H 0.717829 0.645106 0.369065 0.123 Uiso 1 1 calc R U . . .
C36_6 C 0.724280 0.699040 0.352970 0.091 Uani 1 1 d . U . . .
C37_6 C 0.739420 0.717200 0.334020 0.092 Uani 1 1 d . U . . .
H37_6 H 0.732876 0.742654 0.331575 0.110 Uiso 1 1 calc R U . . .
C38_6 C 0.763620 0.699290 0.318720 0.096 Uani 1 1 d . U . . .
H38_6 H 0.772881 0.711863 0.305630 0.115 Uiso 1 1 calc R U . . .
C39_6 C 0.696617 0.712686 0.369183 0.087 Uani 1 1 d G U . . .
N40_6 N 0.684242 0.691833 0.388299 0.089 Uani 1 1 d G U . . .
C41_6 C 0.660440 0.708905 0.405121 0.089 Uani 1 1 d G U . . .
N42_6 N 0.649013 0.746830 0.402827 0.086 Uani 1 1 d G U . . .
C43_6 C 0.661388 0.767684 0.383711 0.088 Uani 1 1 d G U . . .
N44_6 N 0.685190 0.750612 0.366889 0.084 Uani 1 1 d G U . . .
N45_6 N 0.628694 0.882118 0.377881 0.101 Uani 1 1 d G U . . .
C46_6 C 0.656457 0.866841 0.362471 0.095 Uani 1 1 d G U . . .
H46_6 H 0.667738 0.882149 0.351074 0.114 Uiso 1 1 calc R U . . .
C47_6 C 0.667360 0.828683 0.364097 0.093 Uani 1 1 d G U . . .
H47_6 H 0.685936 0.818462 0.353787 0.111 Uiso 1 1 calc R U . . .
C48_6 C 0.650500 0.805803 0.381132 0.090 Uani 1 1 d G U . . .
C49_6 C 0.622736 0.821080 0.396542 0.095 Uani 1 1 d G U . . .
H49_6 H 0.611456 0.805771 0.407939 0.114 Uiso 1 1 calc R U . . .
C50_6 C 0.611833 0.859237 0.394916 0.104 Uani 1 1 d G U . . .
H50_6 H 0.593258 0.869458 0.405226 0.125 Uiso 1 1 calc R U . . .
N51_6 N 0.635463 0.644857 0.463836 0.109 Uani 1 1 d G U . . .
C52_6 C 0.666480 0.633770 0.449161 0.111 Uani 1 1 d G U . . .
H52_6 H 0.681779 0.612296 0.452576 0.133 Uiso 1 1 calc R U . . .
C53_6 C 0.674633 0.654780 0.429382 0.100 Uani 1 1 d G U . . .
H53_6 H 0.695385 0.647362 0.419563 0.120 Uiso 1 1 calc R U . . .
C54_6 C 0.651767 0.686876 0.424277 0.095 Uani 1 1 d G U . . .
C55_6 C 0.620750 0.697963 0.438952 0.103 Uani 1 1 d G U . . .
H55_6 H 0.605451 0.719438 0.435536 0.123 Uiso 1 1 calc R U . . .
C56_6 C 0.612597 0.676954 0.458731 0.101 Uani 1 1 d G U . . .
H56_6 H 0.591844 0.684372 0.468549 0.122 Uiso 1 1 calc R U . . .
Pd1_7 Pd 0.622640 0.606620 0.489040 0.121 Uani 1 1 d . U . . .
Pd2_7 Pd 0.607300 0.934790 0.370480 0.094 Uani 1 1 d . U . . .
Pd3_7 Pd 0.235700 0.787020 0.330370 0.246 Uani 1 1 d . U . . .
Pd4_7 Pd 0.354370 0.435380 0.352960 0.225 Uani 1 1 d . U . . .
Pd5_7 Pd 0.455440 0.605250 0.066570 0.120 Uani 1 1 d . U . . .
Pd6_7 Pd 0.799180 0.446180 -0.000220 0.129 Uani 1 1 d . U . . .
Pd7_7 Pd 0.894260 0.801470 -0.040470 0.139 Uani 1 1 d . U . . .
Pd8_7 Pd 0.633940 0.936320 0.120810 0.096 Uani 1 1 d . U . . .
Pd9_7 Pd 1.119470 0.802890 0.467320 0.150 Uani 1 1 d . U . . .
Pd10_7 Pd 1.000210 0.933880 0.258510 0.103 Uani 1 1 d . U . . .
Pd11_7 Pd 1.174500 0.603860 0.192290 0.131 Uani 1 1 d . U . . .
Pd12_7 Pd 1.107630 0.448050 0.399370 0.135 Uani 1 1 d . U . . .
C1_7 C 0.686400 0.653300 0.512220 0.213 Uani 1 1 d . U . . .
H1A_7 H 0.698489 0.656890 0.527085 0.319 Uiso 1 1 calc R U . . .
H1B_7 H 0.687356 0.676796 0.503756 0.319 Uiso 1 1 calc R U . . .
H1C_7 H 0.700903 0.633990 0.503920 0.319 Uiso 1 1 calc R U . . .
C2_7 C 0.622570 0.677340 0.519390 0.216 Uani 1 1 d . U . . .
H2A_7 H 0.630601 0.695874 0.508108 0.325 Uiso 1 1 calc R U . . .
H2B_7 H 0.629029 0.686549 0.534522 0.325 Uiso 1 1 calc R U . . .
H2C_7 H 0.594052 0.673090 0.518314 0.325 Uiso 1 1 calc R U . . .
N3_7 N 0.644060 0.641350 0.515140 0.205 Uani 1 1 d . U . . .
C4_7 C 0.644550 0.619110 0.536210 0.211 Uani 1 1 d . U . . .
H4A_7 H 0.633206 0.634886 0.548323 0.253 Uiso 1 1 calc R U . . .
H4B_7 H 0.672546 0.614642 0.540169 0.253 Uiso 1 1 calc R U . . .
C5_7 C 0.624000 0.582520 0.537030 0.215 Uani 1 1 d . U . . .
H5A_7 H 0.600183 0.584850 0.546647 0.258 Uiso 1 1 calc R U . . .
H5B_7 H 0.641661 0.563868 0.544105 0.258 Uiso 1 1 calc R U . . .
N6_7 N 0.612090 0.568870 0.514320 0.210 Uani 1 1 d . U . . .
C7_7 C 0.630980 0.532120 0.508800 0.226 Uani 1 1 d . U . . .
H7A_7 H 0.611572 0.515792 0.501531 0.339 Uiso 1 1 calc R U . . .
H7B_7 H 0.640418 0.520366 0.522725 0.339 Uiso 1 1 calc R U . . .
H7C_7 H 0.653297 0.536181 0.498536 0.339 Uiso 1 1 calc R U . . .
C8_7 C 0.568190 0.562470 0.514390 0.214 Uani 1 1 d . U . . .
H8A_7 H 0.555034 0.583227 0.506681 0.321 Uiso 1 1 calc R U . . .
H8B_7 H 0.558708 0.560947 0.530006 0.321 Uiso 1 1 calc R U . . .
H8C_7 H 0.562232 0.539067 0.506528 0.321 Uiso 1 1 calc R U . . .
C9_7 C 0.692830 0.954750 0.380930 0.130 Uani 1 1 d . U . . .
H9A_7 H 0.707817 0.978063 0.379651 0.194 Uiso 1 1 calc R U . . .
H9B_7 H 0.693490 0.941519 0.366450 0.194 Uiso 1 1 calc R U . . .
H9C_7 H 0.704613 0.939011 0.392658 0.194 Uiso 1 1 calc R U . . .
C10_7 C 0.647640 0.955860 0.411830 0.130 Uani 1 1 d . U . . .
H10A_7 H 0.620206 0.959401 0.416661 0.196 Uiso 1 1 calc R U . . .
H10B_7 H 0.664750 0.973136 0.420115 0.196 Uiso 1 1 calc R U . . .
H10C_7 H 0.655768 0.930112 0.414945 0.196 Uiso 1 1 calc R U . . .
N11_7 N 0.650990 0.963380 0.387080 0.119 Uani 1 1 d . U . . .
C12_7 C 0.646960 1.004170 0.382690 0.141 Uani 1 1 d . U . . .
H12A_7 H 0.653831 1.017616 0.396754 0.169 Uiso 1 1 calc R U . . .
H12B_7 H 0.666798 1.011225 0.371153 0.169 Uiso 1 1 calc R U . . .
C13_7 C 0.608850 1.017540 0.375190 0.145 Uani 1 1 d . U . . .
H13A_7 H 0.612651 1.039930 0.365621 0.175 Uiso 1 1 calc R U . . .
H13B_7 H 0.592968 1.024996 0.388500 0.175 Uiso 1 1 calc R U . . .
N14_7 N 0.586560 0.988350 0.361960 0.132 Uani 1 1 d . U . . .
C15_7 C 0.592590 0.993790 0.337080 0.155 Uani 1 1 d . U . . .
H15A_7 H 0.577517 0.974917 0.328774 0.233 Uiso 1 1 calc R U . . .
H15B_7 H 0.620708 0.991257 0.333463 0.233 Uiso 1 1 calc R U . . .
H15C_7 H 0.583485 1.018751 0.332747 0.233 Uiso 1 1 calc R U . . .
C16_7 C 0.543340 0.993590 0.366580 0.147 Uani 1 1 d . U . . .
H16A_7 H 0.535383 1.018780 0.362000 0.220 Uiso 1 1 calc R U . . .
H16B_7 H 0.538241 0.990293 0.382751 0.220 Uiso 1 1 calc R U . . .
H16C_7 H 0.528169 0.975120 0.358006 0.220 Uiso 1 1 calc R U . . .
C17_7 C 0.211680 0.866510 0.326940 0.316 Uani 1 1 d . U . . .
H17A_7 H 0.214950 0.857336 0.311459 0.474 Uiso 1 1 calc R U . . .
H17B_7 H 0.233806 0.882945 0.330781 0.474 Uiso 1 1 calc R U . . .
H17C_7 H 0.186867 0.880453 0.328125 0.474 Uiso 1 1 calc R U . . .
C18_7 C 0.229470 0.847750 0.364180 0.302 Uani 1 1 d . U . . .
H18A_7 H 0.257833 0.842371 0.363802 0.454 Uiso 1 1 calc R U . . .
H18B_7 H 0.217435 0.835095 0.377149 0.454 Uiso 1 1 calc R U . . .
H18C_7 H 0.225408 0.874747 0.365549 0.454 Uiso 1 1 calc R U . . .
N19_7 N 0.210790 0.834100 0.342920 0.271 Uani 1 1 d . U . . .
C20_7 C 0.168450 0.825860 0.347130 0.284 Uani 1 1 d . U . . .
H20A_7 H 0.164459 0.823149 0.363616 0.341 Uiso 1 1 calc R U . . .
H20B_7 H 0.152666 0.847597 0.342119 0.341 Uiso 1 1 calc R U . . .
C21_7 C 0.152860 0.792060 0.335890 0.287 Uani 1 1 d . U . . .
H21A_7 H 0.143750 0.798853 0.320552 0.344 Uiso 1 1 calc R U . . .
H21B_7 H 0.129694 0.782885 0.344471 0.344 Uiso 1 1 calc R U . . .
N22_7 N 0.182290 0.761440 0.334040 0.270 Uani 1 1 d . U . . .
C23_7 C 0.181340 0.735500 0.353830 0.291 Uani 1 1 d . U . . .
H23A_7 H 0.164791 0.746227 0.365770 0.436 Uiso 1 1 calc R U . . .
H23B_7 H 0.208213 0.731891 0.359535 0.436 Uiso 1 1 calc R U . . .
H23C_7 H 0.170393 0.711388 0.349150 0.436 Uiso 1 1 calc R U . . .
C24_7 C 0.172700 0.737670 0.313790 0.294 Uani 1 1 d . U . . .
H24A_7 H 0.159073 0.752871 0.302464 0.442 Uiso 1 1 calc R U . . .
H24B_7 H 0.155605 0.716952 0.318418 0.442 Uiso 1 1 calc R U . . .
H24C_7 H 0.197183 0.727725 0.307316 0.442 Uiso 1 1 calc R U . . .
C25_7 C 0.389320 0.366020 0.371060 0.315 Uani 1 1 d . U . . .
H25A_7 H 0.381747 0.339772 0.369310 0.473 Uiso 1 1 calc R U . . .
H25B_7 H 0.407517 0.368493 0.383820 0.473 Uiso 1 1 calc R U . . .
H25C_7 H 0.402330 0.374701 0.357230 0.473 Uiso 1 1 calc R U . . .
C26_7 C 0.354360 0.402520 0.399000 0.324 Uani 1 1 d . U . . .
H26A_7 H 0.380494 0.412890 0.402307 0.485 Uiso 1 1 calc R U . . .
H26B_7 H 0.348907 0.381709 0.409286 0.485 Uiso 1 1 calc R U . . .
H26C_7 H 0.334281 0.421938 0.401034 0.485 Uiso 1 1 calc R U . . .
N27_7 N 0.353450 0.388930 0.375340 0.320 Uani 1 1 d . U . . .
C28_7 C 0.318170 0.364610 0.372170 0.325 Uani 1 1 d . U . . .
H28A_7 H 0.327444 0.339353 0.367905 0.390 Uiso 1 1 calc R U . . .
H28B_7 H 0.304452 0.362350 0.386886 0.390 Uiso 1 1 calc R U . . .
C29_7 C 0.289760 0.376710 0.355560 0.331 Uani 1 1 d . U . . .
H29A_7 H 0.263704 0.378798 0.363063 0.398 Uiso 1 1 calc R U . . .
H29B_7 H 0.287545 0.356977 0.343920 0.398 Uiso 1 1 calc R U . . .
N30_7 N 0.298170 0.412720 0.343950 0.328 Uani 1 1 d . U . . .
C31_7 C 0.267920 0.441930 0.349210 0.325 Uani 1 1 d . U . . .
H31A_7 H 0.247120 0.441344 0.337733 0.487 Uiso 1 1 calc R U . . .
H31B_7 H 0.280475 0.466582 0.349248 0.487 Uiso 1 1 calc R U . . .
H31C_7 H 0.256358 0.436990 0.364094 0.487 Uiso 1 1 calc R U . . .
C32_7 C 0.298980 0.405960 0.318870 0.348 Uani 1 1 d . U . . .
H32A_7 H 0.271886 0.403901 0.313224 0.522 Uiso 1 1 calc R U . . .
H32B_7 H 0.313269 0.382744 0.315706 0.522 Uiso 1 1 calc R U . . .
H32C_7 H 0.312312 0.426833 0.311350 0.522 Uiso 1 1 calc R U . . .
C33_7 C 0.385830 0.641630 0.089620 0.234 Uani 1 1 d . U . . .
H33A_7 H 0.396789 0.664480 0.096211 0.351 Uiso 1 1 calc R U . . .
H33B_7 H 0.391867 0.620360 0.099435 0.351 Uiso 1 1 calc R U . . .
H33C_7 H 0.357142 0.644194 0.088153 0.351 Uiso 1 1 calc R U . . .
C34_7 C 0.411090 0.672560 0.056490 0.238 Uani 1 1 d . U . . .
H34A_7 H 0.389119 0.679027 0.046480 0.357 Uiso 1 1 calc R U . . .
H34B_7 H 0.435655 0.671601 0.047741 0.357 Uiso 1 1 calc R U . . .
H34C_7 H 0.413448 0.691490 0.068360 0.357 Uiso 1 1 calc R U . . .
N35_7 N 0.403550 0.635350 0.066980 0.234 Uani 1 1 d . U . . .
C36_7 C 0.373240 0.615710 0.053300 0.237 Uani 1 1 d . U . . .
H36A_7 H 0.349669 0.612353 0.063004 0.285 Uiso 1 1 calc R U . . .
H36B_7 H 0.365487 0.632705 0.040887 0.285 Uiso 1 1 calc R U . . .
C37_7 C 0.382210 0.579840 0.043310 0.234 Uani 1 1 d . U . . .
H37A_7 H 0.379832 0.581958 0.026697 0.281 Uiso 1 1 calc R U . . .
H37B_7 H 0.362323 0.561467 0.048501 0.281 Uiso 1 1 calc R U . . .
N38_7 N 0.422400 0.565380 0.048860 0.224 Uani 1 1 d . U . . .
C39_7 C 0.420700 0.529410 0.061490 0.237 Uani 1 1 d . U . . .
H39A_7 H 0.417220 0.534494 0.077631 0.355 Uiso 1 1 calc R U . . .
H39B_7 H 0.445334 0.515582 0.059140 0.355 Uiso 1 1 calc R U . . .
H39C_7 H 0.398428 0.514508 0.056002 0.355 Uiso 1 1 calc R U . . .
C40_7 C 0.446100 0.559000 0.028050 0.229 Uani 1 1 d . U . . .
H40A_7 H 0.430487 0.544587 0.017197 0.344 Uiso 1 1 calc R U . . .
H40B_7 H 0.470111 0.545121 0.031874 0.344 Uiso 1 1 calc R U . . .
H40C_7 H 0.453318 0.583088 0.021367 0.344 Uiso 1 1 calc R U . . .
C41_7 C 0.729790 0.409470 -0.018890 0.225 Uani 1 1 d . U . . .
H41A_7 H 0.730558 0.435381 -0.024191 0.338 Uiso 1 1 calc R U . . .
H41B_7 H 0.710439 0.407188 -0.006646 0.338 Uiso 1 1 calc R U . . .
H41C_7 H 0.722222 0.393044 -0.031389 0.338 Uiso 1 1 calc R U . . .
C42_7 C 0.763040 0.368810 0.006870 0.205 Uani 1 1 d . U . . .
H42A_7 H 0.788400 0.357840 0.011250 0.308 Uiso 1 1 d R U . . .
H42B_7 H 0.746010 0.349350 0.000530 0.308 Uiso 1 1 d R U . . .
H42C_7 H 0.750270 0.379760 0.020170 0.308 Uiso 1 1 d R U . . .
N43_7 N 0.769800 0.398450 -0.010390 0.201 Uani 1 1 d . U . . .
C44_7 C 0.789840 0.379740 -0.029810 0.218 Uani 1 1 d . U . . .
H44A_7 H 0.795943 0.353790 -0.025224 0.262 Uiso 1 1 calc R U . . .
H44B_7 H 0.770661 0.378283 -0.042380 0.262 Uiso 1 1 calc R U . . .
C45_7 C 0.825630 0.396140 -0.038520 0.227 Uani 1 1 d . U . . .
H45A_7 H 0.821670 0.401938 -0.054707 0.272 Uiso 1 1 calc R U . . .
H45B_7 H 0.847014 0.377362 -0.037523 0.272 Uiso 1 1 calc R U . . .
N46_7 N 0.838870 0.430720 -0.026850 0.222 Uani 1 1 d . U . . .
C47_7 C 0.847030 0.461150 -0.043530 0.255 Uani 1 1 d . U . . .
H47A_7 H 0.827644 0.481211 -0.041582 0.382 Uiso 1 1 calc R U . . .
H47B_7 H 0.845146 0.451118 -0.058886 0.382 Uiso 1 1 calc R U . . .
H47C_7 H 0.873644 0.471050 -0.041046 0.382 Uiso 1 1 calc R U . . .
C48_7 C 0.875990 0.422820 -0.013920 0.238 Uani 1 1 d . U . . .
H48A_7 H 0.889521 0.401309 -0.020620 0.357 Uiso 1 1 calc R U . . .
H48B_7 H 0.869355 0.417298 0.001844 0.357 Uiso 1 1 calc R U . . .
H48C_7 H 0.893343 0.444693 -0.014537 0.357 Uiso 1 1 calc R U . . .
C49_7 C 0.895250 0.751750 -0.085830 0.194 Uani 1 1 d . U . . .
H49A_7 H 0.875687 0.765890 -0.094501 0.291 Uiso 1 1 calc R U . . .
H49B_7 H 0.881699 0.733857 -0.075984 0.291 Uiso 1 1 calc R U . . .
H49C_7 H 0.912718 0.738278 -0.096223 0.291 Uiso 1 1 calc R U . . .
C50_7 C 0.958190 0.760470 -0.066900 0.204 Uani 1 1 d . U . . .
H50A_7 H 0.965508 0.743711 -0.079301 0.306 Uiso 1 1 calc R U . . .
H50B_7 H 0.956501 0.746211 -0.052808 0.306 Uiso 1 1 calc R U . . .
H50C_7 H 0.978223 0.780046 -0.065367 0.306 Uiso 1 1 calc R U . . .
N51_7 N 0.919030 0.777930 -0.071820 0.186 Uani 1 1 d . U . . .
C52_7 C 0.925710 0.810980 -0.086620 0.191 Uani 1 1 d . U . . .
H52A_7 H 0.952851 0.820270 -0.083991 0.229 Uiso 1 1 calc R U . . .
H52B_7 H 0.924219 0.802698 -0.102548 0.229 Uiso 1 1 calc R U . . .
C53_7 C 0.898570 0.841730 -0.083550 0.185 Uani 1 1 d . U . . .
H53A_7 H 0.875772 0.838094 -0.093761 0.223 Uiso 1 1 calc R U . . .
H53B_7 H 0.911965 0.865125 -0.088114 0.223 Uiso 1 1 calc R U . . .
N54_7 N 0.883500 0.846230 -0.059970 0.176 Uani 1 1 d . U . . .
C55_7 C 0.841870 0.859970 -0.060360 0.207 Uani 1 1 d . U . . .
H55A_7 H 0.828030 0.851318 -0.046789 0.310 Uiso 1 1 calc R U . . .
H55B_7 H 0.828505 0.850282 -0.073803 0.310 Uiso 1 1 calc R U . . .
H55C_7 H 0.841761 0.887325 -0.060744 0.310 Uiso 1 1 calc R U . . .
C56_7 C 0.907520 0.874640 -0.047360 0.194 Uani 1 1 d . U . . .
H56A_7 H 0.935158 0.873049 -0.052190 0.291 Uiso 1 1 calc R U . . .
H56B_7 H 0.905735 0.869705 -0.031114 0.291 Uiso 1 1 calc R U . . .
H56C_7 H 0.897336 0.899699 -0.050550 0.291 Uiso 1 1 calc R U . . .
C57_7 C 0.692120 0.993760 0.132910 0.138 Uani 1 1 d . U . . .
H57A_7 H 0.716691 0.985420 0.125750 0.207 Uiso 1 1 calc R U . . .
H57B_7 H 0.687607 0.979399 0.146762 0.207 Uiso 1 1 calc R U . . .
H57C_7 H 0.694154 1.020355 0.136621 0.207 Uiso 1 1 calc R U . . .
C58_7 C 0.674120 0.995920 0.093890 0.133 Uani 1 1 d . U . . .
H58A_7 H 0.693807 0.977043 0.089780 0.199 Uiso 1 1 calc R U . . .
H58B_7 H 0.686409 1.020691 0.093729 0.199 Uiso 1 1 calc R U . . .
H58C_7 H 0.652370 0.995316 0.083005 0.199 Uiso 1 1 calc R U . . .
N59_7 N 0.658480 0.987830 0.117070 0.117 Uani 1 1 d . U . . .
C60_7 C 0.628270 1.016950 0.122450 0.138 Uani 1 1 d . U . . .
H60A_7 H 0.641827 1.037540 0.130462 0.166 Uiso 1 1 calc R U . . .
H60B_7 H 0.618519 1.027223 0.107973 0.166 Uiso 1 1 calc R U . . .
C61_7 C 0.594240 1.006320 0.135790 0.136 Uani 1 1 d . U . . .
H61A_7 H 0.570944 1.020333 0.130314 0.163 Uiso 1 1 calc R U . . .
H61B_7 H 0.598851 1.013679 0.151685 0.163 Uiso 1 1 calc R U . . .
N62_7 N 0.585220 0.965640 0.135020 0.122 Uani 1 1 d . U . . .
C63_7 C 0.579400 0.950390 0.158340 0.152 Uani 1 1 d . U . . .
H63A_7 H 0.570518 0.970434 0.168403 0.228 Uiso 1 1 calc R U . . .
H63B_7 H 0.604409 0.940190 0.163901 0.228 Uiso 1 1 calc R U . . .
H63C_7 H 0.559465 0.930568 0.157974 0.228 Uiso 1 1 calc R U . . .
C64_7 C 0.548130 0.956690 0.122170 0.150 Uani 1 1 d . U . . .
H64A_7 H 0.553448 0.958120 0.105922 0.225 Uiso 1 1 calc R U . . .
H64B_7 H 0.527485 0.974692 0.126179 0.225 Uiso 1 1 calc R U . . .
H64C_7 H 0.539296 0.931428 0.126039 0.225 Uiso 1 1 calc R U . . .
C65_7 C 1.125870 0.770570 0.511840 0.211 Uani 1 1 d . U . . .
H65A_7 H 1.118471 0.793409 0.519919 0.316 Uiso 1 1 calc R U . . .
H65B_7 H 1.139353 0.753510 0.522215 0.316 Uiso 1 1 calc R U . . .
H65C_7 H 1.102077 0.758490 0.505923 0.316 Uiso 1 1 calc R U . . .
C66_7 C 1.177060 0.745920 0.488520 0.205 Uani 1 1 d . U . . .
H66A_7 H 1.165890 0.731998 0.475798 0.308 Uiso 1 1 calc R U . . .
H66B_7 H 1.176883 0.730153 0.502044 0.308 Uiso 1 1 calc R U . . .
H66C_7 H 1.204263 0.753177 0.484954 0.308 Uiso 1 1 calc R U . . .
N67_7 N 1.152850 0.780170 0.492740 0.200 Uani 1 1 d . U . . .
C68_7 C 1.178510 0.811030 0.500790 0.205 Uani 1 1 d . U . . .
H68A_7 H 1.167974 0.819339 0.515566 0.246 Uiso 1 1 calc R U . . .
H68B_7 H 1.204985 0.800317 0.503648 0.246 Uiso 1 1 calc R U . . .
C69_7 C 1.184000 0.844020 0.487060 0.203 Uani 1 1 d . U . . .
H69A_7 H 1.209206 0.841762 0.478674 0.244 Uiso 1 1 calc R U . . .
H69B_7 H 1.186000 0.866099 0.497057 0.244 Uiso 1 1 calc R U . . .
N70_7 N 1.151090 0.850140 0.470520 0.180 Uani 1 1 d . U . . .
C71_7 C 1.167140 0.869400 0.449940 0.215 Uani 1 1 d . U . . .
H71A_7 H 1.175339 0.850679 0.438811 0.322 Uiso 1 1 calc R U . . .
H71B_7 H 1.189920 0.884726 0.454182 0.322 Uiso 1 1 calc R U . . .
H71C_7 H 1.146637 0.885365 0.443395 0.322 Uiso 1 1 calc R U . . .
C72_7 C 1.121010 0.875830 0.480920 0.223 Uani 1 1 d . U . . .
H72A_7 H 1.110516 0.892582 0.469304 0.334 Uiso 1 1 calc R U . . .
H72B_7 H 1.133492 0.890613 0.492863 0.334 Uiso 1 1 calc R U . . .
H72C_7 H 1.099420 0.861036 0.487370 0.334 Uiso 1 1 calc R U . . .
C73_7 C 0.952550 0.991750 0.282810 0.150 Uani 1 1 d . U . . .
H73A_7 H 0.932451 0.986411 0.271373 0.225 Uiso 1 1 calc R U . . .
H73B_7 H 0.950460 1.017907 0.287520 0.225 Uiso 1 1 calc R U . . .
H73C_7 H 0.948450 0.975473 0.295907 0.225 Uiso 1 1 calc R U . . .
C74_7 C 1.020820 0.992880 0.292010 0.156 Uani 1 1 d . U . . .
H74A_7 H 1.047554 0.985322 0.287604 0.234 Uiso 1 1 calc R U . . .
H74B_7 H 1.012705 0.978917 0.305471 0.234 Uiso 1 1 calc R U . . .
H74C_7 H 1.020521 1.019681 0.295340 0.234 Uiso 1 1 calc R U . . .
N75_7 N 0.992790 0.984800 0.273060 0.128 Uani 1 1 d . U . . .
C76_7 C 0.997350 1.015270 0.255930 0.150 Uani 1 1 d . U . . .
H76A_7 H 0.974474 1.032306 0.257452 0.180 Uiso 1 1 calc R U . . .
H76B_7 H 1.021269 1.029779 0.259836 0.180 Uiso 1 1 calc R U . . .
C77_7 C 1.000420 1.004460 0.232490 0.147 Uani 1 1 d . U . . .
H77A_7 H 1.023006 1.017960 0.225681 0.177 Uiso 1 1 calc R U . . .
H77B_7 H 0.976233 1.012805 0.224593 0.177 Uiso 1 1 calc R U . . .
N78_7 N 1.005760 0.963710 0.228190 0.133 Uani 1 1 d . U . . .
C79_7 C 1.045980 0.955290 0.218740 0.165 Uani 1 1 d . U . . .
H79A_7 H 1.046283 0.929876 0.212609 0.247 Uiso 1 1 calc R U . . .
H79B_7 H 1.065715 0.957383 0.230755 0.247 Uiso 1 1 calc R U . . .
H79C_7 H 1.052177 0.973119 0.206692 0.247 Uiso 1 1 calc R U . . .
C80_7 C 0.975770 0.949840 0.211560 0.150 Uani 1 1 d . U . . .
H80A_7 H 0.968595 0.970104 0.201232 0.224 Uiso 1 1 calc R U . . .
H80B_7 H 0.952184 0.941334 0.219671 0.224 Uiso 1 1 calc R U . . .
H80C_7 H 0.986946 0.929025 0.202917 0.224 Uiso 1 1 calc R U . . .
C81_7 C 1.170370 0.645010 0.148410 0.215 Uani 1 1 d . U . . .
H81A_7 H 1.179367 0.667359 0.140359 0.322 Uiso 1 1 calc R U . . .
H81B_7 H 1.144312 0.649722 0.155040 0.322 Uiso 1 1 calc R U . . .
H81C_7 H 1.168635 0.624048 0.137822 0.322 Uiso 1 1 calc R U . . .
C82_7 C 1.217990 0.671630 0.173480 0.206 Uani 1 1 d . U . . .
H82A_7 H 1.246486 0.670187 0.170719 0.309 Uiso 1 1 calc R U . . .
H82B_7 H 1.213171 0.676208 0.189565 0.309 Uiso 1 1 calc R U . . .
H82C_7 H 1.206744 0.692089 0.164582 0.309 Uiso 1 1 calc R U . . .
N83_7 N 1.199060 0.635700 0.166740 0.198 Uani 1 1 d . U . . .
C84_7 C 1.229950 0.611980 0.155760 0.207 Uani 1 1 d . U . . .
H84A_7 H 1.217577 0.597604 0.143367 0.248 Uiso 1 1 calc R U . . .
H84B_7 H 1.250195 0.628484 0.148966 0.248 Uiso 1 1 calc R U . . .
C85_7 C 1.249360 0.586010 0.171050 0.209 Uani 1 1 d . U . . .
H85A_7 H 1.267926 0.599858 0.180864 0.250 Uiso 1 1 calc R U . . .
H85B_7 H 1.264765 0.567628 0.162182 0.250 Uiso 1 1 calc R U . . .
N86_7 N 1.219910 0.566020 0.185320 0.201 Uani 1 1 d . U . . .
C87_7 C 1.237200 0.550950 0.206580 0.212 Uani 1 1 d . U . . .
H87A_7 H 1.231623 0.524159 0.207653 0.318 Uiso 1 1 calc R U . . .
H87B_7 H 1.225517 0.563853 0.219565 0.318 Uiso 1 1 calc R U . . .
H87C_7 H 1.265826 0.554931 0.206499 0.318 Uiso 1 1 calc R U . . .
C88_7 C 1.201760 0.534780 0.172470 0.216 Uani 1 1 d . U . . .
H88A_7 H 1.176884 0.527471 0.179699 0.324 Uiso 1 1 calc R U . . .
H88B_7 H 1.219856 0.513431 0.172298 0.324 Uiso 1 1 calc R U . . .
H88C_7 H 1.196576 0.542846 0.156943 0.324 Uiso 1 1 calc R U . . .
C89_7 C 1.114220 0.368950 0.379230 0.178 Uani 1 1 d . U . . .
H89A_7 H 1.090880 0.363010 0.388350 0.267 Uiso 1 1 d R U . . .
H89B_7 H 1.131470 0.347020 0.378420 0.267 Uiso 1 1 d R U . . .
H89C_7 H 1.105960 0.376030 0.363970 0.267 Uiso 1 1 d R U . . .
C90_7 C 1.169030 0.409350 0.373790 0.188 Uani 1 1 d . U . . .
H90A_7 H 1.189380 0.424030 0.381490 0.282 Uiso 1 1 d R U . . .
H90B_7 H 1.158660 0.423630 0.360990 0.282 Uiso 1 1 d R U . . .
H90C_7 H 1.180550 0.385940 0.368310 0.282 Uiso 1 1 d R U . . .
N91_7 N 1.136270 0.400900 0.389910 0.160 Uani 1 1 d . U . . .
C92_7 C 1.155890 0.383840 0.410150 0.169 Uani 1 1 d . U . . .
H92A_7 H 1.153596 0.356361 0.408860 0.202 Uiso 1 1 calc R U . . .
H92B_7 H 1.184359 0.390032 0.409454 0.202 Uiso 1 1 calc R U . . .
C93_7 C 1.141420 0.394550 0.432070 0.172 Uani 1 1 d . U . . .
H93A_7 H 1.163596 0.393824 0.442935 0.206 Uiso 1 1 calc R U . . .
H93B_7 H 1.121561 0.376013 0.437080 0.206 Uiso 1 1 calc R U . . .
N94_7 N 1.123220 0.432400 0.432710 0.174 Uani 1 1 d . U . . .
C95_7 C 1.089350 0.432530 0.449040 0.178 Uani 1 1 d . U . . .
H95A_7 H 1.067227 0.418460 0.442632 0.267 Uiso 1 1 calc R U . . .
H95B_7 H 1.081076 0.458317 0.451917 0.267 Uiso 1 1 calc R U . . .
H95C_7 H 1.097605 0.420898 0.463246 0.267 Uiso 1 1 calc R U . . .
C96_7 C 1.151950 0.461100 0.440520 0.178 Uani 1 1 d . U . . .
H96A_7 H 1.167904 0.450829 0.452833 0.267 Uiso 1 1 calc R U . . .
H96B_7 H 1.137610 0.483137 0.445915 0.267 Uiso 1 1 calc R U . . .
H96C_7 H 1.169238 0.468215 0.427950 0.267 Uiso 1 1 calc R U . . .
W1_8 W 0.571350 0.755430 0.329530 0.081 Uani 1 1 d . U . . .
O1_8 O 0.413490 0.724970 0.272560 0.114 Uani 1 1 d . U . . .
Si1_8 Si 0.522580 0.665760 0.326200 0.074 Uani 1 1 d . U . . .
Si2_8 Si 0.749570 0.667110 0.100020 0.066 Uani 1 1 d . U . . .
W2_8 W 0.624780 0.678980 0.310460 0.082 Uani 1 1 d . U . . .
O2_8 O 0.407520 0.677830 0.312230 0.110 Uani 1 1 d . U . . .
W3_8 W 0.544780 0.703520 0.381440 0.090 Uani 1 1 d . U . . .
O3_8 O 0.444340 0.748380 0.314070 0.103 Uani 1 1 d . U . . .
Si3_8 Si 0.979300 0.669730 0.325060 0.065 Uani 1 1 d . U . . .
W4_8 W 0.598790 0.626510 0.362430 0.086 Uani 1 1 d . U . . .
O4_8 O 0.495280 0.727190 0.281530 0.104 Uani 1 1 d . U . . .
W5_8 W 0.499750 0.616000 0.377320 0.100 Uani 1 1 d . U . . .
O5_8 O 0.460760 0.661050 0.279690 0.102 Uani 1 1 d . U . . .
W6_8 W 0.466480 0.745170 0.345770 0.089 Uani 1 1 d . U . . .
O6_8 O 0.442920 0.780840 0.358300 0.126 Uani 1 1 d . U . . .
W7_8 W 0.550900 0.717800 0.276590 0.087 Uani 1 1 d . U . . .
O7_8 O 0.424380 0.709020 0.353410 0.107 Uani 1 1 d . U . . .
W8_8 W 0.576660 0.586340 0.305920 0.082 Uani 1 1 d . U . . .
O8_8 O 0.513750 0.763380 0.334280 0.098 Uani 1 1 d . U . . .
W9_8 W 0.477770 0.575570 0.321070 0.093 Uani 1 1 d . U . . .
O9_8 O 0.473890 0.585780 0.289060 0.100 Uani 1 1 d . U . . .
W10_8 W 0.420780 0.657070 0.341480 0.102 Uani 1 1 d . U . . .
O10_8 O 0.496690 0.723430 0.370710 0.101 Uani 1 1 d . U . . .
W11_8 W 0.445550 0.706770 0.292760 0.104 Uani 1 1 d . U . . .
O11_8 O 0.374010 0.646960 0.351220 0.132 Uani 1 1 d . U . . .
W12_8 W 0.502830 0.625070 0.272140 0.090 Uani 1 1 d . U . . .
O12_8 O 0.479370 0.686690 0.326880 0.088 Uani 1 1 d . U . . .
W13_8 W 0.839840 0.709610 0.079380 0.086 Uani 1 1 d . U . . .
O13_8 O 0.455110 0.640120 0.367640 0.099 Uani 1 1 d . U . . .
W14_8 W 0.842440 0.626280 0.117010 0.077 Uani 1 1 d . U . . .
O14_8 O 0.436320 0.612610 0.325830 0.105 Uani 1 1 d . U . . .
W15_8 W 0.809660 0.718170 0.139520 0.079 Uani 1 1 d . U . . .
O15_8 O 0.452750 0.535170 0.322210 0.118 Uani 1 1 d . U . . .
W16_8 W 0.780150 0.660230 0.041870 0.082 Uani 1 1 d . U . . .
O16_8 O 0.491380 0.580290 0.352520 0.100 Uani 1 1 d . U . . .
W17_8 W 0.782530 0.577360 0.079240 0.075 Uani 1 1 d . U . . .
O17_8 O 0.529950 0.557290 0.314030 0.099 Uani 1 1 d . U . . .
W18_8 W 0.686080 0.617320 0.061940 0.080 Uani 1 1 d . U . . .
O18_8 O 0.481550 0.589640 0.399600 0.112 Uani 1 1 d . U . . .
W19_8 W 0.749160 0.746930 0.062600 0.077 Uani 1 1 d . U . . .
O19_8 O 0.514180 0.658820 0.394420 0.106 Uani 1 1 d . U . . .
W20_8 W 0.719440 0.755310 0.122660 0.075 Uani 1 1 d . U . . .
O20_8 O 0.556290 0.603150 0.376990 0.105 Uani 1 1 d . U . . .
W21_8 W 0.655730 0.703740 0.082830 0.078 Uani 1 1 d . U . . .
O21_8 O 0.537910 0.656260 0.354310 0.094 Uani 1 1 d . U . . .
W22_8 W 0.721520 0.678100 0.158170 0.078 Uani 1 1 d . U . . .
O22_8 O 0.639700 0.608190 0.374790 0.103 Uani 1 1 d . U . . .
W23_8 W 0.754270 0.586170 0.135770 0.073 Uani 1 1 d . U . . .
O23_8 O 0.590950 0.668650 0.383180 0.103 Uani 1 1 d . U . . .
W24_8 W 0.657520 0.625850 0.118210 0.078 Uani 1 1 d . U . . .
O24_8 O 0.623550 0.660390 0.340340 0.096 Uani 1 1 d . U . . .
W25_8 W 0.996930 0.580570 0.351370 0.085 Uani 1 1 d . U . . .
O25_8 O 0.551860 0.728580 0.406160 0.112 Uani 1 1 d . U . . .
W26_8 W 1.053960 0.665030 0.368320 0.087 Uani 1 1 d . U . . .
O26_8 O 0.572120 0.738460 0.361470 0.097 Uani 1 1 d . U . . .
W27_8 W 1.070030 0.621820 0.311680 0.085 Uani 1 1 d . U . . .
O27_8 O 0.588790 0.593330 0.337240 0.092 Uani 1 1 d . U . . .
W28_8 W 0.998140 0.628780 0.269990 0.078 Uani 1 1 d . U . . .
O28_8 O 0.674650 0.676260 0.303410 0.097 Uani 1 1 d . U . . .
W29_8 W 1.051000 0.707620 0.286300 0.079 Uani 1 1 d . U . . .
O29_8 O 0.620840 0.730740 0.323120 0.096 Uani 1 1 d . U . . .
W30_8 W 0.904490 0.679040 0.282480 0.076 Uani 1 1 d . U . . .
O30_8 O 0.550370 0.595340 0.276960 0.092 Uani 1 1 d . U . . .
W31_8 W 0.957430 0.757560 0.298420 0.073 Uani 1 1 d . U . . .
O31_8 O 0.609810 0.552920 0.297470 0.102 Uani 1 1 d . U . . .
W32_8 W 0.888930 0.719130 0.335530 0.078 Uani 1 1 d . U . . .
O32_8 O 0.608160 0.632370 0.299550 0.088 Uani 1 1 d . U . . .
W33_8 W 1.034130 0.751000 0.342960 0.075 Uani 1 1 d . U . . .
O33_8 O 0.605750 0.700940 0.281750 0.088 Uani 1 1 d . U . . .
W34_8 W 0.966030 0.711750 0.380060 0.083 Uani 1 1 d . U . . .
O34_8 O 0.555230 0.693740 0.314600 0.089 Uani 1 1 d . U . . .
W35_8 W 0.908990 0.627580 0.362850 0.081 Uani 1 1 d . U . . .
O35_8 O 0.590600 0.799540 0.335170 0.112 Uani 1 1 d . U . . .
W36_8 W 0.924590 0.587570 0.309910 0.075 Uani 1 1 d . U . . .
O36_8 O 0.556640 0.740040 0.251520 0.111 Uani 1 1 d . U . . .
O37_8 O 0.562680 0.758800 0.294440 0.093 Uani 1 1 d . U . . .
O38_8 O 0.533990 0.665620 0.268800 0.097 Uani 1 1 d . U . . .
O39_8 O 0.495350 0.612670 0.244630 0.110 Uani 1 1 d . U . . .
O40_8 O 0.518870 0.626670 0.311670 0.096 Uani 1 1 d . U . . .
O41_8 O 0.619050 0.606070 0.129770 0.083 Uani 1 1 d . U . . .
O42_8 O 0.677070 0.657490 0.141200 0.090 Uani 1 1 d . U . . .
O43_8 O 0.631050 0.669500 0.104400 0.096 Uani 1 1 d . U . . .
O44_8 O 0.699890 0.591500 0.125870 0.085 Uani 1 1 d . U . . .
O45_8 O 0.655660 0.604380 0.088460 0.096 Uani 1 1 d . U . . .
O46_8 O 0.749210 0.550960 0.155840 0.100 Uani 1 1 d . U . . .
O47_8 O 0.654030 0.663080 0.061660 0.088 Uani 1 1 d . U . . .
O48_8 O 0.661630 0.591510 0.041350 0.090 Uani 1 1 d . U . . .
O49_8 O 0.764010 0.556270 0.108050 0.086 Uani 1 1 d . U . . .
O50_8 O 0.727800 0.583130 0.071040 0.086 Uani 1 1 d . U . . .
O51_8 O 0.793990 0.536470 0.065090 0.094 Uani 1 1 d . U . . .
O52_8 O 0.727060 0.643210 0.044510 0.085 Uani 1 1 d . U . . .
O53_8 O 0.795550 0.614420 0.055640 0.091 Uani 1 1 d . U . . .
O54_8 O 0.791860 0.649840 0.013620 0.108 Uani 1 1 d . U . . .
O55_8 O 0.834290 0.588780 0.093960 0.085 Uani 1 1 d . U . . .
O56_8 O 0.757500 0.712000 0.039200 0.089 Uani 1 1 d . U . . .
O57_8 O 0.828930 0.681340 0.052250 0.094 Uani 1 1 d . U . . .
O58_8 O 0.887200 0.727180 0.073500 0.112 Uani 1 1 d . U . . .
O59_8 O 0.809470 0.748930 0.065160 0.092 Uani 1 1 d . U . . .
O60_8 O 0.830930 0.725430 0.108930 0.094 Uani 1 1 d . U . . .
O61_8 O 0.850760 0.662310 0.092950 0.088 Uani 1 1 d . U . . .
O62_8 O 0.742000 0.781920 0.047090 0.089 Uani 1 1 d . U . . .
O63_8 O 0.741890 0.762870 0.093570 0.088 Uani 1 1 d . U . . .
O64_8 O 0.695530 0.727030 0.065000 0.084 Uani 1 1 d . U . . .
O65_8 O 0.845040 0.740450 0.156640 0.096 Uani 1 1 d . U . . .
O66_8 O 0.775190 0.762860 0.135230 0.093 Uani 1 1 d . U . . .
O67_8 O 0.774140 0.700100 0.163780 0.085 Uani 1 1 d . U . . .
O68_8 O 0.830790 0.670050 0.136170 0.081 Uani 1 1 d . U . . .
O69_8 O 0.705500 0.674810 0.186210 0.086 Uani 1 1 d . U . . .
O70_8 O 0.702380 0.726010 0.151470 0.091 Uani 1 1 d . U . . .
O71_8 O 0.746070 0.631040 0.153400 0.078 Uani 1 1 d . U . . .
O72_8 O 0.888480 0.613280 0.126160 0.090 Uani 1 1 d . U . . .
O73_8 O 0.772010 0.627680 0.106170 0.078 Uani 1 1 d . U . . .
O74_8 O 0.771280 0.688360 0.078700 0.087 Uani 1 1 d . U . . .
O75_8 O 0.704090 0.657530 0.092850 0.076 Uani 1 1 d . U . . .
O76_8 O 0.811840 0.595260 0.136770 0.078 Uani 1 1 d . U . . .
O77_8 O 0.675390 0.733780 0.106970 0.082 Uani 1 1 d . U . . .
O78_8 O 0.701260 0.800060 0.131320 0.117 Uani 1 1 d . U . . .
O79_8 O 0.616130 0.729560 0.074610 0.101 Uani 1 1 d . U . . .
O80_8 O 0.749740 0.693460 0.121300 0.083 Uani 1 1 d . U . . .
O81_8 O 0.951820 0.728800 0.406300 0.099 Uani 1 1 d . U . . .
O82_8 O 1.014520 0.685350 0.388730 0.091 Uani 1 1 d . U . . .
O83_8 O 1.000450 0.752380 0.368810 0.086 Uani 1 1 d . U . . .
O84_8 O 0.924780 0.730640 0.360510 0.090 Uani 1 1 d . U . . .
O85_8 O 0.938950 0.664880 0.379900 0.095 Uani 1 1 d . U . . .
O86_8 O 0.874650 0.614920 0.381960 0.095 Uani 1 1 d . U . . .
O87_8 O 0.884330 0.670600 0.347670 0.090 Uani 1 1 d . U . . .
O88_8 O 0.950230 0.590450 0.369800 0.094 Uani 1 1 d . U . . .
O89_8 O 0.846130 0.741550 0.344550 0.092 Uani 1 1 d . U . . .
O90_8 O 0.894020 0.594980 0.337060 0.080 Uani 1 1 d . U . . .
O91_8 O 0.869520 0.700730 0.307340 0.092 Uani 1 1 d . U . . .
O92_8 O 0.911080 0.758840 0.318280 0.082 Uani 1 1 d . U . . .
O93_8 O 0.872080 0.677810 0.260120 0.102 Uani 1 1 d . U . . .
O94_8 O 0.924670 0.729910 0.277580 0.084 Uani 1 1 d . U . . .
O95_8 O 0.952090 0.662320 0.268530 0.085 Uani 1 1 d . U . . .
O96_8 O 0.898170 0.629940 0.298150 0.088 Uani 1 1 d . U . . .
O97_8 O 0.897430 0.551530 0.299970 0.098 Uani 1 1 d . U . . .
O98_8 O 0.960980 0.559130 0.329000 0.086 Uani 1 1 d . U . . .
O99_8 O 1.034780 0.585940 0.329190 0.093 Uani 1 1 d . U . . .
O100_8 O 1.011940 0.541260 0.363450 0.095 Uani 1 1 d . U . . .
O101_8 O 1.025290 0.617690 0.367770 0.092 Uani 1 1 d . U . . .
O102_8 O 1.076800 0.650820 0.338920 0.087 Uani 1 1 d . U . . .
O103_8 O 1.090900 0.654810 0.387810 0.124 Uani 1 1 d . U . . .
O104_8 O 1.067000 0.716380 0.359470 0.085 Uani 1 1 d . U . . .
O105_8 O 1.059130 0.788120 0.348000 0.094 Uani 1 1 d . U . . .
O106_8 O 0.993060 0.768180 0.325710 0.092 Uani 1 1 d . U . . .
O107_8 O 1.058180 0.728340 0.315490 0.088 Uani 1 1 d . U . . .
O108_8 O 0.956260 0.801900 0.286650 0.102 Uani 1 1 d . U . . .
O109_8 O 1.084180 0.735380 0.270360 0.099 Uani 1 1 d . U . . .
O110_8 O 1.084790 0.668540 0.295930 0.089 Uani 1 1 d . U . . .
O111_8 O 1.032790 0.673030 0.262810 0.085 Uani 1 1 d . U . . .
O112_8 O 1.002540 0.736880 0.284570 0.083 Uani 1 1 d . U . . .
O113_8 O 0.999560 0.609250 0.243440 0.089 Uani 1 1 d . U . . .
O114_8 O 1.044860 0.605820 0.283630 0.093 Uani 1 1 d . U . . .
O115_8 O 0.965970 0.596430 0.288090 0.081 Uani 1 1 d . U . . .
O116_8 O 1.012940 0.660730 0.304560 0.082 Uani 1 1 d . U . . .
O117_8 O 1.113670 0.597130 0.310110 0.106 Uani 1 1 d . U . . .
O118_8 O 1.000330 0.692440 0.346840 0.081 Uani 1 1 d . U . . .
O119_8 O 0.945520 0.698090 0.314020 0.082 Uani 1 1 d . U . . .
O120_8 O 0.960100 0.630930 0.333480 0.079 Uani 1 1 d . U . . .

loop_
_atom_site_aniso_label
_atom_site_aniso_U_11
_atom_site_aniso_U_22
_atom_site_aniso_U_33
_atom_site_aniso_U_23
_atom_site_aniso_U_13
_atom_site_aniso_U_12
N1_1 0.099 0.093 0.114 -0.009 -0.021 0.008
C2_1 0.105 0.097 0.120 -0.003 -0.019 0.015
C3_1 0.089 0.092 0.111 0.004 -0.009 0.004
C4_1 0.092 0.084 0.106 0.005 -0.003 0.000
C5_1 0.096 0.091 0.120 0.008 -0.004 0.000
C6_1 0.096 0.091 0.123 -0.004 -0.017 0.004
C7_1 0.089 0.074 0.093 0.003 0.016 -0.005
N8_1 0.084 0.076 0.094 0.006 0.004 -0.007
C9_1 0.091 0.090 0.086 -0.012 0.007 -0.002
N10_1 0.086 0.092 0.095 -0.029 0.012 -0.026
C11_1 0.090 0.083 0.096 -0.017 0.015 -0.007
N12_1 0.091 0.075 0.098 -0.007 0.020 -0.009
N13_1 0.130 0.116 0.101 -0.054 0.008 0.020
C14_1 0.121 0.124 0.106 -0.032 0.006 0.021
C15_1 0.100 0.110 0.101 -0.017 0.012 0.005
C16_1 0.097 0.096 0.099 -0.032 0.011 0.006
C17_1 0.106 0.096 0.101 -0.034 0.006 0.010
C18_1 0.116 0.108 0.107 -0.039 0.006 0.018
N19_1 0.087 0.101 0.075 0.007 0.014 0.004
C20_1 0.094 0.097 0.088 0.000 0.005 0.003
C21_1 0.088 0.084 0.088 -0.019 0.002 -0.001
C22_1 0.086 0.084 0.084 -0.016 0.004 0.003
C23_1 0.094 0.108 0.076 -0.009 0.007 0.012
C24_1 0.090 0.118 0.075 -0.003 0.014 0.010
C25_1 0.109 0.095 0.076 0.006 0.007 0.006
C26_1 0.116 0.090 0.098 0.002 0.001 0.004
C27_1 0.106 0.091 0.096 -0.001 -0.005 0.001
C28_1 0.108 0.100 0.085 0.001 0.002 0.004
C29_1 0.107 0.095 0.094 0.006 -0.006 0.005
C30_1 0.112 0.099 0.114 -0.003 0.001 -0.001
C31_1 0.116 0.099 0.118 0.004 0.005 0.000
C32_1 0.120 0.101 0.088 -0.006 0.001 0.002
N33_1 0.116 0.080 0.100 -0.009 -0.006 0.018
C34_1 0.121 0.071 0.108 -0.007 -0.012 0.012
C35_1 0.116 0.072 0.109 -0.005 -0.012 0.004
C36_1 0.090 0.063 0.094 -0.019 -0.007 0.014
C37_1 0.097 0.071 0.090 -0.018 -0.008 0.018
C38_1 0.116 0.083 0.096 -0.022 -0.008 0.017
C39_1 0.081 0.077 0.078 -0.017 0.001 0.004
N40_1 0.087 0.081 0.082 -0.016 0.002 0.000
C41_1 0.081 0.084 0.070 -0.008 0.013 -0.002
N42_1 0.070 0.093 0.058 -0.010 0.008 -0.002
C43_1 0.072 0.088 0.064 -0.014 -0.001 -0.002
N44_1 0.079 0.086 0.064 -0.015 0.001 -0.004
N45_1 0.090 0.110 0.098 0.007 -0.007 -0.007
C46_1 0.096 0.115 0.095 0.007 -0.006 -0.008
C47_1 0.087 0.104 0.085 0.001 0.006 -0.006
C48_1 0.080 0.087 0.075 0.004 0.010 -0.005
C49_1 0.093 0.095 0.085 -0.003 0.001 -0.015
C50_1 0.100 0.104 0.096 -0.002 -0.007 -0.017
N51_1 0.086 0.078 0.081 -0.025 0.002 0.003
C52_1 0.095 0.085 0.084 -0.017 0.001 0.004
C53_1 0.099 0.089 0.076 -0.014 0.001 -0.008
C54_1 0.096 0.092 0.082 -0.013 -0.012 0.001
C55_1 0.097 0.086 0.084 -0.015 -0.006 -0.006
C56_1 0.086 0.086 0.093 -0.017 -0.001 -0.008
N1_2 0.141 0.106 0.093 0.001 0.013 0.014
C2_2 0.141 0.106 0.093 0.001 0.013 0.014
C3_2 0.141 0.106 0.093 0.001 0.013 0.014
C4_2 0.141 0.106 0.093 0.001 0.013 0.014
C5_2 0.141 0.106 0.093 0.001 0.013 0.014
C6_2 0.141 0.106 0.093 0.001 0.013 0.014
C7_2 0.132 0.090 0.090 0.001 0.013 0.006
N8_2 0.127 0.087 0.091 -0.008 0.007 0.003
C9_2 0.129 0.092 0.089 -0.001 0.012 0.009
N10_2 0.134 0.095 0.082 -0.005 0.005 0.005
C11_2 0.131 0.081 0.077 -0.018 0.009 0.010
N12_2 0.141 0.105 0.090 0.015 0.015 0.014
N13_2 0.117 0.120 0.104 -0.001 0.035 0.020
C14_2 0.116 0.120 0.109 -0.004 0.029 0.009
C15_2 0.119 0.129 0.111 -0.007 0.021 0.005
C16_2 0.117 0.112 0.090 -0.005 0.019 0.004
C17_2 0.110 0.130 0.097 -0.004 0.019 0.010
C18_2 0.105 0.126 0.096 0.005 0.018 0.021
N19_2 0.142 0.111 0.087 0.008 -0.001 0.009
C20_2 0.134 0.085 0.081 -0.001 0.009 -0.002
C21_2 0.137 0.081 0.077 0.000 0.014 0.000
C22_2 0.137 0.086 0.075 -0.002 0.013 0.009
C23_2 0.143 0.112 0.073 -0.001 0.014 0.019
C24_2 0.143 0.130 0.089 -0.001 0.011 0.022
C25_2 0.138 0.127 0.098 -0.003 -0.008 0.012
C26_2 0.116 0.126 0.102 -0.001 -0.001 0.011
C27_2 0.106 0.128 0.101 0.011 -0.017 0.012
C28_2 0.102 0.131 0.092 0.013 -0.014 0.015
C29_2 0.108 0.120 0.082 0.013 -0.005 0.021
C30_2 0.110 0.124 0.086 0.008 -0.005 0.013
C31_2 0.105 0.123 0.085 0.003 0.001 0.012
C32_2 0.114 0.120 0.102 0.015 -0.006 0.028
N33_2 0.142 0.111 0.090 0.014 0.003 0.020
C34_2 0.164 0.122 0.095 0.015 0.003 0.018
C35_2 0.155 0.113 0.092 0.017 0.005 0.022
C36_2 0.143 0.113 0.094 0.009 0.013 0.023
C37_2 0.148 0.110 0.095 0.005 0.008 0.017
C38_2 0.150 0.122 0.100 0.015 0.001 0.015
C39_2 0.131 0.118 0.103 0.012 0.016 0.018
N40_2 0.128 0.127 0.112 0.032 0.021 0.000
C41_2 0.134 0.127 0.110 0.021 0.014 0.004
N42_2 0.130 0.128 0.117 0.016 0.016 0.010
C43_2 0.129 0.121 0.116 0.006 0.016 0.013
N44_2 0.109 0.114 0.106 0.004 0.035 0.017
N45_2 0.132 0.133 0.145 0.007 -0.014 -0.011
C46_2 0.129 0.131 0.141 0.007 -0.005 0.006
C47_2 0.122 0.128 0.132 0.011 -0.010 0.001
C48_2 0.136 0.128 0.129 0.009 -0.005 0.007
C49_2 0.148 0.130 0.143 0.007 -0.016 0.010
C50_2 0.149 0.147 0.151 0.006 -0.029 -0.001
N51_2 0.141 0.106 0.093 0.001 0.013 0.014
C52_2 0.153 0.115 0.120 0.006 0.003 0.008
C53_2 0.146 0.120 0.117 0.020 0.005 0.008
C54_2 0.142 0.125 0.108 0.020 0.011 -0.001
C55_2 0.149 0.115 0.109 0.022 0.000 0.001
C56_2 0.150 0.110 0.096 0.016 0.003 0.007
N1_3 0.164 0.117 0.126 0.003 -0.015 0.029
C2_3 0.174 0.110 0.125 0.005 0.000 0.025
C3_3 0.171 0.104 0.113 0.014 0.003 0.022
C4_3 0.167 0.108 0.101 0.003 -0.013 0.012
C5_3 0.162 0.112 0.118 -0.001 -0.025 0.020
C6_3 0.160 0.118 0.125 -0.004 -0.023 0.026
C7_3 0.160 0.110 0.080 -0.004 -0.011 0.001
N8_3 0.160 0.112 0.074 0.005 0.000 0.000
C9_3 0.153 0.109 0.083 0.013 -0.008 0.006
N10_3 0.158 0.109 0.081 0.001 -0.015 0.006
C11_3 0.155 0.108 0.080 -0.004 -0.009 0.004
N12_3 0.154 0.114 0.073 -0.011 -0.010 -0.004
N13_3 0.124 0.118 0.085 -0.014 -0.011 0.011
C14_3 0.132 0.130 0.104 -0.021 0.002 -0.002
C15_3 0.149 0.113 0.100 -0.012 0.009 -0.002
C16_3 0.147 0.109 0.086 -0.007 0.008 -0.004
C17_3 0.145 0.109 0.092 -0.008 0.002 -0.003
C18_3 0.132 0.120 0.090 -0.012 -0.007 0.003
N19_3 0.139 0.136 0.102 0.010 0.001 0.016
C20_3 0.143 0.137 0.111 0.001 -0.004 0.017
C21_3 0.152 0.133 0.118 0.000 0.001 0.014
C22_3 0.151 0.120 0.095 0.002 -0.005 0.011
C23_3 0.144 0.125 0.103 0.016 -0.003 0.009
C24_3 0.143 0.131 0.106 0.008 -0.011 0.012
C25_3 0.135 0.133 0.102 0.014 0.019 0.007
C26_3 0.112 0.127 0.104 0.006 0.015 0.003
C27_3 0.109 0.128 0.099 0.003 0.024 -0.001
C28_3 0.095 0.131 0.106 0.001 0.018 0.015
C29_3 0.094 0.125 0.109 0.005 0.015 -0.002
C30_3 0.093 0.115 0.097 -0.002 0.017 -0.012
C31_3 0.093 0.121 0.092 0.005 0.004 -0.006
C32_3 0.107 0.124 0.113 0.004 0.005 -0.007
N33_3 0.106 0.114 0.114 0.001 0.008 -0.006
C34_3 0.113 0.100 0.113 0.000 0.008 -0.009
C35_3 0.118 0.088 0.111 0.001 0.001 -0.010
C36_3 0.109 0.089 0.104 0.012 0.010 -0.007
C37_3 0.110 0.115 0.114 0.020 0.016 -0.017
C38_3 0.101 0.121 0.115 0.018 0.013 -0.009
C39_3 0.107 0.069 0.082 0.003 0.025 0.018
N40_3 0.128 0.069 0.069 0.002 0.028 0.028
C41_3 0.134 0.076 0.061 0.010 0.018 0.003
N42_3 0.166 0.062 0.058 0.004 0.000 -0.031
C43_3 0.134 0.078 0.066 -0.002 0.007 -0.012
N44_3 0.120 0.063 0.072 0.006 0.010 0.003
N45_3 0.143 0.140 0.090 -0.034 -0.037 -0.008
C46_3 0.156 0.148 0.087 -0.026 -0.028 -0.003
C47_3 0.145 0.141 0.083 -0.016 -0.016 0.003
C48_3 0.139 0.113 0.073 -0.002 -0.007 -0.002
C49_3 0.139 0.132 0.088 -0.006 -0.018 0.002
C50_3 0.146 0.136 0.093 -0.018 -0.027 -0.002
N51_3 0.133 0.100 0.085 0.037 0.053 -0.002
C52_3 0.120 0.089 0.076 0.039 0.049 0.028
C53_3 0.116 0.104 0.079 0.043 0.032 0.021
C54_3 0.126 0.101 0.075 0.033 0.020 0.013
C55_3 0.137 0.118 0.096 0.036 0.025 -0.009
C56_3 0.150 0.115 0.093 0.026 0.039 -0.016
N1_4 0.120 0.084 0.103 -0.007 -0.028 -0.001
C2_4 0.114 0.083 0.103 -0.011 -0.018 0.000
C3_4 0.118 0.092 0.105 -0.029 -0.012 -0.002
C4_4 0.118 0.081 0.093 -0.015 -0.012 -0.006
C5_4 0.114 0.082 0.104 -0.012 -0.015 -0.006
C6_4 0.118 0.081 0.105 -0.007 -0.018 -0.005
C7_4 0.112 0.081 0.075 -0.003 -0.007 -0.006
N8_4 0.104 0.084 0.072 0.006 0.004 -0.013
C9_4 0.105 0.080 0.077 0.003 -0.004 -0.003
N10_4 0.112 0.082 0.074 -0.004 0.003 -0.006
C11_4 0.108 0.082 0.074 0.003 -0.002 -0.004
N12_4 0.099 0.074 0.063 0.008 0.005 -0.005
N13_4 0.115 0.117 0.099 -0.014 0.008 0.018
C14_4 0.118 0.111 0.097 -0.004 -0.004 0.018
C15_4 0.122 0.100 0.089 -0.016 -0.004 0.015
C16_4 0.112 0.096 0.090 -0.012 0.002 0.000
C17_4 0.116 0.113 0.096 -0.018 -0.004 0.011
C18_4 0.123 0.115 0.103 -0.014 -0.006 0.019
N19_4 0.094 0.091 0.102 0.020 -0.015 -0.015
C20_4 0.103 0.079 0.122 0.029 -0.014 -0.012
C21_4 0.100 0.077 0.122 0.016 -0.008 -0.006
C22_4 0.101 0.077 0.105 0.008 -0.001 -0.008
C23_4 0.106 0.080 0.111 0.003 -0.004 -0.004
C24_4 0.104 0.093 0.106 0.015 -0.017 -0.003
C25_4 0.093 0.103 0.102 0.017 -0.016 -0.019
C26_4 0.086 0.097 0.098 0.006 -0.019 -0.015
C27_4 0.101 0.088 0.092 0.004 -0.007 -0.012
C28_4 0.114 0.092 0.090 -0.003 -0.004 -0.003
C29_4 0.097 0.094 0.086 0.002 0.000 0.006
C30_4 0.068 0.104 0.082 -0.002 0.002 0.004
C31_4 0.069 0.104 0.087 0.001 -0.014 -0.004
C32_4 0.099 0.093 0.078 -0.004 -0.003 0.011
N33_4 0.093 0.086 0.072 -0.011 0.004 0.014
C34_4 0.097 0.076 0.083 -0.008 -0.005 0.015
C35_4 0.092 0.087 0.089 0.001 0.001 0.018
C36_4 0.090 0.100 0.081 -0.002 0.002 0.011
C37_4 0.095 0.111 0.085 0.000 -0.001 0.005
C38_4 0.095 0.112 0.077 -0.001 0.000 0.008
C39_4 0.088 0.097 0.080 -0.017 0.009 0.008
N40_4 0.081 0.092 0.082 -0.021 0.003 0.022
C41_4 0.093 0.095 0.091 -0.010 0.000 0.009
N42_4 0.095 0.096 0.084 -0.013 0.006 0.009
C43_4 0.090 0.086 0.089 -0.012 0.008 0.011
N44_4 0.083 0.095 0.089 -0.012 0.010 0.011
N45_4 0.118 0.099 0.104 -0.003 0.035 0.016
C46_4 0.124 0.108 0.103 -0.001 0.027 0.005
C47_4 0.127 0.101 0.097 -0.003 0.024 0.001
C48_4 0.106 0.091 0.095 -0.008 0.021 0.009
C49_4 0.107 0.100 0.102 -0.001 0.030 0.003
C50_4 0.115 0.104 0.107 0.002 0.028 0.001
N51_4 0.099 0.103 0.111 0.012 -0.019 -0.005
C52_4 0.102 0.105 0.097 0.008 -0.008 0.005
C53_4 0.093 0.098 0.101 0.005 -0.007 0.016
C54_4 0.094 0.096 0.103 0.007 -0.006 0.009
C55_4 0.101 0.112 0.108 0.023 -0.017 0.006
C56_4 0.094 0.104 0.118 0.029 -0.027 0.010
N1_5 0.080 0.234 0.212 -0.068 0.017 0.015
C2_5 0.081 0.236 0.211 -0.063 0.007 0.013
C3_5 0.074 0.231 0.201 -0.059 -0.011 0.009
C4_5 0.070 0.210 0.198 -0.056 -0.011 0.004
C5_5 0.077 0.230 0.199 -0.063 -0.003 0.008
C6_5 0.084 0.237 0.207 -0.064 0.012 0.014
C7_5 0.076 0.166 0.187 -0.052 -0.017 0.018
N8_5 0.082 0.150 0.170 -0.036 -0.020 0.021
C9_5 0.087 0.137 0.161 -0.054 -0.017 0.027
N10_5 0.088 0.116 0.188 -0.067 -0.026 0.019
C11_5 0.087 0.109 0.191 -0.059 -0.024 0.006
N12_5 0.083 0.135 0.204 -0.054 -0.033 0.011
N13_5 0.096 0.075 0.210 -0.037 -0.026 -0.010
C14_5 0.097 0.090 0.200 -0.042 -0.033 -0.016
C15_5 0.096 0.102 0.205 -0.048 -0.029 -0.014
C16_5 0.085 0.099 0.202 -0.055 -0.023 -0.005
C17_5 0.078 0.088 0.217 -0.059 -0.018 0.004
C18_5 0.084 0.081 0.228 -0.069 -0.016 0.003
N19_5 0.115 0.134 0.126 -0.015 0.014 0.007
C20_5 0.114 0.131 0.131 -0.012 0.005 0.012
C21_5 0.104 0.131 0.132 -0.023 -0.012 0.018
C22_5 0.100 0.132 0.140 -0.034 -0.012 0.022
C23_5 0.101 0.134 0.137 -0.037 0.002 0.003
C24_5 0.114 0.145 0.131 -0.018 0.012 -0.004
C25_5 0.121 0.128 0.114 -0.004 0.018 0.016
C26_5 0.119 0.137 0.102 -0.007 0.014 0.012
C27_5 0.112 0.131 0.097 -0.007 0.011 0.014
C28_5 0.113 0.142 0.110 -0.015 0.007 0.007
C29_5 0.121 0.151 0.127 -0.019 -0.003 0.002
C30_5 0.122 0.158 0.118 -0.015 -0.002 0.007
C31_5 0.125 0.150 0.115 -0.006 0.000 0.014
C32_5 0.120 0.159 0.137 -0.038 0.012 0.004
N33_5 0.123 0.189 0.154 -0.044 0.035 0.009
C34_5 0.136 0.207 0.175 -0.052 0.044 0.013
C35_5 0.133 0.220 0.176 -0.065 0.038 0.009
C36_5 0.117 0.227 0.167 -0.058 0.027 0.005
C37_5 0.125 0.218 0.160 -0.041 0.032 0.002
C38_5 0.125 0.204 0.152 -0.039 0.033 0.008
C39_5 0.104 0.247 0.155 -0.071 0.010 -0.002
N40_5 0.084 0.259 0.156 -0.080 0.015 -0.001
C41_5 0.078 0.273 0.156 -0.078 0.007 0.001
N42_5 0.080 0.275 0.164 -0.070 0.007 -0.009
C43_5 0.092 0.269 0.155 -0.065 0.019 -0.006
N44_5 0.105 0.255 0.151 -0.067 0.009 0.004
N45_5 0.068 0.322 0.158 -0.088 0.017 0.052
C46_5 0.063 0.317 0.160 -0.085 0.020 0.039
C47_5 0.067 0.304 0.156 -0.092 0.015 0.029
C48_5 0.071 0.298 0.156 -0.085 0.013 0.022
C49_5 0.074 0.312 0.160 -0.087 0.006 0.042
C50_5 0.088 0.319 0.162 -0.086 0.017 0.048
N51_5 0.133 0.281 0.160 -0.055 0.022 -0.044
C52_5 0.129 0.265 0.150 -0.058 0.008 -0.040
C53_5 0.120 0.265 0.157 -0.059 0.005 -0.029
C54_5 0.106 0.274 0.156 -0.061 0.019 -0.019
C55_5 0.116 0.285 0.165 -0.050 0.029 -0.023
C56_5 0.127 0.286 0.166 -0.049 0.035 -0.034
N1_6 0.147 0.100 0.078 0.023 0.011 0.015
C2_6 0.151 0.089 0.078 0.016 0.013 0.019
C3_6 0.149 0.097 0.085 0.019 -0.001 0.014
C4_6 0.137 0.097 0.086 0.020 0.006 0.005
C5_6 0.141 0.091 0.084 0.019 0.006 0.007
C6_6 0.146 0.101 0.081 0.027 0.004 0.014
C7_6 0.127 0.095 0.090 0.013 0.007 -0.006
N8_6 0.128 0.103 0.081 0.018 0.003 -0.004
C9_6 0.127 0.107 0.079 0.019 0.012 -0.006
N10_6 0.126 0.109 0.091 0.032 0.005 -0.004
C11_6 0.126 0.106 0.091 0.023 0.007 -0.015
N12_6 0.130 0.108 0.102 0.011 0.006 -0.005
N13_6 0.127 0.130 0.125 -0.025 0.040 -0.058
C14_6 0.132 0.139 0.123 -0.028 0.031 -0.048
C15_6 0.132 0.134 0.127 -0.027 0.029 -0.041
C16_6 0.129 0.126 0.109 -0.002 0.024 -0.033
C17_6 0.126 0.127 0.111 -0.003 0.032 -0.042
C18_6 0.130 0.135 0.124 -0.022 0.032 -0.047
N19_6 0.114 0.108 0.085 0.010 0.019 -0.005
C20_6 0.111 0.127 0.089 0.011 0.013 -0.004
C21_6 0.118 0.127 0.077 0.007 0.013 -0.015
C22_6 0.119 0.116 0.077 0.010 0.013 -0.009
C23_6 0.131 0.124 0.083 0.001 0.023 -0.018
C24_6 0.126 0.126 0.086 0.003 0.026 -0.012
C25_6 0.100 0.099 0.090 0.012 0.019 0.009
C26_6 0.089 0.107 0.089 -0.002 0.015 0.007
C27_6 0.079 0.111 0.092 0.003 0.024 0.017
C28_6 0.080 0.116 0.097 0.002 0.013 0.008
C29_6 0.074 0.115 0.095 -0.005 0.024 0.001
C30_6 0.084 0.114 0.096 0.015 0.008 0.007
C31_6 0.082 0.106 0.091 0.008 0.013 0.002
C32_6 0.088 0.117 0.101 -0.014 0.034 -0.004
N33_6 0.095 0.107 0.097 -0.021 0.032 -0.006
C34_6 0.109 0.099 0.103 -0.012 0.035 -0.005
C35_6 0.115 0.102 0.090 -0.008 0.030 -0.005
C36_6 0.092 0.099 0.083 -0.008 0.021 -0.011
C37_6 0.088 0.098 0.089 -0.005 0.022 -0.015
C38_6 0.091 0.100 0.095 -0.006 0.033 -0.019
C39_6 0.083 0.099 0.081 -0.005 0.008 -0.005
N40_6 0.095 0.092 0.079 -0.004 0.010 0.006
C41_6 0.087 0.094 0.086 0.002 0.014 0.002
N42_6 0.078 0.092 0.088 0.006 0.008 0.005
C43_6 0.082 0.094 0.089 -0.001 0.001 -0.009
N44_6 0.075 0.093 0.085 -0.003 0.002 -0.018
N45_6 0.099 0.104 0.099 0.024 0.013 -0.004
C46_6 0.092 0.104 0.090 0.017 0.000 -0.006
C47_6 0.082 0.114 0.083 0.022 -0.002 0.010
C48_6 0.078 0.101 0.091 0.013 -0.002 -0.004
C49_6 0.082 0.098 0.105 0.016 0.020 -0.008
C50_6 0.096 0.104 0.112 0.026 0.017 -0.006
N51_6 0.137 0.098 0.092 0.004 0.021 -0.007
C52_6 0.120 0.103 0.111 0.017 0.017 0.005
C53_6 0.099 0.096 0.106 0.011 0.024 0.005
C54_6 0.098 0.094 0.094 0.013 0.022 0.009
C55_6 0.118 0.095 0.095 0.001 0.031 0.012
C56_6 0.124 0.091 0.088 0.002 0.027 0.001
Pd1_7 0.149 0.142 0.073 0.019 -0.009 -0.016
Pd2_7 0.093 0.072 0.116 -0.006 -0.011 -0.008
Pd3_7 0.067 0.357 0.314 -0.198 0.010 -0.004
Pd4_7 0.198 0.344 0.133 -0.045 0.050 -0.174
Pd5_7 0.086 0.134 0.140 -0.027 -0.028 -0.008
Pd6_7 0.134 0.147 0.106 -0.043 0.013 0.011
Pd7_7 0.145 0.169 0.101 0.045 0.050 0.012
Pd8_7 0.103 0.081 0.104 -0.001 0.004 0.007
Pd9_7 0.184 0.165 0.100 -0.026 -0.062 -0.028
Pd10_7 0.147 0.075 0.087 0.003 0.001 0.001
Pd11_7 0.117 0.150 0.126 -0.003 0.035 0.027
Pd12_7 0.128 0.149 0.127 0.024 -0.035 0.021
C1_7 0.327 0.209 0.102 -0.027 -0.037 -0.109
C2_7 0.364 0.181 0.104 -0.014 -0.011 -0.072
N3_7 0.340 0.177 0.099 0.000 -0.020 -0.091
C4_7 0.353 0.191 0.089 0.006 -0.036 -0.091
C5_7 0.348 0.203 0.095 0.033 -0.039 -0.101
N6_7 0.343 0.190 0.097 0.034 -0.032 -0.108
C7_7 0.397 0.175 0.105 0.070 0.005 -0.083
C8_7 0.337 0.198 0.107 0.087 -0.031 -0.126
C9_7 0.111 0.137 0.141 -0.049 0.001 -0.065
C10_7 0.133 0.132 0.127 -0.030 0.000 -0.039
N11_7 0.138 0.087 0.132 -0.048 0.001 -0.037
C12_7 0.166 0.093 0.164 -0.020 -0.009 -0.053
C13_7 0.179 0.076 0.181 -0.012 -0.007 -0.038
N14_7 0.164 0.064 0.169 -0.024 -0.011 -0.012
C15_7 0.210 0.085 0.170 0.008 -0.009 0.031
C16_7 0.149 0.078 0.213 -0.027 -0.025 0.013
C17_7 0.153 0.396 0.399 -0.138 0.056 0.044
C18_7 0.163 0.352 0.392 -0.218 -0.018 0.036
N19_7 0.102 0.369 0.344 -0.179 0.024 0.011
C20_7 0.105 0.394 0.354 -0.183 0.035 0.011
C21_7 0.102 0.407 0.352 -0.181 0.026 -0.009
N22_7 0.094 0.389 0.328 -0.190 0.021 -0.019
C23_7 0.125 0.406 0.342 -0.170 0.026 -0.032
C24_7 0.138 0.396 0.349 -0.202 -0.004 -0.067
C25_7 0.313 0.401 0.232 0.100 -0.051 -0.253
C26_7 0.313 0.439 0.219 0.058 -0.073 -0.268
N27_7 0.299 0.430 0.232 0.054 -0.070 -0.258
C28_7 0.301 0.433 0.241 0.045 -0.070 -0.266
C29_7 0.295 0.444 0.255 0.036 -0.071 -0.260
N30_7 0.290 0.450 0.244 0.041 -0.073 -0.242
C31_7 0.228 0.489 0.258 0.059 -0.081 -0.229
C32_7 0.361 0.440 0.243 0.025 -0.117 -0.240
C33_7 0.123 0.181 0.398 -0.113 -0.053 0.083
C34_7 0.121 0.176 0.418 -0.103 -0.059 0.060
N35_7 0.124 0.176 0.402 -0.124 -0.062 0.036
C36_7 0.112 0.195 0.405 -0.119 -0.076 0.035
C37_7 0.116 0.194 0.392 -0.127 -0.084 0.023
N38_7 0.118 0.177 0.376 -0.134 -0.082 0.022
C39_7 0.166 0.142 0.403 -0.142 -0.074 0.018
C40_7 0.130 0.201 0.357 -0.178 -0.084 -0.005
C41_7 0.191 0.278 0.206 -0.097 0.027 -0.072
C42_7 0.177 0.249 0.189 -0.092 0.030 -0.105
N43_7 0.182 0.249 0.172 -0.107 0.043 -0.075
C44_7 0.211 0.263 0.180 -0.125 0.050 -0.071
C45_7 0.221 0.278 0.181 -0.127 0.072 -0.065
N46_7 0.206 0.285 0.176 -0.121 0.080 -0.073
C47_7 0.234 0.327 0.204 -0.092 0.102 -0.114
C48_7 0.189 0.297 0.227 -0.184 0.070 0.001
C49_7 0.224 0.213 0.144 -0.001 0.063 0.056
C50_7 0.212 0.261 0.139 0.028 0.076 0.065
N51_7 0.223 0.217 0.117 0.032 0.058 0.046
C52_7 0.230 0.227 0.116 0.040 0.056 0.033
C53_7 0.220 0.216 0.120 0.062 0.048 0.030
N54_7 0.202 0.195 0.130 0.059 0.046 0.028
C55_7 0.213 0.229 0.178 0.070 0.046 0.058
C56_7 0.238 0.192 0.151 0.051 0.037 0.028
C57_7 0.142 0.089 0.182 0.017 -0.024 -0.007
C58_7 0.130 0.110 0.159 -0.002 0.022 -0.023
N59_7 0.119 0.082 0.150 0.002 0.007 0.009
C60_7 0.137 0.091 0.186 0.004 0.009 0.028
C61_7 0.126 0.103 0.179 0.015 0.002 0.047
N62_7 0.105 0.105 0.157 0.025 0.002 0.054
C63_7 0.140 0.158 0.157 0.031 0.047 0.061
C64_7 0.099 0.153 0.198 0.029 0.014 0.014
C65_7 0.257 0.236 0.141 0.020 -0.091 -0.043
C66_7 0.237 0.209 0.170 0.029 -0.096 -0.029
N67_7 0.234 0.221 0.147 0.001 -0.100 -0.038
C68_7 0.235 0.228 0.153 -0.011 -0.099 -0.042
C69_7 0.232 0.222 0.156 -0.023 -0.078 -0.052
N70_7 0.219 0.192 0.131 -0.027 -0.061 -0.041
C71_7 0.270 0.208 0.166 -0.004 -0.048 -0.075
C72_7 0.265 0.180 0.223 -0.035 -0.037 -0.022
C73_7 0.202 0.080 0.168 -0.051 0.046 -0.046
C74_7 0.234 0.108 0.125 -0.016 -0.010 -0.018
N75_7 0.201 0.078 0.104 0.003 0.017 -0.015
C76_7 0.241 0.085 0.123 0.011 0.026 -0.010
C77_7 0.237 0.088 0.117 0.021 0.049 -0.003
N78_7 0.219 0.083 0.098 0.027 0.057 -0.008
C79_7 0.237 0.122 0.134 0.081 0.064 0.055
C80_7 0.250 0.135 0.063 0.025 0.063 -0.042
C81_7 0.209 0.233 0.202 0.093 0.070 0.067
C82_7 0.201 0.213 0.204 0.058 0.112 0.038
N83_7 0.172 0.228 0.194 0.050 0.088 0.057
C84_7 0.179 0.237 0.205 0.033 0.089 0.063
C85_7 0.174 0.236 0.216 0.021 0.082 0.080
N86_7 0.173 0.217 0.213 0.018 0.088 0.087
C87_7 0.178 0.216 0.242 0.030 0.091 0.130
C88_7 0.185 0.192 0.271 0.001 0.085 0.105
C89_7 0.209 0.179 0.147 0.019 -0.036 0.019
C90_7 0.209 0.179 0.176 0.030 0.025 0.029
N91_7 0.160 0.168 0.153 0.031 -0.023 0.029
C92_7 0.176 0.171 0.159 0.037 -0.036 0.034
C93_7 0.187 0.174 0.155 0.037 -0.047 0.030
N94_7 0.191 0.179 0.152 0.028 -0.048 0.032
C95_7 0.209 0.179 0.147 0.019 -0.036 0.019
C96_7 0.209 0.179 0.147 0.019 -0.036 0.019
W1_8 0.086 0.081 0.077 -0.013 0.001 -0.008
O1_8 0.108 0.121 0.113 -0.026 -0.036 0.028
Si1_8 0.071 0.083 0.068 -0.023 0.003 -0.011
Si2_8 0.063 0.061 0.073 0.005 -0.007 -0.001
W2_8 0.076 0.096 0.074 0.002 0.009 0.001
O2_8 0.098 0.117 0.114 -0.024 -0.018 -0.008
W3_8 0.084 0.114 0.074 -0.030 0.003 -0.006
O3_8 0.095 0.105 0.108 -0.026 -0.025 0.005
Si3_8 0.064 0.068 0.063 -0.006 -0.002 0.001
W4_8 0.088 0.095 0.076 0.003 -0.001 0.003
O4_8 0.100 0.095 0.117 -0.012 -0.003 0.010
W5_8 0.106 0.117 0.076 -0.007 0.020 -0.014
O5_8 0.107 0.094 0.107 -0.017 -0.012 0.003
W6_8 0.084 0.095 0.087 -0.036 -0.002 0.017
O6_8 0.159 0.104 0.113 -0.037 0.029 0.021
W7_8 0.103 0.079 0.079 0.002 0.000 0.010
O7_8 0.099 0.124 0.098 -0.029 0.001 0.002
W8_8 0.103 0.072 0.070 -0.001 0.011 0.008
O8_8 0.092 0.112 0.089 -0.023 -0.006 0.009
W9_8 0.112 0.088 0.080 -0.015 0.006 -0.022
O9_8 0.112 0.094 0.094 -0.006 0.002 -0.002
W10_8 0.074 0.133 0.100 -0.031 0.004 -0.010
O10_8 0.096 0.124 0.083 -0.019 0.006 -0.002
W11_8 0.095 0.102 0.115 -0.024 -0.030 0.015
O11_8 0.097 0.164 0.134 -0.034 0.027 -0.026
W12_8 0.109 0.087 0.075 -0.021 -0.007 0.001
O12_8 0.081 0.098 0.084 -0.021 0.009 0.009
W13_8 0.072 0.079 0.107 0.010 0.013 -0.006
O13_8 0.110 0.119 0.067 -0.017 0.017 -0.011
W14_8 0.067 0.073 0.092 0.008 -0.008 0.006
O14_8 0.110 0.118 0.087 -0.029 -0.012 -0.013
W15_8 0.081 0.071 0.084 0.002 -0.011 -0.012
O15_8 0.109 0.114 0.130 0.003 -0.011 -0.020
W16_8 0.078 0.097 0.072 0.007 0.004 0.005
O16_8 0.116 0.101 0.084 -0.007 0.014 -0.004
W17_8 0.077 0.066 0.082 -0.002 -0.005 0.009
O17_8 0.112 0.099 0.085 0.004 0.002 -0.013
W18_8 0.082 0.087 0.072 -0.001 -0.015 -0.007
O18_8 0.142 0.114 0.081 -0.012 0.032 -0.011
W19_8 0.078 0.068 0.084 0.018 0.001 0.005
O19_8 0.107 0.117 0.094 -0.016 0.003 -0.006
W20_8 0.078 0.068 0.079 0.006 0.000 0.009
O20_8 0.105 0.110 0.099 -0.009 0.020 -0.014
W21_8 0.069 0.087 0.078 0.014 -0.004 0.012
O21_8 0.092 0.110 0.081 -0.015 0.000 -0.013
W22_8 0.077 0.090 0.066 0.001 0.000 0.002
O22_8 0.105 0.111 0.094 0.004 -0.017 0.004
W23_8 0.078 0.065 0.076 0.012 -0.012 -0.003
O23_8 0.099 0.119 0.090 -0.019 0.005 0.002
W24_8 0.067 0.085 0.082 0.004 0.001 -0.009
O24_8 0.104 0.106 0.079 -0.003 -0.003 -0.017
W25_8 0.100 0.073 0.083 0.004 0.000 0.014
O25_8 0.080 0.169 0.086 -0.050 0.013 0.009
W26_8 0.084 0.105 0.071 -0.005 -0.012 0.002
O26_8 0.094 0.119 0.077 -0.017 -0.004 -0.002
W27_8 0.071 0.097 0.088 -0.010 0.001 0.014
O27_8 0.105 0.091 0.080 -0.001 -0.002 0.004
W28_8 0.083 0.083 0.067 -0.013 0.002 0.005
O28_8 0.082 0.108 0.102 -0.017 0.006 -0.009
W29_8 0.073 0.093 0.071 -0.006 0.010 -0.015
O29_8 0.105 0.100 0.082 -0.009 -0.006 0.011
W30_8 0.069 0.086 0.073 -0.004 -0.004 0.001
O30_8 0.110 0.092 0.073 0.004 0.001 -0.006
W31_8 0.075 0.071 0.074 0.003 0.005 -0.003
O31_8 0.139 0.075 0.091 0.020 0.023 0.022
W32_8 0.072 0.072 0.090 -0.012 0.007 0.003
O32_8 0.103 0.088 0.072 0.005 0.009 -0.001
W33_8 0.075 0.073 0.077 -0.016 0.007 -0.015
O33_8 0.107 0.087 0.071 -0.014 0.008 0.022
W34_8 0.100 0.082 0.066 -0.010 0.005 -0.005
O34_8 0.093 0.102 0.070 -0.017 0.009 -0.010
W35_8 0.088 0.072 0.083 0.001 0.016 -0.006
O35_8 0.129 0.078 0.130 -0.021 -0.016 -0.004
W36_8 0.077 0.066 0.082 -0.009 0.002 -0.005
O36_8 0.143 0.110 0.082 0.021 -0.004 0.012
O37_8 0.082 0.100 0.098 -0.032 -0.001 0.011
O38_8 0.111 0.082 0.099 -0.015 -0.009 0.013
O39_8 0.104 0.137 0.089 -0.023 -0.019 -0.009
O40_8 0.109 0.089 0.090 -0.009 -0.001 -0.001
O41_8 0.087 0.071 0.091 0.002 0.020 -0.005
O42_8 0.078 0.098 0.094 -0.011 -0.004 0.013
O43_8 0.092 0.109 0.087 0.020 0.013 -0.003
O44_8 0.084 0.092 0.079 -0.005 -0.013 -0.002
O45_8 0.107 0.108 0.074 0.020 -0.003 -0.006
O46_8 0.116 0.078 0.106 0.033 -0.015 -0.031
O47_8 0.091 0.089 0.083 0.014 -0.006 -0.012
O48_8 0.082 0.089 0.101 -0.010 -0.006 -0.014
O49_8 0.082 0.090 0.085 0.000 -0.011 0.001
O50_8 0.096 0.076 0.085 0.001 -0.020 0.000
O51_8 0.094 0.077 0.110 -0.016 0.023 -0.014
O52_8 0.083 0.097 0.074 0.020 -0.005 -0.005
O53_8 0.082 0.098 0.092 0.007 0.003 0.012
O54_8 0.084 0.159 0.081 -0.002 -0.003 0.036
O55_8 0.076 0.080 0.099 0.006 -0.004 -0.013
O56_8 0.079 0.094 0.093 0.010 -0.015 -0.007
O57_8 0.083 0.090 0.109 -0.010 -0.004 0.009
O58_8 0.079 0.112 0.146 0.022 0.004 -0.025
O59_8 0.090 0.074 0.111 0.004 -0.014 -0.009
O60_8 0.109 0.074 0.099 0.017 0.004 0.015
O61_8 0.091 0.074 0.100 0.000 0.005 0.001
O62_8 0.104 0.094 0.069 0.008 -0.009 -0.006
O63_8 0.083 0.087 0.094 0.016 -0.004 0.003
O64_8 0.085 0.091 0.077 0.011 -0.007 -0.001
O65_8 0.075 0.101 0.111 -0.033 -0.001 -0.023
O66_8 0.099 0.095 0.085 0.002 0.000 0.012
O67_8 0.086 0.079 0.091 0.009 0.001 -0.003
O68_8 0.079 0.073 0.092 0.007 0.011 -0.009
O69_8 0.070 0.099 0.087 0.023 -0.011 0.003
O70_8 0.083 0.102 0.088 0.019 0.001 0.000
O71_8 0.069 0.084 0.081 0.008 -0.010 -0.010
O72_8 0.075 0.089 0.105 0.007 -0.010 0.010
O73_8 0.082 0.072 0.081 0.008 -0.002 0.013
O74_8 0.087 0.092 0.082 0.017 0.004 0.003
O75_8 0.070 0.081 0.078 -0.001 -0.003 0.008
O76_8 0.075 0.071 0.087 0.000 -0.020 -0.016
O77_8 0.070 0.095 0.082 -0.001 0.012 0.019
O78_8 0.109 0.061 0.182 -0.001 0.010 0.014
O79_8 0.083 0.137 0.084 0.002 -0.012 0.022
O80_8 0.090 0.073 0.084 0.004 -0.011 0.004
O81_8 0.134 0.096 0.068 -0.010 0.004 0.013
O82_8 0.093 0.098 0.082 -0.007 0.011 0.004
O83_8 0.089 0.079 0.088 -0.019 0.014 -0.008
O84_8 0.098 0.075 0.096 -0.008 -0.013 -0.004
O85_8 0.110 0.091 0.085 -0.003 0.003 -0.005
O86_8 0.130 0.074 0.081 0.004 0.044 0.000
O87_8 0.092 0.071 0.108 -0.002 -0.002 -0.008
O88_8 0.105 0.082 0.096 -0.011 0.007 0.004
O89_8 0.086 0.077 0.113 -0.013 0.015 0.010
O90_8 0.077 0.071 0.090 -0.006 0.016 -0.014
O91_8 0.086 0.090 0.098 -0.028 0.015 -0.027
O92_8 0.087 0.077 0.082 -0.012 0.002 0.000
O93_8 0.089 0.114 0.102 -0.007 -0.018 -0.025
O94_8 0.079 0.089 0.085 -0.011 0.011 -0.005
O95_8 0.081 0.094 0.079 0.007 0.009 0.007
O96_8 0.082 0.081 0.100 -0.003 0.007 0.004
O97_8 0.085 0.081 0.128 -0.020 -0.012 -0.010
O98_8 0.098 0.082 0.079 0.005 0.005 0.018
O99_8 0.092 0.089 0.097 -0.010 0.000 0.009
O100_8 0.121 0.084 0.082 -0.006 -0.006 0.028
O101_8 0.099 0.091 0.088 0.002 0.017 0.001
O102_8 0.082 0.104 0.074 -0.021 0.001 0.001
O103_8 0.086 0.183 0.102 0.012 -0.026 0.016
O104_8 0.081 0.088 0.087 -0.024 0.025 0.000
O105_8 0.078 0.101 0.103 -0.025 0.008 0.004
O106_8 0.097 0.090 0.090 -0.015 0.003 -0.006
O107_8 0.083 0.100 0.081 -0.014 0.003 -0.002
O108_8 0.124 0.071 0.110 -0.003 0.005 -0.006
O109_8 0.077 0.136 0.082 0.021 0.001 -0.010
O110_8 0.087 0.099 0.081 -0.011 -0.003 -0.011
O111_8 0.085 0.084 0.087 -0.002 -0.002 0.009
O112_8 0.073 0.098 0.078 -0.006 0.000 -0.005
O113_8 0.110 0.087 0.071 0.002 0.019 0.012
O114_8 0.089 0.091 0.099 -0.012 -0.011 -0.002
O115_8 0.084 0.078 0.082 -0.005 0.005 0.000
O116_8 0.079 0.090 0.077 -0.002 0.009 -0.002
O117_8 0.079 0.123 0.116 -0.021 0.003 0.034
O118_8 0.085 0.076 0.082 -0.016 -0.008 -0.001
O119_8 0.079 0.081 0.085 -0.002 -0.003 -0.001
O120_8 0.072 0.072 0.093 -0.010 0.008 -0.002

loop_
_atom_type_symbol
_atom_type_description
_atom_type_scat_dispersion_real
_atom_type_scat_dispersion_imag
_atom_type_scat_source
C C 0.0137 0.0067 'International Tables Vol C Tables 4.2.6.8 and 6.1.1.4'
H H 0.0000 0.0000 'International Tables Vol C Tables 4.2.6.8 and 6.1.1.4'
N N 0.0241 0.0134 'International Tables Vol C Tables 4.2.6.8 and 6.1.1.4'
O O 0.0389 0.0241 'International Tables Vol C Tables 4.2.6.8 and 6.1.1.4'
Pd Pd 0.0375 3.1039 'International Tables Vol C Tables 4.2.6.8 and 6.1.1.4'
Si Si 0.2153 0.2529 'International Tables Vol C Tables 4.2.6.8 and 6.1.1.4'
W W -7.1285 4.4676 'International Tables Vol C Tables 4.2.6.8 and 6.1.1.4'

loop_
_geom_angle_atom_site_label_1
_geom_angle_atom_site_label_2
_geom_angle_atom_site_label_3
_geom_angle
_geom_angle_site_symmetry_1
_geom_angle_site_symmetry_3
_geom_angle_publ_flag
C2_1 N1_1 C6_1 120.0 . . ?
C2_1 N1_1 Pd5_7 118.4 . . ?
C6_1 N1_1 Pd5_7 120.2 . . ?
N1_1 C2_1 C3_1 120.0 . . ?
N1_1 C2_1 H2_1 120.0 . . ?
C3_1 C2_1 H2_1 120.0 . . ?
C4_1 C3_1 C2_1 120.0 . . ?
C4_1 C3_1 H3_1 120.0 . . ?
C2_1 C3_1 H3_1 120.0 . . ?
C7_1 C4_1 C5_1 121.5 . . ?
C7_1 C4_1 C3_1 118.3 . . ?
C5_1 C4_1 C3_1 120.0 . . ?
C6_1 C5_1 C4_1 120.0 . . ?
C6_1 C5_1 H5_1 120.0 . . ?
C4_1 C5_1 H5_1 120.0 . . ?
C5_1 C6_1 N1_1 120.0 . . ?
C5_1 C6_1 H6_1 120.0 . . ?
N1_1 C6_1 H6_1 120.0 . . ?
C4_1 C7_1 N8_1 121.1 . . ?
C4_1 C7_1 N12_1 118.9 . . ?
N8_1 C7_1 N12_1 120.0 . . ?
C9_1 N8_1 C7_1 120.0 . . ?
C22_1 C9_1 N8_1 119.5 . . ?
C22_1 C9_1 N10_1 120.5 . . ?
N8_1 C9_1 N10_1 120.0 . . ?
C9_1 N10_1 C11_1 120.0 . . ?
N10_1 C11_1 N12_1 120.0 . . ?
N10_1 C11_1 C16_1 120.2 . . ?
N12_1 C11_1 C16_1 119.8 . . ?
C11_1 N12_1 C7_1 120.0 . . ?
C14_1 N13_1 C18_1 120.0 . . ?
C14_1 N13_1 Pd6_7 116.2 . . ?
C18_1 N13_1 Pd6_7 123.4 . . ?
C15_1 C14_1 N13_1 120.0 . . ?
C15_1 C14_1 H14_1 120.0 . . ?
N13_1 C14_1 H14_1 120.0 . . ?
C14_1 C15_1 C16_1 120.0 . . ?
C14_1 C15_1 H15_1 120.0 . . ?
C16_1 C15_1 H15_1 120.0 . . ?
C17_1 C16_1 C15_1 120.0 . . ?
C17_1 C16_1 C11_1 117.6 . . ?
C15_1 C16_1 C11_1 122.2 . . ?
C18_1 C17_1 C16_1 120.0 . . ?
C18_1 C17_1 H17_1 120.0 . . ?
C16_1 C17_1 H17_1 120.0 . . ?
C17_1 C18_1 N13_1 120.0 . . ?
C17_1 C18_1 H18_1 120.0 . . ?
N13_1 C18_1 H18_1 120.0 . . ?
C20_1 N19_1 C24_1 120.0 . . ?
C20_1 N19_1 C25_1 121.2 . . ?
C24_1 N19_1 C25_1 118.7 . . ?
N19_1 C20_1 C21_1 120.0 . . ?
N19_1 C20_1 H20_1 120.0 . . ?
C21_1 C20_1 H20_1 120.0 . . ?
C20_1 C21_1 C22_1 120.0 . . ?
C20_1 C21_1 H21_1 120.0 . . ?
C22_1 C21_1 H21_1 120.0 . . ?
C9_1 C22_1 C23_1 117.1 . . ?
C9_1 C22_1 C21_1 122.7 . . ?
C23_1 C22_1 C21_1 120.0 . . ?
C22_1 C23_1 C24_1 120.0 . . ?
C22_1 C23_1 H23_1 120.0 . . ?
C24_1 C23_1 H23_1 120.0 . . ?
C23_1 C24_1 N19_1 120.0 . . ?
C23_1 C24_1 H24_1 120.0 . . ?
N19_1 C24_1 H24_1 120.0 . . ?
C26_1 C25_1 N19_1 114.0 . . ?
C26_1 C25_1 H25A_1 108.8 . . ?
N19_1 C25_1 H25A_1 108.8 . . ?
C26_1 C25_1 H25B_1 108.8 . . ?
N19_1 C25_1 H25B_1 108.8 . . ?
H25A_1 C25_1 H25B_1 107.7 . . ?
C27_1 C26_1 C31_1 120.0 . . ?
C27_1 C26_1 C25_1 123.6 . . ?
C31_1 C26_1 C25_1 116.1 . . ?
C26_1 C27_1 C28_1 120.0 . . ?
C26_1 C27_1 H27_1 120.0 . . ?
C28_1 C27_1 H27_1 120.0 . . ?
C29_1 C28_1 C27_1 120.0 . . ?
C29_1 C28_1 H28_1 120.0 . . ?
C27_1 C28_1 H28_1 120.0 . . ?
C28_1 C29_1 C30_1 120.0 . . ?
C28_1 C29_1 C32_1 114.8 . . ?
C30_1 C29_1 C32_1 124.6 . . ?
C31_1 C30_1 C29_1 120.0 . . ?
C31_1 C30_1 H30_1 120.0 . . ?
C29_1 C30_1 H30_1 120.0 . . ?
C30_1 C31_1 C26_1 120.0 . . ?
C30_1 C31_1 H31_1 120.0 . . ?
C26_1 C31_1 H31_1 120.0 . . ?
C29_1 C32_1 N33_1 106.8 . . ?
C29_1 C32_1 H32A_1 110.4 . . ?
N33_1 C32_1 H32A_1 110.4 . . ?
C29_1 C32_1 H32B_1 110.4 . . ?
N33_1 C32_1 H32B_1 110.4 . . ?
H32A_1 C32_1 H32B_1 108.6 . . ?
C34_1 N33_1 C38_1 120.0 . . ?
C34_1 N33_1 C32_1 116.7 . . ?
C38_1 N33_1 C32_1 123.3 . . ?
C35_1 C34_1 N33_1 120.0 . . ?
C35_1 C34_1 H34_1 120.0 . . ?
N33_1 C34_1 H34_1 120.0 . . ?
C36_1 C35_1 C34_1 120.0 . . ?
C36_1 C35_1 H35_1 120.0 . . ?
C34_1 C35_1 H35_1 120.0 . . ?
C35_1 C36_1 C37_1 120.0 . . ?
C35_1 C36_1 C39_1 121.7 . . ?
C37_1 C36_1 C39_1 118.3 . . ?
C36_1 C37_1 C38_1 120.0 . . ?
C36_1 C37_1 H37_1 120.0 . . ?
C38_1 C37_1 H37_1 120.0 . . ?
C37_1 C38_1 N33_1 120.0 . . ?
C37_1 C38_1 H38_1 120.0 . . ?
N33_1 C38_1 H38_1 120.0 . . ?
N40_1 C39_1 N44_1 125.9 . . ?
N40_1 C39_1 C36_1 112.8 . . ?
N44_1 C39_1 C36_1 121.1 . . ?
C39_1 N40_1 C41_1 119.3 . . ?
C48_1 C41_1 N40_1 122.7 . . ?
C48_1 C41_1 N42_1 123.4 . . ?
N40_1 C41_1 N42_1 113.8 . . ?
C43_1 N42_1 C41_1 123.5 . . ?
N42_1 C43_1 N44_1 124.8 . . ?
N42_1 C43_1 C54_1 120.1 . . ?
N44_1 C43_1 C54_1 112.3 . . ?
C43_1 N44_1 C39_1 112.0 . . ?
C46_1 N45_1 C50_1 120.0 . . ?
C46_1 N45_1 Pd5_7 122.6 . . ?
C50_1 N45_1 Pd5_7 117.2 . . ?
N45_1 C46_1 C47_1 120.0 . . ?
N45_1 C46_1 H46_1 120.0 . . ?
C47_1 C46_1 H46_1 120.0 . . ?
C48_1 C47_1 C46_1 120.0 . . ?
C48_1 C47_1 H47_1 120.0 . . ?
C46_1 C47_1 H47_1 120.0 . . ?
C41_1 C48_1 C47_1 124.4 . . ?
C41_1 C48_1 C49_1 115.5 . . ?
C47_1 C48_1 C49_1 120.0 . . ?
C48_1 C49_1 C50_1 120.0 . . ?
C48_1 C49_1 H49_1 120.0 . . ?
C50_1 C49_1 H49_1 120.0 . . ?
C49_1 C50_1 N45_1 120.0 . . ?
C49_1 C50_1 H50_1 120.0 . . ?
N45_1 C50_1 H50_1 120.0 . . ?
C56_1 N51_1 C52_1 112.8 . . ?
C56_1 N51_1 Pd8_7 127.2 . . ?
C52_1 N51_1 Pd8_7 119.5 . . ?
C53_1 C52_1 N51_1 115.4 . . ?
C53_1 C52_1 H52_1 122.3 . . ?
N51_1 C52_1 H52_1 122.3 . . ?
C54_1 C53_1 C52_1 134.5 . . ?
C54_1 C53_1 H53_1 112.8 . . ?
C52_1 C53_1 H53_1 112.8 . . ?
C53_1 C54_1 C55_1 109.7 . . ?
C53_1 C54_1 C43_1 129.3 . . ?
C55_1 C54_1 C43_1 117.8 . . ?
C54_1 C55_1 C56_1 115.9 . . ?
C54_1 C55_1 H55_1 122.0 . . ?
C56_1 C55_1 H55_1 122.0 . . ?
N51_1 C56_1 C55_1 129.3 . . ?
N51_1 C56_1 H56_1 115.4 . . ?
C55_1 C56_1 H56_1 115.4 . . ?
C2_2 N1_2 C6_2 120.0 . . ?
C2_2 N1_2 Pd8_7 113.9 . . ?
C6_2 N1_2 Pd8_7 126.0 . . ?
N1_2 C2_2 C3_2 120.0 . . ?
N1_2 C2_2 H2_2 120.0 . . ?
C3_2 C2_2 H2_2 120.0 . . ?
C4_2 C3_2 C2_2 120.0 . . ?
C4_2 C3_2 H3_2 120.0 . . ?
C2_2 C3_2 H3_2 120.0 . . ?
C5_2 C4_2 C3_2 120.0 . . ?
C5_2 C4_2 C7_2 116.9 . . ?
C3_2 C4_2 C7_2 123.1 . . ?
C4_2 C5_2 C6_2 120.0 . . ?
C4_2 C5_2 H5_2 120.0 . . ?
C6_2 C5_2 H5_2 120.0 . . ?
C5_2 C6_2 N1_2 120.0 . . ?
C5_2 C6_2 H6_2 120.0 . . ?
N1_2 C6_2 H6_2 120.0 . . ?
N8_2 C7_2 N12_2 131.0 . . ?
N8_2 C7_2 C4_2 118.4 . . ?
N12_2 C7_2 C4_2 108.7 . . ?
C7_2 N8_2 C9_2 112.9 . . ?
N8_2 C9_2 N10_2 124.3 . . ?
N8_2 C9_2 C16_2 118.3 . . ?
N10_2 C9_2 C16_2 117.1 . . ?
C11_2 N10_2 C9_2 107.4 . . ?
N12_2 C11_2 N10_2 134.6 . . ?
N12_2 C11_2 C22_2 114.6 . . ?
N10_2 C11_2 C22_2 110.8 . . ?
C11_2 N12_2 C7_2 108.9 . . ?
C14_2 N13_2 C18_2 120.0 . . ?
C14_2 N13_2 Pd7_7 118.9 . . ?
C18_2 N13_2 Pd7_7 120.5 . . ?
C15_2 C14_2 N13_2 120.0 . . ?
C15_2 C14_2 H14_2 120.0 . . ?
N13_2 C14_2 H14_2 120.0 . . ?
C16_2 C15_2 C14_2 120.0 . . ?
C16_2 C15_2 H15_2 120.0 . . ?
C14_2 C15_2 H15_2 120.0 . . ?
C15_2 C16_2 C17_2 120.0 . . ?
C15_2 C16_2 C9_2 118.7 . . ?
C17_2 C16_2 C9_2 120.3 . . ?
C16_2 C17_2 C18_2 120.0 . . ?
C16_2 C17_2 H17_2 120.0 . . ?
C18_2 C17_2 H17_2 120.0 . . ?
C17_2 C18_2 N13_2 120.0 . . ?
C17_2 C18_2 H18_2 120.0 . . ?
N13_2 C18_2 H18_2 120.0 . . ?
C20_2 N19_2 C24_2 120.0 . . ?
C20_2 N19_2 C25_2 126.8 . . ?
C24_2 N19_2 C25_2 112.6 . . ?
C21_2 C20_2 N19_2 120.0 . . ?
C21_2 C20_2 H20_2 120.0 . . ?
N19_2 C20_2 H20_2 120.0 . . ?
C20_2 C21_2 C22_2 120.0 . . ?
C20_2 C21_2 H21_2 120.0 . . ?
C22_2 C21_2 H21_2 120.0 . . ?
C23_2 C22_2 C21_2 120.0 . . ?
C23_2 C22_2 C11_2 120.9 . . ?
C21_2 C22_2 C11_2 118.9 . . ?
C22_2 C23_2 C24_2 120.0 . . ?
C22_2 C23_2 H23_2 120.0 . . ?
C24_2 C23_2 H23_2 120.0 . . ?
C23_2 C24_2 N19_2 120.0 . . ?
C23_2 C24_2 H24_2 120.0 . . ?
N19_2 C24_2 H24_2 120.0 . . ?
N19_2 C25_2 C26_2 119.9 . . ?
N19_2 C25_2 H25A_2 107.4 . . ?
C26_2 C25_2 H25A_2 107.4 . . ?
N19_2 C25_2 H25B_2 107.4 . . ?
C26_2 C25_2 H25B_2 107.4 . . ?
H25A_2 C25_2 H25B_2 106.9 . . ?
C27_2 C26_2 C31_2 120.0 . . ?
C27_2 C26_2 C25_2 118.2 . . ?
C31_2 C26_2 C25_2 121.0 . . ?
C26_2 C27_2 C28_2 120.0 . . ?
C26_2 C27_2 H27_2 120.0 . . ?
C28_2 C27_2 H27_2 120.0 . . ?
C27_2 C28_2 C29_2 120.0 . . ?
C27_2 C28_2 H28_2 120.0 . . ?
C29_2 C28_2 H28_2 120.0 . . ?
C32_2 C29_2 C30_2 117.8 . . ?
C32_2 C29_2 C28_2 122.1 . . ?
C30_2 C29_2 C28_2 120.0 . . ?
C31_2 C30_2 C29_2 120.0 . . ?
C31_2 C30_2 H30_2 120.0 . . ?
C29_2 C30_2 H30_2 120.0 . . ?
C30_2 C31_2 C26_2 120.0 . . ?
C30_2 C31_2 H31_2 120.0 . . ?
C26_2 C31_2 H31_2 120.0 . . ?
C29_2 C32_2 N33_2 109.5 . . ?
C29_2 C32_2 H32A_2 109.8 . . ?
N33_2 C32_2 H32A_2 109.8 . . ?
C29_2 C32_2 H32B_2 109.8 . . ?
N33_2 C32_2 H32B_2 109.8 . . ?
H32A_2 C32_2 H32B_2 108.2 . . ?
C34_2 N33_2 C38_2 120.0 . . ?
C34_2 N33_2 C32_2 116.1 . . ?
C38_2 N33_2 C32_2 123.5 . . ?
N33_2 C34_2 C35_2 120.0 . . ?
N33_2 C34_2 H34_2 120.0 . . ?
C35_2 C34_2 H34_2 120.0 . . ?
C36_2 C35_2 C34_2 120.0 . . ?
C36_2 C35_2 H35_2 120.0 . . ?
C34_2 C35_2 H35_2 120.0 . . ?
C39_2 C36_2 C37_2 118.4 . . ?
C39_2 C36_2 C35_2 121.6 . . ?
C37_2 C36_2 C35_2 120.0 . . ?
C36_2 C37_2 C38_2 120.0 . . ?
C36_2 C37_2 H37_2 120.0 . . ?
C38_2 C37_2 H37_2 120.0 . . ?
C37_2 C38_2 N33_2 120.0 . . ?
C37_2 C38_2 H38_2 120.0 . . ?
N33_2 C38_2 H38_2 120.0 . . ?
C36_2 C39_2 N44_2 127.9 . . ?
C36_2 C39_2 N40_2 123.7 . . ?
N44_2 C39_2 N40_2 108.3 . . ?
C41_2 N40_2 C39_2 127.0 . . ?
N40_2 C41_2 N42_2 118.9 . . ?
N40_2 C41_2 C54_2 121.3 . . ?
N42_2 C41_2 C54_2 119.5 . . ?
C41_2 N42_2 C43_2 123.2 . . ?
C48_2 C43_2 N44_2 122.6 . . ?
C48_2 C43_2 N42_2 122.9 . . ?
N44_2 C43_2 N42_2 114.4 . . ?
C43_2 N44_2 C39_2 128.1 . . ?
C46_2 N45_2 C50_2 120.0 . . ?
C46_2 N45_2 Pd6_7 120.5 . . ?
C50_2 N45_2 Pd6_7 119.2 . . ?
C47_2 C46_2 N45_2 120.0 . . ?
C47_2 C46_2 H46_2 120.0 . . ?
N45_2 C46_2 H46_2 120.0 . . ?
C46_2 C47_2 C48_2 120.0 . . ?
C46_2 C47_2 H47_2 120.0 . . ?
C48_2 C47_2 H47_2 120.0 . . ?
C43_2 C48_2 C47_2 120.2 . . ?
C43_2 C48_2 C49_2 118.9 . . ?
C47_2 C48_2 C49_2 120.0 . . ?
C50_2 C49_2 C48_2 120.0 . . ?
C50_2 C49_2 H49_2 120.0 . . ?
C48_2 C49_2 H49_2 120.0 . . ?
C49_2 C50_2 N45_2 120.0 . . ?
C49_2 C50_2 H50_2 120.0 . . ?
N45_2 C50_2 H50_2 120.0 . . ?
C52_2 N51_2 C56_2 120.0 . . ?
C52_2 N51_2 Pd7_7 118.0 . . ?
C56_2 N51_2 Pd7_7 120.8 . . ?
C53_2 C52_2 N51_2 120.0 . . ?
C53_2 C52_2 H52_2 120.0 . . ?
N51_2 C52_2 H52_2 120.0 . . ?
C54_2 C53_2 C52_2 120.0 . . ?
C54_2 C53_2 H53_2 120.0 . . ?
C52_2 C53_2 H53_2 120.0 . . ?
C53_2 C54_2 C55_2 120.0 . . ?
C53_2 C54_2 C41_2 124.4 . . ?
C55_2 C54_2 C41_2 115.5 . . ?
C54_2 C55_2 C56_2 120.0 . . ?
C54_2 C55_2 H55_2 120.0 . . ?
C56_2 C55_2 H55_2 120.0 . . ?
C55_2 C56_2 N51_2 120.0 . . ?
C55_2 C56_2 H56_2 120.0 . . ?
N51_2 C56_2 H56_2 120.0 . . ?
C2_3 N1_3 C6_3 120.0 . . ?
C2_3 N1_3 Pd12_7 119.7 . . ?
C6_3 N1_3 Pd12_7 120.3 . . ?
C3_3 C2_3 N1_3 120.0 . . ?
C3_3 C2_3 H2_3 120.0 . . ?
N1_3 C2_3 H2_3 120.0 . . ?
C2_3 C3_3 C4_3 120.0 . . ?
C2_3 C3_3 H3_3 120.0 . . ?
C4_3 C3_3 H3_3 120.0 . . ?
C7_3 C4_3 C5_3 117.7 . . ?
C7_3 C4_3 C3_3 122.3 . . ?
C5_3 C4_3 C3_3 120.0 . . ?
C6_3 C5_3 C4_3 120.0 . . ?
C6_3 C5_3 H5_3 120.0 . . ?
C4_3 C5_3 H5_3 120.0 . . ?
C5_3 C6_3 N1_3 120.0 . . ?
C5_3 C6_3 H6_3 120.0 . . ?
N1_3 C6_3 H6_3 120.0 . . ?
C4_3 C7_3 N8_3 119.1 . . ?
C4_3 C7_3 N12_3 120.4 . . ?
N8_3 C7_3 N12_3 120.0 . . ?
C9_3 N8_3 C7_3 120.0 . . ?
C22_3 C9_3 N8_3 119.4 . . ?
C22_3 C9_3 N10_3 120.5 . . ?
N8_3 C9_3 N10_3 120.0 . . ?
C11_3 N10_3 C9_3 120.0 . . ?
C16_3 C11_3 N10_3 120.0 . . ?
C16_3 C11_3 N12_3 119.7 . . ?
N10_3 C11_3 N12_3 120.0 . . ?
C11_3 N12_3 C7_3 120.0 . . ?
C14_3 N13_3 C18_3 120.0 . . ?
C14_3 N13_3 Pd9_7 118.7 . . ?
C18_3 N13_3 Pd9_7 120.3 . . ?
C15_3 C14_3 N13_3 120.0 . . ?
C15_3 C14_3 H14_3 120.0 . . ?
N13_3 C14_3 H14_3 120.0 . . ?
C14_3 C15_3 C16_3 120.0 . . ?
C14_3 C15_3 H15_3 120.0 . . ?
C16_3 C15_3 H15_3 120.0 . . ?
C11_3 C16_3 C17_3 120.5 . . ?
C11_3 C16_3 C15_3 119.3 . . ?
C17_3 C16_3 C15_3 120.0 . . ?
C16_3 C17_3 C18_3 120.0 . . ?
C16_3 C17_3 H17_3 120.0 . . ?
C18_3 C17_3 H17_3 120.0 . . ?
C17_3 C18_3 N13_3 120.0 . . ?
C17_3 C18_3 H18_3 120.0 . . ?
N13_3 C18_3 H18_3 120.0 . . ?
C20_3 N19_3 C24_3 120.0 . . ?
C20_3 N19_3 C25_3 124.7 . . ?
C24_3 N19_3 C25_3 115.0 . . ?
C21_3 C20_3 N19_3 120.0 . . ?
C21_3 C20_3 H20_3 120.0 . . ?
N19_3 C20_3 H20_3 120.0 . . ?
C20_3 C21_3 C22_3 120.0 . . ?
C20_3 C21_3 H21_3 120.0 . . ?
C22_3 C21_3 H21_3 120.0 . . ?
C9_3 C22_3 C23_3 124.4 . . ?
C9_3 C22_3 C21_3 115.6 . . ?
C23_3 C22_3 C21_3 120.0 . . ?
C22_3 C23_3 C24_3 120.0 . . ?
C22_3 C23_3 H23_3 120.0 . . ?
C24_3 C23_3 H23_3 120.0 . . ?
C23_3 C24_3 N19_3 120.0 . . ?
C23_3 C24_3 H24_3 120.0 . . ?
N19_3 C24_3 H24_3 120.0 . . ?
C26_3 C25_3 N19_3 103.9 . . ?
C26_3 C25_3 H25A_3 111.0 . . ?
N19_3 C25_3 H25A_3 111.0 . . ?
C26_3 C25_3 H25B_3 111.0 . . ?
N19_3 C25_3 H25B_3 111.0 . . ?
H25A_3 C25_3 H25B_3 109.0 . . ?
C25_3 C26_3 C27_3 119.2 . . ?
C25_3 C26_3 C31_3 120.8 . . ?
C27_3 C26_3 C31_3 120.0 . . ?
C26_3 C27_3 C28_3 120.0 . . ?
C26_3 C27_3 H27_3 120.0 . . ?
C28_3 C27_3 H27_3 120.0 . . ?
C29_3 C28_3 C27_3 120.0 . . ?
C29_3 C28_3 H28_3 120.0 . . ?
C27_3 C28_3 H28_3 120.0 . . ?
C28_3 C29_3 C30_3 120.0 . . ?
C28_3 C29_3 C32_3 114.3 . . ?
C30_3 C29_3 C32_3 124.7 . . ?
C31_3 C30_3 C29_3 120.0 . . ?
C31_3 C30_3 H30_3 120.0 . . ?
C29_3 C30_3 H30_3 120.0 . . ?
C30_3 C31_3 C26_3 120.0 . . ?
C30_3 C31_3 H31_3 120.0 . . ?
C26_3 C31_3 H31_3 120.0 . . ?
N33_3 C32_3 C29_3 106.3 . . ?
N33_3 C32_3 H32A_3 110.5 . . ?
C29_3 C32_3 H32A_3 110.5 . . ?
N33_3 C32_3 H32B_3 110.5 . . ?
C29_3 C32_3 H32B_3 110.5 . . ?
H32A_3 C32_3 H32B_3 108.7 . . ?
C34_3 N33_3 C38_3 120.0 . . ?
C34_3 N33_3 C32_3 121.2 . . ?
C38_3 N33_3 C32_3 118.8 . . ?
C35_3 C34_3 N33_3 120.0 . . ?
C35_3 C34_3 H34_3 120.0 . . ?
N33_3 C34_3 H34_3 120.0 . . ?
C36_3 C35_3 C34_3 120.0 . . ?
C36_3 C35_3 H35_3 120.0 . . ?
C34_3 C35_3 H35_3 120.0 . . ?
C35_3 C36_3 C37_3 120.0 . . ?
C35_3 C36_3 C39_3 118.6 . . ?
C37_3 C36_3 C39_3 121.4 . . ?
C38_3 C37_3 C36_3 120.0 . . ?
C38_3 C37_3 H37_3 120.0 . . ?
C36_3 C37_3 H37_3 120.0 . . ?
C37_3 C38_3 N33_3 120.0 . . ?
C37_3 C38_3 H38_3 120.0 . . ?
N33_3 C38_3 H38_3 120.0 . . ?
N40_3 C39_3 N44_3 120.0 . . ?
N40_3 C39_3 C36_3 117.9 . . ?
N44_3 C39_3 C36_3 121.9 . . ?
C41_3 N40_3 C39_3 120.0 . . ?
C54_3 C41_3 N40_3 116.4 . . ?
C54_3 C41_3 N42_3 123.2 . . ?
N40_3 C41_3 N42_3 120.0 . . ?
C43_3 N42_3 C41_3 120.0 . . ?
C48_3 C43_3 N42_3 121.3 . . ?
C48_3 C43_3 N44_3 118.7 . . ?
N42_3 C43_3 N44_3 120.0 . . ?
C43_3 N44_3 C39_3 120.0 . . ?
C46_3 N45_3 C50_3 120.0 . . ?
C46_3 N45_3 Pd9_7 117.8 . . ?
C50_3 N45_3 Pd9_7 120.7 . . ?
C47_3 C46_3 N45_3 120.0 . . ?
C47_3 C46_3 H46_3 120.0 . . ?
N45_3 C46_3 H46_3 120.0 . . ?
C46_3 C47_3 C48_3 120.0 . . ?
C46_3 C47_3 H47_3 120.0 . . ?
C48_3 C47_3 H47_3 120.0 . . ?
C43_3 C48_3 C49_3 121.5 . . ?
C43_3 C48_3 C47_3 118.4 . . ?
C49_3 C48_3 C47_3 120.0 . . ?
C50_3 C49_3 C48_3 120.0 . . ?
C50_3 C49_3 H49_3 120.0 . . ?
C48_3 C49_3 H49_3 120.0 . . ?
C49_3 C50_3 N45_3 120.0 . . ?
C49_3 C50_3 H50_3 120.0 . . ?
N45_3 C50_3 H50_3 120.0 . . ?
C52_3 N51_3 C56_3 120.0 . . ?
C52_3 N51_3 Pd10_7 112.3 . . ?
C56_3 N51_3 Pd10_7 127.7 . . ?
C53_3 C52_3 N51_3 120.0 . . ?
C53_3 C52_3 H52_3 120.0 . . ?
N51_3 C52_3 H52_3 120.0 . . ?
C54_3 C53_3 C52_3 120.0 . . ?
C54_3 C53_3 H53_3 120.0 . . ?
C52_3 C53_3 H53_3 120.0 . . ?
C41_3 C54_3 C53_3 120.5 . . ?
C41_3 C54_3 C55_3 119.3 . . ?
C53_3 C54_3 C55_3 120.0 . . ?
C56_3 C55_3 C54_3 120.0 . . ?
C56_3 C55_3 H55_3 120.0 . . ?
C54_3 C55_3 H55_3 120.0 . . ?
C55_3 C56_3 N51_3 120.0 . . ?
C55_3 C56_3 H56_3 120.0 . . ?
N51_3 C56_3 H56_3 120.0 . . ?
C2_4 N1_4 C6_4 120.0 . . ?
C2_4 N1_4 Pd10_7 117.3 . . ?
C6_4 N1_4 Pd10_7 121.3 . . ?
N1_4 C2_4 C3_4 120.0 . . ?
N1_4 C2_4 H2_4 120.0 . . ?
C3_4 C2_4 H2_4 120.0 . . ?
C4_4 C3_4 C2_4 120.0 . . ?
C4_4 C3_4 H3_4 120.0 . . ?
C2_4 C3_4 H3_4 120.0 . . ?
C7_4 C4_4 C3_4 114.5 . . ?
C7_4 C4_4 C5_4 125.3 . . ?
C3_4 C4_4 C5_4 120.0 . . ?
C4_4 C5_4 C6_4 120.0 . . ?
C4_4 C5_4 H5_4 120.0 . . ?
C6_4 C5_4 H5_4 120.0 . . ?
C5_4 C6_4 N1_4 120.0 . . ?
C5_4 C6_4 H6_4 120.0 . . ?
N1_4 C6_4 H6_4 120.0 . . ?
C4_4 C7_4 N8_4 125.4 . . ?
C4_4 C7_4 N12_4 114.6 . . ?
N8_4 C7_4 N12_4 120.0 . . ?
C7_4 N8_4 C9_4 120.0 . . ?
C22_4 C9_4 N8_4 119.0 . . ?
C22_4 C9_4 N10_4 121.0 . . ?
N8_4 C9_4 N10_4 120.0 . . ?
C11_4 N10_4 C9_4 120.0 . . ?
C16_4 C11_4 N10_4 114.8 . . ?
C16_4 C11_4 N12_4 124.6 . . ?
N10_4 C11_4 N12_4 120.0 . . ?
C11_4 N12_4 C7_4 120.0 . . ?
C18_4 N13_4 C14_4 125.2 . . ?
C18_4 N13_4 Pd11_7 113.1 . . ?
C14_4 N13_4 Pd11_7 120.0 . . ?
C15_4 C14_4 N13_4 112.5 . . ?
C15_4 C14_4 H14_4 123.8 . . ?
N13_4 C14_4 H14_4 123.8 . . ?
C16_4 C15_4 C14_4 129.0 . . ?
C16_4 C15_4 H15_4 115.5 . . ?
C14_4 C15_4 H15_4 115.5 . . ?
C11_4 C16_4 C17_4 124.5 . . ?
C11_4 C16_4 C15_4 125.0 . . ?
C17_4 C16_4 C15_4 110.2 . . ?
C16_4 C17_4 C18_4 129.0 . . ?
C16_4 C17_4 H17_4 115.5 . . ?
C18_4 C17_4 H17_4 115.5 . . ?
N13_4 C18_4 C17_4 113.8 . . ?
N13_4 C18_4 H18_4 123.1 . . ?
C17_4 C18_4 H18_4 123.1 . . ?
C20_4 N19_4 C24_4 120.0 . . ?
C20_4 N19_4 C25_4 114.5 . . ?
C24_4 N19_4 C25_4 124.8 . . ?
C21_4 C20_4 N19_4 120.0 . . ?
C21_4 C20_4 H20_4 120.0 . . ?
N19_4 C20_4 H20_4 120.0 . . ?
C22_4 C21_4 C20_4 120.0 . . ?
C22_4 C21_4 H21_4 120.0 . . ?
C20_4 C21_4 H21_4 120.0 . . ?
C9_4 C22_4 C21_4 117.5 . . ?
C9_4 C22_4 C23_4 122.3 . . ?
C21_4 C22_4 C23_4 120.0 . . ?
C22_4 C23_4 C24_4 120.0 . . ?
C22_4 C23_4 H23_4 120.0 . . ?
C24_4 C23_4 H23_4 120.0 . . ?
C23_4 C24_4 N19_4 120.0 . . ?
C23_4 C24_4 H24_4 120.0 . . ?
N19_4 C24_4 H24_4 120.0 . . ?
C26_4 C25_4 N19_4 112.4 . . ?
C26_4 C25_4 H25A_4 109.1 . . ?
N19_4 C25_4 H25A_4 109.1 . . ?
C26_4 C25_4 H25B_4 109.1 . . ?
N19_4 C25_4 H25B_4 109.1 . . ?
H25A_4 C25_4 H25B_4 107.9 . . ?
C27_4 C26_4 C31_4 120.0 . . ?
C27_4 C26_4 C25_4 120.8 . . ?
C31_4 C26_4 C25_4 118.7 . . ?
C26_4 C27_4 C28_4 120.0 . . ?
C26_4 C27_4 H27_4 120.0 . . ?
C28_4 C27_4 H27_4 120.0 . . ?
C29_4 C28_4 C27_4 120.0 . . ?
C29_4 C28_4 H28_4 120.0 . . ?
C27_4 C28_4 H28_4 120.0 . . ?
C28_4 C29_4 C30_4 120.0 . . ?
C28_4 C29_4 C32_4 120.6 . . ?
C30_4 C29_4 C32_4 118.8 . . ?
C29_4 C30_4 C31_4 120.0 . . ?
C29_4 C30_4 H30_4 120.0 . . ?
C31_4 C30_4 H30_4 120.0 . . ?
C30_4 C31_4 C26_4 120.0 . . ?
C30_4 C31_4 H31_4 120.0 . . ?
C26_4 C31_4 H31_4 120.0 . . ?
C29_4 C32_4 N33_4 112.5 . . ?
C29_4 C32_4 H32A_4 109.1 . . ?
N33_4 C32_4 H32A_4 109.1 . . ?
C29_4 C32_4 H32B_4 109.1 . . ?
N33_4 C32_4 H32B_4 109.1 . . ?
H32A_4 C32_4 H32B_4 107.8 . . ?
C38_4 N33_4 C34_4 118.8 . . ?
C38_4 N33_4 C32_4 123.3 . . ?
C34_4 N33_4 C32_4 117.5 . . ?
N33_4 C34_4 C35_4 116.2 . . ?
N33_4 C34_4 H34_4 121.9 . . ?
C35_4 C34_4 H34_4 121.9 . . ?
C36_4 C35_4 C34_4 126.6 . . ?
C36_4 C35_4 H35_4 116.7 . . ?
C34_4 C35_4 H35_4 116.7 . . ?
C35_4 C36_4 C37_4 115.3 . . ?
C35_4 C36_4 C39_4 126.1 . . ?
C37_4 C36_4 C39_4 118.3 . . ?
C38_4 C37_4 C36_4 116.3 . . ?
C38_4 C37_4 H37_4 121.9 . . ?
C36_4 C37_4 H37_4 121.9 . . ?
N33_4 C38_4 C37_4 126.7 . . ?
N33_4 C38_4 H38_4 116.6 . . ?
C37_4 C38_4 H38_4 116.6 . . ?
N44_4 C39_4 N40_4 124.8 . . ?
N44_4 C39_4 C36_4 115.9 . . ?
N40_4 C39_4 C36_4 118.1 . . ?
C39_4 N40_4 C41_4 117.0 . . ?
N40_4 C41_4 N42_4 119.8 . . ?
N40_4 C41_4 C54_4 120.4 . . ?
N42_4 C41_4 C54_4 119.7 . . ?
C43_4 N42_4 C41_4 119.0 . . ?
N44_4 C43_4 N42_4 120.0 . . ?
N44_4 C43_4 C48_4 118.8 . . ?
N42_4 C43_4 C48_4 121.2 . . ?
C39_4 N44_4 C43_4 117.0 . . ?
C50_4 N45_4 C46_4 120.0 . . ?
C50_4 N45_4 Pd11_7 119.5 . . ?
C46_4 N45_4 Pd11_7 118.3 . . ?
C47_4 C46_4 N45_4 120.0 . . ?
C47_4 C46_4 H46_4 120.0 . . ?
N45_4 C46_4 H46_4 120.0 . . ?
C46_4 C47_4 C48_4 120.0 . . ?
C46_4 C47_4 H47_4 120.0 . . ?
C48_4 C47_4 H47_4 120.0 . . ?
C49_4 C48_4 C47_4 120.0 . . ?
C49_4 C48_4 C43_4 120.7 . . ?
C47_4 C48_4 C43_4 119.3 . . ?
C48_4 C49_4 C50_4 120.0 . . ?
C48_4 C49_4 H49_4 120.0 . . ?
C50_4 C49_4 H49_4 120.0 . . ?
N45_4 C50_4 C49_4 120.0 . . ?
N45_4 C50_4 H50_4 120.0 . . ?
C49_4 C50_4 H50_4 120.0 . . ?
C52_4 N51_4 C56_4 120.0 . . ?
C52_4 N51_4 Pd12_7 118.2 . . ?
C56_4 N51_4 Pd12_7 120.9 . . ?
N51_4 C52_4 C53_4 120.0 . . ?
N51_4 C52_4 H52_4 120.0 . . ?
C53_4 C52_4 H52_4 120.0 . . ?
C54_4 C53_4 C52_4 120.0 . . ?
C54_4 C53_4 H53_4 120.0 . . ?
C52_4 C53_4 H53_4 120.0 . . ?
C53_4 C54_4 C55_4 120.0 . . ?
C53_4 C54_4 C41_4 120.6 . . ?
C55_4 C54_4 C41_4 119.3 . . ?
C54_4 C55_4 C56_4 120.0 . . ?
C54_4 C55_4 H55_4 120.0 . . ?
C56_4 C55_4 H55_4 120.0 . . ?
C55_4 C56_4 N51_4 120.0 . . ?
C55_4 C56_4 H56_4 120.0 . . ?
N51_4 C56_4 H56_4 120.0 . . ?
C2_5 N1_5 C6_5 120.0 . . ?
C2_5 N1_5 Pd3_7 121.5 . . ?
C6_5 N1_5 Pd3_7 118.1 . . ?
N1_5 C2_5 C3_5 120.0 . . ?
N1_5 C2_5 H2_5 120.0 . . ?
C3_5 C2_5 H2_5 120.0 . . ?
C4_5 C3_5 C2_5 120.0 . . ?
C4_5 C3_5 H3_5 120.0 . . ?
C2_5 C3_5 H3_5 120.0 . . ?
C7_5 C4_5 C3_5 118.4 . . ?
C7_5 C4_5 C5_5 121.0 . . ?
C3_5 C4_5 C5_5 120.0 . . ?
C4_5 C5_5 C6_5 120.0 . . ?
C4_5 C5_5 H5_5 120.0 . . ?
C6_5 C5_5 H5_5 120.0 . . ?
C5_5 C6_5 N1_5 120.0 . . ?
C5_5 C6_5 H6_5 120.0 . . ?
N1_5 C6_5 H6_5 120.0 . . ?
C4_5 C7_5 N8_5 120.3 . . ?
C4_5 C7_5 N12_5 119.7 . . ?
N8_5 C7_5 N12_5 120.0 . . ?
C9_5 N8_5 C7_5 120.0 . . ?
N8_5 C9_5 N10_5 120.0 . . ?
N8_5 C9_5 C22_5 122.5 . . ?
N10_5 C9_5 C22_5 117.2 . . ?
C11_5 N10_5 C9_5 120.0 . . ?
N10_5 C11_5 N12_5 120.0 . . ?
N10_5 C11_5 C16_5 110.8 . . ?
N12_5 C11_5 C16_5 129.0 . . ?
C11_5 N12_5 C7_5 120.0 . . ?
C14_5 N13_5 C18_5 120.0 . . ?
C14_5 N13_5 Pd2_7 119.0 . . ?
C18_5 N13_5 Pd2_7 120.8 . . ?
N13_5 C14_5 C15_5 120.0 . . ?
N13_5 C14_5 H14_5 120.0 . . ?
C15_5 C14_5 H14_5 120.0 . . ?
C14_5 C15_5 C16_5 120.0 . . ?
C14_5 C15_5 H15_5 120.0 . . ?
C16_5 C15_5 H15_5 120.0 . . ?
C15_5 C16_5 C17_5 120.0 . . ?
C15_5 C16_5 C11_5 117.4 . . ?
C17_5 C16_5 C11_5 121.6 . . ?
C16_5 C17_5 C18_5 120.0 . . ?
C16_5 C17_5 H17_5 120.0 . . ?
C18_5 C17_5 H17_5 120.0 . . ?
C17_5 C18_5 N13_5 120.0 . . ?
C17_5 C18_5 H18_5 120.0 . . ?
N13_5 C18_5 H18_5 120.0 . . ?
C25_5 N19_5 C20_5 125.6 . . ?
C25_5 N19_5 C24_5 114.4 . . ?
C20_5 N19_5 C24_5 120.0 . . ?
N19_5 C20_5 C21_5 120.0 . . ?
N19_5 C20_5 H20_5 120.0 . . ?
C21_5 C20_5 H20_5 120.0 . . ?
C22_5 C21_5 C20_5 120.0 . . ?
C22_5 C21_5 H21_5 120.0 . . ?
C20_5 C21_5 H21_5 120.0 . . ?
C21_5 C22_5 C23_5 120.0 . . ?
C21_5 C22_5 C9_5 119.6 . . ?
C23_5 C22_5 C9_5 120.3 . . ?
C24_5 C23_5 C22_5 120.0 . . ?
C24_5 C23_5 H23_5 120.0 . . ?
C22_5 C23_5 H23_5 120.0 . . ?
C23_5 C24_5 N19_5 120.0 . . ?
C23_5 C24_5 H24_5 120.0 . . ?
N19_5 C24_5 H24_5 120.0 . . ?
N19_5 C25_5 C26_5 110.4 . . ?
N19_5 C25_5 H25A_5 109.6 . . ?
C26_5 C25_5 H25A_5 109.6 . . ?
N19_5 C25_5 H25B_5 109.6 . . ?
C26_5 C25_5 H25B_5 109.6 . . ?
H25A_5 C25_5 H25B_5 108.1 . . ?
C27_5 C26_5 C31_5 120.0 . . ?
C27_5 C26_5 C25_5 118.2 . . ?
C31_5 C26_5 C25_5 121.2 . . ?
C26_5 C27_5 C28_5 120.0 . . ?
C26_5 C27_5 H27_5 120.0 . . ?
C28_5 C27_5 H27_5 120.0 . . ?
C29_5 C28_5 C27_5 120.0 . . ?
C29_5 C28_5 H28_5 120.0 . . ?
C27_5 C28_5 H28_5 120.0 . . ?
C28_5 C29_5 C30_5 120.0 . . ?
C28_5 C29_5 C32_5 121.7 . . ?
C30_5 C29_5 C32_5 117.8 . . ?
C31_5 C30_5 C29_5 120.0 . . ?
C31_5 C30_5 H30_5 120.0 . . ?
C29_5 C30_5 H30_5 120.0 . . ?
C30_5 C31_5 C26_5 120.0 . . ?
C30_5 C31_5 H31_5 120.0 . . ?
C26_5 C31_5 H31_5 120.0 . . ?
N33_5 C32_5 C29_5 106.7 . . ?
N33_5 C32_5 H32A_5 110.4 . . ?
C29_5 C32_5 H32A_5 110.4 . . ?
N33_5 C32_5 H32B_5 110.4 . . ?
C29_5 C32_5 H32B_5 110.4 . . ?
H32A_5 C32_5 H32B_5 108.6 . . ?
C34_5 N33_5 C38_5 120.0 . . ?
C34_5 N33_5 C32_5 121.5 . . ?
C38_5 N33_5 C32_5 118.4 . . ?
C35_5 C34_5 N33_5 120.0 . . ?
C35_5 C34_5 H34_5 120.0 . . ?
N33_5 C34_5 H34_5 120.0 . . ?
C34_5 C35_5 C36_5 120.0 . . ?
C34_5 C35_5 H35_5 120.0 . . ?
C36_5 C35_5 H35_5 120.0 . . ?
C37_5 C36_5 C35_5 120.0 . . ?
C37_5 C36_5 C39_5 124.3 . . ?
C35_5 C36_5 C39_5 115.4 . . ?
C38_5 C37_5 C36_5 120.0 . . ?
C38_5 C37_5 H37_5 120.0 . . ?
C36_5 C37_5 H37_5 120.0 . . ?
C37_5 C38_5 N33_5 120.0 . . ?
C37_5 C38_5 H38_5 120.0 . . ?
N33_5 C38_5 H38_5 120.0 . . ?
N40_5 C39_5 N44_5 120.0 . . ?
N40_5 C39_5 C36_5 124.5 . . ?
N44_5 C39_5 C36_5 114.5 . . ?
C39_5 N40_5 C41_5 120.0 . . ?
C48_5 C41_5 N40_5 116.2 . . ?
C48_5 C41_5 N42_5 123.2 . . ?
N40_5 C41_5 N42_5 120.0 . . ?
C43_5 N42_5 C41_5 120.0 . . ?
N42_5 C43_5 N44_5 120.0 . . ?
N42_5 C43_5 C54_5 115.5 . . ?
N44_5 C43_5 C54_5 124.4 . . ?
C43_5 N44_5 C39_5 120.0 . . ?
C46_5 N45_5 C50_5 120.0 . . ?
C46_5 N45_5 Pd3_7 120.9 . . ?
C50_5 N45_5 Pd3_7 118.1 . . ?
C47_5 C46_5 N45_5 120.0 . . ?
C47_5 C46_5 H46_5 120.0 . . ?
N45_5 C46_5 H46_5 120.0 . . ?
C46_5 C47_5 C48_5 120.0 . . ?
C46_5 C47_5 H47_5 120.0 . . ?
C48_5 C47_5 H47_5 120.0 . . ?
C41_5 C48_5 C49_5 118.4 . . ?
C41_5 C48_5 C47_5 121.4 . . ?
C49_5 C48_5 C47_5 120.0 . . ?
C48_5 C49_5 C50_5 120.0 . . ?
C48_5 C49_5 H49_5 120.0 . . ?
C50_5 C49_5 H49_5 120.0 . . ?
C49_5 C50_5 N45_5 120.0 . . ?
C49_5 C50_5 H50_5 120.0 . . ?
N45_5 C50_5 H50_5 120.0 . . ?
C52_5 N51_5 C56_5 120.0 . . ?
C52_5 N51_5 Pd4_7 127.1 . . ?
C56_5 N51_5 Pd4_7 112.8 . . ?
C53_5 C52_5 N51_5 120.0 . . ?
C53_5 C52_5 H52_5 120.0 . . ?
N51_5 C52_5 H52_5 120.0 . . ?
C52_5 C53_5 C54_5 120.0 . . ?
C52_5 C53_5 H53_5 120.0 . . ?
C54_5 C53_5 H53_5 120.0 . . ?
C55_5 C54_5 C53_5 120.0 . . ?
C55_5 C54_5 C43_5 124.0 . . ?
C53_5 C54_5 C43_5 116.0 . . ?
C56_5 C55_5 C54_5 120.0 . . ?
C56_5 C55_5 H55_5 120.0 . . ?
C54_5 C55_5 H55_5 120.0 . . ?
C55_5 C56_5 N51_5 120.0 . . ?
C55_5 C56_5 H56_5 120.0 . . ?
N51_5 C56_5 H56_5 120.0 . . ?
C2_6 N1_6 C6_6 120.0 . . ?
C2_6 N1_6 Pd1_7 118.3 . . ?
C6_6 N1_6 Pd1_7 120.0 . . ?
C3_6 C2_6 N1_6 120.0 . . ?
C3_6 C2_6 H2_6 120.0 . . ?
N1_6 C2_6 H2_6 120.0 . . ?
C2_6 C3_6 C4_6 120.0 . . ?
C2_6 C3_6 H3_6 120.0 . . ?
C4_6 C3_6 H3_6 120.0 . . ?
C7_6 C4_6 C5_6 118.4 . . ?
C7_6 C4_6 C3_6 121.4 . . ?
C5_6 C4_6 C3_6 120.0 . . ?
C4_6 C5_6 C6_6 120.0 . . ?
C4_6 C5_6 H5_6 120.0 . . ?
C6_6 C5_6 H5_6 120.0 . . ?
N1_6 C6_6 C5_6 120.0 . . ?
N1_6 C6_6 H6_6 120.0 . . ?
C5_6 C6_6 H6_6 120.0 . . ?
C4_6 C7_6 N8_6 117.1 . . ?
C4_6 C7_6 N12_6 122.7 . . ?
N8_6 C7_6 N12_6 120.0 . . ?
C9_6 N8_6 C7_6 120.0 . . ?
C22_6 C9_6 N8_6 122.7 . . ?
C22_6 C9_6 N10_6 117.1 . . ?
N8_6 C9_6 N10_6 120.0 . . ?
C11_6 N10_6 C9_6 120.0 . . ?
N12_6 C11_6 N10_6 120.0 . . ?
N12_6 C11_6 C16_6 115.0 . . ?
N10_6 C11_6 C16_6 124.9 . . ?
C11_6 N12_6 C7_6 120.0 . . ?
C14_6 N13_6 C18_6 120.0 . . ?
C14_6 N13_6 Pd4_7 121.0 . . ?
C18_6 N13_6 Pd4_7 118.9 . . ?
C15_6 C14_6 N13_6 120.0 . . ?
C15_6 C14_6 H14_6 120.0 . . ?
N13_6 C14_6 H14_6 120.0 . . ?
C14_6 C15_6 C16_6 120.0 . . ?
C14_6 C15_6 H15_6 120.0 . . ?
C16_6 C15_6 H15_6 120.0 . . ?
C15_6 C16_6 C17_6 120.0 . . ?
C15_6 C16_6 C11_6 125.5 . . ?
C17_6 C16_6 C11_6 114.5 . . ?
C18_6 C17_6 C16_6 120.0 . . ?
C18_6 C17_6 H17_6 120.0 . . ?
C16_6 C17_6 H17_6 120.0 . . ?
C17_6 C18_6 N13_6 120.0 . . ?
C17_6 C18_6 H18_6 120.0 . . ?
N13_6 C18_6 H18_6 120.0 . . ?
C20_6 N19_6 C24_6 120.0 . . ?
C20_6 N19_6 C25_6 119.2 . . ?
C24_6 N19_6 C25_6 120.7 . . ?
C21_6 C20_6 N19_6 120.0 . . ?
C21_6 C20_6 H20_6 120.0 . . ?
N19_6 C20_6 H20_6 120.0 . . ?
C22_6 C21_6 C20_6 120.0 . . ?
C22_6 C21_6 H21_6 120.0 . . ?
C20_6 C21_6 H21_6 120.0 . . ?
C9_6 C22_6 C21_6 123.8 . . ?
C9_6 C22_6 C23_6 116.2 . . ?
C21_6 C22_6 C23_6 120.0 . . ?
C24_6 C23_6 C22_6 120.0 . . ?
C24_6 C23_6 H23_6 120.0 . . ?
C22_6 C23_6 H23_6 120.0 . . ?
C23_6 C24_6 N19_6 120.0 . . ?
C23_6 C24_6 H24_6 120.0 . . ?
N19_6 C24_6 H24_6 120.0 . . ?
C26_6 C25_6 N19_6 115.5 . . ?
C26_6 C25_6 H25A_6 108.4 . . ?
N19_6 C25_6 H25A_6 108.4 . . ?
C26_6 C25_6 H25B_6 108.4 . . ?
N19_6 C25_6 H25B_6 108.4 . . ?
H25A_6 C25_6 H25B_6 107.5 . . ?
C27_6 C26_6 C31_6 120.0 . . ?
C27_6 C26_6 C25_6 122.1 . . ?
C31_6 C26_6 C25_6 116.8 . . ?
C26_6 C27_6 C28_6 120.0 . . ?
C26_6 C27_6 H27_6 120.0 . . ?
C28_6 C27_6 H27_6 120.0 . . ?
C29_6 C28_6 C27_6 120.0 . . ?
C29_6 C28_6 H28_6 120.0 . . ?
C27_6 C28_6 H28_6 120.0 . . ?
C28_6 C29_6 C30_6 120.0 . . ?
C28_6 C29_6 C32_6 121.6 . . ?
C30_6 C29_6 C32_6 117.9 . . ?
C31_6 C30_6 C29_6 120.0 . . ?
C31_6 C30_6 H30_6 120.0 . . ?
C29_6 C30_6 H30_6 120.0 . . ?
C30_6 C31_6 C26_6 120.0 . . ?
C30_6 C31_6 H31_6 120.0 . . ?
C26_6 C31_6 H31_6 120.0 . . ?
C29_6 C32_6 N33_6 112.8 . . ?
C29_6 C32_6 H32A_6 109.0 . . ?
N33_6 C32_6 H32A_6 109.0 . . ?
C29_6 C32_6 H32B_6 109.0 . . ?
N33_6 C32_6 H32B_6 109.0 . . ?
H32A_6 C32_6 H32B_6 107.8 . . ?
C34_6 N33_6 C38_6 121.5 . . ?
C34_6 N33_6 C32_6 116.8 . . ?
C38_6 N33_6 C32_6 121.4 . . ?
C35_6 C34_6 N33_6 119.4 . . ?
C35_6 C34_6 H34_6 120.3 . . ?
N33_6 C34_6 H34_6 120.3 . . ?
C34_6 C35_6 C36_6 115.6 . . ?
C34_6 C35_6 H35_6 122.2 . . ?
C36_6 C35_6 H35_6 122.2 . . ?
C37_6 C36_6 C39_6 128.5 . . ?
C37_6 C36_6 C35_6 122.4 . . ?
C39_6 C36_6 C35_6 108.6 . . ?
C38_6 C37_6 C36_6 122.0 . . ?
C38_6 C37_6 H37_6 119.0 . . ?
C36_6 C37_6 H37_6 119.0 . . ?
C37_6 C38_6 N33_6 118.5 . . ?
C37_6 C38_6 H38_6 120.7 . . ?
N33_6 C38_6 H38_6 120.7 . . ?
N40_6 C39_6 N44_6 120.0 . . ?
N40_6 C39_6 C36_6 123.3 . . ?
N44_6 C39_6 C36_6 116.3 . . ?
C39_6 N40_6 C41_6 120.0 . . ?
C54_6 C41_6 N42_6 123.7 . . ?
C54_6 C41_6 N40_6 116.1 . . ?
N42_6 C41_6 N40_6 120.0 . . ?
C43_6 N42_6 C41_6 120.0 . . ?
N42_6 C43_6 N44_6 120.0 . . ?
N42_6 C43_6 C48_6 121.0 . . ?
N44_6 C43_6 C48_6 119.0 . . ?
C43_6 N44_6 C39_6 120.0 . . ?
C46_6 N45_6 C50_6 120.0 . . ?
C46_6 N45_6 Pd2_7 116.6 . . ?
C50_6 N45_6 Pd2_7 122.5 . . ?
N45_6 C46_6 C47_6 120.0 . . ?
N45_6 C46_6 H46_6 120.0 . . ?
C47_6 C46_6 H46_6 120.0 . . ?
C48_6 C47_6 C46_6 120.0 . . ?
C48_6 C47_6 H47_6 120.0 . . ?
C46_6 C47_6 H47_6 120.0 . . ?
C49_6 C48_6 C47_6 120.0 . . ?
C49_6 C48_6 C43_6 118.2 . . ?
C47_6 C48_6 C43_6 121.8 . . ?
C48_6 C49_6 C50_6 120.0 . . ?
C48_6 C49_6 H49_6 120.0 . . ?
C50_6 C49_6 H49_6 120.0 . . ?
C49_6 C50_6 N45_6 120.0 . . ?
C49_6 C50_6 H50_6 120.0 . . ?
N45_6 C50_6 H50_6 120.0 . . ?
C52_6 N51_6 C56_6 120.0 . . ?
C52_6 N51_6 Pd1_7 114.2 . . ?
C56_6 N51_6 Pd1_7 125.1 . . ?
C53_6 C52_6 N51_6 120.0 . . ?
C53_6 C52_6 H52_6 120.0 . . ?
N51_6 C52_6 H52_6 120.0 . . ?
C54_6 C53_6 C52_6 120.0 . . ?
C54_6 C53_6 H53_6 120.0 . . ?
C52_6 C53_6 H53_6 120.0 . . ?
C41_6 C54_6 C53_6 120.7 . . ?
C41_6 C54_6 C55_6 119.2 . . ?
C53_6 C54_6 C55_6 120.0 . . ?
C56_6 C55_6 C54_6 120.0 . . ?
C56_6 C55_6 H55_6 120.0 . . ?
C54_6 C55_6 H55_6 120.0 . . ?
C55_6 C56_6 N51_6 120.0 . . ?
C55_6 C56_6 H56_6 120.0 . . ?
N51_6 C56_6 H56_6 120.0 . . ?
N6_7 Pd1_7 N51_6 177.9 . . ?
N6_7 Pd1_7 N1_6 95.0 . . ?
N51_6 Pd1_7 N1_6 86.1 . . ?
N6_7 Pd1_7 N3_7 85.0 . . ?
N51_6 Pd1_7 N3_7 93.8 . . ?
N1_6 Pd1_7 N3_7 178.7 . . ?
N11_7 Pd2_7 N13_5 175.3 . . ?
N11_7 Pd2_7 N45_6 95.8 . . ?
N13_5 Pd2_7 N45_6 86.7 . . ?
N11_7 Pd2_7 N14_7 84.3 . . ?
N13_5 Pd2_7 N14_7 93.1 . . ?
N45_6 Pd2_7 N14_7 178.1 . . ?
N45_5 Pd3_7 N19_7 176.9 . . ?
N45_5 Pd3_7 N22_7 88.8 . . ?
N19_7 Pd3_7 N22_7 88.1 . . ?
N45_5 Pd3_7 N1_5 83.5 . . ?
N19_7 Pd3_7 N1_5 99.6 . . ?
N22_7 Pd3_7 N1_5 170.8 . . ?
N51_5 Pd4_7 N13_6 76.5 . . ?
N51_5 Pd4_7 N27_7 176.4 . . ?
N13_6 Pd4_7 N27_7 101.0 . . ?
N51_5 Pd4_7 N30_7 101.4 . . ?
N13_6 Pd4_7 N30_7 177.1 . . ?
N27_7 Pd4_7 N30_7 81.2 . . ?
N35_7 Pd5_7 N1_1 173.0 . . ?
N35_7 Pd5_7 N45_1 95.9 . . ?
N1_1 Pd5_7 N45_1 84.1 . . ?
N35_7 Pd5_7 N38_7 84.6 . . ?
N1_1 Pd5_7 N38_7 94.8 . . ?
N45_1 Pd5_7 N38_7 176.0 . . ?
N13_1 Pd6_7 N43_7 94.1 . . ?
N13_1 Pd6_7 N45_2 86.8 . . ?
N43_7 Pd6_7 N45_2 178.8 . . ?
N13_1 Pd6_7 N46_7 176.8 . . ?
N43_7 Pd6_7 N46_7 82.7 . . ?
N45_2 Pd6_7 N46_7 96.3 . . ?
N51_2 Pd7_7 N13_2 85.1 . . ?
N51_2 Pd7_7 N54_7 171.2 . . ?
N13_2 Pd7_7 N54_7 100.8 . . ?
N51_2 Pd7_7 N51_7 90.5 . . ?
N13_2 Pd7_7 N51_7 175.5 . . ?
N54_7 Pd7_7 N51_7 83.7 . . ?
N51_2 Pd7_7 C56_7 155.1 . . ?
N13_2 Pd7_7 C56_7 83.2 . . ?
N54_7 Pd7_7 C56_7 33.5 . . ?
N51_7 Pd7_7 C56_7 100.5 . . ?
N51_1 Pd8_7 N59_7 175.4 . . ?
N51_1 Pd8_7 N1_2 87.4 . . ?
N59_7 Pd8_7 N1_2 91.9 . . ?
N51_1 Pd8_7 N62_7 95.6 . . ?
N59_7 Pd8_7 N62_7 85.0 . . ?
N1_2 Pd8_7 N62_7 176.5 . . ?
N70_7 Pd9_7 N67_7 88.3 . . ?
N70_7 Pd9_7 N45_3 95.6 . . ?
N67_7 Pd9_7 N45_3 176.1 . . ?
N70_7 Pd9_7 N13_3 174.8 . . ?
N67_7 Pd9_7 N13_3 90.7 . . ?
N45_3 Pd9_7 N13_3 85.4 . . ?
N75_7 Pd10_7 N1_4 174.4 . . ?
N75_7 Pd10_7 N78_7 85.2 . . ?
N1_4 Pd10_7 N78_7 96.7 . . ?
N75_7 Pd10_7 N51_3 94.4 . . ?
N1_4 Pd10_7 N51_3 84.1 . . ?
N78_7 Pd10_7 N51_3 176.1 . . ?
N83_7 Pd11_7 N13_4 92.2 . . ?
N83_7 Pd11_7 N86_7 85.3 . . ?
N13_4 Pd11_7 N86_7 177.5 . . ?
N83_7 Pd11_7 N45_4 175.8 . . ?
N13_4 Pd11_7 N45_4 87.4 . . ?
N86_7 Pd11_7 N45_4 95.0 . . ?
N91_7 Pd12_7 N51_4 91.4 . . ?
N91_7 Pd12_7 N1_3 178.2 . . ?
N51_4 Pd12_7 N1_3 86.8 . . ?
N91_7 Pd12_7 N94_7 85.3 . . ?
N51_4 Pd12_7 N94_7 176.4 . . ?
N1_3 Pd12_7 N94_7 96.6 . . ?
N3_7 C1_7 H1A_7 109.5 . . ?
N3_7 C1_7 H1B_7 109.5 . . ?
H1A_7 C1_7 H1B_7 109.5 . . ?
N3_7 C1_7 H1C_7 109.5 . . ?
H1A_7 C1_7 H1C_7 109.5 . . ?
H1B_7 C1_7 H1C_7 109.5 . . ?
N3_7 C2_7 H2A_7 109.5 . . ?
N3_7 C2_7 H2B_7 109.5 . . ?
H2A_7 C2_7 H2B_7 109.5 . . ?
N3_7 C2_7 H2C_7 109.5 . . ?
H2A_7 C2_7 H2C_7 109.5 . . ?
H2B_7 C2_7 H2C_7 109.5 . . ?
C4_7 N3_7 C2_7 109.1 . . ?
C4_7 N3_7 C1_7 103.7 . . ?
C2_7 N3_7 C1_7 103.7 . . ?
C4_7 N3_7 Pd1_7 107.7 . . ?
C2_7 N3_7 Pd1_7 117.5 . . ?
C1_7 N3_7 Pd1_7 114.3 . . ?
N3_7 C4_7 C5_7 119.8 . . ?
N3_7 C4_7 H4A_7 107.4 . . ?
C5_7 C4_7 H4A_7 107.4 . . ?
N3_7 C4_7 H4B_7 107.4 . . ?
C5_7 C4_7 H4B_7 107.4 . . ?
H4A_7 C4_7 H4B_7 106.9 . . ?
C4_7 C5_7 N6_7 112.9 . . ?
C4_7 C5_7 H5A_7 109.0 . . ?
N6_7 C5_7 H5A_7 109.0 . . ?
C4_7 C5_7 H5B_7 109.0 . . ?
N6_7 C5_7 H5B_7 109.0 . . ?
H5A_7 C5_7 H5B_7 107.8 . . ?
C5_7 N6_7 C7_7 111.7 . . ?
C5_7 N6_7 C8_7 108.5 . . ?
C7_7 N6_7 C8_7 106.8 . . ?
C5_7 N6_7 Pd1_7 113.4 . . ?
C7_7 N6_7 Pd1_7 110.3 . . ?
C8_7 N6_7 Pd1_7 105.9 . . ?
N6_7 C7_7 H7A_7 109.5 . . ?
N6_7 C7_7 H7B_7 109.5 . . ?
H7A_7 C7_7 H7B_7 109.5 . . ?
N6_7 C7_7 H7C_7 109.5 . . ?
H7A_7 C7_7 H7C_7 109.5 . . ?
H7B_7 C7_7 H7C_7 109.5 . . ?
N6_7 C8_7 H8A_7 109.5 . . ?
N6_7 C8_7 H8B_7 109.5 . . ?
H8A_7 C8_7 H8B_7 109.5 . . ?
N6_7 C8_7 H8C_7 109.5 . . ?
H8A_7 C8_7 H8C_7 109.5 . . ?
H8B_7 C8_7 H8C_7 109.5 . . ?
N11_7 C9_7 H9A_7 109.5 . . ?
N11_7 C9_7 H9B_7 109.5 . . ?
H9A_7 C9_7 H9B_7 109.5 . . ?
N11_7 C9_7 H9C_7 109.5 . . ?
H9A_7 C9_7 H9C_7 109.5 . . ?
H9B_7 C9_7 H9C_7 109.5 . . ?
N11_7 C10_7 H10A_7 109.5 . . ?
N11_7 C10_7 H10B_7 109.5 . . ?
H10A_7 C10_7 H10B_7 109.5 . . ?
N11_7 C10_7 H10C_7 109.5 . . ?
H10A_7 C10_7 H10C_7 109.5 . . ?
H10B_7 C10_7 H10C_7 109.5 . . ?
C12_7 N11_7 C10_7 109.9 . . ?
C12_7 N11_7 C9_7 104.3 . . ?
C10_7 N11_7 C9_7 105.8 . . ?
C12_7 N11_7 Pd2_7 109.8 . . ?
C10_7 N11_7 Pd2_7 109.1 . . ?
C9_7 N11_7 Pd2_7 117.7 . . ?
C13_7 C12_7 N11_7 117.4 . . ?
C13_7 C12_7 H12A_7 108.0 . . ?
N11_7 C12_7 H12A_7 108.0 . . ?
C13_7 C12_7 H12B_7 108.0 . . ?
N11_7 C12_7 H12B_7 108.0 . . ?
H12A_7 C12_7 H12B_7 107.2 . . ?
C12_7 C13_7 N14_7 112.2 . . ?
C12_7 C13_7 H13A_7 109.2 . . ?
N14_7 C13_7 H13A_7 109.2 . . ?
C12_7 C13_7 H13B_7 109.2 . . ?
N14_7 C13_7 H13B_7 109.2 . . ?
H13A_7 C13_7 H13B_7 107.9 . . ?
C15_7 N14_7 C16_7 107.1 . . ?
C15_7 N14_7 C13_7 110.6 . . ?
C16_7 N14_7 C13_7 107.9 . . ?
C15_7 N14_7 Pd2_7 108.0 . . ?
C16_7 N14_7 Pd2_7 113.3 . . ?
C13_7 N14_7 Pd2_7 109.8 . . ?
N14_7 C15_7 H15A_7 109.5 . . ?
N14_7 C15_7 H15B_7 109.5 . . ?
H15A_7 C15_7 H15B_7 109.5 . . ?
N14_7 C15_7 H15C_7 109.5 . . ?
H15A_7 C15_7 H15C_7 109.5 . . ?
H15B_7 C15_7 H15C_7 109.5 . . ?
N14_7 C16_7 H16A_7 109.5 . . ?
N14_7 C16_7 H16B_7 109.5 . . ?
H16A_7 C16_7 H16B_7 109.5 . . ?
N14_7 C16_7 H16C_7 109.5 . . ?
H16A_7 C16_7 H16C_7 109.5 . . ?
H16B_7 C16_7 H16C_7 109.5 . . ?
N19_7 C17_7 H17A_7 109.5 . . ?
N19_7 C17_7 H17B_7 109.5 . . ?
H17A_7 C17_7 H17B_7 109.5 . . ?
N19_7 C17_7 H17C_7 109.5 . . ?
H17A_7 C17_7 H17C_7 109.5 . . ?
H17B_7 C17_7 H17C_7 109.5 . . ?
N19_7 C18_7 H18A_7 109.5 . . ?
N19_7 C18_7 H18B_7 109.5 . . ?
H18A_7 C18_7 H18B_7 109.5 . . ?
N19_7 C18_7 H18C_7 109.5 . . ?
H18A_7 C18_7 H18C_7 109.5 . . ?
H18B_7 C18_7 H18C_7 109.5 . . ?
C20_7 N19_7 C18_7 109.5 . . ?
C20_7 N19_7 C17_7 106.2 . . ?
C18_7 N19_7 C17_7 105.7 . . ?
C20_7 N19_7 Pd3_7 107.3 . . ?
C18_7 N19_7 Pd3_7 113.9 . . ?
C17_7 N19_7 Pd3_7 113.9 . . ?
C21_7 C20_7 N19_7 115.6 . . ?
C21_7 C20_7 H20A_7 108.4 . . ?
N19_7 C20_7 H20A_7 108.4 . . ?
C21_7 C20_7 H20B_7 108.4 . . ?
N19_7 C20_7 H20B_7 108.4 . . ?
H20A_7 C20_7 H20B_7 107.4 . . ?
C20_7 C21_7 N22_7 113.4 . . ?
C20_7 C21_7 H21A_7 108.9 . . ?
N22_7 C21_7 H21A_7 108.9 . . ?
C20_7 C21_7 H21B_7 108.9 . . ?
N22_7 C21_7 H21B_7 108.9 . . ?
H21A_7 C21_7 H21B_7 107.7 . . ?
C21_7 N22_7 C23_7 112.8 . . ?
C21_7 N22_7 C24_7 109.3 . . ?
C23_7 N22_7 C24_7 105.6 . . ?
C21_7 N22_7 Pd3_7 105.7 . . ?
C23_7 N22_7 Pd3_7 112.4 . . ?
C24_7 N22_7 Pd3_7 111.2 . . ?
N22_7 C23_7 H23A_7 109.5 . . ?
N22_7 C23_7 H23B_7 109.5 . . ?
H23A_7 C23_7 H23B_7 109.5 . . ?
N22_7 C23_7 H23C_7 109.5 . . ?
H23A_7 C23_7 H23C_7 109.5 . . ?
H23B_7 C23_7 H23C_7 109.5 . . ?
N22_7 C24_7 H24A_7 109.5 . . ?
N22_7 C24_7 H24B_7 109.5 . . ?
H24A_7 C24_7 H24B_7 109.5 . . ?
N22_7 C24_7 H24C_7 109.5 . . ?
H24A_7 C24_7 H24C_7 109.5 . . ?
H24B_7 C24_7 H24C_7 109.5 . . ?
N27_7 C25_7 H25A_7 109.5 . . ?
N27_7 C25_7 H25B_7 109.5 . . ?
H25A_7 C25_7 H25B_7 109.5 . . ?
N27_7 C25_7 H25C_7 109.5 . . ?
H25A_7 C25_7 H25C_7 109.5 . . ?
H25B_7 C25_7 H25C_7 109.5 . . ?
N27_7 C26_7 H26A_7 109.5 . . ?
N27_7 C26_7 H26B_7 109.5 . . ?
H26A_7 C26_7 H26B_7 109.5 . . ?
N27_7 C26_7 H26C_7 109.5 . . ?
H26A_7 C26_7 H26C_7 109.5 . . ?
H26B_7 C26_7 H26C_7 109.5 . . ?
C26_7 N27_7 C25_7 108.9 . . ?
C26_7 N27_7 C28_7 109.2 . . ?
C25_7 N27_7 C28_7 108.1 . . ?
C26_7 N27_7 Pd4_7 109.4 . . ?
C25_7 N27_7 Pd4_7 108.3 . . ?
C28_7 N27_7 Pd4_7 112.9 . . ?
C29_7 C28_7 N27_7 116.5 . . ?
C29_7 C28_7 H28A_7 108.2 . . ?
N27_7 C28_7 H28A_7 108.2 . . ?
C29_7 C28_7 H28B_7 108.2 . . ?
N27_7 C28_7 H28B_7 108.2 . . ?
H28A_7 C28_7 H28B_7 107.3 . . ?
C28_7 C29_7 N30_7 116.6 . . ?
C28_7 C29_7 H29A_7 108.1 . . ?
N30_7 C29_7 H29A_7 108.1 . . ?
C28_7 C29_7 H29B_7 108.1 . . ?
N30_7 C29_7 H29B_7 108.1 . . ?
H29A_7 C29_7 H29B_7 107.3 . . ?
C29_7 N30_7 C31_7 112.3 . . ?
C29_7 N30_7 C32_7 108.6 . . ?
C31_7 N30_7 C32_7 109.2 . . ?
C29_7 N30_7 Pd4_7 112.5 . . ?
C31_7 N30_7 Pd4_7 107.0 . . ?
C32_7 N30_7 Pd4_7 107.0 . . ?
N30_7 C31_7 H31A_7 109.5 . . ?
N30_7 C31_7 H31B_7 109.5 . . ?
H31A_7 C31_7 H31B_7 109.5 . . ?
N30_7 C31_7 H31C_7 109.5 . . ?
H31A_7 C31_7 H31C_7 109.5 . . ?
H31B_7 C31_7 H31C_7 109.5 . . ?
N30_7 C32_7 H32A_7 109.5 . . ?
N30_7 C32_7 H32B_7 109.5 . . ?
H32A_7 C32_7 H32B_7 109.5 . . ?
N30_7 C32_7 H32C_7 109.5 . . ?
H32A_7 C32_7 H32C_7 109.5 . . ?
H32B_7 C32_7 H32C_7 109.5 . . ?
N35_7 C33_7 H33A_7 109.5 . . ?
N35_7 C33_7 H33B_7 109.5 . . ?
H33A_7 C33_7 H33B_7 109.5 . . ?
N35_7 C33_7 H33C_7 109.5 . . ?
H33A_7 C33_7 H33C_7 109.5 . . ?
H33B_7 C33_7 H33C_7 109.5 . . ?
N35_7 C34_7 H34A_7 109.5 . . ?
N35_7 C34_7 H34B_7 109.5 . . ?
H34A_7 C34_7 H34B_7 109.5 . . ?
N35_7 C34_7 H34C_7 109.5 . . ?
H34A_7 C34_7 H34C_7 109.5 . . ?
H34B_7 C34_7 H34C_7 109.5 . . ?
C33_7 N35_7 C36_7 106.6 . . ?
C33_7 N35_7 C34_7 108.0 . . ?
C36_7 N35_7 C34_7 108.3 . . ?
C33_7 N35_7 Pd5_7 115.7 . . ?
C36_7 N35_7 Pd5_7 109.6 . . ?
C34_7 N35_7 Pd5_7 108.5 . . ?
C37_7 C36_7 N35_7 119.9 . . ?
C37_7 C36_7 H36A_7 107.3 . . ?
N35_7 C36_7 H36A_7 107.3 . . ?
C37_7 C36_7 H36B_7 107.3 . . ?
N35_7 C36_7 H36B_7 107.3 . . ?
H36A_7 C36_7 H36B_7 106.9 . . ?
C36_7 C37_7 N38_7 114.1 . . ?
C36_7 C37_7 H37A_7 108.7 . . ?
N38_7 C37_7 H37A_7 108.7 . . ?
C36_7 C37_7 H37B_7 108.7 . . ?
N38_7 C37_7 H37B_7 108.7 . . ?
H37A_7 C37_7 H37B_7 107.6 . . ?
C40_7 N38_7 C39_7 107.7 . . ?
C40_7 N38_7 C37_7 111.2 . . ?
C39_7 N38_7 C37_7 112.1 . . ?
C40_7 N38_7 Pd5_7 103.4 . . ?
C39_7 N38_7 Pd5_7 111.0 . . ?
C37_7 N38_7 Pd5_7 111.2 . . ?
N38_7 C39_7 H39A_7 109.5 . . ?
N38_7 C39_7 H39B_7 109.5 . . ?
H39A_7 C39_7 H39B_7 109.5 . . ?
N38_7 C39_7 H39C_7 109.5 . . ?
H39A_7 C39_7 H39C_7 109.5 . . ?
H39B_7 C39_7 H39C_7 109.5 . . ?
N38_7 C40_7 H40A_7 109.5 . . ?
N38_7 C40_7 H40B_7 109.5 . . ?
H40A_7 C40_7 H40B_7 109.5 . . ?
N38_7 C40_7 H40C_7 109.5 . . ?
H40A_7 C40_7 H40C_7 109.5 . . ?
H40B_7 C40_7 H40C_7 109.5 . . ?
N43_7 C41_7 H41A_7 109.5 . . ?
N43_7 C41_7 H41B_7 109.5 . . ?
H41A_7 C41_7 H41B_7 109.5 . . ?
N43_7 C41_7 H41C_7 109.5 . . ?
H41A_7 C41_7 H41C_7 109.5 . . ?
H41B_7 C41_7 H41C_7 109.5 . . ?
N43_7 C42_7 H42A_7 109.5 . . ?
N43_7 C42_7 H42B_7 109.5 . . ?
H42A_7 C42_7 H42B_7 109.5 . . ?
N43_7 C42_7 H42C_7 109.5 . . ?
H42A_7 C42_7 H42C_7 109.5 . . ?
H42B_7 C42_7 H42C_7 109.5 . . ?
C42_7 N43_7 C44_7 106.1 . . ?
C42_7 N43_7 C41_7 106.2 . . ?
C44_7 N43_7 C41_7 105.6 . . ?
C42_7 N43_7 Pd6_7 117.5 . . ?
C44_7 N43_7 Pd6_7 112.1 . . ?
C41_7 N43_7 Pd6_7 108.4 . . ?
C45_7 C44_7 N43_7 118.3 . . ?
C45_7 C44_7 H44A_7 107.7 . . ?
N43_7 C44_7 H44A_7 107.7 . . ?
C45_7 C44_7 H44B_7 107.7 . . ?
N43_7 C44_7 H44B_7 107.7 . . ?
H44A_7 C44_7 H44B_7 107.1 . . ?
C44_7 C45_7 N46_7 115.3 . . ?
C44_7 C45_7 H45A_7 108.5 . . ?
N46_7 C45_7 H45A_7 108.5 . . ?
C44_7 C45_7 H45B_7 108.5 . . ?
N46_7 C45_7 H45B_7 108.5 . . ?
H45A_7 C45_7 H45B_7 107.5 . . ?
C45_7 N46_7 C47_7 110.8 . . ?
C45_7 N46_7 C48_7 109.5 . . ?
C47_7 N46_7 C48_7 108.7 . . ?
C45_7 N46_7 Pd6_7 111.6 . . ?
C47_7 N46_7 Pd6_7 114.4 . . ?
C48_7 N46_7 Pd6_7 101.4 . . ?
N46_7 C47_7 H47A_7 109.5 . . ?
N46_7 C47_7 H47B_7 109.5 . . ?
H47A_7 C47_7 H47B_7 109.5 . . ?
N46_7 C47_7 H47C_7 109.5 . . ?
H47A_7 C47_7 H47C_7 109.5 . . ?
H47B_7 C47_7 H47C_7 109.5 . . ?
N46_7 C48_7 H48A_7 109.5 . . ?
N46_7 C48_7 H48B_7 109.5 . . ?
H48A_7 C48_7 H48B_7 109.5 . . ?
N46_7 C48_7 H48C_7 109.5 . . ?
H48A_7 C48_7 H48C_7 109.5 . . ?
H48B_7 C48_7 H48C_7 109.5 . . ?
N51_7 C49_7 H49A_7 109.5 . . ?
N51_7 C49_7 H49B_7 109.5 . . ?
H49A_7 C49_7 H49B_7 109.5 . . ?
N51_7 C49_7 H49C_7 109.5 . . ?
H49A_7 C49_7 H49C_7 109.5 . . ?
H49B_7 C49_7 H49C_7 109.5 . . ?
N51_7 C50_7 H50A_7 109.5 . . ?
N51_7 C50_7 H50B_7 109.5 . . ?
H50A_7 C50_7 H50B_7 109.5 . . ?
N51_7 C50_7 H50C_7 109.5 . . ?
H50A_7 C50_7 H50C_7 109.5 . . ?
H50B_7 C50_7 H50C_7 109.5 . . ?
C49_7 N51_7 C52_7 104.7 . . ?
C49_7 N51_7 C50_7 109.0 . . ?
C52_7 N51_7 C50_7 108.2 . . ?
C49_7 N51_7 Pd7_7 120.3 . . ?
C52_7 N51_7 Pd7_7 104.4 . . ?
C50_7 N51_7 Pd7_7 109.4 . . ?
C53_7 C52_7 N51_7 115.8 . . ?
C53_7 C52_7 H52A_7 108.3 . . ?
N51_7 C52_7 H52A_7 108.3 . . ?
C53_7 C52_7 H52B_7 108.3 . . ?
N51_7 C52_7 H52B_7 108.3 . . ?
H52A_7 C52_7 H52B_7 107.4 . . ?
C52_7 C53_7 N54_7 114.6 . . ?
C52_7 C53_7 H53A_7 108.6 . . ?
N54_7 C53_7 H53A_7 108.6 . . ?
C52_7 C53_7 H53B_7 108.6 . . ?
N54_7 C53_7 H53B_7 108.6 . . ?
H53A_7 C53_7 H53B_7 107.6 . . ?
C55_7 N54_7 C53_7 110.0 . . ?
C55_7 N54_7 C56_7 107.3 . . ?
C53_7 N54_7 C56_7 110.7 . . ?
C55_7 N54_7 Pd7_7 116.4 . . ?
C53_7 N54_7 Pd7_7 112.9 . . ?
C56_7 N54_7 Pd7_7 99.0 . . ?
N54_7 C55_7 H55A_7 109.5 . . ?
N54_7 C55_7 H55B_7 109.5 . . ?
H55A_7 C55_7 H55B_7 109.5 . . ?
N54_7 C55_7 H55C_7 109.5 . . ?
H55A_7 C55_7 H55C_7 109.5 . . ?
H55B_7 C55_7 H55C_7 109.5 . . ?
N54_7 C56_7 Pd7_7 47.6 . . ?
N54_7 C56_7 H56A_7 109.5 . . ?
Pd7_7 C56_7 H56A_7 98.4 . . ?
N54_7 C56_7 H56B_7 109.5 . . ?
Pd7_7 C56_7 H56B_7 70.4 . . ?
H56A_7 C56_7 H56B_7 109.5 . . ?
N54_7 C56_7 H56C_7 109.5 . . ?
Pd7_7 C56_7 H56C_7 149.6 . . ?
H56A_7 C56_7 H56C_7 109.5 . . ?
H56B_7 C56_7 H56C_7 109.5 . . ?
N59_7 C57_7 H57A_7 109.5 . . ?
N59_7 C57_7 H57B_7 109.5 . . ?
H57A_7 C57_7 H57B_7 109.5 . . ?
N59_7 C57_7 H57C_7 109.5 . . ?
H57A_7 C57_7 H57C_7 109.5 . . ?
H57B_7 C57_7 H57C_7 109.5 . . ?
N59_7 C58_7 H58A_7 109.5 . . ?
N59_7 C58_7 H58B_7 109.5 . . ?
H58A_7 C58_7 H58B_7 109.5 . . ?
N59_7 C58_7 H58C_7 109.5 . . ?
H58A_7 C58_7 H58C_7 109.5 . . ?
H58B_7 C58_7 H58C_7 109.5 . . ?
C57_7 N59_7 C60_7 106.8 . . ?
C57_7 N59_7 C58_7 106.2 . . ?
C60_7 N59_7 C58_7 107.5 . . ?
C57_7 N59_7 Pd8_7 111.9 . . ?
C60_7 N59_7 Pd8_7 109.3 . . ?
C58_7 N59_7 Pd8_7 114.7 . . ?
C61_7 C60_7 N59_7 118.5 . . ?
C61_7 C60_7 H60A_7 107.7 . . ?
N59_7 C60_7 H60A_7 107.7 . . ?
C61_7 C60_7 H60B_7 107.7 . . ?
N59_7 C60_7 H60B_7 107.7 . . ?
H60A_7 C60_7 H60B_7 107.1 . . ?
C60_7 C61_7 N62_7 113.8 . . ?
C60_7 C61_7 H61A_7 108.8 . . ?
N62_7 C61_7 H61A_7 108.8 . . ?
C60_7 C61_7 H61B_7 108.8 . . ?
N62_7 C61_7 H61B_7 108.8 . . ?
H61A_7 C61_7 H61B_7 107.7 . . ?
C61_7 N62_7 C63_7 110.8 . . ?
C61_7 N62_7 C64_7 113.3 . . ?
C63_7 N62_7 C64_7 106.3 . . ?
C61_7 N62_7 Pd8_7 109.6 . . ?
C63_7 N62_7 Pd8_7 106.6 . . ?
C64_7 N62_7 Pd8_7 110.0 . . ?
N62_7 C63_7 H63A_7 109.5 . . ?
N62_7 C63_7 H63B_7 109.5 . . ?
H63A_7 C63_7 H63B_7 109.5 . . ?
N62_7 C63_7 H63C_7 109.5 . . ?
H63A_7 C63_7 H63C_7 109.5 . . ?
H63B_7 C63_7 H63C_7 109.5 . . ?
N62_7 C64_7 H64A_7 109.5 . . ?
N62_7 C64_7 H64B_7 109.5 . . ?
H64A_7 C64_7 H64B_7 109.5 . . ?
N62_7 C64_7 H64C_7 109.5 . . ?
H64A_7 C64_7 H64C_7 109.5 . . ?
H64B_7 C64_7 H64C_7 109.5 . . ?
N67_7 C65_7 H65A_7 109.5 . . ?
N67_7 C65_7 H65B_7 109.5 . . ?
H65A_7 C65_7 H65B_7 109.5 . . ?
N67_7 C65_7 H65C_7 109.5 . . ?
H65A_7 C65_7 H65C_7 109.5 . . ?
H65B_7 C65_7 H65C_7 109.5 . . ?
N67_7 C66_7 H66A_7 109.5 . . ?
N67_7 C66_7 H66B_7 109.5 . . ?
H66A_7 C66_7 H66B_7 109.5 . . ?
N67_7 C66_7 H66C_7 109.5 . . ?
H66A_7 C66_7 H66C_7 109.5 . . ?
H66B_7 C66_7 H66C_7 109.5 . . ?
C68_7 N67_7 C65_7 106.6 . . ?
C68_7 N67_7 C66_7 110.1 . . ?
C65_7 N67_7 C66_7 105.8 . . ?
C68_7 N67_7 Pd9_7 105.3 . . ?
C65_7 N67_7 Pd9_7 108.0 . . ?
C66_7 N67_7 Pd9_7 120.3 . . ?
C69_7 C68_7 N67_7 120.2 . . ?
C69_7 C68_7 H68A_7 107.3 . . ?
N67_7 C68_7 H68A_7 107.3 . . ?
C69_7 C68_7 H68B_7 107.3 . . ?
N67_7 C68_7 H68B_7 107.3 . . ?
H68A_7 C68_7 H68B_7 106.9 . . ?
C68_7 C69_7 N70_7 113.0 . . ?
C68_7 C69_7 H69A_7 109.0 . . ?
N70_7 C69_7 H69A_7 109.0 . . ?
C68_7 C69_7 H69B_7 109.0 . . ?
N70_7 C69_7 H69B_7 109.0 . . ?
H69A_7 C69_7 H69B_7 107.8 . . ?
C69_7 N70_7 C71_7 109.2 . . ?
C69_7 N70_7 C72_7 109.0 . . ?
C71_7 N70_7 C72_7 107.2 . . ?
C69_7 N70_7 Pd9_7 109.5 . . ?
C71_7 N70_7 Pd9_7 120.1 . . ?
C72_7 N70_7 Pd9_7 101.1 . . ?
N70_7 C71_7 H71A_7 109.5 . . ?
N70_7 C71_7 H71B_7 109.5 . . ?
H71A_7 C71_7 H71B_7 109.5 . . ?
N70_7 C71_7 H71C_7 109.5 . . ?
H71A_7 C71_7 H71C_7 109.5 . . ?
H71B_7 C71_7 H71C_7 109.5 . . ?
N70_7 C72_7 H72A_7 109.5 . . ?
N70_7 C72_7 H72B_7 109.5 . . ?
H72A_7 C72_7 H72B_7 109.5 . . ?
N70_7 C72_7 H72C_7 109.5 . . ?
H72A_7 C72_7 H72C_7 109.5 . . ?
H72B_7 C72_7 H72C_7 109.5 . . ?
N75_7 C73_7 H73A_7 109.5 . . ?
N75_7 C73_7 H73B_7 109.5 . . ?
H73A_7 C73_7 H73B_7 109.5 . . ?
N75_7 C73_7 H73C_7 109.5 . . ?
H73A_7 C73_7 H73C_7 109.5 . . ?
H73B_7 C73_7 H73C_7 109.5 . . ?
N75_7 C74_7 H74A_7 109.5 . . ?
N75_7 C74_7 H74B_7 109.5 . . ?
H74A_7 C74_7 H74B_7 109.5 . . ?
N75_7 C74_7 H74C_7 109.5 . . ?
H74A_7 C74_7 H74C_7 109.5 . . ?
H74B_7 C74_7 H74C_7 109.5 . . ?
C76_7 N75_7 C74_7 107.6 . . ?
C76_7 N75_7 C73_7 103.4 . . ?
C74_7 N75_7 C73_7 104.8 . . ?
C76_7 N75_7 Pd10_7 110.7 . . ?
C74_7 N75_7 Pd10_7 114.4 . . ?
C73_7 N75_7 Pd10_7 115.1 . . ?
C77_7 C76_7 N75_7 117.6 . . ?
C77_7 C76_7 H76A_7 107.9 . . ?
N75_7 C76_7 H76A_7 107.9 . . ?
C77_7 C76_7 H76B_7 107.9 . . ?
N75_7 C76_7 H76B_7 107.9 . . ?
H76A_7 C76_7 H76B_7 107.2 . . ?
C76_7 C77_7 N78_7 115.8 . . ?
C76_7 C77_7 H77A_7 108.3 . . ?
N78_7 C77_7 H77A_7 108.3 . . ?
C76_7 C77_7 H77B_7 108.3 . . ?
N78_7 C77_7 H77B_7 108.3 . . ?
H77A_7 C77_7 H77B_7 107.4 . . ?
C77_7 N78_7 C80_7 110.7 . . ?
C77_7 N78_7 C79_7 111.7 . . ?
C80_7 N78_7 C79_7 107.7 . . ?
C77_7 N78_7 Pd10_7 110.0 . . ?
C80_7 N78_7 Pd10_7 109.5 . . ?
C79_7 N78_7 Pd10_7 107.2 . . ?
N78_7 C79_7 H79A_7 109.5 . . ?
N78_7 C79_7 H79B_7 109.5 . . ?
H79A_7 C79_7 H79B_7 109.5 . . ?
N78_7 C79_7 H79C_7 109.5 . . ?
H79A_7 C79_7 H79C_7 109.5 . . ?
H79B_7 C79_7 H79C_7 109.5 . . ?
N78_7 C80_7 H80A_7 109.5 . . ?
N78_7 C80_7 H80B_7 109.5 . . ?
H80A_7 C80_7 H80B_7 109.5 . . ?
N78_7 C80_7 H80C_7 109.5 . . ?
H80A_7 C80_7 H80C_7 109.5 . . ?
H80B_7 C80_7 H80C_7 109.5 . . ?
N83_7 C81_7 H81A_7 109.5 . . ?
N83_7 C81_7 H81B_7 109.5 . . ?
H81A_7 C81_7 H81B_7 109.5 . . ?
N83_7 C81_7 H81C_7 109.5 . . ?
H81A_7 C81_7 H81C_7 109.5 . . ?
H81B_7 C81_7 H81C_7 109.5 . . ?
N83_7 C82_7 H82A_7 109.5 . . ?
N83_7 C82_7 H82B_7 109.5 . . ?
H82A_7 C82_7 H82B_7 109.5 . . ?
N83_7 C82_7 H82C_7 109.5 . . ?
H82A_7 C82_7 H82C_7 109.5 . . ?
H82B_7 C82_7 H82C_7 109.5 . . ?
C82_7 N83_7 C84_7 107.8 . . ?
C82_7 N83_7 C81_7 106.4 . . ?
C84_7 N83_7 C81_7 105.4 . . ?
C82_7 N83_7 Pd11_7 116.9 . . ?
C84_7 N83_7 Pd11_7 106.6 . . ?
C81_7 N83_7 Pd11_7 113.1 . . ?
C85_7 C84_7 N83_7 114.1 . . ?
C85_7 C84_7 H84A_7 108.7 . . ?
N83_7 C84_7 H84A_7 108.7 . . ?
C85_7 C84_7 H84B_7 108.7 . . ?
N83_7 C84_7 H84B_7 108.7 . . ?
H84A_7 C84_7 H84B_7 107.6 . . ?
C84_7 C85_7 N86_7 110.9 . . ?
C84_7 C85_7 H85A_7 109.5 . . ?
N86_7 C85_7 H85A_7 109.5 . . ?
C84_7 C85_7 H85B_7 109.5 . . ?
N86_7 C85_7 H85B_7 109.5 . . ?
H85A_7 C85_7 H85B_7 108.0 . . ?
C88_7 N86_7 C85_7 110.4 . . ?
C88_7 N86_7 C87_7 108.9 . . ?
C85_7 N86_7 C87_7 112.9 . . ?
C88_7 N86_7 Pd11_7 106.5 . . ?
C85_7 N86_7 Pd11_7 107.0 . . ?
C87_7 N86_7 Pd11_7 111.0 . . ?
N86_7 C87_7 H87A_7 109.5 . . ?
N86_7 C87_7 H87B_7 109.5 . . ?
H87A_7 C87_7 H87B_7 109.5 . . ?
N86_7 C87_7 H87C_7 109.5 . . ?
H87A_7 C87_7 H87C_7 109.5 . . ?
H87B_7 C87_7 H87C_7 109.5 . . ?
N86_7 C88_7 H88A_7 109.5 . . ?
N86_7 C88_7 H88B_7 109.5 . . ?
H88A_7 C88_7 H88B_7 109.5 . . ?
N86_7 C88_7 H88C_7 109.5 . . ?
H88A_7 C88_7 H88C_7 109.5 . . ?
H88B_7 C88_7 H88C_7 109.5 . . ?
N91_7 C89_7 H89A_7 109.5 . . ?
N91_7 C89_7 H89B_7 109.5 . . ?
H89A_7 C89_7 H89B_7 109.5 . . ?
N91_7 C89_7 H89C_7 109.5 . . ?
H89A_7 C89_7 H89C_7 109.5 . . ?
H89B_7 C89_7 H89C_7 109.5 . . ?
N91_7 C90_7 H90A_7 109.5 . . ?
N91_7 C90_7 H90B_7 109.5 . . ?
H90A_7 C90_7 H90B_7 109.5 . . ?
N91_7 C90_7 H90C_7 109.5 . . ?
H90A_7 C90_7 H90C_7 109.5 . . ?
H90B_7 C90_7 H90C_7 109.5 . . ?
C90_7 N91_7 C92_7 105.3 . . ?
C90_7 N91_7 C89_7 104.7 . . ?
C92_7 N91_7 C89_7 104.3 . . ?
C90_7 N91_7 Pd12_7 111.3 . . ?
C92_7 N91_7 Pd12_7 109.3 . . ?
C89_7 N91_7 Pd12_7 120.8 . . ?
C93_7 C92_7 N91_7 117.5 . . ?
C93_7 C92_7 H92A_7 107.9 . . ?
N91_7 C92_7 H92A_7 107.9 . . ?
C93_7 C92_7 H92B_7 107.9 . . ?
N91_7 C92_7 H92B_7 107.9 . . ?
H92A_7 C92_7 H92B_7 107.2 . . ?
C92_7 C93_7 N94_7 113.9 . . ?
C92_7 C93_7 H93A_7 108.8 . . ?
N94_7 C93_7 H93A_7 108.8 . . ?
C92_7 C93_7 H93B_7 108.8 . . ?
N94_7 C93_7 H93B_7 108.8 . . ?
H93A_7 C93_7 H93B_7 107.7 . . ?
C96_7 N94_7 C93_7 111.4 . . ?
C96_7 N94_7 C95_7 107.3 . . ?
C93_7 N94_7 C95_7 109.6 . . ?
C96_7 N94_7 Pd12_7 105.7 . . ?
C93_7 N94_7 Pd12_7 108.7 . . ?
C95_7 N94_7 Pd12_7 114.1 . . ?
N94_7 C95_7 H95A_7 109.5 . . ?
N94_7 C95_7 H95B_7 109.5 . . ?
H95A_7 C95_7 H95B_7 109.5 . . ?
N94_7 C95_7 H95C_7 109.5 . . ?
H95A_7 C95_7 H95C_7 109.5 . . ?
H95B_7 C95_7 H95C_7 109.5 . . ?
N94_7 C96_7 H96A_7 109.5 . . ?
N94_7 C96_7 H96B_7 109.5 . . ?
H96A_7 C96_7 H96B_7 109.5 . . ?
N94_7 C96_7 H96C_7 109.5 . . ?
H96A_7 C96_7 H96C_7 109.5 . . ?
H96B_7 C96_7 H96C_7 109.5 . . ?
O35_8 W1_8 O29_8 97.3 . . ?
O35_8 W1_8 O26_8 95.1 . . ?
O29_8 W1_8 O26_8 92.0 . . ?
O35_8 W1_8 O8_8 102.1 . . ?
O29_8 W1_8 O8_8 160.5 . . ?
O26_8 W1_8 O8_8 85.6 . . ?
O35_8 W1_8 O37_8 101.0 . . ?
O29_8 W1_8 O37_8 87.4 . . ?
O26_8 W1_8 O37_8 163.8 . . ?
O8_8 W1_8 O37_8 89.6 . . ?
O35_8 W1_8 O34_8 167.0 . . ?
O29_8 W1_8 O34_8 73.1 . . ?
O26_8 W1_8 O34_8 94.1 . . ?
O8_8 W1_8 O34_8 87.8 . . ?
O37_8 W1_8 O34_8 70.3 . . ?
O34_8 Si1_8 O12_8 109.3 . . ?
O34_8 Si1_8 O40_8 110.6 . . ?
O12_8 Si1_8 O40_8 109.3 . . ?
O34_8 Si1_8 O21_8 108.1 . . ?
O12_8 Si1_8 O21_8 109.0 . . ?
O40_8 Si1_8 O21_8 110.4 . . ?
O80_8 Si2_8 O75_8 109.8 . . ?
O80_8 Si2_8 O73_8 109.6 . . ?
O75_8 Si2_8 O73_8 108.3 . . ?
O80_8 Si2_8 O74_8 109.5 . . ?
O75_8 Si2_8 O74_8 108.5 . . ?
O73_8 Si2_8 O74_8 111.1 . . ?
O28_8 W2_8 O32_8 99.2 . . ?
O28_8 W2_8 O24_8 103.0 . . ?
O32_8 W2_8 O24_8 90.2 . . ?
O28_8 W2_8 O33_8 97.7 . . ?
O32_8 W2_8 O33_8 87.7 . . ?
O24_8 W2_8 O33_8 159.3 . . ?
O28_8 W2_8 O29_8 101.8 . . ?
O32_8 W2_8 O29_8 158.7 . . ?
O24_8 W2_8 O29_8 88.5 . . ?
O33_8 W2_8 O29_8 86.1 . . ?
O28_8 W2_8 O34_8 167.8 . . ?
O32_8 W2_8 O34_8 86.4 . . ?
O24_8 W2_8 O34_8 87.8 . . ?
O33_8 W2_8 O34_8 71.5 . . ?
O29_8 W2_8 O34_8 72.3 . . ?
W10_8 O2_8 W11_8 124.1 . . ?
O25_8 W3_8 O10_8 102.1 . . ?
O25_8 W3_8 O26_8 96.5 . . ?
O10_8 W3_8 O26_8 87.9 . . ?
O25_8 W3_8 O23_8 99.8 . . ?
O10_8 W3_8 O23_8 157.8 . . ?
O26_8 W3_8 O23_8 93.5 . . ?
O25_8 W3_8 O19_8 99.1 . . ?
O10_8 W3_8 O19_8 89.2 . . ?
O26_8 W3_8 O19_8 164.4 . . ?
O23_8 W3_8 O19_8 83.6 . . ?
O25_8 W3_8 O21_8 165.0 . . ?
O10_8 W3_8 O21_8 87.4 . . ?
O26_8 W3_8 O21_8 95.5 . . ?
O23_8 W3_8 O21_8 70.4 . . ?
O19_8 W3_8 O21_8 69.1 . . ?
W11_8 O3_8 W6_8 123.2 . . ?
O120_8 Si3_8 O119_8 111.7 . . ?
O120_8 Si3_8 O118_8 110.5 . . ?
O119_8 Si3_8 O118_8 107.3 . . ?
O120_8 Si3_8 O116_8 109.1 . . ?
O119_8 Si3_8 O116_8 107.2 . . ?
O118_8 Si3_8 O116_8 110.8 . . ?
O22_8 W4_8 O20_8 104.8 . . ?
O22_8 W4_8 O27_8 103.8 . . ?
O20_8 W4_8 O27_8 86.9 . . ?
O22_8 W4_8 O23_8 97.9 . . ?
O20_8 W4_8 O23_8 87.3 . . ?
O27_8 W4_8 O23_8 158.3 . . ?
O22_8 W4_8 O24_8 100.2 . . ?
O20_8 W4_8 O24_8 155.0 . . ?
O27_8 W4_8 O24_8 86.6 . . ?
O23_8 W4_8 O24_8 89.9 . . ?
O22_8 W4_8 O21_8 166.1 . . ?
O20_8 W4_8 O21_8 68.1 . . ?
O27_8 W4_8 O21_8 88.1 . . ?
O23_8 W4_8 O21_8 70.4 . . ?
O24_8 W4_8 O21_8 87.6 . . ?
W7_8 O4_8 W11_8 145.6 . . ?
O18_8 W5_8 O13_8 101.7 . . ?
O18_8 W5_8 O19_8 97.2 . . ?
O13_8 W5_8 O19_8 90.0 . . ?
O18_8 W5_8 O16_8 99.3 . . ?
O13_8 W5_8 O16_8 87.3 . . ?
O19_8 W5_8 O16_8 163.5 . . ?
O18_8 W5_8 O20_8 103.0 . . ?
O13_8 W5_8 O20_8 155.4 . . ?
O19_8 W5_8 O20_8 86.7 . . ?
O16_8 W5_8 O20_8 89.0 . . ?
O18_8 W5_8 O21_8 164.3 . . ?
O13_8 W5_8 O21_8 89.0 . . ?
O19_8 W5_8 O21_8 71.0 . . ?
O16_8 W5_8 O21_8 92.6 . . ?
O20_8 W5_8 O21_8 66.8 . . ?
W11_8 O5_8 W12_8 149.2 . . ?
O6_8 W6_8 O8_8 107.7 . . ?
O6_8 W6_8 O10_8 102.6 . . ?
O8_8 W6_8 O10_8 88.0 . . ?
O6_8 W6_8 O7_8 93.2 . . ?
O8_8 W6_8 O7_8 159.2 . . ?
O10_8 W6_8 O7_8 86.8 . . ?
O6_8 W6_8 O3_8 101.0 . . ?
O8_8 W6_8 O3_8 87.8 . . ?
O10_8 W6_8 O3_8 156.3 . . ?
O7_8 W6_8 O3_8 88.9 . . ?
O6_8 W6_8 O12_8 161.9 . . ?
O8_8 W6_8 O12_8 88.8 . . ?
O10_8 W6_8 O12_8 84.9 . . ?
O7_8 W6_8 O12_8 70.6 . . ?
O3_8 W6_8 O12_8 71.7 . . ?
O36_8 W7_8 O37_8 95.9 . . ?
O36_8 W7_8 O4_8 99.3 . . ?
O37_8 W7_8 O4_8 89.2 . . ?
O36_8 W7_8 O33_8 99.9 . . ?
O37_8 W7_8 O33_8 87.2 . . ?
O4_8 W7_8 O33_8 160.7 . . ?
O36_8 W7_8 O38_8 105.6 . . ?
O37_8 W7_8 O38_8 158.4 . . ?
O4_8 W7_8 O38_8 85.3 . . ?
O33_8 W7_8 O38_8 91.1 . . ?
O36_8 W7_8 O34_8 167.6 . . ?
O37_8 W7_8 O34_8 74.8 . . ?
O4_8 W7_8 O34_8 89.0 . . ?
O33_8 W7_8 O34_8 71.8 . . ?
O38_8 W7_8 O34_8 84.3 . . ?
W6_8 O7_8 W10_8 125.0 . . ?
O31_8 W8_8 O27_8 103.4 . . ?
O31_8 W8_8 O17_8 103.3 . . ?
O27_8 W8_8 O17_8 90.4 . . ?
O31_8 W8_8 O30_8 99.1 . . ?
O27_8 W8_8 O30_8 157.4 . . ?
O17_8 W8_8 O30_8 86.2 . . ?
O31_8 W8_8 O32_8 99.9 . . ?
O27_8 W8_8 O32_8 87.7 . . ?
O17_8 W8_8 O32_8 156.6 . . ?
O30_8 W8_8 O32_8 86.7 . . ?
O31_8 W8_8 O40_8 166.4 . . ?
O27_8 W8_8 O40_8 87.8 . . ?
O17_8 W8_8 O40_8 68.5 . . ?
O30_8 W8_8 O40_8 70.2 . . ?
O32_8 W8_8 O40_8 88.1 . . ?
W6_8 O8_8 W1_8 147.7 . . ?
O15_8 W9_8 O16_8 99.1 . . ?
O15_8 W9_8 O17_8 100.3 . . ?
O16_8 W9_8 O17_8 91.0 . . ?
O15_8 W9_8 O9_8 99.6 . . ?
O16_8 W9_8 O9_8 161.3 . . ?
O17_8 W9_8 O9_8 85.2 . . ?
O15_8 W9_8 O14_8 102.5 . . ?
O16_8 W9_8 O14_8 88.5 . . ?
O17_8 W9_8 O14_8 157.0 . . ?
O9_8 W9_8 O14_8 87.9 . . ?
O15_8 W9_8 O40_8 166.8 . . ?
O16_8 W9_8 O40_8 91.0 . . ?
O17_8 W9_8 O40_8 70.9 . . ?
O9_8 W9_8 O40_8 70.4 . . ?
O14_8 W9_8 O40_8 86.0 . . ?
W9_8 O9_8 W12_8 126.4 . . ?
O11_8 W10_8 O14_8 103.8 . . ?
O11_8 W10_8 O2_8 99.5 . . ?
O14_8 W10_8 O2_8 87.2 . . ?
O11_8 W10_8 O7_8 97.7 . . ?
O14_8 W10_8 O7_8 158.4 . . ?
O2_8 W10_8 O7_8 88.5 . . ?
O11_8 W10_8 O13_8 102.1 . . ?
O14_8 W10_8 O13_8 87.9 . . ?
O2_8 W10_8 O13_8 158.4 . . ?
O7_8 W10_8 O13_8 88.5 . . ?
O11_8 W10_8 O12_8 165.6 . . ?
O14_8 W10_8 O12_8 88.1 . . ?
O2_8 W10_8 O12_8 72.7 . . ?
O7_8 W10_8 O12_8 70.5 . . ?
O13_8 W10_8 O12_8 86.2 . . ?
W3_8 O10_8 W6_8 148.8 . . ?
O1_8 W11_8 O5_8 102.3 . . ?
O1_8 W11_8 O4_8 99.5 . . ?
O5_8 W11_8 O4_8 87.2 . . ?
O1_8 W11_8 O3_8 98.4 . . ?
O5_8 W11_8 O3_8 159.2 . . ?
O4_8 W11_8 O3_8 87.2 . . ?
O1_8 W11_8 O2_8 100.8 . . ?
O5_8 W11_8 O2_8 87.8 . . ?
O4_8 W11_8 O2_8 159.8 . . ?
O3_8 W11_8 O2_8 90.6 . . ?
O1_8 W11_8 O12_8 167.2 . . ?
O5_8 W11_8 O12_8 87.4 . . ?
O4_8 W11_8 O12_8 89.2 . . ?
O3_8 W11_8 O12_8 72.4 . . ?
O2_8 W11_8 O12_8 71.0 . . ?
O39_8 W12_8 O38_8 101.1 . . ?
O39_8 W12_8 O30_8 97.0 . . ?
O38_8 W12_8 O30_8 88.4 . . ?
O39_8 W12_8 O5_8 106.1 . . ?
O38_8 W12_8 O5_8 85.5 . . ?
O30_8 W12_8 O5_8 156.8 . . ?
O39_8 W12_8 O9_8 102.9 . . ?
O38_8 W12_8 O9_8 155.9 . . ?
O30_8 W12_8 O9_8 86.9 . . ?
O5_8 W12_8 O9_8 89.6 . . ?
O39_8 W12_8 O40_8 165.7 . . ?
O38_8 W12_8 O40_8 87.4 . . ?
O30_8 W12_8 O40_8 71.5 . . ?
O5_8 W12_8 O40_8 85.9 . . ?
O9_8 W12_8 O40_8 68.8 . . ?
Si1_8 O12_8 W10_8 122.7 . . ?
Si1_8 O12_8 W6_8 124.5 . . ?
W10_8 O12_8 W6_8 93.9 . . ?
Si1_8 O12_8 W11_8 122.3 . . ?
W10_8 O12_8 W11_8 92.3 . . ?
W6_8 O12_8 W11_8 92.5 . . ?
O58_8 W13_8 O60_8 102.9 . . ?
O58_8 W13_8 O61_8 102.9 . . ?
O60_8 W13_8 O61_8 84.6 . . ?
O58_8 W13_8 O57_8 101.4 . . ?
O60_8 W13_8 O57_8 155.2 . . ?
O61_8 W13_8 O57_8 85.6 . . ?
O58_8 W13_8 O59_8 98.0 . . ?
O60_8 W13_8 O59_8 95.9 . . ?
O61_8 W13_8 O59_8 158.5 . . ?
O57_8 W13_8 O59_8 85.2 . . ?
O58_8 W13_8 O74_8 167.2 . . ?
O60_8 W13_8 O74_8 87.6 . . ?
O61_8 W13_8 O74_8 85.2 . . ?
O57_8 W13_8 O74_8 68.9 . . ?
O59_8 W13_8 O74_8 73.4 . . ?
W5_8 O13_8 W10_8 148.5 . . ?
O72_8 W14_8 O76_8 98.1 . . ?
O72_8 W14_8 O55_8 99.5 . . ?
O76_8 W14_8 O55_8 87.2 . . ?
O72_8 W14_8 O61_8 106.3 . . ?
O76_8 W14_8 O61_8 155.6 . . ?
O55_8 W14_8 O61_8 88.0 . . ?
O72_8 W14_8 O68_8 102.4 . . ?
O76_8 W14_8 O68_8 90.1 . . ?
O55_8 W14_8 O68_8 158.1 . . ?
O61_8 W14_8 O68_8 85.6 . . ?
O72_8 W14_8 O73_8 164.9 . . ?
O76_8 W14_8 O73_8 69.5 . . ?
O55_8 W14_8 O73_8 72.1 . . ?
O61_8 W14_8 O73_8 86.3 . . ?
O68_8 W14_8 O73_8 86.6 . . ?
W10_8 O14_8 W9_8 146.3 . . ?
O65_8 W15_8 O68_8 102.5 . . ?
O65_8 W15_8 O60_8 102.8 . . ?
O68_8 W15_8 O60_8 83.4 . . ?
O65_8 W15_8 O67_8 98.2 . . ?
O68_8 W15_8 O67_8 90.4 . . ?
O60_8 W15_8 O67_8 158.9 . . ?
O65_8 W15_8 O66_8 96.2 . . ?
O68_8 W15_8 O66_8 161.0 . . ?
O60_8 W15_8 O66_8 89.4 . . ?
O67_8 W15_8 O66_8 90.0 . . ?
O65_8 W15_8 O80_8 167.4 . . ?
O68_8 W15_8 O80_8 86.5 . . ?
O60_8 W15_8 O80_8 86.8 . . ?
O67_8 W15_8 O80_8 72.6 . . ?
O66_8 W15_8 O80_8 75.5 . . ?
O54_8 W16_8 O52_8 102.8 . . ?
O54_8 W16_8 O53_8 99.4 . . ?
O52_8 W16_8 O53_8 87.0 . . ?
O54_8 W16_8 O57_8 101.3 . . ?
O52_8 W16_8 O57_8 155.9 . . ?
O53_8 W16_8 O57_8 88.0 . . ?
O54_8 W16_8 O56_8 101.9 . . ?
O52_8 W16_8 O56_8 86.6 . . ?
O53_8 W16_8 O56_8 158.7 . . ?
O57_8 W16_8 O56_8 89.5 . . ?
O54_8 W16_8 O74_8 166.6 . . ?
O52_8 W16_8 O74_8 86.8 . . ?
O53_8 W16_8 O74_8 90.4 . . ?
O57_8 W16_8 O74_8 69.7 . . ?
O56_8 W16_8 O74_8 68.9 . . ?
W9_8 O16_8 W5_8 144.4 . . ?
O51_8 W17_8 O50_8 100.6 . . ?
O51_8 W17_8 O49_8 99.5 . . ?
O50_8 W17_8 O49_8 87.4 . . ?
O51_8 W17_8 O53_8 100.2 . . ?
O50_8 W17_8 O53_8 87.9 . . ?
O49_8 W17_8 O53_8 160.3 . . ?
O51_8 W17_8 O55_8 100.8 . . ?
O50_8 W17_8 O55_8 158.6 . . ?
O49_8 W17_8 O55_8 88.8 . . ?
O53_8 W17_8 O55_8 88.6 . . ?
O51_8 W17_8 O73_8 167.6 . . ?
O50_8 W17_8 O73_8 86.9 . . ?
O49_8 W17_8 O73_8 70.7 . . ?
O53_8 W17_8 O73_8 89.9 . . ?
O55_8 W17_8 O73_8 72.0 . . ?
W9_8 O17_8 W8_8 127.9 . . ?
O48_8 W18_8 O45_8 100.9 . . ?
O48_8 W18_8 O50_8 101.9 . . ?
O45_8 W18_8 O50_8 90.6 . . ?
O48_8 W18_8 O52_8 102.7 . . ?
O45_8 W18_8 O52_8 156.4 . . ?
O50_8 W18_8 O52_8 86.0 . . ?
O48_8 W18_8 O47_8 100.0 . . ?
O45_8 W18_8 O47_8 85.0 . . ?
O50_8 W18_8 O47_8 158.1 . . ?
O52_8 W18_8 O47_8 89.5 . . ?
O48_8 W18_8 O75_8 166.2 . . ?
O45_8 W18_8 O75_8 70.2 . . ?
O50_8 W18_8 O75_8 88.9 . . ?
O52_8 W18_8 O75_8 86.4 . . ?
O47_8 W18_8 O75_8 69.4 . . ?
O62_8 W19_8 O56_8 97.0 . . ?
O62_8 W19_8 O63_8 107.4 . . ?
O56_8 W19_8 O63_8 155.4 . . ?
O62_8 W19_8 O64_8 100.9 . . ?
O56_8 W19_8 O64_8 87.1 . . ?
O63_8 W19_8 O64_8 85.5 . . ?
O62_8 W19_8 O59_8 99.8 . . ?
O56_8 W19_8 O59_8 86.0 . . ?
O63_8 W19_8 O59_8 92.6 . . ?
O64_8 W19_8 O59_8 158.9 . . ?
O62_8 W19_8 O74_8 165.4 . . ?
O56_8 W19_8 O74_8 70.7 . . ?
O63_8 W19_8 O74_8 85.5 . . ?
O64_8 W19_8 O74_8 86.8 . . ?
O59_8 W19_8 O74_8 72.1 . . ?
W5_8 O19_8 W3_8 124.0 . . ?
O78_8 W20_8 O63_8 105.6 . . ?
O78_8 W20_8 O77_8 103.3 . . ?
O63_8 W20_8 O77_8 85.9 . . ?
O78_8 W20_8 O66_8 95.4 . . ?
O63_8 W20_8 O66_8 86.7 . . ?
O77_8 W20_8 O66_8 161.1 . . ?
O78_8 W20_8 O70_8 97.0 . . ?
O63_8 W20_8 O70_8 157.4 . . ?
O77_8 W20_8 O70_8 88.8 . . ?
O66_8 W20_8 O70_8 91.3 . . ?
O78_8 W20_8 O80_8 164.8 . . ?
O63_8 W20_8 O80_8 86.1 . . ?
O77_8 W20_8 O80_8 86.9 . . ?
O66_8 W20_8 O80_8 75.2 . . ?
O70_8 W20_8 O80_8 71.7 . . ?
W4_8 O20_8 W5_8 130.3 . . ?
O79_8 W21_8 O64_8 99.3 . . ?
O79_8 W21_8 O77_8 100.6 . . ?
O64_8 W21_8 O77_8 85.5 . . ?
O79_8 W21_8 O47_8 101.6 . . ?
O64_8 W21_8 O47_8 89.6 . . ?
O77_8 W21_8 O47_8 157.8 . . ?
O79_8 W21_8 O43_8 101.0 . . ?
O64_8 W21_8 O43_8 159.7 . . ?
O77_8 W21_8 O43_8 90.8 . . ?
O47_8 W21_8 O43_8 86.4 . . ?
O79_8 W21_8 O75_8 169.4 . . ?
O64_8 W21_8 O75_8 87.5 . . ?
O77_8 W21_8 O75_8 88.0 . . ?
O47_8 W21_8 O75_8 70.2 . . ?
O43_8 W21_8 O75_8 72.4 . . ?
Si1_8 O21_8 W3_8 122.2 . . ?
Si1_8 O21_8 W5_8 119.7 . . ?
W3_8 O21_8 W5_8 95.7 . . ?
Si1_8 O21_8 W4_8 122.1 . . ?
W3_8 O21_8 W4_8 95.6 . . ?
W5_8 O21_8 W4_8 94.8 . . ?
O69_8 W22_8 O70_8 98.9 . . ?
O69_8 W22_8 O71_8 102.5 . . ?
O70_8 W22_8 O71_8 158.5 . . ?
O69_8 W22_8 O42_8 103.0 . . ?
O70_8 W22_8 O42_8 88.3 . . ?
O71_8 W22_8 O42_8 85.8 . . ?
O69_8 W22_8 O67_8 98.4 . . ?
O70_8 W22_8 O67_8 89.0 . . ?
O71_8 W22_8 O67_8 89.1 . . ?
O42_8 W22_8 O67_8 158.7 . . ?
O69_8 W22_8 O80_8 169.3 . . ?
O70_8 W22_8 O80_8 74.9 . . ?
O71_8 W22_8 O80_8 84.1 . . ?
O42_8 W22_8 O80_8 85.8 . . ?
O67_8 W22_8 O80_8 73.1 . . ?
O46_8 W23_8 O71_8 102.7 . . ?
O46_8 W23_8 O44_8 100.7 . . ?
O71_8 W23_8 O44_8 86.9 . . ?
O46_8 W23_8 O76_8 101.2 . . ?
O71_8 W23_8 O76_8 89.3 . . ?
O44_8 W23_8 O76_8 158.1 . . ?
O46_8 W23_8 O49_8 100.9 . . ?
O71_8 W23_8 O49_8 156.4 . . ?
O44_8 W23_8 O49_8 87.7 . . ?
O76_8 W23_8 O49_8 87.2 . . ?
O46_8 W23_8 O73_8 169.0 . . ?
O71_8 W23_8 O73_8 85.1 . . ?
O44_8 W23_8 O73_8 87.4 . . ?
O76_8 W23_8 O73_8 70.8 . . ?
O49_8 W23_8 O73_8 71.7 . . ?
W4_8 O23_8 W3_8 123.5 . . ?
O41_8 W24_8 O42_8 103.8 . . ?
O41_8 W24_8 O45_8 100.6 . . ?
O42_8 W24_8 O45_8 155.6 . . ?
O41_8 W24_8 O44_8 102.5 . . ?
O42_8 W24_8 O44_8 87.2 . . ?
O45_8 W24_8 O44_8 89.2 . . ?
O41_8 W24_8 O43_8 98.9 . . ?
O42_8 W24_8 O43_8 89.1 . . ?
O45_8 W24_8 O43_8 85.5 . . ?
O44_8 W24_8 O43_8 158.6 . . ?
O41_8 W24_8 O75_8 165.7 . . ?
O42_8 W24_8 O75_8 86.5 . . ?
O45_8 W24_8 O75_8 69.3 . . ?
O44_8 W24_8 O75_8 87.8 . . ?
O43_8 W24_8 O75_8 70.9 . . ?
W2_8 O24_8 W4_8 147.9 . . ?
O100_8 W25_8 O99_8 100.5 . . ?
O100_8 W25_8 O101_8 102.5 . . ?
O99_8 W25_8 O101_8 86.6 . . ?
O100_8 W25_8 O88_8 99.3 . . ?
O99_8 W25_8 O88_8 160.2 . . ?
O101_8 W25_8 O88_8 89.8 . . ?
O100_8 W25_8 O98_8 98.6 . . ?
O99_8 W25_8 O98_8 89.5 . . ?
O101_8 W25_8 O98_8 158.8 . . ?
O88_8 W25_8 O98_8 86.9 . . ?
O100_8 W25_8 O120_8 166.7 . . ?
O99_8 W25_8 O120_8 88.2 . . ?
O101_8 W25_8 O120_8 87.9 . . ?
O88_8 W25_8 O120_8 72.2 . . ?
O98_8 W25_8 O120_8 71.1 . . ?
O103_8 W26_8 O82_8 99.2 . . ?
O103_8 W26_8 O101_8 100.7 . . ?
O82_8 W26_8 O101_8 89.7 . . ?
O103_8 W26_8 O104_8 102.3 . . ?
O82_8 W26_8 O104_8 88.2 . . ?
O101_8 W26_8 O104_8 157.0 . . ?
O103_8 W26_8 O102_8 104.5 . . ?
O82_8 W26_8 O102_8 156.3 . . ?
O101_8 W26_8 O102_8 87.5 . . ?
O104_8 W26_8 O102_8 85.3 . . ?
O103_8 W26_8 O118_8 166.2 . . ?
O82_8 W26_8 O118_8 70.1 . . ?
O101_8 W26_8 O118_8 88.3 . . ?
O104_8 W26_8 O118_8 69.5 . . ?
O102_8 W26_8 O118_8 86.2 . . ?
W3_8 O26_8 W1_8 139.9 . . ?
O117_8 W27_8 O102_8 102.6 . . ?
O117_8 W27_8 O114_8 100.3 . . ?
O102_8 W27_8 O114_8 156.9 . . ?
O117_8 W27_8 O110_8 101.1 . . ?
O102_8 W27_8 O110_8 84.8 . . ?
O114_8 W27_8 O110_8 87.6 . . ?
O117_8 W27_8 O99_8 101.9 . . ?
O102_8 W27_8 O99_8 89.1 . . ?
O114_8 W27_8 O99_8 89.5 . . ?
O110_8 W27_8 O99_8 157.0 . . ?
O117_8 W27_8 O116_8 166.0 . . ?
O102_8 W27_8 O116_8 86.1 . . ?
O114_8 W27_8 O116_8 70.8 . . ?
O110_8 W27_8 O116_8 68.4 . . ?
O99_8 W27_8 O116_8 89.1 . . ?
W8_8 O27_8 W4_8 149.7 . . ?
O113_8 W28_8 O115_8 106.3 . . ?
O113_8 W28_8 O114_8 100.6 . . ?
O115_8 W28_8 O114_8 88.5 . . ?
O113_8 W28_8 O95_8 103.2 . . ?
O115_8 W28_8 O95_8 86.8 . . ?
O114_8 W28_8 O95_8 156.1 . . ?
O113_8 W28_8 O111_8 96.4 . . ?
O115_8 W28_8 O111_8 157.3 . . ?
O114_8 W28_8 O111_8 86.9 . . ?
O95_8 W28_8 O111_8 88.4 . . ?
O113_8 W28_8 O116_8 165.4 . . ?
O115_8 W28_8 O116_8 86.0 . . ?
O114_8 W28_8 O116_8 71.2 . . ?
O95_8 W28_8 O116_8 85.0 . . ?
O111_8 W28_8 O116_8 71.5 . . ?
O109_8 W29_8 O110_8 101.1 . . ?
O109_8 W29_8 O107_8 100.6 . . ?
O110_8 W29_8 O107_8 86.3 . . ?
O109_8 W29_8 O112_8 101.7 . . ?
O110_8 W29_8 O112_8 157.0 . . ?
O107_8 W29_8 O112_8 87.0 . . ?
O109_8 W29_8 O111_8 100.2 . . ?
O110_8 W29_8 O111_8 86.4 . . ?
O107_8 W29_8 O111_8 159.0 . . ?
O112_8 W29_8 O111_8 92.1 . . ?
O109_8 W29_8 O116_8 169.2 . . ?
O110_8 W29_8 O116_8 70.7 . . ?
O107_8 W29_8 O116_8 86.1 . . ?
O112_8 W29_8 O116_8 87.0 . . ?
O111_8 W29_8 O116_8 72.9 . . ?
W1_8 O29_8 W2_8 123.6 . . ?
O93_8 W30_8 O95_8 101.4 . . ?
O93_8 W30_8 O94_8 97.6 . . ?
O95_8 W30_8 O94_8 86.2 . . ?
O93_8 W30_8 O96_8 105.5 . . ?
O95_8 W30_8 O96_8 90.8 . . ?
O94_8 W30_8 O96_8 156.9 . . ?
O93_8 W30_8 O91_8 101.2 . . ?
O95_8 W30_8 O91_8 157.1 . . ?
O94_8 W30_8 O91_8 87.4 . . ?
O96_8 W30_8 O91_8 86.5 . . ?
O93_8 W30_8 O119_8 164.9 . . ?
O95_8 W30_8 O119_8 86.4 . . ?
O94_8 W30_8 O119_8 69.8 . . ?
O96_8 W30_8 O119_8 87.2 . . ?
O91_8 W30_8 O119_8 70.8 . . ?
W12_8 O30_8 W8_8 126.4 . . ?
O108_8 W31_8 O112_8 101.8 . . ?
O108_8 W31_8 O94_8 101.5 . . ?
O112_8 W31_8 O94_8 89.2 . . ?
O108_8 W31_8 O92_8 101.6 . . ?
O112_8 W31_8 O92_8 156.6 . . ?
O94_8 W31_8 O92_8 86.3 . . ?
O108_8 W31_8 O106_8 99.2 . . ?
O112_8 W31_8 O106_8 86.5 . . ?
O94_8 W31_8 O106_8 159.3 . . ?
O92_8 W31_8 O106_8 89.7 . . ?
O108_8 W31_8 O119_8 168.8 . . ?
O112_8 W31_8 O119_8 87.3 . . ?
O94_8 W31_8 O119_8 71.9 . . ?
O92_8 W31_8 O119_8 69.5 . . ?
O106_8 W31_8 O119_8 87.7 . . ?
O89_8 W32_8 O87_8 103.9 . . ?
O89_8 W32_8 O92_8 98.5 . . ?
O87_8 W32_8 O92_8 157.6 . . ?
O89_8 W32_8 O91_8 98.0 . . ?
O87_8 W32_8 O91_8 89.3 . . ?
O92_8 W32_8 O91_8 85.7 . . ?
O89_8 W32_8 O84_8 100.8 . . ?
O87_8 W32_8 O84_8 87.5 . . ?
O92_8 W32_8 O84_8 90.2 . . ?
O91_8 W32_8 O84_8 161.1 . . ?
O89_8 W32_8 O119_8 164.5 . . ?
O87_8 W32_8 O119_8 88.8 . . ?
O92_8 W32_8 O119_8 68.9 . . ?
O91_8 W32_8 O119_8 72.9 . . ?
O84_8 W32_8 O119_8 88.4 . . ?
W2_8 O32_8 W8_8 146.0 . . ?
O105_8 W33_8 O106_8 103.1 . . ?
O105_8 W33_8 O83_8 98.3 . . ?
O106_8 W33_8 O83_8 89.2 . . ?
O105_8 W33_8 O104_8 97.6 . . ?
O106_8 W33_8 O104_8 159.3 . . ?
O83_8 W33_8 O104_8 87.4 . . ?
O105_8 W33_8 O107_8 105.9 . . ?
O106_8 W33_8 O107_8 89.5 . . ?
O83_8 W33_8 O107_8 155.4 . . ?
O104_8 W33_8 O107_8 85.2 . . ?
O105_8 W33_8 O118_8 163.3 . . ?
O106_8 W33_8 O118_8 89.1 . . ?
O83_8 W33_8 O118_8 70.2 . . ?
O104_8 W33_8 O118_8 70.5 . . ?
O107_8 W33_8 O118_8 85.2 . . ?
W7_8 O33_8 W2_8 124.1 . . ?
O81_8 W34_8 O85_8 100.4 . . ?
O81_8 W34_8 O84_8 102.3 . . ?
O85_8 W34_8 O84_8 87.5 . . ?
O81_8 W34_8 O82_8 99.5 . . ?
O85_8 W34_8 O82_8 88.9 . . ?
O84_8 W34_8 O82_8 158.2 . . ?
O81_8 W34_8 O83_8 101.8 . . ?
O85_8 W34_8 O83_8 157.8 . . ?
O84_8 W34_8 O83_8 88.1 . . ?
O82_8 W34_8 O83_8 87.1 . . ?
O81_8 W34_8 O118_8 166.8 . . ?
O85_8 W34_8 O118_8 88.5 . . ?
O84_8 W34_8 O118_8 87.7 . . ?
O82_8 W34_8 O118_8 70.7 . . ?
O83_8 W34_8 O118_8 69.5 . . ?
Si1_8 O34_8 W7_8 124.5 . . ?
Si1_8 O34_8 W2_8 124.2 . . ?
W7_8 O34_8 W2_8 92.5 . . ?
Si1_8 O34_8 W1_8 123.5 . . ?
W7_8 O34_8 W1_8 91.6 . . ?
W2_8 O34_8 W1_8 90.9 . . ?
O86_8 W35_8 O85_8 101.2 . . ?
O86_8 W35_8 O87_8 103.0 . . ?
O85_8 W35_8 O87_8 85.5 . . ?
O86_8 W35_8 O88_8 99.6 . . ?
O85_8 W35_8 O88_8 89.1 . . ?
O87_8 W35_8 O88_8 157.4 . . ?
O86_8 W35_8 O90_8 100.4 . . ?
O85_8 W35_8 O90_8 158.3 . . ?
O87_8 W35_8 O90_8 90.0 . . ?
O88_8 W35_8 O90_8 86.9 . . ?
O86_8 W35_8 O120_8 167.1 . . ?
O85_8 W35_8 O120_8 88.1 . . ?
O87_8 W35_8 O120_8 86.4 . . ?
O88_8 W35_8 O120_8 71.5 . . ?
O90_8 W35_8 O120_8 70.4 . . ?
O97_8 W36_8 O96_8 103.0 . . ?
O97_8 W36_8 O90_8 95.9 . . ?
O96_8 W36_8 O90_8 86.7 . . ?
O97_8 W36_8 O115_8 106.7 . . ?
O96_8 W36_8 O115_8 88.0 . . ?
O90_8 W36_8 O115_8 157.4 . . ?
O97_8 W36_8 O98_8 98.5 . . ?
O96_8 W36_8 O98_8 157.9 . . ?
O90_8 W36_8 O98_8 85.9 . . ?
O115_8 W36_8 O98_8 90.9 . . ?
O97_8 W36_8 O120_8 164.9 . . ?
O96_8 W36_8 O120_8 86.2 . . ?
O90_8 W36_8 O120_8 72.3 . . ?
O115_8 W36_8 O120_8 85.4 . . ?
O98_8 W36_8 O120_8 71.7 . . ?
W7_8 O37_8 W1_8 123.3 . . ?
W12_8 O38_8 W7_8 152.9 . . ?
Si1_8 O40_8 W9_8 125.4 . . ?
Si1_8 O40_8 W12_8 123.1 . . ?
W9_8 O40_8 W12_8 94.4 . . ?
Si1_8 O40_8 W8_8 120.7 . . ?
W9_8 O40_8 W8_8 92.6 . . ?
W12_8 O40_8 W8_8 91.9 . . ?
W24_8 O42_8 W22_8 150.0 . . ?
W21_8 O43_8 W24_8 124.8 . . ?
W23_8 O44_8 W24_8 146.4 . . ?
W24_8 O45_8 W18_8 129.1 . . ?
W21_8 O47_8 W18_8 127.5 . . ?
W17_8 O49_8 W23_8 124.2 . . ?
W17_8 O50_8 W18_8 146.7 . . ?
W16_8 O52_8 W18_8 149.5 . . ?
W16_8 O53_8 W17_8 145.1 . . ?
W14_8 O55_8 W17_8 125.1 . . ?
W19_8 O56_8 W16_8 127.5 . . ?
W16_8 O57_8 W13_8 129.6 . . ?
W13_8 O59_8 W19_8 122.5 . . ?
W13_8 O60_8 W15_8 152.1 . . ?
W13_8 O61_8 W14_8 150.4 . . ?
W20_8 O63_8 W19_8 150.0 . . ?
W21_8 O64_8 W19_8 148.9 . . ?
W15_8 O66_8 W20_8 118.7 . . ?
W22_8 O67_8 W15_8 123.7 . . ?
W15_8 O68_8 W14_8 150.0 . . ?
W22_8 O70_8 W20_8 122.6 . . ?
W22_8 O71_8 W23_8 151.5 . . ?
Si2_8 O73_8 W23_8 125.8 . . ?
Si2_8 O73_8 W17_8 123.9 . . ?
W23_8 O73_8 W17_8 93.3 . . ?
Si2_8 O73_8 W14_8 121.4 . . ?
W23_8 O73_8 W14_8 92.2 . . ?
W17_8 O73_8 W14_8 90.9 . . ?
Si2_8 O74_8 W16_8 123.6 . . ?
Si2_8 O74_8 W19_8 124.3 . . ?
W16_8 O74_8 W19_8 92.5 . . ?
Si2_8 O74_8 W13_8 123.7 . . ?
W16_8 O74_8 W13_8 91.6 . . ?
W19_8 O74_8 W13_8 91.8 . . ?
Si2_8 O75_8 W21_8 124.2 . . ?
Si2_8 O75_8 W18_8 124.3 . . ?
W21_8 O75_8 W18_8 92.9 . . ?
Si2_8 O75_8 W24_8 122.9 . . ?
W21_8 O75_8 W24_8 91.8 . . ?
W18_8 O75_8 W24_8 91.5 . . ?
W14_8 O76_8 W23_8 127.5 . . ?
W21_8 O77_8 W20_8 149.4 . . ?
Si2_8 O80_8 W20_8 124.6 . . ?
Si2_8 O80_8 W22_8 125.3 . . ?
W20_8 O80_8 W22_8 90.6 . . ?
Si2_8 O80_8 W15_8 124.7 . . ?
W20_8 O80_8 W15_8 90.4 . . ?
W22_8 O80_8 W15_8 90.6 . . ?
W26_8 O82_8 W34_8 126.3 . . ?
W33_8 O83_8 W34_8 127.0 . . ?
W34_8 O84_8 W32_8 145.7 . . ?
W34_8 O85_8 W35_8 148.2 . . ?
W32_8 O87_8 W35_8 149.2 . . ?
W25_8 O88_8 W35_8 125.4 . . ?
W36_8 O90_8 W35_8 125.7 . . ?
W32_8 O91_8 W30_8 124.1 . . ?
W32_8 O92_8 W31_8 128.2 . . ?
W31_8 O94_8 W30_8 125.4 . . ?
W30_8 O95_8 W28_8 147.3 . . ?
W36_8 O96_8 W30_8 145.5 . . ?
W25_8 O98_8 W36_8 125.4 . . ?
W25_8 O99_8 W27_8 146.6 . . ?
W25_8 O101_8 W26_8 149.8 . . ?
W27_8 O102_8 W26_8 146.0 . . ?
W33_8 O104_8 W26_8 127.3 . . ?
W33_8 O106_8 W31_8 145.4 . . ?
W29_8 O107_8 W33_8 148.3 . . ?
W29_8 O110_8 W27_8 127.8 . . ?
W29_8 O111_8 W28_8 122.0 . . ?
W31_8 O112_8 W29_8 150.5 . . ?
W27_8 O114_8 W28_8 125.5 . . ?
W28_8 O115_8 W36_8 152.2 . . ?
Si3_8 O116_8 W29_8 123.7 . . ?
Si3_8 O116_8 W28_8 124.1 . . ?
W29_8 O116_8 W28_8 93.6 . . ?
Si3_8 O116_8 W27_8 121.4 . . ?
W29_8 O116_8 W27_8 93.1 . . ?
W28_8 O116_8 W27_8 92.4 . . ?
Si3_8 O118_8 W34_8 124.5 . . ?
Si3_8 O118_8 W33_8 123.4 . . ?
W34_8 O118_8 W33_8 93.3 . . ?
Si3_8 O118_8 W26_8 121.6 . . ?
W34_8 O118_8 W26_8 92.8 . . ?
W33_8 O118_8 W26_8 92.7 . . ?
Si3_8 O119_8 W31_8 126.0 . . ?
Si3_8 O119_8 W32_8 121.8 . . ?
W31_8 O119_8 W32_8 93.4 . . ?
Si3_8 O119_8 W30_8 121.7 . . ?
W31_8 O119_8 W30_8 92.9 . . ?
W32_8 O119_8 W30_8 92.2 . . ?
Si3_8 O120_8 W36_8 125.3 . . ?
Si3_8 O120_8 W25_8 124.5 . . ?
W36_8 O120_8 W25_8 91.8 . . ?
Si3_8 O120_8 W35_8 123.0 . . ?
W36_8 O120_8 W35_8 91.5 . . ?
W25_8 O120_8 W35_8 91.0 . . ?

loop_
_geom_bond_atom_site_label_1
_geom_bond_atom_site_label_2
_geom_bond_distance
_geom_bond_site_symmetry_2
_geom_bond_publ_flag
N1_1 C2_1 1.3900 . ?
N1_1 C6_1 1.3900 . ?
N1_1 Pd5_7 2.0388 . ?
C2_1 C3_1 1.3900 . ?
C2_1 H2_1 0.9300 . ?
C3_1 C4_1 1.3900 . ?
C3_1 H3_1 0.9300 . ?
C4_1 C7_1 1.3563 . ?
C4_1 C5_1 1.3900 . ?
C5_1 C6_1 1.3900 . ?
C5_1 H5_1 0.9300 . ?
C6_1 H6_1 0.9300 . ?
C7_1 N8_1 1.3900 . ?
C7_1 N12_1 1.3900 . ?
N8_1 C9_1 1.3900 . ?
C9_1 C22_1 1.3794 . ?
C9_1 N10_1 1.3900 . ?
N10_1 C11_1 1.3900 . ?
C11_1 N12_1 1.3900 . ?
C11_1 C16_1 1.4024 . ?
N13_1 C14_1 1.3900 . ?
N13_1 C18_1 1.3900 . ?
N13_1 Pd6_7 2.0192 . ?
C14_1 C15_1 1.3900 . ?
C14_1 H14_1 0.9300 . ?
C15_1 C16_1 1.3900 . ?
C15_1 H15_1 0.9300 . ?
C16_1 C17_1 1.3900 . ?
C17_1 C18_1 1.3900 . ?
C17_1 H17_1 0.9300 . ?
C18_1 H18_1 0.9300 . ?
N19_1 C20_1 1.3900 . ?
N19_1 C24_1 1.3900 . ?
N19_1 C25_1 1.5145 . ?
C20_1 C21_1 1.3900 . ?
C20_1 H20_1 0.9300 . ?
C21_1 C22_1 1.3900 . ?
C21_1 H21_1 0.9300 . ?
C22_1 C23_1 1.3900 . ?
C23_1 C24_1 1.3900 . ?
C23_1 H23_1 0.9300 . ?
C24_1 H24_1 0.9300 . ?
C25_1 C26_1 1.4474 . ?
C25_1 H25A_1 0.9700 . ?
C25_1 H25B_1 0.9700 . ?
C26_1 C27_1 1.3900 . ?
C26_1 C31_1 1.3900 . ?
C27_1 C28_1 1.3900 . ?
C27_1 H27_1 0.9300 . ?
C28_1 C29_1 1.3900 . ?
C28_1 H28_1 0.9300 . ?
C29_1 C30_1 1.3900 . ?
C29_1 C32_1 1.4612 . ?
C30_1 C31_1 1.3900 . ?
C30_1 H30_1 0.9300 . ?
C31_1 H31_1 0.9300 . ?
C32_1 N33_1 1.5588 . ?
C32_1 H32A_1 0.9700 . ?
C32_1 H32B_1 0.9700 . ?
N33_1 C34_1 1.3900 . ?
N33_1 C38_1 1.3900 . ?
C34_1 C35_1 1.3900 . ?
C34_1 H34_1 0.9300 . ?
C35_1 C36_1 1.3900 . ?
C35_1 H35_1 0.9300 . ?
C36_1 C37_1 1.3900 . ?
C36_1 C39_1 1.4439 . ?
C37_1 C38_1 1.3900 . ?
C37_1 H37_1 0.9300 . ?
C38_1 H38_1 0.9300 . ?
C39_1 N40_1 1.3402 . ?
C39_1 N44_1 1.3716 . ?
N40_1 C41_1 1.3741 . ?
C41_1 C48_1 1.3349 . ?
C41_1 N42_1 1.4142 . ?
N42_1 C43_1 1.2624 . ?
C43_1 N44_1 1.3613 . ?
C43_1 C54_1 1.4275 . ?
N45_1 C46_1 1.3900 . ?
N45_1 C50_1 1.3900 . ?
N45_1 Pd5_7 2.0526 . ?
C46_1 C47_1 1.3900 . ?
C46_1 H46_1 0.9300 . ?
C47_1 C48_1 1.3900 . ?
C47_1 H47_1 0.9300 . ?
C48_1 C49_1 1.3900 . ?
C49_1 C50_1 1.3900 . ?
C49_1 H49_1 0.9300 . ?
C50_1 H50_1 0.9300 . ?
N51_1 C56_1 1.1949 . ?
N51_1 C52_1 1.4781 . ?
N51_1 Pd8_7 1.9544 . ?
C52_1 C53_1 1.3386 . ?
C52_1 H52_1 0.9300 . ?
C53_1 C54_1 1.2819 . ?
C53_1 H53_1 0.9300 . ?
C54_1 C55_1 1.4100 . ?
C55_1 C56_1 1.5036 . ?
C55_1 H55_1 0.9300 . ?
C56_1 H56_1 0.9300 . ?
N1_2 C2_2 1.3900 . ?
N1_2 C6_2 1.3900 . ?
N1_2 Pd8_7 2.0235 . ?
C2_2 C3_2 1.3900 . ?
C2_2 H2_2 0.9300 . ?
C3_2 C4_2 1.3900 . ?
C3_2 H3_2 0.9300 . ?
C4_2 C5_2 1.3900 . ?
C4_2 C7_2 1.5156 . ?
C5_2 C6_2 1.3900 . ?
C5_2 H5_2 0.9300 . ?
C6_2 H6_2 0.9300 . ?
C7_2 N8_2 1.2416 . ?
C7_2 N12_2 1.3678 . ?
N8_2 C9_2 1.3796 . ?
C9_2 N10_2 1.4329 . ?
C9_2 C16_2 1.5467 . ?
N10_2 C11_2 1.3269 . ?
C11_2 N12_2 1.2659 . ?
C11_2 C22_2 1.5259 . ?
N13_2 C14_2 1.3900 . ?
N13_2 C18_2 1.3900 . ?
N13_2 Pd7_7 1.9619 . ?
C14_2 C15_2 1.3900 . ?
C14_2 H14_2 0.9300 . ?
C15_2 C16_2 1.3900 . ?
C15_2 H15_2 0.9300 . ?
C16_2 C17_2 1.3900 . ?
C17_2 C18_2 1.3900 . ?
C17_2 H17_2 0.9300 . ?
C18_2 H18_2 0.9300 . ?
N19_2 C20_2 1.3900 . ?
N19_2 C24_2 1.3900 . ?
N19_2 C25_2 1.3965 . ?
C20_2 C21_2 1.3900 . ?
C20_2 H20_2 0.9300 . ?
C21_2 C22_2 1.3900 . ?
C21_2 H21_2 0.9300 . ?
C22_2 C23_2 1.3900 . ?
C23_2 C24_2 1.3900 . ?
C23_2 H23_2 0.9300 . ?
C24_2 H24_2 0.9300 . ?
C25_2 C26_2 1.4010 . ?
C25_2 H25A_2 0.9700 . ?
C25_2 H25B_2 0.9700 . ?
C26_2 C27_2 1.3900 . ?
C26_2 C31_2 1.3900 . ?
C27_2 C28_2 1.3900 . ?
C27_2 H27_2 0.9300 . ?
C28_2 C29_2 1.3900 . ?
C28_2 H28_2 0.9300 . ?
C29_2 C32_2 1.3371 . ?
C29_2 C30_2 1.3900 . ?
C30_2 C31_2 1.3900 . ?
C30_2 H30_2 0.9300 . ?
C31_2 H31_2 0.9300 . ?
C32_2 N33_2 1.4747 . ?
C32_2 H32A_2 0.9700 . ?
C32_2 H32B_2 0.9700 . ?
N33_2 C34_2 1.3900 . ?
N33_2 C38_2 1.3900 . ?
C34_2 C35_2 1.3900 . ?
C34_2 H34_2 0.9300 . ?
C35_2 C36_2 1.3900 . ?
C35_2 H35_2 0.9300 . ?
C36_2 C39_2 1.3204 . ?
C36_2 C37_2 1.3900 . ?
C37_2 C38_2 1.3900 . ?
C37_2 H37_2 0.9300 . ?
C38_2 H38_2 0.9300 . ?
C39_2 N44_2 1.4380 . ?
C39_2 N40_2 1.4458 . ?
N40_2 C41_2 1.3005 . ?
C41_2 N42_2 1.3395 . ?
C41_2 C54_2 1.4899 . ?
N42_2 C43_2 1.4089 . ?
C43_2 C48_2 1.3075 . ?
C43_2 N44_2 1.3448 . ?
N45_2 C46_2 1.3900 . ?
N45_2 C50_2 1.3900 . ?
N45_2 Pd6_7 2.0308 . ?
C46_2 C47_2 1.3900 . ?
C46_2 H46_2 0.9300 . ?
C47_2 C48_2 1.3900 . ?
C47_2 H47_2 0.9300 . ?
C48_2 C49_2 1.3900 . ?
C49_2 C50_2 1.3900 . ?
C49_2 H49_2 0.9300 . ?
C50_2 H50_2 0.9300 . ?
N51_2 C52_2 1.3900 . ?
N51_2 C56_2 1.3900 . ?
N51_2 Pd7_7 1.9354 . ?
C52_2 C53_2 1.3900 . ?
C52_2 H52_2 0.9300 . ?
C53_2 C54_2 1.3900 . ?
C53_2 H53_2 0.9300 . ?
C54_2 C55_2 1.3900 . ?
C55_2 C56_2 1.3900 . ?
C55_2 H55_2 0.9300 . ?
C56_2 H56_2 0.9300 . ?
N1_3 C2_3 1.3900 . ?
N1_3 C6_3 1.3900 . ?
N1_3 Pd12_7 2.0167 . ?
C2_3 C3_3 1.3900 . ?
C2_3 H2_3 0.9300 . ?
C3_3 C4_3 1.3900 . ?
C3_3 H3_3 0.9300 . ?
C4_3 C7_3 1.3743 . ?
C4_3 C5_3 1.3900 . ?
C5_3 C6_3 1.3900 . ?
C5_3 H5_3 0.9300 . ?
C6_3 H6_3 0.9300 . ?
C7_3 N8_3 1.3900 . ?
C7_3 N12_3 1.3900 . ?
N8_3 C9_3 1.3900 . ?
C9_3 C22_3 1.3411 . ?
C9_3 N10_3 1.3900 . ?
N10_3 C11_3 1.3900 . ?
C11_3 C16_3 1.3191 . ?
C11_3 N12_3 1.3900 . ?
N13_3 C14_3 1.3900 . ?
N13_3 C18_3 1.3900 . ?
N13_3 Pd9_7 2.0514 . ?
C14_3 C15_3 1.3900 . ?
C14_3 H14_3 0.9300 . ?
C15_3 C16_3 1.3900 . ?
C15_3 H15_3 0.9300 . ?
C16_3 C17_3 1.3900 . ?
C17_3 C18_3 1.3900 . ?
C17_3 H17_3 0.9300 . ?
C18_3 H18_3 0.9300 . ?
N19_3 C20_3 1.3900 . ?
N19_3 C24_3 1.3900 . ?
N19_3 C25_3 1.5683 . ?
C20_3 C21_3 1.3900 . ?
C20_3 H20_3 0.9300 . ?
C21_3 C22_3 1.3900 . ?
C21_3 H21_3 0.9300 . ?
C22_3 C23_3 1.3900 . ?
C23_3 C24_3 1.3900 . ?
C23_3 H23_3 0.9300 . ?
C24_3 H24_3 0.9300 . ?
C25_3 C26_3 1.3802 . ?
C25_3 H25A_3 0.9700 . ?
C25_3 H25B_3 0.9700 . ?
C26_3 C27_3 1.3900 . ?
C26_3 C31_3 1.3900 . ?
C27_3 C28_3 1.3900 . ?
C27_3 H27_3 0.9300 . ?
C28_3 C29_3 1.3900 . ?
C28_3 H28_3 0.9300 . ?
C29_3 C30_3 1.3900 . ?
C29_3 C32_3 1.5343 . ?
C30_3 C31_3 1.3900 . ?
C30_3 H30_3 0.9300 . ?
C31_3 H31_3 0.9300 . ?
C32_3 N33_3 1.4903 . ?
C32_3 H32A_3 0.9700 . ?
C32_3 H32B_3 0.9700 . ?
N33_3 C34_3 1.3900 . ?
N33_3 C38_3 1.3900 . ?
C34_3 C35_3 1.3900 . ?
C34_3 H34_3 0.9300 . ?
C35_3 C36_3 1.3900 . ?
C35_3 H35_3 0.9300 . ?
C36_3 C37_3 1.3900 . ?
C36_3 C39_3 1.4377 . ?
C37_3 C38_3 1.3900 . ?
C37_3 H37_3 0.9300 . ?
C38_3 H38_3 0.9300 . ?
C39_3 N40_3 1.3900 . ?
C39_3 N44_3 1.3900 . ?
N40_3 C41_3 1.3900 . ?
C41_3 C54_3 1.3309 . ?
C41_3 N42_3 1.3900 . ?
N42_3 C43_3 1.3900 . ?
C43_3 C48_3 1.3388 . ?
C43_3 N44_3 1.3900 . ?
N45_3 C46_3 1.3900 . ?
N45_3 C50_3 1.3900 . ?
N45_3 Pd9_7 2.0304 . ?
C46_3 C47_3 1.3900 . ?
C46_3 H46_3 0.9300 . ?
C47_3 C48_3 1.3900 . ?
C47_3 H47_3 0.9300 . ?
C48_3 C49_3 1.3900 . ?
C49_3 C50_3 1.3900 . ?
C49_3 H49_3 0.9300 . ?
C50_3 H50_3 0.9300 . ?
N51_3 C52_3 1.3900 . ?
N51_3 C56_3 1.3900 . ?
N51_3 Pd10_7 2.0549 . ?
C52_3 C53_3 1.3900 . ?
C52_3 H52_3 0.9300 . ?
C53_3 C54_3 1.3900 . ?
C53_3 H53_3 0.9300 . ?
C54_3 C55_3 1.3900 . ?
C55_3 C56_3 1.3900 . ?
C55_3 H55_3 0.9300 . ?
C56_3 H56_3 0.9300 . ?
N1_4 C2_4 1.3900 . ?
N1_4 C6_4 1.3900 . ?
N1_4 Pd10_7 2.0329 . ?
C2_4 C3_4 1.3900 . ?
C2_4 H2_4 0.9300 . ?
C3_4 C4_4 1.3900 . ?
C3_4 H3_4 0.9300 . ?
C4_4 C7_4 1.3635 . ?
C4_4 C5_4 1.3900 . ?
C5_4 C6_4 1.3900 . ?
C5_4 H5_4 0.9300 . ?
C6_4 H6_4 0.9300 . ?
C7_4 N8_4 1.3900 . ?
C7_4 N12_4 1.3900 . ?
N8_4 C9_4 1.3900 . ?
C9_4 C22_4 1.3813 . ?
C9_4 N10_4 1.3900 . ?
N10_4 C11_4 1.3900 . ?
C11_4 C16_4 1.3415 . ?
C11_4 N12_4 1.3900 . ?
N13_4 C18_4 1.3200 . ?
N13_4 C14_4 1.4622 . ?
N13_4 Pd11_7 2.0449 . ?
C14_4 C15_4 1.4096 . ?
C14_4 H14_4 0.9300 . ?
C15_4 C16_4 1.4088 . ?
C15_4 H15_4 0.9300 . ?
C16_4 C17_4 1.3476 . ?
C17_4 C18_4 1.4817 . ?
C17_4 H17_4 0.9300 . ?
C18_4 H18_4 0.9300 . ?
N19_4 C20_4 1.3900 . ?
N19_4 C24_4 1.3900 . ?
N19_4 C25_4 1.4874 . ?
C20_4 C21_4 1.3900 . ?
C20_4 H20_4 0.9300 . ?
C21_4 C22_4 1.3900 . ?
C21_4 H21_4 0.9300 . ?
C22_4 C23_4 1.3900 . ?
C23_4 C24_4 1.3900 . ?
C23_4 H23_4 0.9300 . ?
C24_4 H24_4 0.9300 . ?
C25_4 C26_4 1.4622 . ?
C25_4 H25A_4 0.9700 . ?
C25_4 H25B_4 0.9700 . ?
C26_4 C27_4 1.3900 . ?
C26_4 C31_4 1.3900 . ?
C27_4 C28_4 1.3900 . ?
C27_4 H27_4 0.9300 . ?
C28_4 C29_4 1.3900 . ?
C28_4 H28_4 0.9300 . ?
C29_4 C30_4 1.3900 . ?
C29_4 C32_4 1.4574 . ?
C30_4 C31_4 1.3900 . ?
C30_4 H30_4 0.9300 . ?
C31_4 H31_4 0.9300 . ?
C32_4 N33_4 1.5329 . ?
C32_4 H32A_4 0.9700 . ?
C32_4 H32B_4 0.9700 . ?
N33_4 C38_4 1.3110 . ?
N33_4 C34_4 1.3237 . ?
C34_4 C35_4 1.4172 . ?
C34_4 H34_4 0.9300 . ?
C35_4 C36_4 1.3172 . ?
C35_4 H35_4 0.9300 . ?
C36_4 C37_4 1.4110 . ?
C36_4 C39_4 1.4543 . ?
C37_4 C38_4 1.3732 . ?
C37_4 H37_4 0.9300 . ?
C38_4 H38_4 0.9300 . ?
C39_4 N44_4 1.2830 . ?
C39_4 N40_4 1.3134 . ?
N40_4 C41_4 1.3256 . ?
C41_4 N42_4 1.3408 . ?
C41_4 C54_4 1.4814 . ?
N42_4 C43_4 1.3408 . ?
C43_4 N44_4 1.3326 . ?
C43_4 C48_4 1.4230 . ?
N45_4 C50_4 1.3900 . ?
N45_4 C46_4 1.3900 . ?
N45_4 Pd11_7 2.0589 . ?
C46_4 C47_4 1.3900 . ?
C46_4 H46_4 0.9300 . ?
C47_4 C48_4 1.3900 . ?
C47_4 H47_4 0.9300 . ?
C48_4 C49_4 1.3900 . ?
C49_4 C50_4 1.3900 . ?
C49_4 H49_4 0.9300 . ?
C50_4 H50_4 0.9300 . ?
N51_4 C52_4 1.3900 . ?
N51_4 C56_4 1.3900 . ?
N51_4 Pd12_7 1.9933 . ?
C52_4 C53_4 1.3900 . ?
C52_4 H52_4 0.9300 . ?
C53_4 C54_4 1.3900 . ?
C53_4 H53_4 0.9300 . ?
C54_4 C55_4 1.3900 . ?
C55_4 C56_4 1.3900 . ?
C55_4 H55_4 0.9300 . ?
C56_4 H56_4 0.9300 . ?
N1_5 C2_5 1.3900 . ?
N1_5 C6_5 1.3900 . ?
N1_5 Pd3_7 2.0614 . ?
C2_5 C3_5 1.3900 . ?
C2_5 H2_5 0.9300 . ?
C3_5 C4_5 1.3900 . ?
C3_5 H3_5 0.9300 . ?
C4_5 C7_5 1.3136 . ?
C4_5 C5_5 1.3900 . ?
C5_5 C6_5 1.3900 . ?
C5_5 H5_5 0.9300 . ?
C6_5 H6_5 0.9300 . ?
C7_5 N8_5 1.3900 . ?
C7_5 N12_5 1.3900 . ?
N8_5 C9_5 1.3900 . ?
C9_5 N10_5 1.3900 . ?
C9_5 C22_5 1.4876 . ?
N10_5 C11_5 1.3900 . ?
C11_5 N12_5 1.3900 . ?
C11_5 C16_5 1.3996 . ?
N13_5 C14_5 1.3900 . ?
N13_5 C18_5 1.3900 . ?
N13_5 Pd2_7 2.0241 . ?
C14_5 C15_5 1.3900 . ?
C14_5 H14_5 0.9300 . ?
C15_5 C16_5 1.3900 . ?
C15_5 H15_5 0.9300 . ?
C16_5 C17_5 1.3900 . ?
C17_5 C18_5 1.3900 . ?
C17_5 H17_5 0.9300 . ?
C18_5 H18_5 0.9300 . ?
N19_5 C25_5 1.3624 . ?
N19_5 C20_5 1.3900 . ?
N19_5 C24_5 1.3900 . ?
C20_5 C21_5 1.3900 . ?
C20_5 H20_5 0.9300 . ?
C21_5 C22_5 1.3900 . ?
C21_5 H21_5 0.9300 . ?
C22_5 C23_5 1.3900 . ?
C23_5 C24_5 1.3900 . ?
C23_5 H23_5 0.9300 . ?
C24_5 H24_5 0.9300 . ?
C25_5 C26_5 1.5237 . ?
C25_5 H25A_5 0.9700 . ?
C25_5 H25B_5 0.9700 . ?
C26_5 C27_5 1.3900 . ?
C26_5 C31_5 1.3900 . ?
C27_5 C28_5 1.3900 . ?
C27_5 H27_5 0.9300 . ?
C28_5 C29_5 1.3900 . ?
C28_5 H28_5 0.9300 . ?
C29_5 C30_5 1.3900 . ?
C29_5 C32_5 1.4729 . ?
C30_5 C31_5 1.3900 . ?
C30_5 H30_5 0.9300 . ?
C31_5 H31_5 0.9300 . ?
C32_5 N33_5 1.4498 . ?
C32_5 H32A_5 0.9700 . ?
C32_5 H32B_5 0.9700 . ?
N33_5 C34_5 1.3900 . ?
N33_5 C38_5 1.3900 . ?
C34_5 C35_5 1.3900 . ?
C34_5 H34_5 0.9300 . ?
C35_5 C36_5 1.3900 . ?
C35_5 H35_5 0.9300 . ?
C36_5 C37_5 1.3900 . ?
C36_5 C39_5 1.4476 . ?
C37_5 C38_5 1.3900 . ?
C37_5 H37_5 0.9300 . ?
C38_5 H38_5 0.9300 . ?
C39_5 N40_5 1.3900 . ?
C39_5 N44_5 1.3900 . ?
N40_5 C41_5 1.3900 . ?
C41_5 C48_5 1.3639 . ?
C41_5 N42_5 1.3900 . ?
N42_5 C43_5 1.3900 . ?
C43_5 N44_5 1.3900 . ?
C43_5 C54_5 1.4015 . ?
N45_5 C46_5 1.3900 . ?
N45_5 C50_5 1.3900 . ?
N45_5 Pd3_7 1.9631 . ?
C46_5 C47_5 1.3900 . ?
C46_5 H46_5 0.9300 . ?
C47_5 C48_5 1.3900 . ?
C47_5 H47_5 0.9300 . ?
C48_5 C49_5 1.3900 . ?
C49_5 C50_5 1.3900 . ?
C49_5 H49_5 0.9300 . ?
C50_5 H50_5 0.9300 . ?
N51_5 C52_5 1.3900 . ?
N51_5 C56_5 1.3900 . ?
N51_5 Pd4_7 1.9912 . ?
C52_5 C53_5 1.3900 . ?
C52_5 H52_5 0.9300 . ?
C53_5 C54_5 1.3900 . ?
C53_5 H53_5 0.9300 . ?
C54_5 C55_5 1.3900 . ?
C55_5 C56_5 1.3900 . ?
C55_5 H55_5 0.9300 . ?
C56_5 H56_5 0.9300 . ?
N1_6 C2_6 1.3900 . ?
N1_6 C6_6 1.3900 . ?
N1_6 Pd1_7 2.0587 . ?
C2_6 C3_6 1.3900 . ?
C2_6 H2_6 0.9300 . ?
C3_6 C4_6 1.3900 . ?
C3_6 H3_6 0.9300 . ?
C4_6 C7_6 1.3398 . ?
C4_6 C5_6 1.3900 . ?
C5_6 C6_6 1.3900 . ?
C5_6 H5_6 0.9300 . ?
C6_6 H6_6 0.9300 . ?
C7_6 N8_6 1.3900 . ?
C7_6 N12_6 1.3900 . ?
N8_6 C9_6 1.3900 . ?
C9_6 C22_6 1.3233 . ?
C9_6 N10_6 1.3900 . ?
N10_6 C11_6 1.3900 . ?
C11_6 N12_6 1.3900 . ?
C11_6 C16_6 1.3977 . ?
N13_6 C14_6 1.3900 . ?
N13_6 C18_6 1.3900 . ?
N13_6 Pd4_7 2.0039 . ?
C14_6 C15_6 1.3900 . ?
C14_6 H14_6 0.9300 . ?
C15_6 C16_6 1.3900 . ?
C15_6 H15_6 0.9300 . ?
C16_6 C17_6 1.3900 . ?
C17_6 C18_6 1.3900 . ?
C17_6 H17_6 0.9300 . ?
C18_6 H18_6 0.9300 . ?
N19_6 C20_6 1.3900 . ?
N19_6 C24_6 1.3900 . ?
N19_6 C25_6 1.4897 . ?
C20_6 C21_6 1.3900 . ?
C20_6 H20_6 0.9300 . ?
C21_6 C22_6 1.3900 . ?
C21_6 H21_6 0.9300 . ?
C22_6 C23_6 1.3900 . ?
C23_6 C24_6 1.3900 . ?
C23_6 H23_6 0.9300 . ?
C24_6 H24_6 0.9300 . ?
C25_6 C26_6 1.4839 . ?
C25_6 H25A_6 0.9700 . ?
C25_6 H25B_6 0.9700 . ?
C26_6 C27_6 1.3900 . ?
C26_6 C31_6 1.3900 . ?
C27_6 C28_6 1.3900 . ?
C27_6 H27_6 0.9300 . ?
C28_6 C29_6 1.3900 . ?
C28_6 H28_6 0.9300 . ?
C29_6 C30_6 1.3900 . ?
C29_6 C32_6 1.4370 . ?
C30_6 C31_6 1.3900 . ?
C30_6 H30_6 0.9300 . ?
C31_6 H31_6 0.9300 . ?
C32_6 N33_6 1.4635 . ?
C32_6 H32A_6 0.9700 . ?
C32_6 H32B_6 0.9700 . ?
N33_6 C34_6 1.4248 . ?
N33_6 C38_6 1.4374 . ?
C34_6 C35_6 1.4212 . ?
C34_6 H34_6 0.9300 . ?
C35_6 C36_6 1.4737 . ?
C35_6 H35_6 0.9300 . ?
C36_6 C37_6 1.3656 . ?
C36_6 C39_6 1.3976 . ?
C37_6 C38_6 1.3509 . ?
C37_6 H37_6 0.9300 . ?
C38_6 H38_6 0.9300 . ?
C39_6 N40_6 1.3900 . ?
C39_6 N44_6 1.3900 . ?
N40_6 C41_6 1.3900 . ?
C41_6 C54_6 1.3835 . ?
C41_6 N42_6 1.3900 . ?
N42_6 C43_6 1.3900 . ?
C43_6 N44_6 1.3900 . ?
C43_6 C48_6 1.3934 . ?
N45_6 C46_6 1.3900 . ?
N45_6 C50_6 1.3900 . ?
N45_6 Pd2_7 2.0259 . ?
C46_6 C47_6 1.3900 . ?
C46_6 H46_6 0.9300 . ?
C47_6 C48_6 1.3900 . ?
C47_6 H47_6 0.9300 . ?
C48_6 C49_6 1.3900 . ?
C49_6 C50_6 1.3900 . ?
C49_6 H49_6 0.9300 . ?
C50_6 H50_6 0.9300 . ?
N51_6 C52_6 1.3900 . ?
N51_6 C56_6 1.3900 . ?
N51_6 Pd1_7 2.0289 . ?
C52_6 C53_6 1.3900 . ?
C52_6 H52_6 0.9300 . ?
C53_6 C54_6 1.3900 . ?
C53_6 H53_6 0.9300 . ?
C54_6 C55_6 1.3900 . ?
C55_6 C56_6 1.3900 . ?
C55_6 H55_6 0.9300 . ?
C56_6 H56_6 0.9300 . ?
Pd1_7 N6_7 2.0064 . ?
Pd1_7 N3_7 2.0703 . ?
Pd2_7 N11_7 2.0099 . ?
Pd2_7 N14_7 2.0616 . ?
Pd3_7 N19_7 1.9848 . ?
Pd3_7 N22_7 1.9974 . ?
Pd4_7 N27_7 2.0838 . ?
Pd4_7 N30_7 2.0942 . ?
Pd5_7 N35_7 2.0198 . ?
Pd5_7 N38_7 2.0538 . ?
Pd6_7 N43_7 2.0260 . ?
Pd6_7 N46_7 2.0995 . ?
Pd7_7 N54_7 1.9684 . ?
Pd7_7 N51_7 2.1587 . ?
Pd7_7 C56_7 2.6349 . ?
Pd8_7 N59_7 1.9938 . ?
Pd8_7 N62_7 2.0847 . ?
Pd9_7 N70_7 1.9708 . ?
Pd9_7 N67_7 2.0106 . ?
Pd10_7 N75_7 1.9910 . ?
Pd10_7 N78_7 2.0548 . ?
Pd11_7 N83_7 2.0260 . ?
Pd11_7 N86_7 2.0479 . ?
Pd12_7 N91_7 1.9846 . ?
Pd12_7 N94_7 2.0769 . ?
C1_7 N3_7 1.4755 . ?
C1_7 H1A_7 0.9600 . ?
C1_7 H1B_7 0.9600 . ?
C1_7 H1C_7 0.9600 . ?
C2_7 N3_7 1.4707 . ?
C2_7 H2A_7 0.9600 . ?
C2_7 H2B_7 0.9600 . ?
C2_7 H2C_7 0.9600 . ?
N3_7 C4_7 1.4503 . ?
C4_7 C5_7 1.4543 . ?
C4_7 H4A_7 0.9700 . ?
C4_7 H4B_7 0.9700 . ?
C5_7 N6_7 1.4571 . ?
C5_7 H5A_7 0.9700 . ?
C5_7 H5B_7 0.9700 . ?
N6_7 C7_7 1.4687 . ?
N6_7 C8_7 1.4737 . ?
C7_7 H7A_7 0.9600 . ?
C7_7 H7B_7 0.9600 . ?
C7_7 H7C_7 0.9600 . ?
C8_7 H8A_7 0.9600 . ?
C8_7 H8B_7 0.9600 . ?
C8_7 H8C_7 0.9600 . ?
C9_7 N11_7 1.4643 . ?
C9_7 H9A_7 0.9600 . ?
C9_7 H9B_7 0.9600 . ?
C9_7 H9C_7 0.9600 . ?
C10_7 N11_7 1.4639 . ?
C10_7 H10A_7 0.9600 . ?
C10_7 H10B_7 0.9600 . ?
C10_7 H10C_7 0.9600 . ?
N11_7 C12_7 1.4598 . ?
C12_7 C13_7 1.4178 . ?
C12_7 H12A_7 0.9700 . ?
C12_7 H12B_7 0.9700 . ?
C13_7 N14_7 1.4788 . ?
C13_7 H13A_7 0.9700 . ?
C13_7 H13B_7 0.9700 . ?
N14_7 C15_7 1.4693 . ?
N14_7 C16_7 1.4699 . ?
C15_7 H15A_7 0.9600 . ?
C15_7 H15B_7 0.9600 . ?
C15_7 H15C_7 0.9600 . ?
C16_7 H16A_7 0.9600 . ?
C16_7 H16B_7 0.9600 . ?
C16_7 H16C_7 0.9600 . ?
C17_7 N19_7 1.4674 . ?
C17_7 H17A_7 0.9600 . ?
C17_7 H17B_7 0.9600 . ?
C17_7 H17C_7 0.9600 . ?
C18_7 N19_7 1.4620 . ?
C18_7 H18A_7 0.9600 . ?
C18_7 H18B_7 0.9600 . ?
C18_7 H18C_7 0.9600 . ?
N19_7 C20_7 1.4545 . ?
C20_7 C21_7 1.4492 . ?
C20_7 H20A_7 0.9700 . ?
C20_7 H20B_7 0.9700 . ?
C21_7 N22_7 1.4556 . ?
C21_7 H21A_7 0.9700 . ?
C21_7 H21B_7 0.9700 . ?
N22_7 C23_7 1.4653 . ?
N22_7 C24_7 1.4758 . ?
C23_7 H23A_7 0.9600 . ?
C23_7 H23B_7 0.9600 . ?
C23_7 H23C_7 0.9600 . ?
C24_7 H24A_7 0.9600 . ?
C24_7 H24B_7 0.9600 . ?
C24_7 H24C_7 0.9600 . ?
C25_7 N27_7 1.4571 . ?
C25_7 H25A_7 0.9600 . ?
C25_7 H25B_7 0.9600 . ?
C25_7 H25C_7 0.9600 . ?
C26_7 N27_7 1.4534 . ?
C26_7 H26A_7 0.9600 . ?
C26_7 H26B_7 0.9600 . ?
C26_7 H26C_7 0.9600 . ?
N27_7 C28_7 1.4604 . ?
C28_7 C29_7 1.4144 . ?
C28_7 H28A_7 0.9700 . ?
C28_7 H28B_7 0.9700 . ?
C29_7 N30_7 1.4584 . ?
C29_7 H29A_7 0.9700 . ?
C29_7 H29B_7 0.9700 . ?
N30_7 C31_7 1.4662 . ?
N30_7 C32_7 1.4744 . ?
C31_7 H31A_7 0.9600 . ?
C31_7 H31B_7 0.9600 . ?
C31_7 H31C_7 0.9600 . ?
C32_7 H32A_7 0.9600 . ?
C32_7 H32B_7 0.9600 . ?
C32_7 H32C_7 0.9600 . ?
C33_7 N35_7 1.4549 . ?
C33_7 H33A_7 0.9600 . ?
C33_7 H33B_7 0.9600 . ?
C33_7 H33C_7 0.9600 . ?
C34_7 N35_7 1.4618 . ?
C34_7 H34A_7 0.9600 . ?
C34_7 H34B_7 0.9600 . ?
C34_7 H34C_7 0.9600 . ?
N35_7 C36_7 1.4556 . ?
C36_7 C37_7 1.4169 . ?
C36_7 H36A_7 0.9700 . ?
C36_7 H36B_7 0.9700 . ?
C37_7 N38_7 1.4631 . ?
C37_7 H37A_7 0.9700 . ?
C37_7 H37B_7 0.9700 . ?
N38_7 C40_7 1.4569 . ?
N38_7 C39_7 1.4603 . ?
C39_7 H39A_7 0.9600 . ?
C39_7 H39B_7 0.9600 . ?
C39_7 H39C_7 0.9600 . ?
C40_7 H40A_7 0.9600 . ?
C40_7 H40B_7 0.9600 . ?
C40_7 H40C_7 0.9600 . ?
C41_7 N43_7 1.4687 . ?
C41_7 H41A_7 0.9600 . ?
C41_7 H41B_7 0.9600 . ?
C41_7 H41C_7 0.9600 . ?
C42_7 N43_7 1.4607 . ?
C42_7 H42A_7 0.9599 . ?
C42_7 H42B_7 0.9599 . ?
C42_7 H42C_7 0.9598 . ?
N43_7 C44_7 1.4628 . ?
C44_7 C45_7 1.4122 . ?
C44_7 H44A_7 0.9700 . ?
C44_7 H44B_7 0.9700 . ?
C45_7 N46_7 1.4575 . ?
C45_7 H45A_7 0.9700 . ?
C45_7 H45B_7 0.9700 . ?
N46_7 C47_7 1.4658 . ?
N46_7 C48_7 1.4695 . ?
C47_7 H47A_7 0.9600 . ?
C47_7 H47B_7 0.9600 . ?
C47_7 H47C_7 0.9600 . ?
C48_7 H48A_7 0.9600 . ?
C48_7 H48B_7 0.9600 . ?
C48_7 H48C_7 0.9600 . ?
C49_7 N51_7 1.4591 . ?
C49_7 H49A_7 0.9600 . ?
C49_7 H49B_7 0.9600 . ?
C49_7 H49C_7 0.9600 . ?
C50_7 N51_7 1.4650 . ?
C50_7 H50A_7 0.9600 . ?
C50_7 H50B_7 0.9600 . ?
C50_7 H50C_7 0.9600 . ?
N51_7 C52_7 1.4595 . ?
C52_7 C53_7 1.4163 . ?
C52_7 H52A_7 0.9700 . ?
C52_7 H52B_7 0.9700 . ?
C53_7 N54_7 1.4642 . ?
C53_7 H53A_7 0.9700 . ?
C53_7 H53B_7 0.9700 . ?
N54_7 C55_7 1.4631 . ?
N54_7 C56_7 1.4717 . ?
C55_7 H55A_7 0.9600 . ?
C55_7 H55B_7 0.9600 . ?
C55_7 H55C_7 0.9600 . ?
C56_7 H56A_7 0.9600 . ?
C56_7 H56B_7 0.9600 . ?
C56_7 H56C_7 0.9600 . ?
C57_7 N59_7 1.4619 . ?
C57_7 H57A_7 0.9600 . ?
C57_7 H57B_7 0.9600 . ?
C57_7 H57C_7 0.9600 . ?
C58_7 N59_7 1.4682 . ?
C58_7 H58A_7 0.9600 . ?
C58_7 H58B_7 0.9600 . ?
C58_7 H58C_7 0.9600 . ?
N59_7 C60_7 1.4645 . ?
C60_7 C61_7 1.4177 . ?
C60_7 H60A_7 0.9700 . ?
C60_7 H60B_7 0.9700 . ?
C61_7 N62_7 1.4590 . ?
C61_7 H61A_7 0.9700 . ?
C61_7 H61B_7 0.9700 . ?
N62_7 C63_7 1.4673 . ?
N62_7 C64_7 1.4737 . ?
C63_7 H63A_7 0.9600 . ?
C63_7 H63B_7 0.9600 . ?
C63_7 H63C_7 0.9600 . ?
C64_7 H64A_7 0.9600 . ?
C64_7 H64B_7 0.9600 . ?
C64_7 H64C_7 0.9600 . ?
C65_7 N67_7 1.4626 . ?
C65_7 H65A_7 0.9600 . ?
C65_7 H65B_7 0.9600 . ?
C65_7 H65C_7 0.9600 . ?
C66_7 N67_7 1.4657 . ?
C66_7 H66A_7 0.9600 . ?
C66_7 H66B_7 0.9600 . ?
C66_7 H66C_7 0.9600 . ?
N67_7 C68_7 1.4548 . ?
C68_7 C69_7 1.4166 . ?
C68_7 H68A_7 0.9700 . ?
C68_7 H68B_7 0.9700 . ?
C69_7 N70_7 1.4706 . ?
C69_7 H69A_7 0.9700 . ?
C69_7 H69B_7 0.9700 . ?
N70_7 C71_7 1.4709 . ?
N70_7 C72_7 1.4732 . ?
C71_7 H71A_7 0.9600 . ?
C71_7 H71B_7 0.9600 . ?
C71_7 H71C_7 0.9600 . ?
C72_7 H72A_7 0.9600 . ?
C72_7 H72B_7 0.9600 . ?
C72_7 H72C_7 0.9600 . ?
C73_7 N75_7 1.4694 . ?
C73_7 H73A_7 0.9600 . ?
C73_7 H73B_7 0.9600 . ?
C73_7 H73C_7 0.9600 . ?
C74_7 N75_7 1.4688 . ?
C74_7 H74A_7 0.9600 . ?
C74_7 H74B_7 0.9600 . ?
C74_7 H74C_7 0.9600 . ?
N75_7 C76_7 1.4672 . ?
C76_7 C77_7 1.4152 . ?
C76_7 H76A_7 0.9700 . ?
C76_7 H76B_7 0.9700 . ?
C77_7 N78_7 1.4620 . ?
C77_7 H77A_7 0.9700 . ?
C77_7 H77B_7 0.9700 . ?
N78_7 C80_7 1.4700 . ?
N78_7 C79_7 1.4717 . ?
C79_7 H79A_7 0.9600 . ?
C79_7 H79B_7 0.9600 . ?
C79_7 H79C_7 0.9600 . ?
C80_7 H80A_7 0.9600 . ?
C80_7 H80B_7 0.9600 . ?
C80_7 H80C_7 0.9600 . ?
C81_7 N83_7 1.4653 . ?
C81_7 H81A_7 0.9600 . ?
C81_7 H81B_7 0.9600 . ?
C81_7 H81C_7 0.9600 . ?
C82_7 N83_7 1.4620 . ?
C82_7 H82A_7 0.9600 . ?
C82_7 H82B_7 0.9600 . ?
C82_7 H82C_7 0.9600 . ?
N83_7 C84_7 1.4651 . ?
C84_7 C85_7 1.4261 . ?
C84_7 H84A_7 0.9700 . ?
C84_7 H84B_7 0.9700 . ?
C85_7 N86_7 1.4592 . ?
C85_7 H85A_7 0.9700 . ?
C85_7 H85B_7 0.9700 . ?
N86_7 C88_7 1.4564 . ?
N86_7 C87_7 1.4602 . ?
C87_7 H87A_7 0.9600 . ?
C87_7 H87B_7 0.9600 . ?
C87_7 H87C_7 0.9600 . ?
C88_7 H88A_7 0.9600 . ?
C88_7 H88B_7 0.9600 . ?
C88_7 H88C_7 0.9600 . ?
C89_7 N91_7 1.4755 . ?
C89_7 H89A_7 0.9600 . ?
C89_7 H89B_7 0.9600 . ?
C89_7 H89C_7 0.9599 . ?
C90_7 N91_7 1.4630 . ?
C90_7 H90A_7 0.9601 . ?
C90_7 H90B_7 0.9601 . ?
C90_7 H90C_7 0.9598 . ?
N91_7 C92_7 1.4709 . ?
C92_7 C93_7 1.4095 . ?
C92_7 H92A_7 0.9700 . ?
C92_7 H92B_7 0.9700 . ?
C93_7 N94_7 1.4592 . ?
C93_7 H93A_7 0.9700 . ?
C93_7 H93B_7 0.9700 . ?
N94_7 C96_7 1.4592 . ?
N94_7 C95_7 1.4685 . ?
C95_7 H95A_7 0.9600 . ?
C95_7 H95B_7 0.9600 . ?
C95_7 H95C_7 0.9600 . ?
C96_7 H96A_7 0.9600 . ?
C96_7 H96B_7 0.9600 . ?
C96_7 H96C_7 0.9600 . ?
W1_8 O35_8 1.7061 . ?
W1_8 O29_8 1.8928 . ?
W1_8 O26_8 1.9465 . ?
W1_8 O8_8 1.9504 . ?
W1_8 O37_8 2.0598 . ?
W1_8 O34_8 2.3921 . ?
O1_8 W11_8 1.7079 . ?
Si1_8 O34_8 1.6086 . ?
Si1_8 O12_8 1.6112 . ?
Si1_8 O40_8 1.6146 . ?
Si1_8 O21_8 1.7413 . ?
Si2_8 O80_8 1.5423 . ?
Si2_8 O75_8 1.6016 . ?
Si2_8 O73_8 1.6113 . ?
Si2_8 O74_8 1.6129 . ?
W2_8 O28_8 1.7064 . ?
W2_8 O32_8 1.8385 . ?
W2_8 O24_8 1.8525 . ?
W2_8 O33_8 1.9417 . ?
W2_8 O29_8 1.9631 . ?
W2_8 O34_8 2.3767 . ?
O2_8 W10_8 1.8990 . ?
O2_8 W11_8 1.9733 . ?
W3_8 O25_8 1.6988 . ?
W3_8 O10_8 1.8506 . ?
W3_8 O26_8 1.9142 . ?
W3_8 O23_8 1.9632 . ?
W3_8 O19_8 2.0136 . ?
W3_8 O21_8 2.2978 . ?
O3_8 W11_8 1.9134 . ?
O3_8 W6_8 1.9847 . ?
Si3_8 O120_8 1.5800 . ?
Si3_8 O119_8 1.6306 . ?
Si3_8 O118_8 1.6496 . ?
Si3_8 O116_8 1.6599 . ?
W4_8 O22_8 1.6652 . ?
W4_8 O20_8 1.8356 . ?
W4_8 O27_8 1.8980 . ?
W4_8 O23_8 1.9239 . ?
W4_8 O24_8 1.9304 . ?
W4_8 O21_8 2.3227 . ?
O4_8 W7_8 1.8959 . ?
O4_8 W11_8 1.9122 . ?
W5_8 O18_8 1.6994 . ?
W5_8 O13_8 1.7967 . ?
W5_8 O19_8 1.8633 . ?
W5_8 O16_8 1.9283 . ?
W5_8 O20_8 1.9294 . ?
W5_8 O21_8 2.3182 . ?
O5_8 W11_8 1.8442 . ?
O5_8 W12_8 1.9317 . ?
W6_8 O6_8 1.6443 . ?
W6_8 O8_8 1.8189 . ?
W6_8 O10_8 1.9196 . ?
W6_8 O7_8 1.9375 . ?
W6_8 O12_8 2.3647 . ?
W7_8 O36_8 1.6611 . ?
W7_8 O37_8 1.8154 . ?
W7_8 O33_8 1.9373 . ?
W7_8 O38_8 1.9676 . ?
W7_8 O34_8 2.3657 . ?
O7_8 W10_8 1.9533 . ?
W8_8 O31_8 1.6802 . ?
W8_8 O27_8 1.8778 . ?
W8_8 O17_8 1.9129 . ?
W8_8 O30_8 1.9205 . ?
W8_8 O32_8 1.9585 . ?
W8_8 O40_8 2.4057 . ?
W9_8 O15_8 1.6439 . ?
W9_8 O16_8 1.8876 . ?
W9_8 O17_8 1.8902 . ?
W9_8 O9_8 1.8958 . ?
W9_8 O14_8 1.9118 . ?
W9_8 O40_8 2.3170 . ?
O9_8 W12_8 1.9448 . ?
W10_8 O11_8 1.6882 . ?
W10_8 O14_8 1.8766 . ?
W10_8 O13_8 1.9900 . ?
W10_8 O12_8 2.3602 . ?
W11_8 O12_8 2.3836 . ?
W12_8 O39_8 1.6731 . ?
W12_8 O38_8 1.7691 . ?
W12_8 O30_8 1.9120 . ?
W12_8 O40_8 2.3558 . ?
W13_8 O58_8 1.7215 . ?
W13_8 O60_8 1.8255 . ?
W13_8 O61_8 1.8724 . ?
W13_8 O57_8 1.8958 . ?
W13_8 O59_8 1.8979 . ?
W13_8 O74_8 2.3942 . ?
W14_8 O72_8 1.6811 . ?
W14_8 O76_8 1.8776 . ?
W14_8 O55_8 1.8957 . ?
W14_8 O61_8 1.9029 . ?
W14_8 O68_8 1.9343 . ?
W14_8 O73_8 2.4215 . ?
W15_8 O65_8 1.7261 . ?
W15_8 O68_8 1.8382 . ?
W15_8 O60_8 1.9256 . ?
W15_8 O67_8 1.9406 . ?
W15_8 O66_8 1.9569 . ?
W15_8 O80_8 2.4142 . ?
W16_8 O54_8 1.7227 . ?
W16_8 O52_8 1.8660 . ?
W16_8 O53_8 1.8665 . ?
W16_8 O57_8 1.8799 . ?
W16_8 O56_8 1.9718 . ?
W16_8 O74_8 2.3714 . ?
W17_8 O51_8 1.6957 . ?
W17_8 O50_8 1.8888 . ?
W17_8 O49_8 1.9274 . ?
W17_8 O53_8 1.9364 . ?
W17_8 O55_8 1.9606 . ?
W17_8 O73_8 2.3828 . ?
W18_8 O48_8 1.7054 . ?
W18_8 O45_8 1.8938 . ?
W18_8 O50_8 1.9069 . ?
W18_8 O52_8 1.9213 . ?
W18_8 O47_8 1.9258 . ?
W18_8 O75_8 2.3594 . ?
W19_8 O62_8 1.5407 . ?
W19_8 O56_8 1.8493 . ?
W19_8 O63_8 1.8967 . ?
W19_8 O64_8 1.9163 . ?
W19_8 O59_8 2.0080 . ?
W19_8 O74_8 2.3740 . ?
W20_8 O78_8 1.7550 . ?
W20_8 O63_8 1.8625 . ?
W20_8 O77_8 1.8814 . ?
W20_8 O66_8 2.0070 . ?
W20_8 O70_8 2.0414 . ?
W20_8 O80_8 2.3928 . ?
W21_8 O79_8 1.6663 . ?
W21_8 O64_8 1.8646 . ?
W21_8 O77_8 1.8710 . ?
W21_8 O47_8 1.8833 . ?
W21_8 O43_8 1.9173 . ?
W21_8 O75_8 2.3546 . ?
W22_8 O69_8 1.7143 . ?
W22_8 O70_8 1.8386 . ?
W22_8 O71_8 1.8615 . ?
W22_8 O42_8 1.9163 . ?
W22_8 O67_8 1.9369 . ?
W22_8 O80_8 2.3948 . ?
W23_8 O46_8 1.7056 . ?
W23_8 O71_8 1.8967 . ?
W23_8 O44_8 1.9036 . ?
W23_8 O76_8 1.9375 . ?
W23_8 O49_8 1.9466 . ?
W23_8 O73_8 2.3265 . ?
W24_8 O41_8 1.5992 . ?
W24_8 O42_8 1.8533 . ?
W24_8 O45_8 1.8842 . ?
W24_8 O44_8 1.9048 . ?
W24_8 O43_8 1.9393 . ?
W24_8 O75_8 2.4040 . ?
W25_8 O100_8 1.6256 . ?
W25_8 O99_8 1.8063 . ?
W25_8 O101_8 1.8681 . ?
W25_8 O88_8 1.9127 . ?
W25_8 O98_8 1.9178 . ?
W25_8 O120_8 2.3867 . ?
W26_8 O103_8 1.7071 . ?
W26_8 O82_8 1.9019 . ?
W26_8 O101_8 1.9143 . ?
W26_8 O104_8 1.9224 . ?
W26_8 O102_8 1.9306 . ?
W26_8 O118_8 2.3773 . ?
W27_8 O117_8 1.6896 . ?
W27_8 O102_8 1.8932 . ?
W27_8 O114_8 1.9145 . ?
W27_8 O110_8 1.9391 . ?
W27_8 O99_8 1.9951 . ?
W27_8 O116_8 2.3717 . ?
W28_8 O113_8 1.6864 . ?
W28_8 O115_8 1.8778 . ?
W28_8 O114_8 1.9189 . ?
W28_8 O95_8 1.9305 . ?
W28_8 O111_8 1.9758 . ?
W28_8 O116_8 2.3502 . ?
W29_8 O109_8 1.7355 . ?
W29_8 O110_8 1.8577 . ?
W29_8 O107_8 1.8586 . ?
W29_8 O112_8 1.9104 . ?
W29_8 O111_8 1.9229 . ?
W29_8 O116_8 2.3278 . ?
W30_8 O93_8 1.6869 . ?
W30_8 O95_8 1.8678 . ?
W30_8 O94_8 1.9271 . ?
W30_8 O96_8 1.9589 . ?
W30_8 O91_8 1.9999 . ?
W30_8 O119_8 2.3784 . ?
W31_8 O108_8 1.6994 . ?
W31_8 O112_8 1.8460 . ?
W31_8 O94_8 1.8944 . ?
W31_8 O92_8 1.9205 . ?
W31_8 O106_8 2.0123 . ?
W31_8 O119_8 2.3081 . ?
W32_8 O89_8 1.7048 . ?
W32_8 O87_8 1.8488 . ?
W32_8 O92_8 1.8655 . ?
W32_8 O91_8 1.8734 . ?
W32_8 O84_8 1.9194 . ?
W32_8 O119_8 2.3705 . ?
W33_8 O105_8 1.5718 . ?
W33_8 O106_8 1.7962 . ?
W33_8 O83_8 1.8693 . ?
W33_8 O104_8 1.8936 . ?
W33_8 O107_8 1.9504 . ?
W33_8 O118_8 2.3513 . ?
W34_8 O81_8 1.7014 . ?
W34_8 O85_8 1.8739 . ?
W34_8 O84_8 1.8985 . ?
W34_8 O82_8 1.9241 . ?
W34_8 O83_8 1.9389 . ?
W34_8 O118_8 2.3368 . ?
W35_8 O86_8 1.6493 . ?
W35_8 O85_8 1.9190 . ?
W35_8 O87_8 1.9302 . ?
W35_8 O88_8 1.9323 . ?
W35_8 O90_8 1.9483 . ?
W35_8 O120_8 2.4047 . ?
W36_8 O97_8 1.6569 . ?
W36_8 O96_8 1.8563 . ?
W36_8 O90_8 1.8899 . ?
W36_8 O115_8 1.8915 . ?
W36_8 O98_8 1.9195 . ?
W36_8 O120_8 2.3617 . ?

loop_
_geom_torsion_atom_site_label_1
_geom_torsion_atom_site_label_2
_geom_torsion_atom_site_label_3
_geom_torsion_atom_site_label_4
_geom_torsion
_geom_torsion_site_symmetry_1
_geom_torsion_site_symmetry_2
_geom_torsion_site_symmetry_3
_geom_torsion_site_symmetry_4
_geom_torsion_publ_flag
C6_1 N1_1 C2_1 C3_1 0.0 . . . . ?
Pd5_7 N1_1 C2_1 C3_1 -166.3 . . . . ?
N1_1 C2_1 C3_1 C4_1 0.0 . . . . ?
C2_1 C3_1 C4_1 C7_1 176.1 . . . . ?
C2_1 C3_1 C4_1 C5_1 0.0 . . . . ?
C7_1 C4_1 C5_1 C6_1 -176.0 . . . . ?
C3_1 C4_1 C5_1 C6_1 0.0 . . . . ?
C4_1 C5_1 C6_1 N1_1 0.0 . . . . ?
C2_1 N1_1 C6_1 C5_1 0.0 . . . . ?
Pd5_7 N1_1 C6_1 C5_1 166.1 . . . . ?
C5_1 C4_1 C7_1 N8_1 146.9 . . . . ?
C3_1 C4_1 C7_1 N8_1 -29.1 . . . . ?
C5_1 C4_1 C7_1 N12_1 -33.9 . . . . ?
C3_1 C4_1 C7_1 N12_1 150.0 . . . . ?
C4_1 C7_1 N8_1 C9_1 179.2 . . . . ?
N12_1 C7_1 N8_1 C9_1 0.0 . . . . ?
C7_1 N8_1 C9_1 C22_1 177.1 . . . . ?
C7_1 N8_1 C9_1 N10_1 0.0 . . . . ?
C22_1 C9_1 N10_1 C11_1 -177.1 . . . . ?
N8_1 C9_1 N10_1 C11_1 0.0 . . . . ?
C9_1 N10_1 C11_1 N12_1 0.0 . . . . ?
C9_1 N10_1 C11_1 C16_1 179.3 . . . . ?
N10_1 C11_1 N12_1 C7_1 0.0 . . . . ?
C16_1 C11_1 N12_1 C7_1 -179.3 . . . . ?
C4_1 C7_1 N12_1 C11_1 -179.2 . . . . ?
N8_1 C7_1 N12_1 C11_1 0.0 . . . . ?
C18_1 N13_1 C14_1 C15_1 0.0 . . . . ?
Pd6_7 N13_1 C14_1 C15_1 -173.2 . . . . ?
N13_1 C14_1 C15_1 C16_1 0.0 . . . . ?
C14_1 C15_1 C16_1 C17_1 0.0 . . . . ?
C14_1 C15_1 C16_1 C11_1 -175.1 . . . . ?
N10_1 C11_1 C16_1 C17_1 22.9 . . . . ?
N12_1 C11_1 C16_1 C17_1 -157.8 . . . . ?
N10_1 C11_1 C16_1 C15_1 -162.0 . . . . ?
N12_1 C11_1 C16_1 C15_1 17.4 . . . . ?
C15_1 C16_1 C17_1 C18_1 0.0 . . . . ?
C11_1 C16_1 C17_1 C18_1 175.3 . . . . ?
C16_1 C17_1 C18_1 N13_1 0.0 . . . . ?
C14_1 N13_1 C18_1 C17_1 0.0 . . . . ?
Pd6_7 N13_1 C18_1 C17_1 172.6 . . . . ?
C24_1 N19_1 C20_1 C21_1 0.0 . . . . ?
C25_1 N19_1 C20_1 C21_1 -177.7 . . . . ?
N19_1 C20_1 C21_1 C22_1 0.0 . . . . ?
N8_1 C9_1 C22_1 C23_1 -16.4 . . . . ?
N10_1 C9_1 C22_1 C23_1 160.7 . . . . ?
N8_1 C9_1 C22_1 C21_1 168.5 . . . . ?
N10_1 C9_1 C22_1 C21_1 -14.4 . . . . ?
C20_1 C21_1 C22_1 C9_1 175.0 . . . . ?
C20_1 C21_1 C22_1 C23_1 0.0 . . . . ?
C9_1 C22_1 C23_1 C24_1 -175.2 . . . . ?
C21_1 C22_1 C23_1 C24_1 0.0 . . . . ?
C22_1 C23_1 C24_1 N19_1 0.0 . . . . ?
C20_1 N19_1 C24_1 C23_1 0.0 . . . . ?
C25_1 N19_1 C24_1 C23_1 177.8 . . . . ?
C20_1 N19_1 C25_1 C26_1 155.3 . . . . ?
C24_1 N19_1 C25_1 C26_1 -22.4 . . . . ?
N19_1 C25_1 C26_1 C27_1 100.5 . . . . ?
N19_1 C25_1 C26_1 C31_1 -73.2 . . . . ?
C31_1 C26_1 C27_1 C28_1 0.0 . . . . ?
C25_1 C26_1 C27_1 C28_1 -173.5 . . . . ?
C26_1 C27_1 C28_1 C29_1 0.0 . . . . ?
C27_1 C28_1 C29_1 C30_1 0.0 . . . . ?
C27_1 C28_1 C29_1 C32_1 171.4 . . . . ?
C28_1 C29_1 C30_1 C31_1 0.0 . . . . ?
C32_1 C29_1 C30_1 C31_1 -170.6 . . . . ?
C29_1 C30_1 C31_1 C26_1 0.0 . . . . ?
C27_1 C26_1 C31_1 C30_1 0.0 . . . . ?
C25_1 C26_1 C31_1 C30_1 174.0 . . . . ?
C28_1 C29_1 C32_1 N33_1 -115.0 . . . . ?
C30_1 C29_1 C32_1 N33_1 56.0 . . . . ?
C29_1 C32_1 N33_1 C34_1 51.0 . . . . ?
C29_1 C32_1 N33_1 C38_1 -129.3 . . . . ?
C38_1 N33_1 C34_1 C35_1 0.0 . . . . ?
C32_1 N33_1 C34_1 C35_1 179.8 . . . . ?
N33_1 C34_1 C35_1 C36_1 0.0 . . . . ?
C34_1 C35_1 C36_1 C37_1 0.0 . . . . ?
C34_1 C35_1 C36_1 C39_1 -178.1 . . . . ?
C35_1 C36_1 C37_1 C38_1 0.0 . . . . ?
C39_1 C36_1 C37_1 C38_1 178.1 . . . . ?
C36_1 C37_1 C38_1 N33_1 0.0 . . . . ?
C34_1 N33_1 C38_1 C37_1 0.0 . . . . ?
C32_1 N33_1 C38_1 C37_1 -179.7 . . . . ?
C35_1 C36_1 C39_1 N40_1 -0.9 . . . . ?
C37_1 C36_1 C39_1 N40_1 -179.0 . . . . ?
C35_1 C36_1 C39_1 N44_1 -175.7 . . . . ?
C37_1 C36_1 C39_1 N44_1 6.2 . . . . ?
N44_1 C39_1 N40_1 C41_1 -9.0 . . . . ?
C36_1 C39_1 N40_1 C41_1 176.6 . . . . ?
C39_1 N40_1 C41_1 C48_1 -173.9 . . . . ?
C39_1 N40_1 C41_1 N42_1 7.6 . . . . ?
C48_1 C41_1 N42_1 C43_1 -179.4 . . . . ?
N40_1 C41_1 N42_1 C43_1 -0.9 . . . . ?
C41_1 N42_1 C43_1 N44_1 -5.6 . . . . ?
C41_1 N42_1 C43_1 C54_1 -165.2 . . . . ?
N42_1 C43_1 N44_1 C39_1 4.7 . . . . ?
C54_1 C43_1 N44_1 C39_1 165.6 . . . . ?
N40_1 C39_1 N44_1 C43_1 2.7 . . . . ?
C36_1 C39_1 N44_1 C43_1 176.7 . . . . ?
C50_1 N45_1 C46_1 C47_1 0.0 . . . . ?
Pd5_7 N45_1 C46_1 C47_1 -175.2 . . . . ?
N45_1 C46_1 C47_1 C48_1 0.0 . . . . ?
N40_1 C41_1 C48_1 C47_1 -157.4 . . . . ?
N42_1 C41_1 C48_1 C47_1 21.1 . . . . ?
N40_1 C41_1 C48_1 C49_1 21.1 . . . . ?
N42_1 C41_1 C48_1 C49_1 -160.4 . . . . ?
C46_1 C47_1 C48_1 C41_1 178.4 . . . . ?
C46_1 C47_1 C48_1 C49_1 0.0 . . . . ?
C41_1 C48_1 C49_1 C50_1 -178.6 . . . . ?
C47_1 C48_1 C49_1 C50_1 0.0 . . . . ?
C48_1 C49_1 C50_1 N45_1 0.0 . . . . ?
C46_1 N45_1 C50_1 C49_1 0.0 . . . . ?
Pd5_7 N45_1 C50_1 C49_1 175.4 . . . . ?
C56_1 N51_1 C52_1 C53_1 7.5 . . . . ?
Pd8_7 N51_1 C52_1 C53_1 -164.7 . . . . ?
N51_1 C52_1 C53_1 C54_1 -11.8 . . . . ?
C52_1 C53_1 C54_1 C55_1 15.0 . . . . ?
C52_1 C53_1 C54_1 C43_1 174.1 . . . . ?
N42_1 C43_1 C54_1 C53_1 172.1 . . . . ?
N44_1 C43_1 C54_1 C53_1 10.1 . . . . ?
N42_1 C43_1 C54_1 C55_1 -30.3 . . . . ?
N44_1 C43_1 C54_1 C55_1 167.8 . . . . ?
C53_1 C54_1 C55_1 C56_1 -13.5 . . . . ?
C43_1 C54_1 C55_1 C56_1 -175.3 . . . . ?
C52_1 N51_1 C56_1 C55_1 -10.6 . . . . ?
Pd8_7 N51_1 C56_1 C55_1 160.9 . . . . ?
C54_1 C55_1 C56_1 N51_1 14.7 . . . . ?
C6_2 N1_2 C2_2 C3_2 0.0 . . . . ?
Pd8_7 N1_2 C2_2 C3_2 176.1 . . . . ?
N1_2 C2_2 C3_2 C4_2 0.0 . . . . ?
C2_2 C3_2 C4_2 C5_2 0.0 . . . . ?
C2_2 C3_2 C4_2 C7_2 177.1 . . . . ?
C3_2 C4_2 C5_2 C6_2 0.0 . . . . ?
C7_2 C4_2 C5_2 C6_2 -177.3 . . . . ?
C4_2 C5_2 C6_2 N1_2 0.0 . . . . ?
C2_2 N1_2 C6_2 C5_2 0.0 . . . . ?
Pd8_7 N1_2 C6_2 C5_2 -175.6 . . . . ?
C5_2 C4_2 C7_2 N8_2 10.5 . . . . ?
C3_2 C4_2 C7_2 N8_2 -166.7 . . . . ?
C5_2 C4_2 C7_2 N12_2 176.6 . . . . ?
C3_2 C4_2 C7_2 N12_2 -0.6 . . . . ?
N12_2 C7_2 N8_2 C9_2 7.0 . . . . ?
C4_2 C7_2 N8_2 C9_2 169.6 . . . . ?
C7_2 N8_2 C9_2 N10_2 -2.9 . . . . ?
C7_2 N8_2 C9_2 C16_2 -177.5 . . . . ?
N8_2 C9_2 N10_2 C11_2 2.5 . . . . ?
C16_2 C9_2 N10_2 C11_2 177.2 . . . . ?
C9_2 N10_2 C11_2 N12_2 -7.2 . . . . ?
C9_2 N10_2 C11_2 C22_2 174.4 . . . . ?
N10_2 C11_2 N12_2 C7_2 10.1 . . . . ?
C22_2 C11_2 N12_2 C7_2 -171.5 . . . . ?
N8_2 C7_2 N12_2 C11_2 -9.8 . . . . ?
C4_2 C7_2 N12_2 C11_2 -173.7 . . . . ?
C18_2 N13_2 C14_2 C15_2 0.0 . . . . ?
Pd7_7 N13_2 C14_2 C15_2 -171.1 . . . . ?
N13_2 C14_2 C15_2 C16_2 0.0 . . . . ?
C14_2 C15_2 C16_2 C17_2 0.0 . . . . ?
C14_2 C15_2 C16_2 C9_2 168.4 . . . . ?
N8_2 C9_2 C16_2 C15_2 149.5 . . . . ?
N10_2 C9_2 C16_2 C15_2 -25.5 . . . . ?
N8_2 C9_2 C16_2 C17_2 -42.1 . . . . ?
N10_2 C9_2 C16_2 C17_2 142.9 . . . . ?
C15_2 C16_2 C17_2 C18_2 0.0 . . . . ?
C9_2 C16_2 C17_2 C18_2 -168.2 . . . . ?
C16_2 C17_2 C18_2 N13_2 0.0 . . . . ?
C14_2 N13_2 C18_2 C17_2 0.0 . . . . ?
Pd7_7 N13_2 C18_2 C17_2 171.0 . . . . ?
C24_2 N19_2 C20_2 C21_2 0.0 . . . . ?
C25_2 N19_2 C20_2 C21_2 -170.1 . . . . ?
N19_2 C20_2 C21_2 C22_2 0.0 . . . . ?
C20_2 C21_2 C22_2 C23_2 0.0 . . . . ?
C20_2 C21_2 C22_2 C11_2 -175.8 . . . . ?
N12_2 C11_2 C22_2 C23_2 -173.8 . . . . ?
N10_2 C11_2 C22_2 C23_2 5.0 . . . . ?
N12_2 C11_2 C22_2 C21_2 2.0 . . . . ?
N10_2 C11_2 C22_2 C21_2 -179.2 . . . . ?
C21_2 C22_2 C23_2 C24_2 0.0 . . . . ?
C11_2 C22_2 C23_2 C24_2 175.8 . . . . ?
C22_2 C23_2 C24_2 N19_2 0.0 . . . . ?
C20_2 N19_2 C24_2 C23_2 0.0 . . . . ?
C25_2 N19_2 C24_2 C23_2 171.4 . . . . ?
C20_2 N19_2 C25_2 C26_2 122.0 . . . . ?
C24_2 N19_2 C25_2 C26_2 -48.7 . . . . ?
N19_2 C25_2 C26_2 C27_2 118.7 . . . . ?
N19_2 C25_2 C26_2 C31_2 -51.1 . . . . ?
C31_2 C26_2 C27_2 C28_2 0.0 . . . . ?
C25_2 C26_2 C27_2 C28_2 -169.9 . . . . ?
C26_2 C27_2 C28_2 C29_2 0.0 . . . . ?
C27_2 C28_2 C29_2 C32_2 175.5 . . . . ?
C27_2 C28_2 C29_2 C30_2 0.0 . . . . ?
C32_2 C29_2 C30_2 C31_2 -175.7 . . . . ?
C28_2 C29_2 C30_2 C31_2 0.0 . . . . ?
C29_2 C30_2 C31_2 C26_2 0.0 . . . . ?
C27_2 C26_2 C31_2 C30_2 0.0 . . . . ?
C25_2 C26_2 C31_2 C30_2 169.6 . . . . ?
C30_2 C29_2 C32_2 N33_2 54.8 . . . . ?
C28_2 C29_2 C32_2 N33_2 -120.8 . . . . ?
C29_2 C32_2 N33_2 C34_2 51.9 . . . . ?
C29_2 C32_2 N33_2 C38_2 -120.9 . . . . ?
C38_2 N33_2 C34_2 C35_2 0.0 . . . . ?
C32_2 N33_2 C34_2 C35_2 -173.1 . . . . ?
N33_2 C34_2 C35_2 C36_2 0.0 . . . . ?
C34_2 C35_2 C36_2 C39_2 179.7 . . . . ?
C34_2 C35_2 C36_2 C37_2 0.0 . . . . ?
C39_2 C36_2 C37_2 C38_2 -179.7 . . . . ?
C35_2 C36_2 C37_2 C38_2 0.0 . . . . ?
C36_2 C37_2 C38_2 N33_2 0.0 . . . . ?
C34_2 N33_2 C38_2 C37_2 0.0 . . . . ?
C32_2 N33_2 C38_2 C37_2 172.5 . . . . ?
C37_2 C36_2 C39_2 N44_2 -1.8 . . . . ?
C35_2 C36_2 C39_2 N44_2 178.5 . . . . ?
C37_2 C36_2 C39_2 N40_2 175.1 . . . . ?
C35_2 C36_2 C39_2 N40_2 -4.6 . . . . ?
C36_2 C39_2 N40_2 C41_2 -178.9 . . . . ?
N44_2 C39_2 N40_2 C41_2 -1.5 . . . . ?
C39_2 N40_2 C41_2 N42_2 3.8 . . . . ?
C39_2 N40_2 C41_2 C54_2 176.8 . . . . ?
N40_2 C41_2 N42_2 C43_2 -4.4 . . . . ?
C54_2 C41_2 N42_2 C43_2 -177.5 . . . . ?
C41_2 N42_2 C43_2 C48_2 -178.1 . . . . ?
C41_2 N42_2 C43_2 N44_2 2.8 . . . . ?
C48_2 C43_2 N44_2 C39_2 -179.5 . . . . ?
N42_2 C43_2 N44_2 C39_2 -0.4 . . . . ?
C36_2 C39_2 N44_2 C43_2 177.1 . . . . ?
N40_2 C39_2 N44_2 C43_2 -0.2 . . . . ?
C50_2 N45_2 C46_2 C47_2 0.0 . . . . ?
Pd6_7 N45_2 C46_2 C47_2 -174.4 . . . . ?
N45_2 C46_2 C47_2 C48_2 0.0 . . . . ?
N44_2 C43_2 C48_2 C47_2 -22.9 . . . . ?
N42_2 C43_2 C48_2 C47_2 158.1 . . . . ?
N44_2 C43_2 C48_2 C49_2 167.9 . . . . ?
N42_2 C43_2 C48_2 C49_2 -11.1 . . . . ?
C46_2 C47_2 C48_2 C43_2 -169.0 . . . . ?
C46_2 C47_2 C48_2 C49_2 0.0 . . . . ?
C43_2 C48_2 C49_2 C50_2 169.2 . . . . ?
C47_2 C48_2 C49_2 C50_2 0.0 . . . . ?
C48_2 C49_2 C50_2 N45_2 0.0 . . . . ?
C46_2 N45_2 C50_2 C49_2 0.0 . . . . ?
Pd6_7 N45_2 C50_2 C49_2 174.4 . . . . ?
C56_2 N51_2 C52_2 C53_2 0.0 . . . . ?
Pd7_7 N51_2 C52_2 C53_2 -167.2 . . . . ?
N51_2 C52_2 C53_2 C54_2 0.0 . . . . ?
C52_2 C53_2 C54_2 C55_2 0.0 . . . . ?
C52_2 C53_2 C54_2 C41_2 -176.9 . . . . ?
N40_2 C41_2 C54_2 C53_2 -154.6 . . . . ?
N42_2 C41_2 C54_2 C53_2 18.3 . . . . ?
N40_2 C41_2 C54_2 C55_2 28.3 . . . . ?
N42_2 C41_2 C54_2 C55_2 -158.8 . . . . ?
C53_2 C54_2 C55_2 C56_2 0.0 . . . . ?
C41_2 C54_2 C55_2 C56_2 177.2 . . . . ?
C54_2 C55_2 C56_2 N51_2 0.0 . . . . ?
C52_2 N51_2 C56_2 C55_2 0.0 . . . . ?
Pd7_7 N51_2 C56_2 C55_2 166.8 . . . . ?
C6_3 N1_3 C2_3 C3_3 0.0 . . . . ?
Pd12_7 N1_3 C2_3 C3_3 -179.6 . . . . ?
N1_3 C2_3 C3_3 C4_3 0.0 . . . . ?
C2_3 C3_3 C4_3 C7_3 -177.9 . . . . ?
C2_3 C3_3 C4_3 C5_3 0.0 . . . . ?
C7_3 C4_3 C5_3 C6_3 178.0 . . . . ?
C3_3 C4_3 C5_3 C6_3 0.0 . . . . ?
C4_3 C5_3 C6_3 N1_3 0.0 . . . . ?
C2_3 N1_3 C6_3 C5_3 0.0 . . . . ?
Pd12_7 N1_3 C6_3 C5_3 179.6 . . . . ?
C5_3 C4_3 C7_3 N8_3 170.0 . . . . ?
C3_3 C4_3 C7_3 N8_3 -12.0 . . . . ?
C5_3 C4_3 C7_3 N12_3 -18.4 . . . . ?
C3_3 C4_3 C7_3 N12_3 159.6 . . . . ?
C4_3 C7_3 N8_3 C9_3 171.7 . . . . ?
N12_3 C7_3 N8_3 C9_3 0.0 . . . . ?
C7_3 N8_3 C9_3 C22_3 176.0 . . . . ?
C7_3 N8_3 C9_3 N10_3 0.0 . . . . ?
C22_3 C9_3 N10_3 C11_3 -176.0 . . . . ?
N8_3 C9_3 N10_3 C11_3 0.0 . . . . ?
C9_3 N10_3 C11_3 C16_3 -174.0 . . . . ?
C9_3 N10_3 C11_3 N12_3 0.0 . . . . ?
C16_3 C11_3 N12_3 C7_3 174.0 . . . . ?
N10_3 C11_3 N12_3 C7_3 0.0 . . . . ?
C4_3 C7_3 N12_3 C11_3 -171.6 . . . . ?
N8_3 C7_3 N12_3 C11_3 0.0 . . . . ?
C18_3 N13_3 C14_3 C15_3 0.0 . . . . ?
Pd9_7 N13_3 C14_3 C15_3 -168.5 . . . . ?
N13_3 C14_3 C15_3 C16_3 0.0 . . . . ?
N10_3 C11_3 C16_3 C17_3 18.8 . . . . ?
N12_3 C11_3 C16_3 C17_3 -155.2 . . . . ?
N10_3 C11_3 C16_3 C15_3 -156.3 . . . . ?
N12_3 C11_3 C16_3 C15_3 29.7 . . . . ?
C14_3 C15_3 C16_3 C11_3 175.1 . . . . ?
C14_3 C15_3 C16_3 C17_3 0.0 . . . . ?
C11_3 C16_3 C17_3 C18_3 -175.0 . . . . ?
C15_3 C16_3 C17_3 C18_3 0.0 . . . . ?
C16_3 C17_3 C18_3 N13_3 0.0 . . . . ?
C14_3 N13_3 C18_3 C17_3 0.0 . . . . ?
Pd9_7 N13_3 C18_3 C17_3 168.3 . . . . ?
C24_3 N19_3 C20_3 C21_3 0.0 . . . . ?
C25_3 N19_3 C20_3 C21_3 -173.1 . . . . ?
N19_3 C20_3 C21_3 C22_3 0.0 . . . . ?
N8_3 C9_3 C22_3 C23_3 2.0 . . . . ?
N10_3 C9_3 C22_3 C23_3 178.0 . . . . ?
N8_3 C9_3 C22_3 C21_3 -176.2 . . . . ?
N10_3 C9_3 C22_3 C21_3 -0.2 . . . . ?
C20_3 C21_3 C22_3 C9_3 178.3 . . . . ?
C20_3 C21_3 C22_3 C23_3 0.0 . . . . ?
C9_3 C22_3 C23_3 C24_3 -178.1 . . . . ?
C21_3 C22_3 C23_3 C24_3 0.0 . . . . ?
C22_3 C23_3 C24_3 N19_3 0.0 . . . . ?
C20_3 N19_3 C24_3 C23_3 0.0 . . . . ?
C25_3 N19_3 C24_3 C23_3 173.7 . . . . ?
C20_3 N19_3 C25_3 C26_3 48.1 . . . . ?
C24_3 N19_3 C25_3 C26_3 -125.3 . . . . ?
N19_3 C25_3 C26_3 C27_3 -119.0 . . . . ?
N19_3 C25_3 C26_3 C31_3 60.1 . . . . ?
C25_3 C26_3 C27_3 C28_3 179.1 . . . . ?
C31_3 C26_3 C27_3 C28_3 0.0 . . . . ?
C26_3 C27_3 C28_3 C29_3 0.0 . . . . ?
C27_3 C28_3 C29_3 C30_3 0.0 . . . . ?
C27_3 C28_3 C29_3 C32_3 -169.5 . . . . ?
C28_3 C29_3 C30_3 C31_3 0.0 . . . . ?
C32_3 C29_3 C30_3 C31_3 168.3 . . . . ?
C29_3 C30_3 C31_3 C26_3 0.0 . . . . ?
C25_3 C26_3 C31_3 C30_3 -179.1 . . . . ?
C27_3 C26_3 C31_3 C30_3 0.0 . . . . ?
C28_3 C29_3 C32_3 N33_3 117.8 . . . . ?
C30_3 C29_3 C32_3 N33_3 -51.1 . . . . ?
C29_3 C32_3 N33_3 C34_3 121.2 . . . . ?
C29_3 C32_3 N33_3 C38_3 -57.7 . . . . ?
C38_3 N33_3 C34_3 C35_3 0.0 . . . . ?
C32_3 N33_3 C34_3 C35_3 -178.9 . . . . ?
N33_3 C34_3 C35_3 C36_3 0.0 . . . . ?
C34_3 C35_3 C36_3 C37_3 0.0 . . . . ?
C34_3 C35_3 C36_3 C39_3 -177.7 . . . . ?
C35_3 C36_3 C37_3 C38_3 0.0 . . . . ?
C39_3 C36_3 C37_3 C38_3 177.6 . . . . ?
C36_3 C37_3 C38_3 N33_3 0.0 . . . . ?
C34_3 N33_3 C38_3 C37_3 0.0 . . . . ?
C32_3 N33_3 C38_3 C37_3 178.9 . . . . ?
C35_3 C36_3 C39_3 N40_3 1.0 . . . . ?
C37_3 C36_3 C39_3 N40_3 -176.6 . . . . ?
C35_3 C36_3 C39_3 N44_3 -174.7 . . . . ?
C37_3 C36_3 C39_3 N44_3 7.6 . . . . ?
N44_3 C39_3 N40_3 C41_3 0.0 . . . . ?
C36_3 C39_3 N40_3 C41_3 -175.9 . . . . ?
C39_3 N40_3 C41_3 C54_3 -173.3 . . . . ?
C39_3 N40_3 C41_3 N42_3 0.0 . . . . ?
C54_3 C41_3 N42_3 C43_3 172.8 . . . . ?
N40_3 C41_3 N42_3 C43_3 0.0 . . . . ?
C41_3 N42_3 C43_3 C48_3 178.9 . . . . ?
C41_3 N42_3 C43_3 N44_3 0.0 . . . . ?
C48_3 C43_3 N44_3 C39_3 -179.0 . . . . ?
N42_3 C43_3 N44_3 C39_3 0.0 . . . . ?
N40_3 C39_3 N44_3 C43_3 0.0 . . . . ?
C36_3 C39_3 N44_3 C43_3 175.7 . . . . ?
C50_3 N45_3 C46_3 C47_3 0.0 . . . . ?
Pd9_7 N45_3 C46_3 C47_3 -166.5 . . . . ?
N45_3 C46_3 C47_3 C48_3 0.0 . . . . ?
N42_3 C43_3 C48_3 C49_3 -30.2 . . . . ?
N44_3 C43_3 C48_3 C49_3 148.8 . . . . ?
N42_3 C43_3 C48_3 C47_3 154.4 . . . . ?
N44_3 C43_3 C48_3 C47_3 -26.6 . . . . ?
C46_3 C47_3 C48_3 C43_3 175.5 . . . . ?
C46_3 C47_3 C48_3 C49_3 0.0 . . . . ?
C43_3 C48_3 C49_3 C50_3 -175.4 . . . . ?
C47_3 C48_3 C49_3 C50_3 0.0 . . . . ?
C48_3 C49_3 C50_3 N45_3 0.0 . . . . ?
C46_3 N45_3 C50_3 C49_3 0.0 . . . . ?
Pd9_7 N45_3 C50_3 C49_3 166.1 . . . . ?
C56_3 N51_3 C52_3 C53_3 0.0 . . . . ?
Pd10_7 N51_3 C52_3 C53_3 -178.1 . . . . ?
N51_3 C52_3 C53_3 C54_3 0.0 . . . . ?
N40_3 C41_3 C54_3 C53_3 8.5 . . . . ?
N42_3 C41_3 C54_3 C53_3 -164.6 . . . . ?
N40_3 C41_3 C54_3 C55_3 -176.8 . . . . ?
N42_3 C41_3 C54_3 C55_3 10.2 . . . . ?
C52_3 C53_3 C54_3 C41_3 174.7 . . . . ?
C52_3 C53_3 C54_3 C55_3 0.0 . . . . ?
C41_3 C54_3 C55_3 C56_3 -174.8 . . . . ?
C53_3 C54_3 C55_3 C56_3 0.0 . . . . ?
C54_3 C55_3 C56_3 N51_3 0.0 . . . . ?
C52_3 N51_3 C56_3 C55_3 0.0 . . . . ?
Pd10_7 N51_3 C56_3 C55_3 177.8 . . . . ?
C6_4 N1_4 C2_4 C3_4 0.0 . . . . ?
Pd10_7 N1_4 C2_4 C3_4 -166.7 . . . . ?
N1_4 C2_4 C3_4 C4_4 0.0 . . . . ?
C2_4 C3_4 C4_4 C7_4 -174.5 . . . . ?
C2_4 C3_4 C4_4 C5_4 0.0 . . . . ?
C7_4 C4_4 C5_4 C6_4 173.8 . . . . ?
C3_4 C4_4 C5_4 C6_4 0.0 . . . . ?
C4_4 C5_4 C6_4 N1_4 0.0 . . . . ?
C2_4 N1_4 C6_4 C5_4 0.0 . . . . ?
Pd10_7 N1_4 C6_4 C5_4 166.2 . . . . ?
C3_4 C4_4 C7_4 N8_4 -10.0 . . . . ?
C5_4 C4_4 C7_4 N8_4 175.9 . . . . ?
C3_4 C4_4 C7_4 N12_4 172.5 . . . . ?
C5_4 C4_4 C7_4 N12_4 -1.7 . . . . ?
C4_4 C7_4 N8_4 C9_4 -177.4 . . . . ?
N12_4 C7_4 N8_4 C9_4 0.0 . . . . ?
C7_4 N8_4 C9_4 C22_4 -179.8 . . . . ?
C7_4 N8_4 C9_4 N10_4 0.0 . . . . ?
C22_4 C9_4 N10_4 C11_4 179.8 . . . . ?
N8_4 C9_4 N10_4 C11_4 0.0 . . . . ?
C9_4 N10_4 C11_4 C16_4 -171.3 . . . . ?
C9_4 N10_4 C11_4 N12_4 0.0 . . . . ?
C16_4 C11_4 N12_4 C7_4 170.4 . . . . ?
N10_4 C11_4 N12_4 C7_4 0.0 . . . . ?
C4_4 C7_4 N12_4 C11_4 177.7 . . . . ?
N8_4 C7_4 N12_4 C11_4 0.0 . . . . ?
C18_4 N13_4 C14_4 C15_4 -6.0 . . . . ?
Pd11_7 N13_4 C14_4 C15_4 -169.8 . . . . ?
N13_4 C14_4 C15_4 C16_4 0.8 . . . . ?
N10_4 C11_4 C16_4 C17_4 12.1 . . . . ?
N12_4 C11_4 C16_4 C17_4 -158.7 . . . . ?
N10_4 C11_4 C16_4 C15_4 -161.6 . . . . ?
N12_4 C11_4 C16_4 C15_4 27.5 . . . . ?
C14_4 C15_4 C16_4 C11_4 178.2 . . . . ?
C14_4 C15_4 C16_4 C17_4 3.6 . . . . ?
C11_4 C16_4 C17_4 C18_4 -178.7 . . . . ?
C15_4 C16_4 C17_4 C18_4 -4.1 . . . . ?
C14_4 N13_4 C18_4 C17_4 5.7 . . . . ?
Pd11_7 N13_4 C18_4 C17_4 170.5 . . . . ?
C16_4 C17_4 C18_4 N13_4 -0.2 . . . . ?
C24_4 N19_4 C20_4 C21_4 0.0 . . . . ?
C25_4 N19_4 C20_4 C21_4 -171.4 . . . . ?
N19_4 C20_4 C21_4 C22_4 0.0 . . . . ?
N8_4 C9_4 C22_4 C21_4 175.5 . . . . ?
N10_4 C9_4 C22_4 C21_4 -4.3 . . . . ?
N8_4 C9_4 C22_4 C23_4 1.1 . . . . ?
N10_4 C9_4 C22_4 C23_4 -178.7 . . . . ?
C20_4 C21_4 C22_4 C9_4 -174.5 . . . . ?
C20_4 C21_4 C22_4 C23_4 0.0 . . . . ?
C9_4 C22_4 C23_4 C24_4 174.3 . . . . ?
C21_4 C22_4 C23_4 C24_4 0.0 . . . . ?
C22_4 C23_4 C24_4 N19_4 0.0 . . . . ?
C20_4 N19_4 C24_4 C23_4 0.0 . . . . ?
C25_4 N19_4 C24_4 C23_4 170.4 . . . . ?
C20_4 N19_4 C25_4 C26_4 48.9 . . . . ?
C24_4 N19_4 C25_4 C26_4 -122.0 . . . . ?
N19_4 C25_4 C26_4 C27_4 59.5 . . . . ?
N19_4 C25_4 C26_4 C31_4 -112.3 . . . . ?
C31_4 C26_4 C27_4 C28_4 0.0 . . . . ?
C25_4 C26_4 C27_4 C28_4 -171.7 . . . . ?
C26_4 C27_4 C28_4 C29_4 0.0 . . . . ?
C27_4 C28_4 C29_4 C30_4 0.0 . . . . ?
C27_4 C28_4 C29_4 C32_4 170.7 . . . . ?
C28_4 C29_4 C30_4 C31_4 0.0 . . . . ?
C32_4 C29_4 C30_4 C31_4 -170.9 . . . . ?
C29_4 C30_4 C31_4 C26_4 0.0 . . . . ?
C27_4 C26_4 C31_4 C30_4 0.0 . . . . ?
C25_4 C26_4 C31_4 C30_4 171.9 . . . . ?
C28_4 C29_4 C32_4 N33_4 -72.1 . . . . ?
C30_4 C29_4 C32_4 N33_4 98.8 . . . . ?
C29_4 C32_4 N33_4 C38_4 -22.0 . . . . ?
C29_4 C32_4 N33_4 C34_4 150.3 . . . . ?
C38_4 N33_4 C34_4 C35_4 -1.0 . . . . ?
C32_4 N33_4 C34_4 C35_4 -173.7 . . . . ?
N33_4 C34_4 C35_4 C36_4 -1.7 . . . . ?
C34_4 C35_4 C36_4 C37_4 4.3 . . . . ?
C34_4 C35_4 C36_4 C39_4 178.5 . . . . ?
C35_4 C36_4 C37_4 C38_4 -4.1 . . . . ?
C39_4 C36_4 C37_4 C38_4 -178.8 . . . . ?
C34_4 N33_4 C38_4 C37_4 0.8 . . . . ?
C32_4 N33_4 C38_4 C37_4 173.1 . . . . ?
C36_4 C37_4 C38_4 N33_4 1.8 . . . . ?
C35_4 C36_4 C39_4 N44_4 158.3 . . . . ?
C37_4 C36_4 C39_4 N44_4 -27.6 . . . . ?
C35_4 C36_4 C39_4 N40_4 -9.3 . . . . ?
C37_4 C36_4 C39_4 N40_4 164.8 . . . . ?
N44_4 C39_4 N40_4 C41_4 11.9 . . . . ?
C36_4 C39_4 N40_4 C41_4 178.3 . . . . ?
C39_4 N40_4 C41_4 N42_4 3.2 . . . . ?
C39_4 N40_4 C41_4 C54_4 178.5 . . . . ?
N40_4 C41_4 N42_4 C43_4 -11.5 . . . . ?
C54_4 C41_4 N42_4 C43_4 173.2 . . . . ?
C41_4 N42_4 C43_4 N44_4 6.0 . . . . ?
C41_4 N42_4 C43_4 C48_4 -173.4 . . . . ?
N40_4 C39_4 N44_4 C43_4 -17.3 . . . . ?
C36_4 C39_4 N44_4 C43_4 176.0 . . . . ?
N42_4 C43_4 N44_4 C39_4 7.7 . . . . ?
C48_4 C43_4 N44_4 C39_4 -172.9 . . . . ?
C50_4 N45_4 C46_4 C47_4 0.0 . . . . ?
Pd11_7 N45_4 C46_4 C47_4 -163.2 . . . . ?
N45_4 C46_4 C47_4 C48_4 0.0 . . . . ?
C46_4 C47_4 C48_4 C49_4 0.0 . . . . ?
C46_4 C47_4 C48_4 C43_4 177.9 . . . . ?
N44_4 C43_4 C48_4 C49_4 151.5 . . . . ?
N42_4 C43_4 C48_4 C49_4 -29.1 . . . . ?
N44_4 C43_4 C48_4 C47_4 -26.4 . . . . ?
N42_4 C43_4 C48_4 C47_4 153.0 . . . . ?
C47_4 C48_4 C49_4 C50_4 0.0 . . . . ?
C43_4 C48_4 C49_4 C50_4 -177.9 . . . . ?
C46_4 N45_4 C50_4 C49_4 0.0 . . . . ?
Pd11_7 N45_4 C50_4 C49_4 163.0 . . . . ?
C48_4 C49_4 C50_4 N45_4 0.0 . . . . ?
C56_4 N51_4 C52_4 C53_4 0.0 . . . . ?
Pd12_7 N51_4 C52_4 C53_4 -169.2 . . . . ?
N51_4 C52_4 C53_4 C54_4 0.0 . . . . ?
C52_4 C53_4 C54_4 C55_4 0.0 . . . . ?
C52_4 C53_4 C54_4 C41_4 -176.8 . . . . ?
N40_4 C41_4 C54_4 C53_4 -156.0 . . . . ?
N42_4 C41_4 C54_4 C53_4 19.3 . . . . ?
N40_4 C41_4 C54_4 C55_4 27.1 . . . . ?
N42_4 C41_4 C54_4 C55_4 -157.6 . . . . ?
C53_4 C54_4 C55_4 C56_4 0.0 . . . . ?
C41_4 C54_4 C55_4 C56_4 176.9 . . . . ?
C54_4 C55_4 C56_4 N51_4 0.0 . . . . ?
C52_4 N51_4 C56_4 C55_4 0.0 . . . . ?
Pd12_7 N51_4 C56_4 C55_4 168.9 . . . . ?
C6_5 N1_5 C2_5 C3_5 0.0 . . . . ?
Pd3_7 N1_5 C2_5 C3_5 -172.9 . . . . ?
N1_5 C2_5 C3_5 C4_5 0.0 . . . . ?
C2_5 C3_5 C4_5 C7_5 171.5 . . . . ?
C2_5 C3_5 C4_5 C5_5 0.0 . . . . ?
C7_5 C4_5 C5_5 C6_5 -171.3 . . . . ?
C3_5 C4_5 C5_5 C6_5 0.0 . . . . ?
C4_5 C5_5 C6_5 N1_5 0.0 . . . . ?
C2_5 N1_5 C6_5 C5_5 0.0 . . . . ?
Pd3_7 N1_5 C6_5 C5_5 173.1 . . . . ?
C3_5 C4_5 C7_5 N8_5 -24.8 . . . . ?
C5_5 C4_5 C7_5 N8_5 146.6 . . . . ?
C3_5 C4_5 C7_5 N12_5 157.6 . . . . ?
C5_5 C4_5 C7_5 N12_5 -31.0 . . . . ?
C4_5 C7_5 N8_5 C9_5 -177.6 . . . . ?
N12_5 C7_5 N8_5 C9_5 0.0 . . . . ?
C7_5 N8_5 C9_5 N10_5 0.0 . . . . ?
C7_5 N8_5 C9_5 C22_5 173.8 . . . . ?
N8_5 C9_5 N10_5 C11_5 0.0 . . . . ?
C22_5 C9_5 N10_5 C11_5 -174.1 . . . . ?
C9_5 N10_5 C11_5 N12_5 0.0 . . . . ?
C9_5 N10_5 C11_5 C16_5 -176.0 . . . . ?
N10_5 C11_5 N12_5 C7_5 0.0 . . . . ?
C16_5 C11_5 N12_5 C7_5 175.2 . . . . ?
C4_5 C7_5 N12_5 C11_5 177.6 . . . . ?
N8_5 C7_5 N12_5 C11_5 0.0 . . . . ?
C18_5 N13_5 C14_5 C15_5 0.0 . . . . ?
Pd2_7 N13_5 C14_5 C15_5 -174.0 . . . . ?
N13_5 C14_5 C15_5 C16_5 0.0 . . . . ?
C14_5 C15_5 C16_5 C17_5 0.0 . . . . ?
C14_5 C15_5 C16_5 C11_5 -168.7 . . . . ?
N10_5 C11_5 C16_5 C15_5 -178.9 . . . . ?
N12_5 C11_5 C16_5 C15_5 5.5 . . . . ?
N10_5 C11_5 C16_5 C17_5 12.5 . . . . ?
N12_5 C11_5 C16_5 C17_5 -163.0 . . . . ?
C15_5 C16_5 C17_5 C18_5 0.0 . . . . ?
C11_5 C16_5 C17_5 C18_5 168.3 . . . . ?
C16_5 C17_5 C18_5 N13_5 0.0 . . . . ?
C14_5 N13_5 C18_5 C17_5 0.0 . . . . ?
Pd2_7 N13_5 C18_5 C17_5 173.9 . . . . ?
C25_5 N19_5 C20_5 C21_5 178.6 . . . . ?
C24_5 N19_5 C20_5 C21_5 0.0 . . . . ?
N19_5 C20_5 C21_5 C22_5 0.0 . . . . ?
C20_5 C21_5 C22_5 C23_5 0.0 . . . . ?
C20_5 C21_5 C22_5 C9_5 -175.7 . . . . ?
N8_5 C9_5 C22_5 C21_5 -176.2 . . . . ?
N10_5 C9_5 C22_5 C21_5 -2.3 . . . . ?
N8_5 C9_5 C22_5 C23_5 8.0 . . . . ?
N10_5 C9_5 C22_5 C23_5 -178.0 . . . . ?
C21_5 C22_5 C23_5 C24_5 0.0 . . . . ?
C9_5 C22_5 C23_5 C24_5 175.7 . . . . ?
C22_5 C23_5 C24_5 N19_5 0.0 . . . . ?
C25_5 N19_5 C24_5 C23_5 -178.8 . . . . ?
C20_5 N19_5 C24_5 C23_5 0.0 . . . . ?
C20_5 N19_5 C25_5 C26_5 126.6 . . . . ?
C24_5 N19_5 C25_5 C26_5 -54.7 . . . . ?
N19_5 C25_5 C26_5 C27_5 -53.1 . . . . ?
N19_5 C25_5 C26_5 C31_5 118.0 . . . . ?
C31_5 C26_5 C27_5 C28_5 0.0 . . . . ?
C25_5 C26_5 C27_5 C28_5 171.3 . . . . ?
C26_5 C27_5 C28_5 C29_5 0.0 . . . . ?
C27_5 C28_5 C29_5 C30_5 0.0 . . . . ?
C27_5 C28_5 C29_5 C32_5 -171.1 . . . . ?
C28_5 C29_5 C30_5 C31_5 0.0 . . . . ?
C32_5 C29_5 C30_5 C31_5 171.5 . . . . ?
C29_5 C30_5 C31_5 C26_5 0.0 . . . . ?
C27_5 C26_5 C31_5 C30_5 0.0 . . . . ?
C25_5 C26_5 C31_5 C30_5 -171.0 . . . . ?
C28_5 C29_5 C32_5 N33_5 55.4 . . . . ?
C30_5 C29_5 C32_5 N33_5 -116.0 . . . . ?
C29_5 C32_5 N33_5 C34_5 46.9 . . . . ?
C29_5 C32_5 N33_5 C38_5 -130.0 . . . . ?
C38_5 N33_5 C34_5 C35_5 0.0 . . . . ?
C32_5 N33_5 C34_5 C35_5 -176.9 . . . . ?
N33_5 C34_5 C35_5 C36_5 0.0 . . . . ?
C34_5 C35_5 C36_5 C37_5 0.0 . . . . ?
C34_5 C35_5 C36_5 C39_5 -173.8 . . . . ?
C35_5 C36_5 C37_5 C38_5 0.0 . . . . ?
C39_5 C36_5 C37_5 C38_5 173.2 . . . . ?
C36_5 C37_5 C38_5 N33_5 0.0 . . . . ?
C34_5 N33_5 C38_5 C37_5 0.0 . . . . ?
C32_5 N33_5 C38_5 C37_5 177.0 . . . . ?
C37_5 C36_5 C39_5 N40_5 179.4 . . . . ?
C35_5 C36_5 C39_5 N40_5 -7.1 . . . . ?
C37_5 C36_5 C39_5 N44_5 10.7 . . . . ?
C35_5 C36_5 C39_5 N44_5 -175.9 . . . . ?
N44_5 C39_5 N40_5 C41_5 0.0 . . . . ?
C36_5 C39_5 N40_5 C41_5 -168.2 . . . . ?
C39_5 N40_5 C41_5 C48_5 -171.4 . . . . ?
C39_5 N40_5 C41_5 N42_5 0.0 . . . . ?
C48_5 C41_5 N42_5 C43_5 170.7 . . . . ?
N40_5 C41_5 N42_5 C43_5 0.0 . . . . ?
C41_5 N42_5 C43_5 N44_5 0.0 . . . . ?
C41_5 N42_5 C43_5 C54_5 -177.5 . . . . ?
N42_5 C43_5 N44_5 C39_5 0.0 . . . . ?
C54_5 C43_5 N44_5 C39_5 177.2 . . . . ?
N40_5 C39_5 N44_5 C43_5 0.0 . . . . ?
C36_5 C39_5 N44_5 C43_5 169.3 . . . . ?
C50_5 N45_5 C46_5 C47_5 0.0 . . . . ?
Pd3_7 N45_5 C46_5 C47_5 168.2 . . . . ?
N45_5 C46_5 C47_5 C48_5 0.0 . . . . ?
N40_5 C41_5 C48_5 C49_5 -158.9 . . . . ?
N42_5 C41_5 C48_5 C49_5 30.0 . . . . ?
N40_5 C41_5 C48_5 C47_5 16.3 . . . . ?
N42_5 C41_5 C48_5 C47_5 -154.7 . . . . ?
C46_5 C47_5 C48_5 C41_5 -175.2 . . . . ?
C46_5 C47_5 C48_5 C49_5 0.0 . . . . ?
C41_5 C48_5 C49_5 C50_5 175.3 . . . . ?
C47_5 C48_5 C49_5 C50_5 0.0 . . . . ?
C48_5 C49_5 C50_5 N45_5 0.0 . . . . ?
C46_5 N45_5 C50_5 C49_5 0.0 . . . . ?
Pd3_7 N45_5 C50_5 C49_5 -168.5 . . . . ?
C56_5 N51_5 C52_5 C53_5 0.0 . . . . ?
Pd4_7 N51_5 C52_5 C53_5 176.8 . . . . ?
N51_5 C52_5 C53_5 C54_5 0.0 . . . . ?
C52_5 C53_5 C54_5 C55_5 0.0 . . . . ?
C52_5 C53_5 C54_5 C43_5 -178.7 . . . . ?
N42_5 C43_5 C54_5 C55_5 -11.9 . . . . ?
N44_5 C43_5 C54_5 C55_5 170.8 . . . . ?
N42_5 C43_5 C54_5 C53_5 166.8 . . . . ?
N44_5 C43_5 C54_5 C53_5 -10.6 . . . . ?
C53_5 C54_5 C55_5 C56_5 0.0 . . . . ?
C43_5 C54_5 C55_5 C56_5 178.6 . . . . ?
C54_5 C55_5 C56_5 N51_5 0.0 . . . . ?
C52_5 N51_5 C56_5 C55_5 0.0 . . . . ?
Pd4_7 N51_5 C56_5 C55_5 -177.2 . . . . ?
C6_6 N1_6 C2_6 C3_6 0.0 . . . . ?
Pd1_7 N1_6 C2_6 C3_6 -165.3 . . . . ?
N1_6 C2_6 C3_6 C4_6 0.0 . . . . ?
C2_6 C3_6 C4_6 C7_6 174.6 . . . . ?
C2_6 C3_6 C4_6 C5_6 0.0 . . . . ?
C7_6 C4_6 C5_6 C6_6 -174.8 . . . . ?
C3_6 C4_6 C5_6 C6_6 0.0 . . . . ?
C2_6 N1_6 C6_6 C5_6 0.0 . . . . ?
Pd1_7 N1_6 C6_6 C5_6 165.0 . . . . ?
C4_6 C5_6 C6_6 N1_6 0.0 . . . . ?
C5_6 C4_6 C7_6 N8_6 149.5 . . . . ?
C3_6 C4_6 C7_6 N8_6 -25.2 . . . . ?
C5_6 C4_6 C7_6 N12_6 -34.7 . . . . ?
C3_6 C4_6 C7_6 N12_6 150.6 . . . . ?
C4_6 C7_6 N8_6 C9_6 175.9 . . . . ?
N12_6 C7_6 N8_6 C9_6 0.0 . . . . ?
C7_6 N8_6 C9_6 C22_6 175.9 . . . . ?
C7_6 N8_6 C9_6 N10_6 0.0 . . . . ?
C22_6 C9_6 N10_6 C11_6 -176.1 . . . . ?
N8_6 C9_6 N10_6 C11_6 0.0 . . . . ?
C9_6 N10_6 C11_6 N12_6 0.0 . . . . ?
C9_6 N10_6 C11_6 C16_6 -177.7 . . . . ?
N10_6 C11_6 N12_6 C7_6 0.0 . . . . ?
C16_6 C11_6 N12_6 C7_6 177.9 . . . . ?
C4_6 C7_6 N12_6 C11_6 -175.6 . . . . ?
N8_6 C7_6 N12_6 C11_6 0.0 . . . . ?
C18_6 N13_6 C14_6 C15_6 0.0 . . . . ?
Pd4_7 N13_6 C14_6 C15_6 176.7 . . . . ?
N13_6 C14_6 C15_6 C16_6 0.0 . . . . ?
C14_6 C15_6 C16_6 C17_6 0.0 . . . . ?
C14_6 C15_6 C16_6 C11_6 178.9 . . . . ?
N12_6 C11_6 C16_6 C15_6 20.3 . . . . ?
N10_6 C11_6 C16_6 C15_6 -161.9 . . . . ?
N12_6 C11_6 C16_6 C17_6 -160.7 . . . . ?
N10_6 C11_6 C16_6 C17_6 17.0 . . . . ?
C15_6 C16_6 C17_6 C18_6 0.0 . . . . ?
C11_6 C16_6 C17_6 C18_6 -179.0 . . . . ?
C16_6 C17_6 C18_6 N13_6 0.0 . . . . ?
C14_6 N13_6 C18_6 C17_6 0.0 . . . . ?
Pd4_7 N13_6 C18_6 C17_6 -176.8 . . . . ?
C24_6 N19_6 C20_6 C21_6 0.0 . . . . ?
C25_6 N19_6 C20_6 C21_6 -176.7 . . . . ?
N19_6 C20_6 C21_6 C22_6 0.0 . . . . ?
N8_6 C9_6 C22_6 C21_6 171.3 . . . . ?
N10_6 C9_6 C22_6 C21_6 -12.7 . . . . ?
N8_6 C9_6 C22_6 C23_6 -10.3 . . . . ?
N10_6 C9_6 C22_6 C23_6 165.6 . . . . ?
C20_6 C21_6 C22_6 C9_6 178.3 . . . . ?
C20_6 C21_6 C22_6 C23_6 0.0 . . . . ?
C9_6 C22_6 C23_6 C24_6 -178.5 . . . . ?
C21_6 C22_6 C23_6 C24_6 0.0 . . . . ?
C22_6 C23_6 C24_6 N19_6 0.0 . . . . ?
C20_6 N19_6 C24_6 C23_6 0.0 . . . . ?
C25_6 N19_6 C24_6 C23_6 176.7 . . . . ?
C20_6 N19_6 C25_6 C26_6 152.0 . . . . ?
C24_6 N19_6 C25_6 C26_6 -24.7 . . . . ?
N19_6 C25_6 C26_6 C27_6 92.2 . . . . ?
N19_6 C25_6 C26_6 C31_6 -76.1 . . . . ?
C31_6 C26_6 C27_6 C28_6 0.0 . . . . ?
C25_6 C26_6 C27_6 C28_6 -167.9 . . . . ?
C26_6 C27_6 C28_6 C29_6 0.0 . . . . ?
C27_6 C28_6 C29_6 C30_6 0.0 . . . . ?
C27_6 C28_6 C29_6 C32_6 171.6 . . . . ?
C28_6 C29_6 C30_6 C31_6 0.0 . . . . ?
C32_6 C29_6 C30_6 C31_6 -171.9 . . . . ?
C29_6 C30_6 C31_6 C26_6 0.0 . . . . ?
C27_6 C26_6 C31_6 C30_6 0.0 . . . . ?
C25_6 C26_6 C31_6 C30_6 168.5 . . . . ?
C28_6 C29_6 C32_6 N33_6 -106.2 . . . . ?
C30_6 C29_6 C32_6 N33_6 65.6 . . . . ?
C29_6 C32_6 N33_6 C34_6 43.8 . . . . ?
C29_6 C32_6 N33_6 C38_6 -129.8 . . . . ?
C38_6 N33_6 C34_6 C35_6 1.8 . . . . ?
C32_6 N33_6 C34_6 C35_6 -171.8 . . . . ?
N33_6 C34_6 C35_6 C36_6 -7.4 . . . . ?
C34_6 C35_6 C36_6 C37_6 8.8 . . . . ?
C34_6 C35_6 C36_6 C39_6 -179.0 . . . . ?
C39_6 C36_6 C37_6 C38_6 -174.4 . . . . ?
C35_6 C36_6 C37_6 C38_6 -4.0 . . . . ?
C36_6 C37_6 C38_6 N33_6 -2.3 . . . . ?
C34_6 N33_6 C38_6 C37_6 3.4 . . . . ?
C32_6 N33_6 C38_6 C37_6 176.7 . . . . ?
C37_6 C36_6 C39_6 N40_6 -178.0 . . . . ?
C35_6 C36_6 C39_6 N40_6 10.5 . . . . ?
C37_6 C36_6 C39_6 N44_6 -5.5 . . . . ?
C35_6 C36_6 C39_6 N44_6 -177.0 . . . . ?
N44_6 C39_6 N40_6 C41_6 0.0 . . . . ?
C36_6 C39_6 N40_6 C41_6 172.3 . . . . ?
C39_6 N40_6 C41_6 C54_6 -175.8 . . . . ?
C39_6 N40_6 C41_6 N42_6 0.0 . . . . ?
C54_6 C41_6 N42_6 C43_6 175.5 . . . . ?
N40_6 C41_6 N42_6 C43_6 0.0 . . . . ?
C41_6 N42_6 C43_6 N44_6 0.0 . . . . ?
C41_6 N42_6 C43_6 C48_6 -179.6 . . . . ?
N42_6 C43_6 N44_6 C39_6 0.0 . . . . ?
C48_6 C43_6 N44_6 C39_6 179.6 . . . . ?
N40_6 C39_6 N44_6 C43_6 0.0 . . . . ?
C36_6 C39_6 N44_6 C43_6 -172.8 . . . . ?
C50_6 N45_6 C46_6 C47_6 0.0 . . . . ?
Pd2_7 N45_6 C46_6 C47_6 -169.1 . . . . ?
N45_6 C46_6 C47_6 C48_6 0.0 . . . . ?
C46_6 C47_6 C48_6 C49_6 0.0 . . . . ?
C46_6 C47_6 C48_6 C43_6 -178.3 . . . . ?
N42_6 C43_6 C48_6 C49_6 -8.2 . . . . ?
N44_6 C43_6 C48_6 C49_6 172.2 . . . . ?
N42_6 C43_6 C48_6 C47_6 170.2 . . . . ?
N44_6 C43_6 C48_6 C47_6 -9.4 . . . . ?
C47_6 C48_6 C49_6 C50_6 0.0 . . . . ?
C43_6 C48_6 C49_6 C50_6 178.4 . . . . ?
C48_6 C49_6 C50_6 N45_6 0.0 . . . . ?
C46_6 N45_6 C50_6 C49_6 0.0 . . . . ?
Pd2_7 N45_6 C50_6 C49_6 168.4 . . . . ?
C56_6 N51_6 C52_6 C53_6 0.0 . . . . ?
Pd1_7 N51_6 C52_6 C53_6 171.3 . . . . ?
N51_6 C52_6 C53_6 C54_6 0.0 . . . . ?
N42_6 C41_6 C54_6 C53_6 -157.7 . . . . ?
N40_6 C41_6 C54_6 C53_6 18.0 . . . . ?
N42_6 C41_6 C54_6 C55_6 19.9 . . . . ?
N40_6 C41_6 C54_6 C55_6 -164.4 . . . . ?
C52_6 C53_6 C54_6 C41_6 177.6 . . . . ?
C52_6 C53_6 C54_6 C55_6 0.0 . . . . ?
C41_6 C54_6 C55_6 C56_6 -177.6 . . . . ?
C53_6 C54_6 C55_6 C56_6 0.0 . . . . ?
C54_6 C55_6 C56_6 N51_6 0.0 . . . . ?
C52_6 N51_6 C56_6 C55_6 0.0 . . . . ?
Pd1_7 N51_6 C56_6 C55_6 -170.3 . . . . ?
C2_7 N3_7 C4_7 C5_7 116.3 . . . . ?
C1_7 N3_7 C4_7 C5_7 -133.7 . . . . ?
Pd1_7 N3_7 C4_7 C5_7 -12.2 . . . . ?
N3_7 C4_7 C5_7 N6_7 12.3 . . . . ?
C4_7 C5_7 N6_7 C7_7 119.7 . . . . ?
C4_7 C5_7 N6_7 C8_7 -122.9 . . . . ?
C4_7 C5_7 N6_7 Pd1_7 -5.6 . . . . ?
C10_7 N11_7 C12_7 C13_7 -99.5 . . . . ?
C9_7 N11_7 C12_7 C13_7 147.5 . . . . ?
Pd2_7 N11_7 C12_7 C13_7 20.5 . . . . ?
N11_7 C12_7 C13_7 N14_7 -29.5 . . . . ?
C12_7 C13_7 N14_7 C15_7 -96.1 . . . . ?
C12_7 C13_7 N14_7 C16_7 147.1 . . . . ?
C12_7 C13_7 N14_7 Pd2_7 23.1 . . . . ?
C18_7 N19_7 C20_7 C21_7 -140.5 . . . . ?
C17_7 N19_7 C20_7 C21_7 105.8 . . . . ?
Pd3_7 N19_7 C20_7 C21_7 -16.3 . . . . ?
N19_7 C20_7 C21_7 N22_7 34.1 . . . . ?
C20_7 C21_7 N22_7 C23_7 90.6 . . . . ?
C20_7 C21_7 N22_7 C24_7 -152.3 . . . . ?
C20_7 C21_7 N22_7 Pd3_7 -32.5 . . . . ?
C26_7 N27_7 C28_7 C29_7 119.3 . . . . ?
C25_7 N27_7 C28_7 C29_7 -122.4 . . . . ?
Pd4_7 N27_7 C28_7 C29_7 -2.6 . . . . ?
N27_7 C28_7 C29_7 N30_7 -1.9 . . . . ?
C28_7 C29_7 N30_7 C31_7 -115.4 . . . . ?
C28_7 C29_7 N30_7 C32_7 123.7 . . . . ?
C28_7 C29_7 N30_7 Pd4_7 5.4 . . . . ?
C33_7 N35_7 C36_7 C37_7 -122.4 . . . . ?
C34_7 N35_7 C36_7 C37_7 121.6 . . . . ?
Pd5_7 N35_7 C36_7 C37_7 3.4 . . . . ?
N35_7 C36_7 C37_7 N38_7 2.2 . . . . ?
C36_7 C37_7 N38_7 C40_7 -121.2 . . . . ?
C36_7 C37_7 N38_7 C39_7 118.3 . . . . ?
C36_7 C37_7 N38_7 Pd5_7 -6.5 . . . . ?
C42_7 N43_7 C44_7 C45_7 -128.9 . . . . ?
C41_7 N43_7 C44_7 C45_7 118.5 . . . . ?
Pd6_7 N43_7 C44_7 C45_7 0.6 . . . . ?
N43_7 C44_7 C45_7 N46_7 0.0 . . . . ?
C44_7 C45_7 N46_7 C47_7 -129.3 . . . . ?
C44_7 C45_7 N46_7 C48_7 110.8 . . . . ?
C44_7 C45_7 N46_7 Pd6_7 -0.7 . . . . ?
C49_7 N51_7 C52_7 C53_7 96.2 . . . . ?
C50_7 N51_7 C52_7 C53_7 -147.6 . . . . ?
Pd7_7 N51_7 C52_7 C53_7 -31.1 . . . . ?
N51_7 C52_7 C53_7 N54_7 31.8 . . . . ?
C52_7 C53_7 N54_7 C55_7 -145.8 . . . . ?
C52_7 C53_7 N54_7 C56_7 95.9 . . . . ?
C52_7 C53_7 N54_7 Pd7_7 -14.0 . . . . ?
C55_7 N54_7 C56_7 Pd7_7 121.3 . . . . ?
C53_7 N54_7 C56_7 Pd7_7 -118.7 . . . . ?
C57_7 N59_7 C60_7 C61_7 -101.3 . . . . ?
C58_7 N59_7 C60_7 C61_7 145.1 . . . . ?
Pd8_7 N59_7 C60_7 C61_7 20.0 . . . . ?
N59_7 C60_7 C61_7 N62_7 -22.8 . . . . ?
C60_7 C61_7 N62_7 C63_7 130.8 . . . . ?
C60_7 C61_7 N62_7 C64_7 -109.8 . . . . ?
C60_7 C61_7 N62_7 Pd8_7 13.5 . . . . ?
C65_7 N67_7 C68_7 C69_7 -131.4 . . . . ?
C66_7 N67_7 C68_7 C69_7 114.3 . . . . ?
Pd9_7 N67_7 C68_7 C69_7 -16.8 . . . . ?
N67_7 C68_7 C69_7 N70_7 22.9 . . . . ?
C68_7 C69_7 N70_7 C71_7 -149.5 . . . . ?
C68_7 C69_7 N70_7 C72_7 93.7 . . . . ?
C68_7 C69_7 N70_7 Pd9_7 -16.1 . . . . ?
C74_7 N75_7 C76_7 C77_7 134.0 . . . . ?
C73_7 N75_7 C76_7 C77_7 -115.5 . . . . ?
Pd10_7 N75_7 C76_7 C77_7 8.3 . . . . ?
N75_7 C76_7 C77_7 N78_7 -10.3 . . . . ?
C76_7 C77_7 N78_7 C80_7 127.9 . . . . ?
C76_7 C77_7 N78_7 C79_7 -112.1 . . . . ?
C76_7 C77_7 N78_7 Pd10_7 6.8 . . . . ?
C82_7 N83_7 C84_7 C85_7 94.3 . . . . ?
C81_7 N83_7 C84_7 C85_7 -152.4 . . . . ?
Pd11_7 N83_7 C84_7 C85_7 -31.9 . . . . ?
N83_7 C84_7 C85_7 N86_7 46.5 . . . . ?
C84_7 C85_7 N86_7 C88_7 80.2 . . . . ?
C84_7 C85_7 N86_7 C87_7 -157.7 . . . . ?
C84_7 C85_7 N86_7 Pd11_7 -35.3 . . . . ?
C90_7 N91_7 C92_7 C93_7 139.7 . . . . ?
C89_7 N91_7 C92_7 C93_7 -110.4 . . . . ?
Pd12_7 N91_7 C92_7 C93_7 20.1 . . . . ?
N91_7 C92_7 C93_7 N94_7 -27.3 . . . . ?
C92_7 C93_7 N94_7 C96_7 -96.4 . . . . ?
C92_7 C93_7 N94_7 C95_7 145.1 . . . . ?
C92_7 C93_7 N94_7 Pd12_7 19.7 . . . . ?
W11_8 O4_8 W7_8 O36_8 142.0 . . . . ?
W11_8 O4_8 W7_8 O37_8 -122.1 . . . . ?
W11_8 O4_8 W7_8 O33_8 -43.0 . . . . ?
W11_8 O4_8 W7_8 O38_8 37.0 . . . . ?
W11_8 O4_8 W7_8 O34_8 -47.3 . . . . ?
O6_8 W6_8 O8_8 W1_8 138.3 . . . . ?
O10_8 W6_8 O8_8 W1_8 35.7 . . . . ?
O7_8 W6_8 O8_8 W1_8 -39.9 . . . . ?
O3_8 W6_8 O8_8 W1_8 -121.0 . . . . ?
O12_8 W6_8 O8_8 W1_8 -49.2 . . . . ?
O15_8 W9_8 O9_8 W12_8 -170.0 . . . . ?
O16_8 W9_8 O9_8 W12_8 8.6 . . . . ?
O17_8 W9_8 O9_8 W12_8 -70.3 . . . . ?
O14_8 W9_8 O9_8 W12_8 87.7 . . . . ?
O40_8 W9_8 O9_8 W12_8 1.1 . . . . ?
W11_8 O2_8 W10_8 O11_8 166.2 . . . . ?
W11_8 O2_8 W10_8 O14_8 -90.3 . . . . ?
W11_8 O2_8 W10_8 O7_8 68.6 . . . . ?
W11_8 O2_8 W10_8 O13_8 -13.3 . . . . ?
W11_8 O2_8 W10_8 O12_8 -1.4 . . . . ?
O25_8 W3_8 O10_8 W6_8 129.9 . . . . ?
O26_8 W3_8 O10_8 W6_8 33.7 . . . . ?
O23_8 W3_8 O10_8 W6_8 -60.4 . . . . ?
O19_8 W3_8 O10_8 W6_8 -131.0 . . . . ?
O21_8 W3_8 O10_8 W6_8 -61.9 . . . . ?
W12_8 O5_8 W11_8 O1_8 135.3 . . . . ?
W12_8 O5_8 W11_8 O4_8 36.3 . . . . ?
W12_8 O5_8 W11_8 O3_8 -38.2 . . . . ?
W12_8 O5_8 W11_8 O2_8 -124.1 . . . . ?
W12_8 O5_8 W11_8 O12_8 -53.1 . . . . ?
O34_8 Si1_8 O12_8 W10_8 178.5 . . . . ?
O40_8 Si1_8 O12_8 W10_8 57.3 . . . . ?
O21_8 Si1_8 O12_8 W10_8 -63.5 . . . . ?
O34_8 Si1_8 O12_8 W6_8 -58.9 . . . . ?
O40_8 Si1_8 O12_8 W6_8 179.9 . . . . ?
O21_8 Si1_8 O12_8 W6_8 59.1 . . . . ?
O34_8 Si1_8 O12_8 W11_8 61.0 . . . . ?
O40_8 Si1_8 O12_8 W11_8 -60.2 . . . . ?
O21_8 Si1_8 O12_8 W11_8 179.0 . . . . ?
O18_8 W5_8 O13_8 W10_8 -135.8 . . . . ?
O19_8 W5_8 O13_8 W10_8 126.8 . . . . ?
O16_8 W5_8 O13_8 W10_8 -36.8 . . . . ?
O20_8 W5_8 O13_8 W10_8 44.8 . . . . ?
O21_8 W5_8 O13_8 W10_8 55.8 . . . . ?
O11_8 W10_8 O14_8 W9_8 -133.0 . . . . ?
O2_8 W10_8 O14_8 W9_8 127.9 . . . . ?
O7_8 W10_8 O14_8 W9_8 49.4 . . . . ?
O13_8 W10_8 O14_8 W9_8 -31.1 . . . . ?
O12_8 W10_8 O14_8 W9_8 55.2 . . . . ?
O15_8 W9_8 O16_8 W5_8 -145.7 . . . . ?
O17_8 W9_8 O16_8 W5_8 113.7 . . . . ?
O9_8 W9_8 O16_8 W5_8 35.7 . . . . ?
O14_8 W9_8 O16_8 W5_8 -43.2 . . . . ?
O40_8 W9_8 O16_8 W5_8 42.8 . . . . ?
O15_8 W9_8 O17_8 W8_8 171.6 . . . . ?
O16_8 W9_8 O17_8 W8_8 -88.9 . . . . ?
O9_8 W9_8 O17_8 W8_8 72.7 . . . . ?
O14_8 W9_8 O17_8 W8_8 -0.3 . . . . ?
O40_8 W9_8 O17_8 W8_8 1.8 . . . . ?
O18_8 W5_8 O19_8 W3_8 173.0 . . . . ?
O13_8 W5_8 O19_8 W3_8 -85.3 . . . . ?
O16_8 W5_8 O19_8 W3_8 -4.9 . . . . ?
O20_8 W5_8 O19_8 W3_8 70.3 . . . . ?
O21_8 W5_8 O19_8 W3_8 3.7 . . . . ?
O22_8 W4_8 O20_8 W5_8 165.4 . . . . ?
O27_8 W4_8 O20_8 W5_8 -91.1 . . . . ?
O23_8 W4_8 O20_8 W5_8 68.0 . . . . ?
O24_8 W4_8 O20_8 W5_8 -16.0 . . . . ?
O21_8 W4_8 O20_8 W5_8 -2.0 . . . . ?
O34_8 Si1_8 O21_8 W3_8 61.2 . . . . ?
O12_8 Si1_8 O21_8 W3_8 -57.5 . . . . ?
O40_8 Si1_8 O21_8 W3_8 -177.6 . . . . ?
O34_8 Si1_8 O21_8 W5_8 -179.1 . . . . ?
O12_8 Si1_8 O21_8 W5_8 62.2 . . . . ?
O40_8 Si1_8 O21_8 W5_8 -57.9 . . . . ?
O34_8 Si1_8 O21_8 W4_8 -60.9 . . . . ?
O12_8 Si1_8 O21_8 W4_8 -179.6 . . . . ?
O40_8 Si1_8 O21_8 W4_8 60.2 . . . . ?
O28_8 W2_8 O24_8 W4_8 -131.9 . . . . ?
O32_8 W2_8 O24_8 W4_8 -32.4 . . . . ?
O33_8 W2_8 O24_8 W4_8 51.4 . . . . ?
O29_8 W2_8 O24_8 W4_8 126.3 . . . . ?
O34_8 W2_8 O24_8 W4_8 53.9 . . . . ?
O31_8 W8_8 O27_8 W4_8 133.3 . . . . ?
O17_8 W8_8 O27_8 W4_8 -122.9 . . . . ?
O30_8 W8_8 O27_8 W4_8 -42.0 . . . . ?
O32_8 W8_8 O27_8 W4_8 33.7 . . . . ?
O40_8 W8_8 O27_8 W4_8 -54.4 . . . . ?
O22_8 W4_8 O27_8 W8_8 -133.3 . . . . ?
O20_8 W4_8 O27_8 W8_8 122.2 . . . . ?
O23_8 W4_8 O27_8 W8_8 47.7 . . . . ?
O24_8 W4_8 O27_8 W8_8 -33.7 . . . . ?
O21_8 W4_8 O27_8 W8_8 54.0 . . . . ?
O35_8 W1_8 O29_8 W2_8 -170.9 . . . . ?
O26_8 W1_8 O29_8 W2_8 93.7 . . . . ?
O8_8 W1_8 O29_8 W2_8 11.3 . . . . ?
O37_8 W1_8 O29_8 W2_8 -70.2 . . . . ?
O34_8 W1_8 O29_8 W2_8 0.0 . . . . ?
O28_8 W2_8 O32_8 W8_8 134.1 . . . . ?
O24_8 W2_8 O32_8 W8_8 30.9 . . . . ?
O33_8 W2_8 O32_8 W8_8 -128.6 . . . . ?
O29_8 W2_8 O32_8 W8_8 -55.5 . . . . ?
O34_8 W2_8 O32_8 W8_8 -56.9 . . . . ?
O12_8 Si1_8 O34_8 W7_8 -60.6 . . . . ?
O40_8 Si1_8 O34_8 W7_8 59.9 . . . . ?
O21_8 Si1_8 O34_8 W7_8 -179.1 . . . . ?
O12_8 Si1_8 O34_8 W2_8 177.3 . . . . ?
O40_8 Si1_8 O34_8 W2_8 -62.2 . . . . ?
O21_8 Si1_8 O34_8 W2_8 58.8 . . . . ?
O12_8 Si1_8 O34_8 W1_8 59.1 . . . . ?
O40_8 Si1_8 O34_8 W1_8 179.6 . . . . ?
O21_8 Si1_8 O34_8 W1_8 -59.4 . . . . ?
O36_8 W7_8 O37_8 W1_8 -170.4 . . . . ?
O4_8 W7_8 O37_8 W1_8 90.4 . . . . ?
O33_8 W7_8 O37_8 W1_8 -70.7 . . . . ?
O38_8 W7_8 O37_8 W1_8 15.2 . . . . ?
O34_8 W7_8 O37_8 W1_8 1.3 . . . . ?
O39_8 W12_8 O38_8 W7_8 138.0 . . . . ?
O30_8 W12_8 O38_8 W7_8 -125.2 . . . . ?
O5_8 W12_8 O38_8 W7_8 32.4 . . . . ?
O9_8 W12_8 O38_8 W7_8 -46.3 . . . . ?
O40_8 W12_8 O38_8 W7_8 -53.6 . . . . ?
O34_8 Si1_8 O40_8 W9_8 178.2 . . . . ?
O12_8 Si1_8 O40_8 W9_8 -61.4 . . . . ?
O21_8 Si1_8 O40_8 W9_8 58.6 . . . . ?
O34_8 Si1_8 O40_8 W12_8 -56.6 . . . . ?
O12_8 Si1_8 O40_8 W12_8 63.8 . . . . ?
O21_8 Si1_8 O40_8 W12_8 -176.2 . . . . ?
O34_8 Si1_8 O40_8 W8_8 59.0 . . . . ?
O12_8 Si1_8 O40_8 W8_8 179.4 . . . . ?
O21_8 Si1_8 O40_8 W8_8 -60.7 . . . . ?
O41_8 W24_8 O42_8 W22_8 137.3 . . . . ?
O45_8 W24_8 O42_8 W22_8 -46.9 . . . . ?
O44_8 W24_8 O42_8 W22_8 35.1 . . . . ?
O43_8 W24_8 O42_8 W22_8 -123.8 . . . . ?
O75_8 W24_8 O42_8 W22_8 -52.9 . . . . ?
O41_8 W24_8 O45_8 W18_8 170.6 . . . . ?
O42_8 W24_8 O45_8 W18_8 -5.3 . . . . ?
O44_8 W24_8 O45_8 W18_8 -86.9 . . . . ?
O43_8 W24_8 O45_8 W18_8 72.4 . . . . ?
O75_8 W24_8 O45_8 W18_8 1.1 . . . . ?
O48_8 W18_8 O45_8 W24_8 -170.2 . . . . ?
O50_8 W18_8 O45_8 W24_8 87.5 . . . . ?
O52_8 W18_8 O45_8 W24_8 6.3 . . . . ?
O47_8 W18_8 O45_8 W24_8 -71.0 . . . . ?
O75_8 W18_8 O45_8 W24_8 -1.1 . . . . ?
O79_8 W21_8 O47_8 W18_8 -171.8 . . . . ?
O64_8 W21_8 O47_8 W18_8 88.9 . . . . ?
O77_8 W21_8 O47_8 W18_8 12.1 . . . . ?
O43_8 W21_8 O47_8 W18_8 -71.2 . . . . ?
O75_8 W21_8 O47_8 W18_8 1.4 . . . . ?
O51_8 W17_8 O50_8 W18_8 -138.9 . . . . ?
O49_8 W17_8 O50_8 W18_8 121.8 . . . . ?
O53_8 W17_8 O50_8 W18_8 -39.0 . . . . ?
O55_8 W17_8 O50_8 W18_8 41.9 . . . . ?
O73_8 W17_8 O50_8 W18_8 51.0 . . . . ?
O54_8 W16_8 O52_8 W18_8 138.0 . . . . ?
O53_8 W16_8 O52_8 W18_8 39.0 . . . . ?
O57_8 W16_8 O52_8 W18_8 -39.5 . . . . ?
O56_8 W16_8 O52_8 W18_8 -120.6 . . . . ?
O74_8 W16_8 O52_8 W18_8 -51.5 . . . . ?
O54_8 W16_8 O53_8 W17_8 -142.2 . . . . ?
O52_8 W16_8 O53_8 W17_8 -39.7 . . . . ?
O57_8 W16_8 O53_8 W17_8 116.7 . . . . ?
O56_8 W16_8 O53_8 W17_8 33.2 . . . . ?
O74_8 W16_8 O53_8 W17_8 47.1 . . . . ?
O72_8 W14_8 O55_8 W17_8 166.4 . . . . ?
O76_8 W14_8 O55_8 W17_8 68.7 . . . . ?
O61_8 W14_8 O55_8 W17_8 -87.4 . . . . ?
O68_8 W14_8 O55_8 W17_8 -14.6 . . . . ?
O73_8 W14_8 O55_8 W17_8 -0.7 . . . . ?
O62_8 W19_8 O56_8 W16_8 166.3 . . . . ?
O63_8 W19_8 O56_8 W16_8 -20.5 . . . . ?
O64_8 W19_8 O56_8 W16_8 -93.1 . . . . ?
O59_8 W19_8 O56_8 W16_8 66.9 . . . . ?
O74_8 W19_8 O56_8 W16_8 -5.5 . . . . ?
O54_8 W16_8 O57_8 W13_8 166.0 . . . . ?
O52_8 W16_8 O57_8 W13_8 -16.5 . . . . ?
O53_8 W16_8 O57_8 W13_8 -94.8 . . . . ?
O56_8 W16_8 O57_8 W13_8 64.0 . . . . ?
O74_8 W16_8 O57_8 W13_8 -3.7 . . . . ?
O58_8 W13_8 O57_8 W16_8 -167.5 . . . . ?
O60_8 W13_8 O57_8 W16_8 23.3 . . . . ?
O61_8 W13_8 O57_8 W16_8 90.2 . . . . ?
O59_8 W13_8 O57_8 W16_8 -70.4 . . . . ?
O74_8 W13_8 O57_8 W16_8 3.7 . . . . ?
O58_8 W13_8 O59_8 W19_8 175.3 . . . . ?
O60_8 W13_8 O59_8 W19_8 -80.8 . . . . ?
O61_8 W13_8 O59_8 W19_8 9.3 . . . . ?
O57_8 W13_8 O59_8 W19_8 74.3 . . . . ?
O74_8 W13_8 O59_8 W19_8 4.9 . . . . ?
O58_8 W13_8 O60_8 W15_8 -143.2 . . . . ?
O61_8 W13_8 O60_8 W15_8 -41.2 . . . . ?
O57_8 W13_8 O60_8 W15_8 25.8 . . . . ?
O59_8 W13_8 O60_8 W15_8 117.2 . . . . ?
O74_8 W13_8 O60_8 W15_8 44.2 . . . . ?
O58_8 W13_8 O61_8 W14_8 131.6 . . . . ?
O60_8 W13_8 O61_8 W14_8 29.6 . . . . ?
O57_8 W13_8 O61_8 W14_8 -127.6 . . . . ?
O59_8 W13_8 O61_8 W14_8 -62.6 . . . . ?
O74_8 W13_8 O61_8 W14_8 -58.4 . . . . ?
O78_8 W20_8 O63_8 W19_8 -135.9 . . . . ?
O77_8 W20_8 O63_8 W19_8 -33.1 . . . . ?
O66_8 W20_8 O63_8 W19_8 129.4 . . . . ?
O70_8 W20_8 O63_8 W19_8 43.8 . . . . ?
O80_8 W20_8 O63_8 W19_8 54.1 . . . . ?
O62_8 W19_8 O63_8 W20_8 132.5 . . . . ?
O56_8 W19_8 O63_8 W20_8 -40.5 . . . . ?
O64_8 W19_8 O63_8 W20_8 32.5 . . . . ?
O59_8 W19_8 O63_8 W20_8 -126.4 . . . . ?
O74_8 W19_8 O63_8 W20_8 -54.6 . . . . ?
O79_8 W21_8 O64_8 W19_8 137.5 . . . . ?
O77_8 W21_8 O64_8 W19_8 37.5 . . . . ?
O47_8 W21_8 O64_8 W19_8 -120.8 . . . . ?
O43_8 W21_8 O64_8 W19_8 -42.4 . . . . ?
O75_8 W21_8 O64_8 W19_8 -50.6 . . . . ?
O65_8 W15_8 O68_8 W14_8 -138.6 . . . . ?
O60_8 W15_8 O68_8 W14_8 -36.9 . . . . ?
O67_8 W15_8 O68_8 W14_8 122.8 . . . . ?
O66_8 W15_8 O68_8 W14_8 31.6 . . . . ?
O80_8 W15_8 O68_8 W14_8 50.3 . . . . ?
O69_8 W22_8 O70_8 W20_8 167.3 . . . . ?
O71_8 W22_8 O70_8 W20_8 -16.1 . . . . ?
O42_8 W22_8 O70_8 W20_8 -89.9 . . . . ?
O67_8 W22_8 O70_8 W20_8 69.0 . . . . ?
O80_8 W22_8 O70_8 W20_8 -3.8 . . . . ?
O69_8 W22_8 O71_8 W23_8 131.6 . . . . ?
O70_8 W22_8 O71_8 W23_8 -45.0 . . . . ?
O42_8 W22_8 O71_8 W23_8 29.3 . . . . ?
O67_8 W22_8 O71_8 W23_8 -130.0 . . . . ?
O80_8 W22_8 O71_8 W23_8 -56.9 . . . . ?
O46_8 W23_8 O71_8 W22_8 -131.0 . . . . ?
O44_8 W23_8 O71_8 W22_8 -30.8 . . . . ?
O76_8 W23_8 O71_8 W22_8 127.6 . . . . ?
O49_8 W23_8 O71_8 W22_8 46.2 . . . . ?
O73_8 W23_8 O71_8 W22_8 56.9 . . . . ?
O80_8 Si2_8 O73_8 W23_8 57.6 . . . . ?
O75_8 Si2_8 O73_8 W23_8 -62.1 . . . . ?
O74_8 Si2_8 O73_8 W23_8 178.8 . . . . ?
O80_8 Si2_8 O73_8 W17_8 -177.8 . . . . ?
O75_8 Si2_8 O73_8 W17_8 62.5 . . . . ?
O74_8 Si2_8 O73_8 W17_8 -56.6 . . . . ?
O80_8 Si2_8 O73_8 W14_8 -62.2 . . . . ?
O75_8 Si2_8 O73_8 W14_8 178.1 . . . . ?
O74_8 Si2_8 O73_8 W14_8 59.0 . . . . ?
O80_8 Si2_8 O74_8 W16_8 179.0 . . . . ?
O75_8 Si2_8 O74_8 W16_8 -61.1 . . . . ?
O73_8 Si2_8 O74_8 W16_8 57.8 . . . . ?
O80_8 Si2_8 O74_8 W19_8 -59.8 . . . . ?
O75_8 Si2_8 O74_8 W19_8 60.0 . . . . ?
O73_8 Si2_8 O74_8 W19_8 178.9 . . . . ?
O80_8 Si2_8 O74_8 W13_8 60.2 . . . . ?
O75_8 Si2_8 O74_8 W13_8 -180.0 . . . . ?
O73_8 Si2_8 O74_8 W13_8 -61.1 . . . . ?
O80_8 Si2_8 O75_8 W21_8 58.9 . . . . ?
O73_8 Si2_8 O75_8 W21_8 178.5 . . . . ?
O74_8 Si2_8 O75_8 W21_8 -60.8 . . . . ?
O80_8 Si2_8 O75_8 W18_8 -178.6 . . . . ?
O73_8 Si2_8 O75_8 W18_8 -59.1 . . . . ?
O74_8 Si2_8 O75_8 W18_8 61.7 . . . . ?
O80_8 Si2_8 O75_8 W24_8 -60.2 . . . . ?
O73_8 Si2_8 O75_8 W24_8 59.4 . . . . ?
O74_8 Si2_8 O75_8 W24_8 -179.8 . . . . ?
O72_8 W14_8 O76_8 W23_8 -171.0 . . . . ?
O55_8 W14_8 O76_8 W23_8 -71.8 . . . . ?
O61_8 W14_8 O76_8 W23_8 6.9 . . . . ?
O68_8 W14_8 O76_8 W23_8 86.4 . . . . ?
O73_8 W14_8 O76_8 W23_8 0.1 . . . . ?
O79_8 W21_8 O77_8 W20_8 -138.5 . . . . ?
O64_8 W21_8 O77_8 W20_8 -39.9 . . . . ?
O47_8 W21_8 O77_8 W20_8 37.6 . . . . ?
O43_8 W21_8 O77_8 W20_8 120.1 . . . . ?
O75_8 W21_8 O77_8 W20_8 47.7 . . . . ?
O78_8 W20_8 O77_8 W21_8 143.7 . . . . ?
O63_8 W20_8 O77_8 W21_8 38.6 . . . . ?
O66_8 W20_8 O77_8 W21_8 -28.7 . . . . ?
O70_8 W20_8 O77_8 W21_8 -119.4 . . . . ?
O80_8 W20_8 O77_8 W21_8 -47.7 . . . . ?
O75_8 Si2_8 O80_8 W20_8 -59.8 . . . . ?
O73_8 Si2_8 O80_8 W20_8 -178.6 . . . . ?
O74_8 Si2_8 O80_8 W20_8 59.2 . . . . ?
O75_8 Si2_8 O80_8 W22_8 60.5 . . . . ?
O73_8 Si2_8 O80_8 W22_8 -58.3 . . . . ?
O74_8 Si2_8 O80_8 W22_8 179.6 . . . . ?
O75_8 Si2_8 O80_8 W15_8 -179.0 . . . . ?
O73_8 Si2_8 O80_8 W15_8 62.2 . . . . ?
O74_8 Si2_8 O80_8 W15_8 -59.9 . . . . ?
O105_8 W33_8 O83_8 W34_8 -167.2 . . . . ?
O106_8 W33_8 O83_8 W34_8 89.7 . . . . ?
O104_8 W33_8 O83_8 W34_8 -69.8 . . . . ?
O107_8 W33_8 O83_8 W34_8 2.8 . . . . ?
O118_8 W33_8 O83_8 W34_8 0.4 . . . . ?
O81_8 W34_8 O84_8 W32_8 -137.0 . . . . ?
O85_8 W34_8 O84_8 W32_8 -36.8 . . . . ?
O82_8 W34_8 O84_8 W32_8 43.9 . . . . ?
O83_8 W34_8 O84_8 W32_8 121.4 . . . . ?
O118_8 W34_8 O84_8 W32_8 51.8 . . . . ?
O81_8 W34_8 O85_8 W35_8 141.2 . . . . ?
O84_8 W34_8 O85_8 W35_8 39.2 . . . . ?
O82_8 W34_8 O85_8 W35_8 -119.3 . . . . ?
O83_8 W34_8 O85_8 W35_8 -39.7 . . . . ?
O118_8 W34_8 O85_8 W35_8 -48.5 . . . . ?
O89_8 W32_8 O87_8 W35_8 -137.8 . . . . ?
O92_8 W32_8 O87_8 W35_8 47.3 . . . . ?
O91_8 W32_8 O87_8 W35_8 124.1 . . . . ?
O84_8 W32_8 O87_8 W35_8 -37.3 . . . . ?
O119_8 W32_8 O87_8 W35_8 51.2 . . . . ?
O97_8 W36_8 O90_8 W35_8 169.6 . . . . ?
O96_8 W36_8 O90_8 W35_8 -87.6 . . . . ?
O115_8 W36_8 O90_8 W35_8 -10.8 . . . . ?
O98_8 W36_8 O90_8 W35_8 71.5 . . . . ?
O120_8 W36_8 O90_8 W35_8 -0.6 . . . . ?
O89_8 W32_8 O91_8 W30_8 167.5 . . . . ?
O87_8 W32_8 O91_8 W30_8 -88.5 . . . . ?
O92_8 W32_8 O91_8 W30_8 69.6 . . . . ?
O84_8 W32_8 O91_8 W30_8 -8.4 . . . . ?
O119_8 W32_8 O91_8 W30_8 0.4 . . . . ?
O89_8 W32_8 O92_8 W31_8 -172.0 . . . . ?
O87_8 W32_8 O92_8 W31_8 2.9 . . . . ?
O91_8 W32_8 O92_8 W31_8 -74.5 . . . . ?
O84_8 W32_8 O92_8 W31_8 87.0 . . . . ?
O119_8 W32_8 O92_8 W31_8 -1.2 . . . . ?
O108_8 W31_8 O94_8 W30_8 -168.9 . . . . ?
O112_8 W31_8 O94_8 W30_8 89.2 . . . . ?
O92_8 W31_8 O94_8 W30_8 -67.8 . . . . ?
O106_8 W31_8 O94_8 W30_8 11.4 . . . . ?
O119_8 W31_8 O94_8 W30_8 1.8 . . . . ?
O93_8 W30_8 O95_8 W28_8 -132.3 . . . . ?
O94_8 W30_8 O95_8 W28_8 130.7 . . . . ?
O96_8 W30_8 O95_8 W28_8 -26.4 . . . . ?
O91_8 W30_8 O95_8 W28_8 56.6 . . . . ?
O119_8 W30_8 O95_8 W28_8 60.8 . . . . ?
O97_8 W36_8 O96_8 W30_8 -133.8 . . . . ?
O90_8 W36_8 O96_8 W30_8 130.9 . . . . ?
O115_8 W36_8 O96_8 W30_8 -27.1 . . . . ?
O98_8 W36_8 O96_8 W30_8 60.3 . . . . ?
O120_8 W36_8 O96_8 W30_8 58.4 . . . . ?
O100_8 W25_8 O99_8 W27_8 -141.3 . . . . ?
O101_8 W25_8 O99_8 W27_8 -39.2 . . . . ?
O88_8 W25_8 O99_8 W27_8 40.7 . . . . ?
O98_8 W25_8 O99_8 W27_8 120.0 . . . . ?
O120_8 W25_8 O99_8 W27_8 48.8 . . . . ?
O100_8 W25_8 O101_8 W26_8 142.3 . . . . ?
O99_8 W25_8 O101_8 W26_8 42.3 . . . . ?
O88_8 W25_8 O101_8 W26_8 -118.2 . . . . ?
O98_8 W25_8 O101_8 W26_8 -37.4 . . . . ?
O120_8 W25_8 O101_8 W26_8 -46.0 . . . . ?
O117_8 W27_8 O102_8 W26_8 -127.8 . . . . ?
O114_8 W27_8 O102_8 W26_8 60.8 . . . . ?
O110_8 W27_8 O102_8 W26_8 131.9 . . . . ?
O99_8 W27_8 O102_8 W26_8 -25.9 . . . . ?
O116_8 W27_8 O102_8 W26_8 63.3 . . . . ?
O105_8 W33_8 O104_8 W26_8 166.1 . . . . ?
O106_8 W33_8 O104_8 W26_8 -12.7 . . . . ?
O83_8 W33_8 O104_8 W26_8 68.1 . . . . ?
O107_8 W33_8 O104_8 W26_8 -88.4 . . . . ?
O118_8 W33_8 O104_8 W26_8 -1.8 . . . . ?
O105_8 W33_8 O106_8 W31_8 140.1 . . . . ?
O83_8 W33_8 O106_8 W31_8 -121.6 . . . . ?
O104_8 W33_8 O106_8 W31_8 -41.1 . . . . ?
O107_8 W33_8 O106_8 W31_8 33.9 . . . . ?
O118_8 W33_8 O106_8 W31_8 -51.3 . . . . ?
O109_8 W29_8 O107_8 W33_8 126.7 . . . . ?
O110_8 W29_8 O107_8 W33_8 -132.7 . . . . ?
O112_8 W29_8 O107_8 W33_8 25.3 . . . . ?
O111_8 W29_8 O107_8 W33_8 -62.6 . . . . ?
O116_8 W29_8 O107_8 W33_8 -61.9 . . . . ?
O109_8 W29_8 O110_8 W27_8 -171.9 . . . . ?
O107_8 W29_8 O110_8 W27_8 88.0 . . . . ?
O112_8 W29_8 O110_8 W27_8 14.7 . . . . ?
O111_8 W29_8 O110_8 W27_8 -72.2 . . . . ?
O116_8 W29_8 O110_8 W27_8 0.9 . . . . ?
O108_8 W31_8 O112_8 W29_8 137.4 . . . . ?
O94_8 W31_8 O112_8 W29_8 -121.0 . . . . ?
O92_8 W31_8 O112_8 W29_8 -42.2 . . . . ?
O106_8 W31_8 O112_8 W29_8 38.7 . . . . ?
O119_8 W31_8 O112_8 W29_8 -49.1 . . . . ?
O113_8 W28_8 O115_8 W36_8 -134.9 . . . . ?
O114_8 W28_8 O115_8 W36_8 124.4 . . . . ?
O95_8 W28_8 O115_8 W36_8 -32.1 . . . . ?
O111_8 W28_8 O115_8 W36_8 46.0 . . . . ?
O116_8 W28_8 O115_8 W36_8 53.2 . . . . ?
O97_8 W36_8 O115_8 W28_8 136.1 . . . . ?
O96_8 W36_8 O115_8 W28_8 33.1 . . . . ?
O90_8 W36_8 O115_8 W28_8 -43.5 . . . . ?
O98_8 W36_8 O115_8 W28_8 -124.8 . . . . ?
O120_8 W36_8 O115_8 W28_8 -53.3 . . . . ?
O120_8 Si3_8 O116_8 W29_8 -179.2 . . . . ?
O119_8 Si3_8 O116_8 W29_8 59.6 . . . . ?
O118_8 Si3_8 O116_8 W29_8 -57.3 . . . . ?
O120_8 Si3_8 O116_8 W28_8 57.9 . . . . ?
O119_8 Si3_8 O116_8 W28_8 -63.3 . . . . ?
O118_8 Si3_8 O116_8 W28_8 179.8 . . . . ?
O120_8 Si3_8 O116_8 W27_8 -60.4 . . . . ?
O119_8 Si3_8 O116_8 W27_8 178.4 . . . . ?
O118_8 Si3_8 O116_8 W27_8 61.6 . . . . ?
O120_8 Si3_8 O118_8 W34_8 -58.9 . . . . ?
O119_8 Si3_8 O118_8 W34_8 63.1 . . . . ?
O116_8 Si3_8 O118_8 W34_8 180.0 . . . . ?
O120_8 Si3_8 O118_8 W33_8 178.7 . . . . ?
O119_8 Si3_8 O118_8 W33_8 -59.3 . . . . ?
O116_8 Si3_8 O118_8 W33_8 57.5 . . . . ?
O120_8 Si3_8 O118_8 W26_8 60.5 . . . . ?
O119_8 Si3_8 O118_8 W26_8 -177.4 . . . . ?
O116_8 Si3_8 O118_8 W26_8 -60.6 . . . . ?
O120_8 Si3_8 O119_8 W31_8 -178.5 . . . . ?
O118_8 Si3_8 O119_8 W31_8 60.2 . . . . ?
O116_8 Si3_8 O119_8 W31_8 -59.0 . . . . ?
O120_8 Si3_8 O119_8 W32_8 58.8 . . . . ?
O118_8 Si3_8 O119_8 W32_8 -62.4 . . . . ?
O116_8 Si3_8 O119_8 W32_8 178.4 . . . . ?
O120_8 Si3_8 O119_8 W30_8 -57.1 . . . . ?
O118_8 Si3_8 O119_8 W30_8 -178.3 . . . . ?
O116_8 Si3_8 O119_8 W30_8 62.5 . . . . ?
O119_8 Si3_8 O120_8 W36_8 58.9 . . . . ?
O118_8 Si3_8 O120_8 W36_8 178.3 . . . . ?
O116_8 Si3_8 O120_8 W36_8 -59.5 . . . . ?
O119_8 Si3_8 O120_8 W25_8 -179.0 . . . . ?
O118_8 Si3_8 O120_8 W25_8 -59.6 . . . . ?
O116_8 Si3_8 O120_8 W25_8 62.6 . . . . ?
O119_8 Si3_8 O120_8 W35_8 -61.0 . . . . ?
O118_8 Si3_8 O120_8 W35_8 58.4 . . . . ?
O116_8 Si3_8 O120_8 W35_8 -179.4 . . . . ?
